data_1568379
loop_
_publ_author_name
'Li, Danyang'
'Liu, Xin'
'Yang, Linlin'
'Li, Hechuan'
'Guo, Guoxu'
'Li, Xuezhao'
'He, Cheng'

_publ_section_title
;
 Highly efficient F&#xf6;rster resonance energy transfer between an
 emissive tetraphenylethylene-based metal-organic cage and the
 encapsulated dye guest.
;
_journal_issue 8
_journal_name_full 'Chemical science'
_journal_page_first 2237
_journal_page_last 2244
_journal_paper_doi 10.1039/d2sc06022a
_journal_volume 14
_journal_year 2023
_chemical_formula_sum 'C422 H299 B11.5 F47 N72 O27.75 Zn8'
_chemical_formula_weight 8362.59
_space_group_crystal_system monoclinic
_space_group_IT_number 14
_space_group_name_Hall '-P 2ybc'
_space_group_name_H-M_alt 'P 1 21/c 1'
_atom_sites_solution_hydrogens mixed
_audit_creation_method SHELXL-2018/3
_audit_update_record
;
2022-08-08 deposited with the CCDC.	2023-01-31 downloaded from the CCDC.
;
_cell_angle_alpha 90
_cell_angle_beta 91.6490(10)
_cell_angle_gamma 90
_cell_formula_units_Z 4
_cell_length_a 27.5152(14)
_cell_length_b 48.566(3)
_cell_length_c 55.058(3)
_cell_measurement_reflns_used 9531
_cell_measurement_temperature 120(2)
_cell_measurement_theta_max 25.25
_cell_measurement_theta_min 2.22
_cell_volume 73544(7)
_computing_cell_refinement 'Bruker SAINT'
_computing_data_collection 'Bruker APEX2'
_computing_data_reduction 'Bruker SAINT'
_computing_molecular_graphics 'Bruker SHELXTL'
_computing_publication_material 'Bruker SHELXTL'
_computing_structure_refinement 'SHELXL-2018/3 (Sheldrick, 2018)'
_computing_structure_solution 'SHELXS-97 (Sheldrick 2008)'
_diffrn_ambient_temperature 120(2)
_diffrn_measured_fraction_theta_full 0.999
_diffrn_measured_fraction_theta_max 0.999
_diffrn_measurement_device_type 'Bruker APEX-II CCD'
_diffrn_measurement_method '\f and \w scans'
_diffrn_radiation_type MoK\a
_diffrn_radiation_wavelength 0.71073
_diffrn_reflns_av_R_equivalents 0.1120
_diffrn_reflns_av_unetI/netI 0.3078
_diffrn_reflns_Laue_measured_fraction_full 0.999
_diffrn_reflns_Laue_measured_fraction_max 0.999
_diffrn_reflns_limit_h_max 32
_diffrn_reflns_limit_h_min -32
_diffrn_reflns_limit_k_max 57
_diffrn_reflns_limit_k_min -57
_diffrn_reflns_limit_l_max 65
_diffrn_reflns_limit_l_min -65
_diffrn_reflns_number 993572
_diffrn_reflns_point_group_measured_fraction_full 0.999
_diffrn_reflns_point_group_measured_fraction_max 0.999
_diffrn_reflns_theta_full 25.000
_diffrn_reflns_theta_max 25.000
_diffrn_reflns_theta_min 2.094
_exptl_absorpt_coefficient_mu 0.309
_exptl_crystal_colour white
_exptl_crystal_density_diffrn 0.755
_exptl_crystal_description block
_exptl_crystal_F_000 17110
_exptl_crystal_size_max 0.220
_exptl_crystal_size_mid 0.210
_exptl_crystal_size_min 0.190
_platon_squeeze_details
;
;
_refine_diff_density_max 0.607
_refine_diff_density_min -0.584
_refine_diff_density_rms 0.066
_refine_ls_extinction_method none
_refine_ls_goodness_of_fit_ref 0.983
_refine_ls_hydrogen_treatment constr
_refine_ls_matrix_type fullcycle
_refine_ls_number_parameters 5398
_refine_ls_number_reflns 129439
_refine_ls_number_restraints 20438
_refine_ls_restrained_S_all 1.046
_refine_ls_R_factor_all 0.3647
_refine_ls_R_factor_gt 0.1153
_refine_ls_shift/su_max 0.009
_refine_ls_shift/su_mean 0.000
_refine_ls_structure_factor_coef Fsqd
_refine_ls_weighting_details 'w=1/[\s^2^(Fo^2^)+(0.0800P)^2^] where P=(Fo^2^+2Fc^2^)/3'
_refine_ls_weighting_scheme calc
_refine_ls_wR_factor_gt 0.2815
_refine_ls_wR_factor_ref 0.3155
_reflns_Friedel_coverage 0.000
_reflns_number_gt 21007
_reflns_number_total 129439
_reflns_threshold_expression 'I > 2\s(I)'
_cod_data_source_file d2sc06022a2.cif
_cod_data_source_block new2
_cod_depositor_comments 'Adding full bibliography for 1568379--1568380.cif.'
_cod_original_sg_symbol_H-M 'P 21/c'
_cod_original_formula_sum 'C422 H299 B11.50 F47 N72 O27.75 Zn8'
_cod_database_code 1568379
_shelx_shelxl_version_number 2018/3
_shelx_space_group_comment
;
The symmetry employed for this shelxl refinement is uniquely defined
by the following loop, which should always be used as a source of
symmetry information in preference to the above space-group names.
They are only intended as comments.
;
_shelx_estimated_absorpt_t_min 0.935
_shelx_estimated_absorpt_t_max 0.944

loop_
_space_group_symop_operation_xyz
'x, y, z'
'-x, y+1/2, -z+1/2'
'-x, -y, -z'
'x, -y-1/2, z-1/2'

loop_
_atom_site_label
_atom_site_type_symbol
_atom_site_fract_x
_atom_site_fract_y
_atom_site_fract_z
_atom_site_U_iso_or_equiv
_atom_site_adp_type
_atom_site_occupancy
_atom_site_site_symmetry_order
_atom_site_calc_flag
_atom_site_refinement_flags_posn
_atom_site_refinement_flags_adp
_atom_site_refinement_flags_occupancy
_atom_site_disorder_assembly
_atom_site_disorder_group
Zn1 Zn 0.02139(3) 0.41031(2) 0.36993(2) 0.0970(3) Uani 1 1 d . . . . .
Zn2 Zn 0.35917(3) 0.81235(2) 0.53514(2) 0.1073(3) Uani 1 1 d . . . . .
Zn3 Zn -0.23134(3) 0.68169(2) 0.51051(2) 0.1201(3) Uani 1 1 d . . . . .
Zn4 Zn 0.53999(3) 0.68864(2) 0.13807(2) 0.1224(3) Uani 1 1 d . . . . .
Zn5 Zn -0.25720(3) 0.84770(2) 0.23467(2) 0.1266(3) Uani 1 1 d . . . . .
Zn6 Zn -0.02790(3) 0.55188(2) 0.10496(2) 0.1413(4) Uani 1 1 d . . . . .
Zn7 Zn 0.24027(4) 0.97699(2) 0.26969(2) 0.1694(4) Uani 1 1 d . . . . .
Zn8 Zn 0.57633(4) 0.56558(3) 0.42094(2) 0.2180(6) Uani 1 1 d . . . . .
C11H C -0.0345(3) 0.33811(14) 0.09923(15) 0.168(3) Uani 1 1 d . . . . .
C10H C -0.0007(3) 0.32667(15) 0.09441(14) 0.188(4) Uani 1 1 d D . . . .
C101 C 0.3670(2) 0.33672(16) 0.27896(13) 0.220(2) Uani 1 1 d D U . . .
H10F H 0.355811 0.334933 0.295227 0.264 Uiso 1 1 d R U . . .
N101 N 0.3290(4) 0.3300(2) 0.26095(18) 0.178(3) Uiso 0.5 1 d D U P A 1
C102 C 0.4007(5) 0.3109(2) 0.2798(2) 0.216(4) Uiso 0.5 1 d D U P A 1
H10A H 0.413692 0.304111 0.294806 0.259 Uiso 0.5 1 calc R U P B 1
C103 C 0.4116(5) 0.2977(3) 0.25757(19) 0.208(4) Uiso 0.5 1 d D U P A 1
H10B H 0.438225 0.285356 0.256809 0.249 Uiso 0.5 1 calc R U P C 1
C104 C 0.3820(4) 0.3034(3) 0.2363(2) 0.192(4) Uiso 0.5 1 d D U P A 1
H10C H 0.391641 0.298015 0.220526 0.230 Uiso 0.5 1 calc R U P D 1
C105 C 0.3382(4) 0.3171(3) 0.2399(2) 0.189(4) Uiso 0.5 1 d D U P A 1
N01A N 0.3317(4) 0.3421(2) 0.25995(17) 0.177(3) Uiso 0.5 1 d D U P A 2
C02A C 0.4184(4) 0.3313(3) 0.2757(2) 0.210(4) Uiso 0.5 1 d D U P A 2
H02A H 0.444236 0.335351 0.286972 0.252 Uiso 0.5 1 calc R U P E 2
C03A C 0.4224(5) 0.3187(3) 0.2525(2) 0.211(4) Uiso 0.5 1 d D U P A 2
H03A H 0.440322 0.302297 0.250100 0.253 Uiso 0.5 1 calc R U P F 2
C04A C 0.3973(4) 0.3328(3) 0.2334(2) 0.215(4) Uiso 0.5 1 d D U P A 2
H04A H 0.410597 0.341982 0.219836 0.259 Uiso 0.5 1 calc R U P G 2
C05A C 0.3469(4) 0.3298(3) 0.2393(2) 0.186(4) Uiso 0.5 1 d D U P A 2
N102 N 0.25990(16) 0.33297(10) 0.22904(9) 0.127(2) Uani 1 1 d . . . . .
C106 C 0.3043(3) 0.32440(18) 0.22236(12) 0.180(4) Uani 1 1 d . . . . .
C107 C 0.3088(2) 0.31852(18) 0.19896(15) 0.201(4) Uani 1 1 d . . . . .
H10D H 0.339724 0.311920 0.194398 0.241 Uiso 1 1 calc R U . . .
C108 C 0.2765(2) 0.32067(17) 0.18177(13) 0.184(4) Uani 1 1 d . . . . .
H10E H 0.285305 0.319406 0.165248 0.221 Uiso 1 1 calc R U . . .
C109 C 0.2272(2) 0.32497(13) 0.18793(11) 0.126(3) Uani 1 1 d . . . . .
C110 C 0.2223(2) 0.33291(12) 0.21212(11) 0.124(3) Uani 1 1 d . . . . .
H11A H 0.191069 0.338583 0.217150 0.148 Uiso 1 1 calc R U . . .
O101 O 0.2190(2) 0.32748(19) 0.13532(12) 0.190(4) Uani 0.6667 1 d . . P . .
O01A O 0.2290(6) 0.3220(3) 0.1390(3) 0.177(7) Uiso 0.3333 1 d . . P . .
N103 N 0.18565(17) 0.32587(11) 0.17328(8) 0.133(2) Uani 1 1 d . . . . .
H10G H 0.157924 0.325626 0.180853 0.159 Uiso 1 1 calc R U . . .
C111 C 0.1821(3) 0.32712(15) 0.14803(13) 0.160(3) Uani 1 1 d . . . . .
C112 C 0.1280(3) 0.32516(14) 0.13871(10) 0.152(3) Uani 1 1 d . . . . .
C113 C 0.1308(3) 0.33623(13) 0.11394(14) 0.167(3) Uani 1 1 d . . . . .
H11B H 0.160061 0.342440 0.106991 0.200 Uiso 1 1 calc R U . . .
C114 C 0.0855(3) 0.33656(15) 0.10177(14) 0.176(3) Uani 1 1 d . U . . .
H11C H 0.082834 0.343844 0.085778 0.212 Uiso 1 1 calc R U . . .
C115 C 0.0445(3) 0.32642(17) 0.11273(15) 0.190(4) Uani 1 1 d D U . . .
C116 C 0.0441(3) 0.31779(15) 0.13642(13) 0.172(3) Uani 1 1 d . . . . .
H11E H 0.016120 0.311343 0.144370 0.206 Uiso 1 1 calc R U . . .
C117 C 0.0870(2) 0.31959(15) 0.14651(13) 0.178(3) Uani 1 1 d . . . . .
H11F H 0.087437 0.315885 0.163453 0.214 Uiso 1 1 calc R U . . .
N104 N 0.21459(18) 0.17155(11) -0.04823(10) 0.136(2) Uani 1 1 d . . . . .
C118 C 0.2423(2) 0.15458(14) -0.06043(10) 0.137(3) Uani 1 1 d . . . . .
H11D H 0.272335 0.148286 -0.053528 0.165 Uiso 1 1 calc R U . . .
C119 C 0.2271(2) 0.14605(15) -0.08342(12) 0.155(3) Uani 1 1 d . . . . .
H11G H 0.245998 0.133450 -0.092343 0.186 Uiso 1 1 calc R U . . .
C120 C 0.1846(3) 0.15600(16) -0.09295(11) 0.169(3) Uani 1 1 d . . . . .
H12A H 0.174669 0.151521 -0.109130 0.202 Uiso 1 1 calc R U . . .
C121 C 0.1559(3) 0.17275(15) -0.07890(12) 0.160(3) Uani 1 1 d . . . . .
H12B H 0.124578 0.178680 -0.084398 0.192 Uiso 1 1 calc R U . . .
C122 C 0.1757(2) 0.18050(13) -0.05603(10) 0.112(2) Uani 1 1 d . U . . .
N105 N 0.16767(17) 0.20116(10) -0.01866(7) 0.119(2) Uani 1 1 d D . . . .
C123 C 0.1494(2) 0.19751(13) -0.04135(11) 0.123(3) Uani 1 1 d D . . . .
C127 C 0.14351(17) 0.21852(11) -0.00412(9) 0.104(2) Uani 1 1 d D . . . .
H12C H 0.156080 0.221085 0.011974 0.125 Uiso 1 1 calc R U . . .
C126 C 0.1022(2) 0.23272(12) -0.01083(9) 0.118(2) Uani 1 1 d D U . . .
C125 C 0.0820(2) 0.22939(11) -0.03408(9) 0.118(2) Uani 1 1 d D . . . .
H12D H 0.053112 0.238532 -0.039496 0.142 Uiso 1 1 calc R U . . .
C124 C 0.1071(2) 0.21192(12) -0.04837(10) 0.155(3) Uani 1 1 d D . . . .
H12E H 0.094865 0.209222 -0.064509 0.186 Uiso 1 1 calc R U . . .
O102 O 0.02259(18) 0.27361(11) -0.01325(8) 0.188(2) Uani 1 1 d . . . . .
N106 N 0.08173(17) 0.24891(10) 0.00654(8) 0.133(2) Uani 1 1 d . . . . .
H10H H 0.094716 0.246256 0.021150 0.159 Uiso 1 1 calc R U . . .
C128 C 0.0458(3) 0.26815(15) 0.00621(12) 0.144(3) Uani 1 1 d . . . . .
C129 C 0.0301(2) 0.28353(14) 0.02925(11) 0.133(3) Uani 1 1 d . . . . .
C130 C 0.0349(2) 0.27086(14) 0.05165(11) 0.129(3) Uani 1 1 d . . . . .
H13A H 0.047754 0.252715 0.052181 0.154 Uiso 1 1 calc R U . . .
C131 C 0.0226(2) 0.28241(14) 0.07257(13) 0.159(3) Uani 1 1 d . . . . .
H13B H 0.023859 0.272596 0.087508 0.191 Uiso 1 1 calc R U . . .
C132 C 0.0084(3) 0.30880(15) 0.07114(11) 0.164(3) Uani 1 1 d D . . . .
C133 C -0.0010(2) 0.32263(14) 0.04911(12) 0.157(3) Uani 1 1 d . . . . .
H13D H -0.014790 0.340545 0.048567 0.188 Uiso 1 1 calc R U . . .
C134 C 0.0113(2) 0.30850(14) 0.02803(14) 0.158(3) Uani 1 1 d . . . . .
H13E H 0.005975 0.316980 0.012628 0.190 Uiso 1 1 calc R U . . .
N107 N -0.42154(17) 0.33631(10) -0.03166(8) 0.1154(19) Uani 1 1 d . . . . .
C135 C -0.4648(2) 0.33625(12) -0.04548(10) 0.130(3) Uani 1 1 d . . . . .
H13C H -0.466853 0.324070 -0.058975 0.156 Uiso 1 1 calc R U . . .
C136 C -0.5050(2) 0.35235(13) -0.04123(12) 0.136(3) Uani 1 1 d . U . . .
H13F H -0.534325 0.349494 -0.050404 0.163 Uiso 1 1 calc R U . . .
C137 C -0.5026(3) 0.37234(16) -0.02391(13) 0.179(4) Uani 1 1 d . . . . .
H13G H -0.528391 0.384921 -0.021277 0.215 Uiso 1 1 calc R U . . .
C138 C -0.4597(3) 0.37266(14) -0.01059(13) 0.164(3) Uani 1 1 d . . . . .
H13H H -0.456026 0.386192 0.001794 0.197 Uiso 1 1 calc R U . . .
C139 C -0.4213(2) 0.35476(13) -0.01385(11) 0.117(2) Uani 1 1 d . U . . .
N108 N -0.34507(15) 0.33721(10) -0.00363(8) 0.1071(18) Uani 1 1 d . U . . .
C140 C -0.3793(2) 0.35527(12) 0.00042(11) 0.110(2) Uani 1 1 d . U . . .
C141 C -0.3705(2) 0.37342(15) 0.01849(12) 0.157(3) Uani 1 1 d . . . . .
H14A H -0.393486 0.387634 0.021205 0.188 Uiso 1 1 calc R U . . .
C142 C -0.3290(2) 0.37196(13) 0.03321(11) 0.150(3) Uani 1 1 d . . . . .
H14B H -0.325730 0.384445 0.046439 0.180 Uiso 1 1 calc R U . . .
C143 C -0.2896(2) 0.35205(13) 0.02944(10) 0.128(3) Uani 1 1 d . U . . .
C144 C -0.30451(18) 0.33458(11) 0.00946(9) 0.097(2) Uani 1 1 d . . . . .
H14C H -0.283342 0.319950 0.005371 0.116 Uiso 1 1 calc R U . . .
N109 N -0.24289(18) 0.34821(13) 0.04318(8) 0.169(2) Uani 1 1 d . . . . .
H10J H -0.227524 0.362451 0.050518 0.203 Uiso 0.6667 1 d R U P H 1
H10I H -0.231854 0.330761 0.043748 0.203 Uiso 0.3333 1 d R U P I 2
C151 C -0.1611(2) 0.35413(12) 0.06306(11) 0.1495(19) Uani 1 1 d D U . . .
H15B H -0.182341 0.368214 0.056660 0.179 Uiso 0.5 1 d R U P J 1
C145 C -0.2225(4) 0.3161(3) 0.0428(2) 0.132(4) Uiso 0.5 1 d D U P K 1
O103 O -0.2339(3) 0.30067(18) 0.03542(15) 0.148(3) Uani 0.5 1 d . U P K 1
C146 C -0.1807(3) 0.32884(19) 0.0592(2) 0.139(3) Uiso 0.5 1 d D U P K 1
C147 C -0.1500(3) 0.3068(2) 0.0674(2) 0.140(3) Uiso 0.5 1 d D U P K 1
H14D H -0.160662 0.288547 0.064203 0.168 Uiso 0.5 1 calc R U P L 1
C148 C -0.1047(4) 0.3102(2) 0.0801(2) 0.142(3) Uiso 0.5 1 d D U P K 1
H14E H -0.087668 0.294465 0.086058 0.170 Uiso 0.5 1 calc R U P M 1
C149 C -0.0850(4) 0.3364(2) 0.0838(2) 0.142(3) Uiso 0.5 1 d D U P K 1
C150 C -0.1129(3) 0.3582(2) 0.0771(2) 0.142(3) Uiso 0.5 1 d D U P K 1
H15A H -0.102338 0.376245 0.081178 0.170 Uiso 0.5 1 calc R U P N 1
C45A C -0.2173(4) 0.3703(3) 0.0549(2) 0.166(4) Uiso 0.5 1 d D U P K 2
O3AA O -0.2434(5) 0.4009(2) 0.0662(3) 0.126(5) Uiso 0.25 1 d D U P K 2
O03A O -0.2259(5) 0.4077(2) 0.0537(3) 0.120(5) Uiso 0.25 1 d D U P K 2
C47A C -0.1596(4) 0.32579(19) 0.0649(2) 0.138(3) Uiso 0.5 1 d D U P K 2
H47A H -0.185144 0.313512 0.060294 0.166 Uiso 0.5 1 calc R U P O 2
C48A C -0.1129(4) 0.3180(2) 0.0750(2) 0.157(3) Uiso 0.5 1 d D U P K 2
H48A H -0.105037 0.298995 0.075203 0.188 Uiso 0.5 1 calc R U P P 2
C49A C -0.0772(4) 0.3369(2) 0.0848(2) 0.142(3) Uiso 0.5 1 d D U P K 2
C50A C -0.0892(4) 0.3635(2) 0.0784(2) 0.132(3) Uiso 0.5 1 d D U P K 2
H50A H -0.065134 0.376815 0.082551 0.158 Uiso 0.5 1 calc R U P Q 2
C51A C -0.1307(4) 0.3740(2) 0.0670(2) 0.163(4) Uiso 0.5 1 d D U P K 2
H51A H -0.135859 0.392715 0.062695 0.195 Uiso 0.5 1 calc R U P R 2
N110 N -0.20517(13) 0.49443(6) 0.26104(6) 0.1738(18) Uani 1 1 d DG U . . .
C152 C -0.22601(14) 0.51167(7) 0.27799(7) 0.166(2) Uani 1 1 d G U . . .
H15D H -0.258627 0.517729 0.275602 0.199 Uiso 1 1 calc R U . . .
C153 C -0.19913(19) 0.52005(8) 0.29844(6) 0.179(2) Uani 1 1 d G U . . .
H15E H -0.213374 0.531838 0.310024 0.215 Uiso 1 1 calc R U . . .
C154 C -0.15140(19) 0.51119(10) 0.30193(7) 0.178(2) Uani 1 1 d G U . . .
H15F H -0.133033 0.516917 0.315907 0.214 Uiso 1 1 calc R U . . .
C155 C -0.13056(14) 0.49395(10) 0.28498(8) 0.173(2) Uani 1 1 d DG U . . .
H15G H -0.097942 0.487891 0.287372 0.208 Uiso 1 1 calc R U . . .
C156 C -0.15744(13) 0.48557(7) 0.26454(7) 0.169(2) Uani 1 1 d DG U . . .
N111 N -0.17123(12) 0.45807(5) 0.23044(6) 0.1441(17) Uani 1 1 d G U . . .
C157 C -0.13686(14) 0.46883(7) 0.24683(6) 0.153(2) Uani 1 1 d DG U . . .
C158 C -0.08785(13) 0.46289(9) 0.24427(8) 0.163(2) Uani 1 1 d G U . . .
H15H H -0.064367 0.470243 0.255471 0.196 Uiso 1 1 calc R U . . .
C159 C -0.07321(12) 0.44619(9) 0.22533(9) 0.157(2) Uani 1 1 d G U . . .
H15I H -0.039721 0.442134 0.223577 0.189 Uiso 1 1 calc R U . . .
C160 C -0.10758(16) 0.43543(9) 0.20894(8) 0.165(2) Uani 1 1 d G U . . .
C161 C -0.15658(15) 0.44137(7) 0.21150(6) 0.156(2) Uani 1 1 d G U . . .
H16B H -0.180072 0.434014 0.200299 0.188 Uiso 1 1 calc R U . . .
N112 N -0.09227(18) 0.41684(10) 0.19024(9) 0.148(2) Uani 1 1 d D . . . .
H11I H -0.112193 0.402776 0.186157 0.178 Uiso 0.6667 1 d R U P S 1
H11H H -0.061543 0.416256 0.185077 0.178 Uiso 0.3333 1 d R U P T 2
C163 C -0.0447(2) 0.39412(11) 0.15542(10) 0.1292(18) Uani 1 1 d D U . . .
H16E H -0.030634 0.410156 0.162969 0.155 Uiso 0.5 1 d R U P U 2
C162 C -0.0502(3) 0.41717(18) 0.17668(15) 0.134(3) Uani 0.6667 1 d D U P V 1
O104 O -0.0147(2) 0.43367(14) 0.18106(12) 0.099(2) Uiso 0.5 1 d D U P V 1
O1L O -0.1874(7) 0.3717(4) 0.1947(3) 0.174(7) Uiso 0.25 1 d . U P W 1
C164 C -0.0735(4) 0.3712(2) 0.15495(18) 0.124(3) Uiso 0.5 1 d D U P K 1
H16C H -0.090784 0.365416 0.168743 0.148 Uiso 0.5 1 calc R U P X 1
C165 C -0.0759(4) 0.3569(2) 0.13339(17) 0.129(3) Uiso 0.5 1 d D U P K 1
H16D H -0.104048 0.346532 0.128902 0.155 Uiso 0.5 1 calc R U P Y 1
C166 C -0.0356(4) 0.3579(2) 0.1180(2) 0.130(3) Uiso 0.5 1 d D U P K 1
C167 C -0.0016(4) 0.38014(19) 0.12138(18) 0.119(3) Uiso 0.5 1 d D U P K 1
H16F H 0.024341 0.382187 0.110488 0.142 Uiso 0.5 1 calc R U P Z 1
C168 C -0.0062(3) 0.3986(2) 0.14032(17) 0.123(3) Uiso 0.5 1 d D U P K 1
H16G H 0.015726 0.413499 0.142806 0.147 Uiso 0.5 1 calc R U P A 1
C62A C -0.1322(4) 0.4008(3) 0.1795(3) 0.156(4) Uiso 0.3333 1 d D U P K 2
O04A O -0.1808(3) 0.39405(18) 0.17734(15) 0.146(3) Uiso 0.5 1 d D U P K 2
C63A C -0.0896(3) 0.3843(2) 0.16152(19) 0.137(3) Uiso 0.5 1 d D U P K 2
C64A C -0.1057(4) 0.3595(2) 0.1517(2) 0.157(3) Uiso 0.5 1 d D U P K 2
H64C H -0.137287 0.353679 0.156004 0.188 Uiso 0.5 1 calc R U P B 2
C65A C -0.0818(3) 0.3433(2) 0.13718(18) 0.126(4) Uiso 0.5 1 d D U P K 2
H65B H -0.091327 0.324728 0.134206 0.152 Uiso 0.5 1 calc R U P C 2
C66A C -0.0409(4) 0.3552(2) 0.1262(2) 0.128(3) Uiso 0.5 1 d D U P K 2
C67A C -0.0184(4) 0.3799(2) 0.13600(19) 0.141(3) Uiso 0.5 1 d D U P K 2
H67C H 0.011668 0.386644 0.130287 0.169 Uiso 0.5 1 calc R U P D 2
C20G C -0.1149(2) 0.26383(14) 0.31810(11) 0.131(3) Uani 1 1 d . U . . .
C21G C -0.1576(2) 0.26242(16) 0.32052(13) 0.157(3) Uani 1 1 d . U . . .
N201 N 0.26271(17) 0.39063(10) 0.25641(9) 0.1446(14) Uani 1 1 d D U . . .
C205 C 0.2190(2) 0.40365(12) 0.25154(12) 0.1431(15) Uani 1 1 d D U . . .
C201 C 0.3053(3) 0.40546(17) 0.24665(16) 0.1448(19) Uani 0.6667 1 d D U P E 1
H20A H 0.336349 0.397205 0.249008 0.174 Uiso 0.6667 1 calc R U P F 1
C202 C 0.3031(3) 0.43047(17) 0.23435(16) 0.1436(19) Uani 0.6667 1 d D U P E 1
H20B H 0.331391 0.439490 0.228919 0.172 Uiso 0.6667 1 calc R U P G 1
C203 C 0.2590(3) 0.44095(18) 0.23069(17) 0.1455(18) Uani 0.6667 1 d D U P E 1
H20C H 0.256677 0.458025 0.222319 0.175 Uiso 0.6667 1 calc R U P H 1
C204 C 0.2140(3) 0.42863(17) 0.23833(16) 0.1387(17) Uani 0.6667 1 d D U P E 1
H20D H 0.183250 0.436739 0.234739 0.166 Uiso 0.6667 1 calc R U P I 1
C01B C 0.3111(4) 0.4013(2) 0.2558(3) 0.143(2) Uiso 0.3333 1 d D U P E 2
H01A H 0.340074 0.390714 0.257460 0.171 Uiso 0.3333 1 calc R U P J 2
C02B C 0.3090(4) 0.4299(2) 0.2524(3) 0.140(2) Uiso 0.3333 1 d D U P E 2
H02B H 0.339353 0.438721 0.249994 0.168 Uiso 0.3333 1 calc R U P K 2
C03B C 0.2697(4) 0.4468(3) 0.2519(3) 0.142(2) Uiso 0.3333 1 d D U P E 2
H03B H 0.270997 0.465945 0.248629 0.170 Uiso 0.3333 1 calc R U P L 2
C04B C 0.2260(4) 0.4320(2) 0.2570(3) 0.142(2) Uiso 0.3333 1 d D U P E 2
H04B H 0.200416 0.441725 0.264476 0.171 Uiso 0.3333 1 calc R U P M 2
N202 N 0.18464(17) 0.36115(10) 0.26237(9) 0.1292(13) Uani 1 1 d . U . . .
C206 C 0.1766(2) 0.38682(14) 0.25807(11) 0.1338(14) Uani 1 1 d . U . . .
C207 C 0.1355(2) 0.40064(14) 0.25984(11) 0.1476(14) Uani 1 1 d . U . . .
H20E H 0.133888 0.420050 0.257857 0.177 Uiso 1 1 calc R U . . .
C208 C 0.0923(2) 0.38391(13) 0.26512(11) 0.1424(14) Uani 1 1 d . U . . .
H20F H 0.060828 0.391862 0.265724 0.171 Uiso 1 1 calc R U . . .
C209 C 0.0997(2) 0.35646(13) 0.26909(11) 0.1325(14) Uani 1 1 d . U . . .
C210 C 0.1449(2) 0.34688(13) 0.26840(10) 0.1331(14) Uani 1 1 d . U . . .
H21A H 0.149585 0.328070 0.272589 0.160 Uiso 1 1 calc R U . . .
N203 N 0.05958(15) 0.33803(10) 0.27565(8) 0.1296(13) Uani 1 1 d D U . . .
H20G H 0.064854 0.320210 0.274510 0.156 Uiso 1 1 calc R U . . .
C211 C 0.0173(2) 0.34561(13) 0.28293(11) 0.1426(15) Uani 1 1 d D U . . .
O201 O 0.0028(2) 0.37181(12) 0.28845(11) 0.1421(15) Uani 0.6667 1 d D U P . .
O01B O -0.0153(4) 0.3667(2) 0.2675(2) 0.1432(18) Uiso 0.3333 1 d D U P . .
C212 C -0.0164(2) 0.32189(13) 0.29275(11) 0.1332(16) Uani 1 1 d D U . . .
C213 C -0.0106(2) 0.29680(13) 0.28238(11) 0.1445(17) Uani 1 1 d . U . . .
H21B H 0.013479 0.293167 0.270784 0.173 Uiso 1 1 calc R U . . .
C214 C -0.0490(2) 0.32570(14) 0.31045(11) 0.1409(17) Uani 1 1 d . U . . .
H21C H -0.049035 0.343450 0.317709 0.169 Uiso 1 1 calc R U . . .
C215 C -0.0809(2) 0.30795(13) 0.31896(11) 0.1408(17) Uani 1 1 d . U . . .
H21D H -0.103792 0.312195 0.331022 0.169 Uiso 1 1 calc R U . . .
C216 C -0.0449(2) 0.27557(14) 0.29065(11) 0.1377(17) Uani 1 1 d . U . . .
H21E H -0.044914 0.257509 0.284025 0.165 Uiso 1 1 calc R U . . .
C217 C -0.0768(2) 0.28291(13) 0.30824(11) 0.1301(17) Uani 1 1 d . U . . .
N204 N 0.09914(18) 0.04843(11) 0.40081(8) 0.138(2) Uani 1 1 d D . . . .
C218 C 0.1257(2) 0.02578(14) 0.40657(13) 0.166(3) Uani 1 1 d D . . . .
H21F H 0.106157 0.009735 0.407885 0.200 Uiso 1 1 calc R U . . .
C219 C 0.1723(2) 0.02073(13) 0.41081(13) 0.170(3) Uani 1 1 d D . . . .
H21G H 0.185899 0.003845 0.416466 0.204 Uiso 1 1 calc R U . . .
C220 C 0.1973(3) 0.04385(14) 0.40566(13) 0.185(4) Uani 1 1 d D . . . .
H22A H 0.231711 0.042592 0.406724 0.222 Uiso 1 1 calc R U . . .
C221 C 0.1781(2) 0.06908(13) 0.39902(13) 0.164(3) Uani 1 1 d D . . . .
H22B H 0.197568 0.085006 0.396788 0.196 Uiso 1 1 calc R U . . .
C222 C 0.13056(19) 0.06908(17) 0.39607(13) 0.175(4) Uani 1 1 d D . . . .
N205 N 0.05652(15) 0.09142(11) 0.38508(8) 0.114(2) Uani 1 1 d . . . . .
C223 C 0.0990(2) 0.09242(14) 0.38968(11) 0.119(3) Uani 1 1 d . U . . .
C224 C 0.1272(2) 0.11543(16) 0.38751(12) 0.163(3) Uani 1 1 d . . . . .
H22C H 0.161219 0.115347 0.391011 0.195 Uiso 1 1 calc R U . . .
C225 C 0.0537(2) 0.13937(13) 0.37388(11) 0.113(2) Uani 1 1 d . U . . .
C226 C 0.1008(2) 0.14054(16) 0.37927(12) 0.165(3) Uani 1 1 d . . . . .
H22D H 0.117736 0.157480 0.377872 0.198 Uiso 1 1 calc R U . . .
C227 C 0.03130(18) 0.11276(12) 0.37782(9) 0.105(2) Uani 1 1 d . . . . .
H22E H -0.002756 0.110820 0.375017 0.126 Uiso 1 1 calc R U . . .
N206 N 0.02537(15) 0.16145(12) 0.36478(8) 0.136(2) Uani 1 1 d . . . . .
H20H H 0.035326 0.177947 0.369279 0.163 Uiso 1 1 calc R U . . .
C228 C -0.0114(3) 0.16098(16) 0.35140(13) 0.167(3) Uani 1 1 d . U . . .
O202 O -0.03234(18) 0.13831(12) 0.34261(8) 0.192(2) Uani 1 1 d . . . . .
C229 C -0.0394(2) 0.18570(12) 0.34037(10) 0.106(2) Uani 1 1 d . . . . .
C230 C -0.0228(2) 0.21126(14) 0.35108(10) 0.135(3) Uani 1 1 d . . . . .
H23A H 0.003631 0.211441 0.362539 0.161 Uiso 1 1 calc R U . . .
C231 C -0.0483(2) 0.23784(12) 0.34382(10) 0.116(2) Uani 1 1 d . . . . .
H23B H -0.038005 0.255023 0.350434 0.139 Uiso 1 1 calc R U . . .
C232 C -0.0876(2) 0.23620(14) 0.32693(11) 0.143(3) Uani 1 1 d . . . . .
C233 C -0.0967(2) 0.20763(14) 0.31642(11) 0.141(3) Uani 1 1 d . . . . .
H23D H -0.119589 0.205291 0.303336 0.169 Uiso 1 1 calc R U . . .
C234 C -0.0737(2) 0.18665(15) 0.32509(12) 0.156(3) Uani 1 1 d . . . . .
H23E H -0.084325 0.169319 0.318975 0.187 Uiso 1 1 calc R U . . .
N207 N -0.54912(16) 0.15135(12) 0.38168(10) 0.147(2) Uani 1 1 d . . . . .
N208 N -0.46551(14) 0.17377(9) 0.36770(7) 0.0939(17) Uani 1 1 d . . . . .
N209 N -0.33949(14) 0.18926(8) 0.35403(7) 0.0936(16) Uani 1 1 d . . . . .
H20I H -0.345389 0.199199 0.340914 0.112 Uiso 1 1 calc R U . . .
C235 C -0.5904(2) 0.14034(15) 0.38859(10) 0.141(3) Uani 1 1 d . . . . .
H23C H -0.620727 0.148854 0.384722 0.169 Uiso 1 1 calc R U . . .
C236 C -0.5881(3) 0.11610(17) 0.40160(12) 0.189(4) Uani 1 1 d . . . . .
H23F H -0.618896 0.109330 0.406126 0.226 Uiso 1 1 calc R U . . .
C237 C -0.5547(2) 0.10195(16) 0.40830(13) 0.175(3) Uani 1 1 d . . . . .
H23G H -0.558173 0.085453 0.417359 0.209 Uiso 1 1 calc R U . . .
C238 C -0.5091(3) 0.11281(15) 0.40105(11) 0.158(3) Uani 1 1 d . . . . .
H23H H -0.479523 0.103706 0.405312 0.190 Uiso 1 1 calc R U . . .
C239 C -0.5092(2) 0.13707(13) 0.38759(10) 0.111(2) Uani 1 1 d . U . . .
C240 C -0.4622(2) 0.14842(12) 0.37922(10) 0.106(2) Uani 1 1 d . . . . .
C241 C -0.4150(2) 0.13637(14) 0.38335(10) 0.125(3) Uani 1 1 d . . . . .
H24A H -0.411504 0.119529 0.392005 0.150 Uiso 1 1 calc R U . . .
C242 C -0.37373(19) 0.14998(12) 0.37433(10) 0.104(2) Uani 1 1 d . . . . .
H24B H -0.342495 0.141889 0.376638 0.124 Uiso 1 1 calc R U . . .
C243 C -0.37817(17) 0.17518(11) 0.36204(9) 0.0821(19) Uani 1 1 d . U . . .
C244 C -0.42436(17) 0.18576(11) 0.35915(8) 0.0837(19) Uani 1 1 d . U . . .
H24C H -0.427955 0.202645 0.350575 0.100 Uiso 1 1 calc R U . . .
C245 C -0.29467(18) 0.19058(12) 0.36256(10) 0.095(2) Uani 1 1 d . U . . .
O203 O -0.28415(14) 0.17624(9) 0.38087(7) 0.1472(18) Uani 1 1 d . . . . .
C246 C -0.25867(18) 0.20748(12) 0.35066(10) 0.100(2) Uani 1 1 d . . . . .
C247 C -0.26267(18) 0.21862(12) 0.32709(9) 0.098(2) Uani 1 1 d . . . . .
H24D H -0.290197 0.214032 0.317089 0.118 Uiso 1 1 calc R U . . .
C248 C -0.23040(19) 0.23472(11) 0.31873(11) 0.114(2) Uani 1 1 d . U . . .
H24E H -0.235782 0.241841 0.302811 0.137 Uiso 1 1 calc R U . . .
C249 C -0.1906(2) 0.24208(12) 0.33046(11) 0.109(2) Uani 1 1 d . U . . .
C250 C -0.1830(2) 0.23167(13) 0.35399(11) 0.131(3) Uani 1 1 d . . . . .
H25A H -0.154779 0.236776 0.363256 0.157 Uiso 1 1 calc R U . . .
C251 C -0.21657(19) 0.21402(11) 0.36369(10) 0.103(2) Uani 1 1 d . . . . .
H25B H -0.210728 0.206333 0.379372 0.124 Uiso 1 1 calc R U . . .
N210 N -0.3078(3) 0.49326(16) 0.23718(14) 0.252(2) Uani 1 1 d . U . . .
C252 C -0.3256(3) 0.5183(2) 0.22778(18) 0.272(3) Uani 1 1 d . U . . .
H25C H -0.301846 0.528353 0.219236 0.326 Uiso 1 1 calc R U . . .
C253 C -0.3698(4) 0.5316(2) 0.22821(19) 0.286(3) Uani 1 1 d . U . . .
H25D H -0.379596 0.548040 0.220089 0.344 Uiso 1 1 calc R U . . .
C254 C -0.3974(4) 0.5144(2) 0.24405(19) 0.279(3) Uani 1 1 d . U . . .
H25E H -0.425868 0.522634 0.250133 0.335 Uiso 1 1 calc R U . . .
C255 C -0.3881(3) 0.48612(19) 0.25222(17) 0.258(3) Uani 1 1 d . U . . .
H25F H -0.413178 0.474479 0.257849 0.310 Uiso 1 1 calc R U . . .
C256 C -0.3377(3) 0.4772(2) 0.25105(18) 0.239(3) Uani 1 1 d . U . . .
N211 N -0.2730(2) 0.44955(14) 0.25180(12) 0.193(2) Uani 1 1 d . U . . .
C257 C -0.3173(3) 0.45062(18) 0.25948(15) 0.201(2) Uani 1 1 d . U . . .
C258 C -0.3427(3) 0.43578(17) 0.27356(14) 0.200(3) Uani 1 1 d . U . . .
H25G H -0.372051 0.443128 0.279486 0.240 Uiso 1 1 calc R U . . .
C259 C -0.3286(3) 0.40865(17) 0.28068(14) 0.194(3) Uani 1 1 d . U . . .
H25H H -0.347781 0.395083 0.288308 0.233 Uiso 1 1 calc R U . . .
C260 C -0.2802(3) 0.40648(17) 0.27391(14) 0.181(2) Uani 1 1 d . U . . .
C261 C -0.2543(3) 0.42501(15) 0.25979(13) 0.176(2) Uani 1 1 d . U . . .
H26A H -0.222179 0.420306 0.255530 0.211 Uiso 1 1 calc R U . . .
C262 C -0.2624(3) 0.36310(17) 0.29822(14) 0.172(3) Uani 1 1 d . U . . .
O204 O -0.2996(2) 0.36653(11) 0.31199(10) 0.224(3) Uani 1 1 d . U . . .
N212 N -0.2545(2) 0.38058(12) 0.28143(10) 0.174(2) Uani 1 1 d . U . . .
H21H H -0.229272 0.376614 0.272639 0.209 Uiso 1 1 calc R U . . .
C263 C -0.2345(2) 0.33615(14) 0.30390(12) 0.139(2) Uani 1 1 d . U . . .
C264 C -0.2089(2) 0.32765(14) 0.28427(12) 0.155(2) Uani 1 1 d . U . . .
H26B H -0.208678 0.336997 0.269118 0.185 Uiso 1 1 calc R U . . .
C265 C -0.1807(2) 0.30105(14) 0.28998(13) 0.159(2) Uani 1 1 d . U . . .
H26C H -0.163455 0.292152 0.277518 0.191 Uiso 1 1 calc R U . . .
C266 C -0.1803(3) 0.29006(15) 0.31277(13) 0.149(2) Uani 1 1 d . U . . .
C267 C -0.2082(2) 0.30132(14) 0.32962(12) 0.149(2) Uani 1 1 d . U . . .
H26E H -0.212073 0.291990 0.344609 0.179 Uiso 1 1 calc R U . . .
C268 C -0.2311(2) 0.32551(14) 0.32586(13) 0.155(2) Uani 1 1 d . U . . .
H26F H -0.244833 0.334957 0.339122 0.186 Uiso 1 1 calc R U . . .
C30G C -0.2896(3) 0.05801(17) 0.24949(13) 0.202(4) Uani 1 1 d D . . . .
C31G C -0.2807(3) 0.04662(16) 0.23297(13) 0.190(4) Uani 1 1 d D U . . .
N301 N -0.61447(18) 0.19269(12) 0.35182(10) 0.1556(16) Uani 1 1 d . U . . .
C301 C -0.6460(2) 0.20685(15) 0.36357(12) 0.1591(18) Uani 1 1 d . U . . .
H30A H -0.635247 0.215636 0.378181 0.191 Uiso 1 1 calc R U . . .
C302 C -0.6943(2) 0.21009(15) 0.35627(12) 0.1603(19) Uani 1 1 d . U . . .
H30B H -0.715649 0.221576 0.365011 0.192 Uiso 1 1 calc R U . . .
C303 C -0.7105(2) 0.19568(15) 0.33546(12) 0.1665(19) Uani 1 1 d . U . . .
H30C H -0.743576 0.195962 0.330010 0.200 Uiso 1 1 calc R U . . .
C304 C -0.6760(2) 0.18126(15) 0.32352(12) 0.1637(18) Uani 1 1 d . U . . .
H30D H -0.685190 0.170952 0.309466 0.196 Uiso 1 1 calc R U . . .
C305 C -0.6287(2) 0.18134(16) 0.33133(13) 0.1614(18) Uani 1 1 d . U . . .
N302 N -0.54844(18) 0.16828(12) 0.32742(10) 0.1556(15) Uani 1 1 d . U . . .
C306 C -0.5907(2) 0.16603(16) 0.31841(13) 0.1653(17) Uani 1 1 d . U . . .
C307 C -0.6030(3) 0.14864(15) 0.29944(13) 0.1771(17) Uani 1 1 d . U . . .
H30E H -0.636018 0.146190 0.294425 0.213 Uiso 1 1 calc R U . . .
C308 C -0.5663(2) 0.13477(16) 0.28777(13) 0.1817(17) Uani 1 1 d . U . . .
H30F H -0.574200 0.123709 0.273980 0.218 Uiso 1 1 calc R U . . .
C309 C -0.5189(3) 0.13678(17) 0.29583(13) 0.1722(16) Uani 1 1 d . U . . .
C310 C -0.5139(2) 0.15485(15) 0.31590(12) 0.1687(16) Uani 1 1 d . U . . .
H31A H -0.481655 0.157757 0.321940 0.202 Uiso 1 1 calc R U . . .
N303 N -0.47679(19) 0.12643(12) 0.28597(9) 0.1681(15) Uani 1 1 d . U . . .
H30G H -0.448742 0.134199 0.289861 0.202 Uiso 1 1 calc R U . . .
O301 O -0.5214(2) 0.08816(14) 0.26509(12) 0.263(2) Uani 1 1 d . U . . .
C311 C -0.4776(2) 0.10499(17) 0.27072(14) 0.1897(17) Uani 1 1 d D U . . .
C312 C -0.42292(19) 0.09759(15) 0.26599(13) 0.1799(18) Uani 1 1 d D U . . .
C313 C -0.3792(2) 0.10928(15) 0.26816(13) 0.1854(19) Uani 1 1 d D U . . .
H31B H -0.379230 0.126378 0.276547 0.223 Uiso 1 1 calc R U . . .
C314 C -0.3343(2) 0.10151(14) 0.26070(12) 0.1821(19) Uani 1 1 d D U . . .
H31C H -0.306549 0.113084 0.260361 0.219 Uiso 1 1 calc R U . . .
C315 C -0.3356(2) 0.07567(15) 0.25410(13) 0.179(2) Uani 1 1 d D U . . .
C316 C -0.3780(2) 0.05905(15) 0.25303(12) 0.1864(19) Uani 1 1 d D U . . .
H31E H -0.376509 0.040423 0.247847 0.224 Uiso 1 1 calc R U . . .
C317 C -0.4227(2) 0.07082(15) 0.25985(13) 0.1933(19) Uani 1 1 d D U . . .
H31F H -0.451598 0.060133 0.260067 0.232 Uiso 1 1 calc R U . . .
N304 N 0.0104(2) 0.06363(12) 0.43236(9) 0.141(2) Uani 1 1 d . . . . .
C318 C 0.0413(3) 0.06387(15) 0.44949(11) 0.172(3) Uani 1 1 d . . . . .
H31D H 0.074071 0.059122 0.446521 0.207 Uiso 1 1 calc R U . . .
C319 C 0.0276(3) 0.07122(14) 0.47342(12) 0.168(3) Uani 1 1 d . . . . .
H31G H 0.050131 0.071265 0.486841 0.201 Uiso 1 1 calc R U . . .
C320 C -0.0197(3) 0.07812(16) 0.47563(14) 0.185(4) Uani 1 1 d . . . . .
H32A H -0.029453 0.084054 0.491200 0.222 Uiso 1 1 calc R U . . .
C321 C -0.0524(3) 0.07741(16) 0.45884(13) 0.188(4) Uani 1 1 d . . . . .
H32B H -0.085789 0.080817 0.461504 0.226 Uiso 1 1 calc R U . . .
C322 C -0.0333(3) 0.07083(15) 0.43500(12) 0.142(3) Uani 1 1 d . . . . .
N305 N -0.04826(17) 0.06487(10) 0.39185(9) 0.127(2) Uani 1 1 d . . . . .
C323 C -0.0718(3) 0.07014(14) 0.41517(11) 0.135(3) Uani 1 1 d . . . . .
C324 C -0.1203(2) 0.07486(16) 0.41323(13) 0.172(4) Uani 1 1 d . . . . .
H32C H -0.136955 0.078924 0.427659 0.207 Uiso 1 1 calc R U . . .
C325 C -0.1451(2) 0.07420(15) 0.39313(13) 0.160(3) Uani 1 1 d . . . . .
H32D H -0.179287 0.076275 0.394037 0.192 Uiso 1 1 calc R U . . .
C326 C -0.1260(2) 0.07065(15) 0.36973(11) 0.143(3) Uani 1 1 d . . . . .
C327 C -0.0785(2) 0.06412(13) 0.37182(10) 0.127(3) Uani 1 1 d . . . . .
H32E H -0.063979 0.058143 0.357282 0.152 Uiso 1 1 calc R U . . .
N306 N -0.1573(2) 0.06962(13) 0.35133(8) 0.193(3) Uani 1 1 d D U . . .
H30H H -0.188641 0.068795 0.354075 0.232 Uiso 1 1 calc R U . . .
C328 C -0.1432(3) 0.0698(2) 0.32994(15) 0.229(3) Uani 1 1 d D U . . .
O302 O -0.0927(3) 0.06912(14) 0.32126(10) 0.265(3) Uani 1 1 d . U . . .
C329 C -0.1875(3) 0.06999(16) 0.30985(11) 0.181(2) Uani 1 1 d D U . . .
C330 C -0.1768(3) 0.07568(15) 0.28743(12) 0.193(3) Uani 1 1 d D U . . .
H33A H -0.144945 0.081984 0.284283 0.232 Uiso 1 1 calc R U . . .
C331 C -0.2062(3) 0.07327(15) 0.27007(12) 0.195(3) Uani 1 1 d D U . . .
H33B H -0.197570 0.080300 0.254672 0.234 Uiso 1 1 calc R U . . .
C332 C -0.2527(3) 0.06021(17) 0.27235(12) 0.190(3) Uani 1 1 d D U . . .
C333 C -0.2659(3) 0.05357(15) 0.29487(11) 0.182(3) Uani 1 1 d D U . . .
H33D H -0.297334 0.046146 0.297232 0.218 Uiso 1 1 calc R U . . .
C334 C -0.2345(2) 0.05730(15) 0.31486(12) 0.194(3) Uani 1 1 d D U . . .
H33E H -0.242960 0.051944 0.330779 0.232 Uiso 1 1 calc R U . . .
N307 N 0.04231(17) -0.10647(9) 0.14647(9) 0.1147(19) Uani 1 1 d . . . . .
N308 N -0.01772(13) -0.07238(8) 0.16611(7) 0.0883(15) Uani 1 1 d D U . . .
C335 C 0.0763(2) -0.12302(12) 0.13624(10) 0.124(3) Uani 1 1 d . . . . .
H33C H 0.069629 -0.130911 0.120712 0.148 Uiso 1 1 calc R U . . .
C336 C 0.1205(2) -0.12851(14) 0.14821(14) 0.155(3) Uani 1 1 d . . . . .
H33F H 0.144257 -0.138845 0.139965 0.186 Uiso 1 1 calc R U . . .
C337 C 0.1312(3) -0.11966(15) 0.17131(13) 0.171(3) Uani 1 1 d . . . . .
H33G H 0.160565 -0.124544 0.179698 0.206 Uiso 1 1 calc R U . . .
C338 C 0.0979(2) -0.10381(13) 0.18130(14) 0.168(3) Uani 1 1 d . . . . .
H33H H 0.104815 -0.096775 0.197126 0.202 Uiso 1 1 calc R U . . .
C339 C 0.0528(2) -0.09669(12) 0.16998(11) 0.116(2) Uani 1 1 d . . . . .
C340 C 0.01823(19) -0.07878(12) 0.18014(9) 0.099(2) Uani 1 1 d D U . . .
C341 C 0.0204(2) -0.07307(11) 0.20436(10) 0.127(3) Uani 1 1 d D . . . .
H34A H 0.045242 -0.080526 0.214724 0.153 Uiso 1 1 calc R U . . .
C342 C -0.0158(2) -0.05566(11) 0.21343(10) 0.120(3) Uani 1 1 d D . . . .
H34B H -0.014637 -0.051370 0.230273 0.144 Uiso 1 1 calc R U . . .
C343 C -0.0530(2) -0.04443(11) 0.19912(9) 0.116(2) Uani 1 1 d D U . . .
C344 C -0.05024(17) -0.05516(10) 0.17460(9) 0.092(2) Uani 1 1 d D . . . .
H34C H -0.074716 -0.049063 0.163327 0.110 Uiso 1 1 calc R U . . .
N309 N -0.09105(18) -0.02488(11) 0.20333(9) 0.1590(18) Uani 1 1 d D U . . .
H30I H -0.102857 -0.014415 0.191524 0.191 Uiso 1 1 calc R U . . .
O303 O -0.0875(2) -0.03429(11) 0.24559(11) 0.229(2) Uani 1 1 d . U . . .
O3L O -0.1197(3) -0.00584(16) 0.16146(16) 0.159(2) Uani 0.5 1 d . U P . .
C345 C -0.1067(3) -0.02325(15) 0.22430(13) 0.174(2) Uani 1 1 d D U . . .
C346 C -0.14897(12) -0.00263(6) 0.22584(7) 0.163(2) Uani 1 1 d DG U . . .
C347 C -0.17796(15) -0.00467(9) 0.24602(7) 0.194(2) Uani 1 1 d G U . . .
H34D H -0.170407 -0.017807 0.258345 0.233 Uiso 1 1 calc R U . . .
C348 C -0.21799(15) 0.01253(11) 0.24818(9) 0.188(2) Uani 1 1 d G U . . .
H34E H -0.237797 0.011137 0.261978 0.226 Uiso 1 1 calc R U . . .
C349 C -0.22903(14) 0.03175(9) 0.23015(11) 0.170(2) Uani 1 1 d DG U . . .
C350 C -0.20004(17) 0.03379(8) 0.20997(10) 0.185(2) Uani 1 1 d G U . . .
H35A H -0.207594 0.046928 0.197648 0.222 Uiso 1 1 calc R U . . .
C351 C -0.16001(15) 0.01659(8) 0.20781(7) 0.173(2) Uani 1 1 d G U . . .
H35B H -0.140204 0.017985 0.194013 0.208 Uiso 1 1 calc R U . . .
N310 N -0.5701(2) 0.03982(14) 0.05009(12) 0.2197(16) Uani 1 1 d D U . . .
C352 C -0.5987(3) 0.04378(17) 0.02910(14) 0.2288(19) Uani 1 1 d D U . . .
H35C H -0.619374 0.059353 0.027186 0.275 Uiso 1 1 calc R U . . .
C353 C -0.5956(3) 0.02407(16) 0.01131(15) 0.229(2) Uani 1 1 d D U . . .
H35D H -0.618266 0.025544 -0.001984 0.275 Uiso 1 1 calc R U . . .
C354 C -0.5631(3) 0.00222(17) 0.01059(14) 0.235(2) Uani 1 1 d D U . . .
H35E H -0.561733 -0.010626 -0.002391 0.282 Uiso 1 1 calc R U . . .
C355 C -0.5299(3) 0.00144(17) 0.03330(14) 0.2307(17) Uani 1 1 d D U . . .
H35F H -0.504495 -0.011771 0.034613 0.277 Uiso 1 1 calc R U . . .
C356 C -0.5369(3) 0.02009(16) 0.05207(15) 0.2142(17) Uani 1 1 d D U . . .
N311 N -0.5152(2) 0.04165(14) 0.08774(12) 0.2116(14) Uani 1 1 d D U . . .
C357 C -0.5031(3) 0.01978(16) 0.07416(15) 0.2096(15) Uani 1 1 d D U . . .
C358 C -0.4705(3) 0.00199(16) 0.07498(14) 0.2163(15) Uani 1 1 d D U . . .
H35G H -0.466319 -0.011733 0.062925 0.260 Uiso 1 1 calc R U . . .
C359 C -0.4400(3) 0.00486(16) 0.09661(13) 0.2188(15) Uani 1 1 d D U . . .
H35H H -0.413515 -0.007581 0.098600 0.263 Uiso 1 1 calc R U . . .
C360 C -0.4466(3) 0.02589(17) 0.11616(14) 0.2159(15) Uani 1 1 d D U . . .
C361 C -0.4875(3) 0.04236(16) 0.10881(13) 0.2114(15) Uani 1 1 d D U . . .
H36A H -0.496798 0.055855 0.120255 0.254 Uiso 1 1 calc R U . . .
N312 N -0.4152(2) 0.03225(10) 0.13725(11) 0.2094(14) Uani 1 1 d D U . . .
H31I H -0.413494 0.048533 0.145033 0.251 Uiso 0.6667 1 d R U P N 1
H31H H -0.399594 0.018653 0.145413 0.251 Uiso 0.3333 1 d R U P O 2
C366 C -0.3160(3) 0.04275(13) 0.21051(13) 0.2043(16) Uani 1 1 d D U . . .
C362 C -0.3898(3) 0.00980(14) 0.14412(18) 0.2127(15) Uani 0.6667 1 d D U P P 1
O304 O -0.3600(6) -0.0119(3) 0.1331(3) 0.2109(16) Uani 0.25 1 d D U P P 1
O34' O -0.3852(8) -0.0194(2) 0.1388(4) 0.2115(16) Uani 0.25 1 d D U P P 1
C363 C -0.3690(4) 0.0251(2) 0.16933(17) 0.2095(16) Uani 0.6667 1 d D U P P 1
C364 C -0.3483(4) 0.0090(2) 0.18671(17) 0.2100(17) Uani 0.6667 1 d D U P P 1
H36B H -0.352295 -0.010141 0.183860 0.252 Uiso 0.6667 1 calc R U P Q 1
C365 C -0.3228(4) 0.01502(19) 0.20755(18) 0.2104(17) Uani 0.6667 1 d D U P P 1
H36C H -0.311008 0.001537 0.218753 0.253 Uiso 0.6667 1 calc R U P R 1
C367 C -0.3280(4) 0.0624(2) 0.19493(18) 0.2129(17) Uani 0.6667 1 d D U P P 1
H36D H -0.320163 0.081351 0.196989 0.255 Uiso 0.6667 1 calc R U P S 1
C368 C -0.3548(4) 0.0511(2) 0.17431(19) 0.2087(17) Uani 0.6667 1 d D U P P 1
H36E H -0.363928 0.064199 0.162209 0.250 Uiso 0.6667 1 calc R U P T 1
C62C C -0.4108(6) 0.05873(14) 0.1451(2) 0.2120(18) Uiso 0.3333 1 d D U P P 2
O04C O -0.4195(8) 0.0871(3) 0.1345(3) 0.2142(17) Uiso 0.25 1 d D U P P 2
O4CC O -0.4447(6) 0.0819(3) 0.1469(4) 0.2123(17) Uiso 0.25 1 d D U P P 2
C63C C -0.3794(5) 0.0508(3) 0.1691(2) 0.2118(18) Uiso 0.3333 1 d D U P P 2
C64C C -0.3547(6) 0.0272(3) 0.1757(3) 0.2080(19) Uiso 0.3333 1 d D U P P 2
H64A H -0.356146 0.013073 0.163769 0.250 Uiso 0.3333 1 calc R U P U 2
C65C C -0.3281(7) 0.0201(3) 0.1965(3) 0.2106(19) Uiso 0.3333 1 d D U P P 2
H65A H -0.319265 0.001714 0.200667 0.253 Uiso 0.3333 1 calc R U P V 2
C67C C -0.3238(7) 0.0698(3) 0.2033(3) 0.212(2) Uiso 0.3333 1 d D U P P 2
H67A H -0.309714 0.085293 0.211392 0.254 Uiso 0.3333 1 calc R U P W 2
C68C C -0.3560(6) 0.0719(3) 0.1818(3) 0.2104(19) Uiso 0.3333 1 d D U P P 2
H68A H -0.361759 0.090007 0.175791 0.252 Uiso 0.3333 1 calc R U P X 2
C40G C 0.1262(3) 0.12687(18) 0.20472(16) 0.196(4) Uani 1 1 d . U . . .
C41G C 0.1321(3) 0.12703(15) 0.18266(14) 0.184(4) Uani 1 1 d D U . . .
N407 N -0.01159(17) -0.10415(10) 0.09444(8) 0.1119(19) Uani 1 1 d . . . . .
N408 N 0.01713(14) -0.05686(9) 0.11337(8) 0.0967(17) Uani 1 1 d . . . . .
H40K H 0.052292 0.017264 0.139313 0.116 Uiso 0.75 1 d R U P Y 1
H40J H 0.098602 0.021514 0.123063 0.116 Uiso 0.25 1 d R U P Z 2
N410 N 0.27528(17) 0.21584(11) -0.01682(8) 0.120(2) Uani 1 1 d . . . . .
N411 N 0.23970(16) 0.19913(9) 0.02568(8) 0.1057(18) Uani 1 1 d . . . . .
N412 N 0.21409(18) 0.18826(10) 0.08878(7) 0.129(2) Uani 1 1 d . . . . .
H41G H 0.192137 0.175425 0.085831 0.155 Uiso 1 1 calc R U . . .
N401 N 0.0131(3) 0.01084(12) 0.40115(10) 0.192(3) Uani 1 1 d . . . . .
C401 C 0.0029(3) -0.00674(18) 0.42278(12) 0.206(4) Uani 1 1 d . . . . .
H40A H 0.004172 0.002224 0.438120 0.248 Uiso 1 1 calc R U . . .
C402 C -0.0078(3) -0.03324(14) 0.42296(15) 0.225(5) Uani 1 1 d . . . . .
H40B H -0.012020 -0.043198 0.437601 0.270 Uiso 1 1 calc R U . . .
C403 C -0.0123(3) -0.04536(16) 0.40059(14) 0.221(4) Uani 1 1 d . . . . .
H40C H -0.022656 -0.063969 0.399327 0.265 Uiso 1 1 calc R U . . .
C404 C -0.0019(3) -0.03100(15) 0.38002(10) 0.188(4) Uani 1 1 d . . . . .
H40D H -0.003698 -0.040183 0.364786 0.225 Uiso 1 1 calc R U . . .
C405 C 0.0106(2) -0.00437(12) 0.38072(15) 0.163(3) Uani 1 1 d . . . . .
N402 N 0.02879(17) 0.03610(9) 0.35772(9) 0.122(2) Uani 1 1 d . . . . .
C406 C 0.0182(2) 0.00977(14) 0.35539(10) 0.140(3) Uani 1 1 d . . . . .
C407 C 0.0193(3) -0.00619(17) 0.33325(11) 0.194(4) Uani 1 1 d . . . . .
H40E H 0.011981 -0.025294 0.332387 0.233 Uiso 1 1 calc R U . . .
C408 C 0.0310(2) 0.00824(13) 0.31505(12) 0.142(3) Uani 1 1 d . . . . .
H40F H 0.033286 -0.000845 0.299846 0.170 Uiso 1 1 calc R U . . .
C409 C 0.0390(2) 0.05073(12) 0.33833(10) 0.120(2) Uani 1 1 d . . . . .
H40G H 0.044846 0.069978 0.339414 0.144 Uiso 1 1 calc R U . . .
C410 C 0.0409(2) 0.03664(15) 0.31579(10) 0.139(3) Uani 1 1 d . . . . .
N403 N 0.05284(19) 0.05594(11) 0.29661(8) 0.150(2) Uani 1 1 d . . . . .
H40H H 0.048219 0.073711 0.298659 0.181 Uiso 1 1 calc R U . . .
C411 C 0.0711(2) 0.04646(14) 0.27567(12) 0.128(3) Uani 1 1 d . . . . .
O401 O 0.0777(3) 0.02047(15) 0.26986(14) 0.148(4) Uani 0.5 1 d . . P . .
O01D O 0.0914(4) 0.0292(2) 0.27643(19) 0.215(6) Uani 0.5 1 d . . P . .
C412 C 0.0859(2) 0.06826(12) 0.25758(10) 0.111(2) Uani 1 1 d . . . . .
C413 C 0.1183(2) 0.06218(14) 0.24095(11) 0.151(3) Uani 1 1 d . . . . .
H41A H 0.133231 0.044554 0.241340 0.181 Uiso 1 1 calc R U . . .
C414 C 0.1306(2) 0.08037(13) 0.22342(11) 0.133(3) Uani 1 1 d . . . . .
H41B H 0.154907 0.075644 0.212222 0.160 Uiso 1 1 calc R U . . .
C415 C 0.1102(2) 0.10321(13) 0.22201(11) 0.118(2) Uani 1 1 d . U . . .
C416 C 0.0741(2) 0.11135(14) 0.23832(12) 0.152(3) Uani 1 1 d . . . . .
H41D H 0.057388 0.128429 0.237068 0.183 Uiso 1 1 calc R U . . .
C417 C 0.0651(2) 0.09160(13) 0.25679(11) 0.138(3) Uani 1 1 d . . . . .
H41E H 0.042618 0.096062 0.268984 0.165 Uiso 1 1 calc R U . . .
N404 N 0.26576(16) 0.35501(12) 0.30341(8) 0.134(2) Uani 1 1 d . . . . .
N405 N 0.24058(16) 0.30885(10) 0.28238(8) 0.1268(19) Uani 1 1 d . . . . .
N406 N 0.1966(2) 0.24368(10) 0.26559(12) 0.191(3) Uani 1 1 d . . . . .
H40I H 0.183326 0.247899 0.251341 0.230 Uiso 1 1 calc R U . . .
C418 C 0.2825(2) 0.38024(15) 0.31365(12) 0.155(3) Uani 1 1 d . U . . .
H41C H 0.286225 0.395883 0.303518 0.186 Uiso 1 1 calc R U . . .
C419 C 0.2930(2) 0.38213(15) 0.33763(13) 0.161(3) Uani 1 1 d . . . . .
H41F H 0.305073 0.398955 0.344228 0.193 Uiso 1 1 calc R U . . .
C420 C 0.2863(2) 0.35912(14) 0.35315(12) 0.137(3) Uani 1 1 d . . . . .
H42A H 0.292645 0.360163 0.370175 0.164 Uiso 1 1 calc R U . . .
C421 C 0.2694(2) 0.33444(13) 0.34180(13) 0.132(3) Uani 1 1 d . . . . .
H42B H 0.264043 0.318890 0.351838 0.159 Uiso 1 1 calc R U . . .
C422 C 0.2605(2) 0.33168(17) 0.31714(9) 0.144(3) Uani 1 1 d . . . . .
C423 C 0.2449(2) 0.30719(13) 0.30558(10) 0.120(2) Uani 1 1 d . U . . .
C424 C 0.2334(2) 0.28346(13) 0.31755(12) 0.143(3) Uani 1 1 d . . . . .
H42C H 0.235789 0.283024 0.334795 0.171 Uiso 1 1 calc R U . . .
C425 C 0.2199(3) 0.26258(15) 0.30640(10) 0.154(3) Uani 1 1 d . . . . .
H42D H 0.213312 0.245706 0.314381 0.185 Uiso 1 1 calc R U . . .
C426 C 0.2151(2) 0.26565(12) 0.28078(12) 0.124(3) Uani 1 1 d . U . . .
C427 C 0.2280(2) 0.28898(12) 0.27016(10) 0.112(2) Uani 1 1 d . U . . .
H42E H 0.227473 0.290215 0.252939 0.134 Uiso 1 1 calc R U . . .
O402 O 0.1926(3) 0.20363(17) 0.29577(15) 0.129(3) Uiso 0.5 1 d . . P . .
O02D O 0.2270(3) 0.20616(19) 0.28915(17) 0.154(3) Uiso 0.5 1 d . . P . .
C428 C 0.1985(3) 0.21960(17) 0.27150(12) 0.170(3) Uani 1 1 d . U . . .
C429 C 0.1827(3) 0.19196(13) 0.25133(11) 0.162(3) Uani 1 1 d D . . . .
C430 C 0.1505(2) 0.20254(13) 0.23338(10) 0.156(3) Uani 1 1 d D . . . .
H43A H 0.141141 0.221373 0.233001 0.188 Uiso 1 1 calc R U . . .
C431 C 0.1317(3) 0.18216(15) 0.21486(12) 0.216(4) Uani 1 1 d D . . . .
H43B H 0.111643 0.188294 0.201591 0.260 Uiso 1 1 calc R U . . .
C432 C 0.1436(3) 0.15397(16) 0.21701(14) 0.209(4) Uani 1 1 d D . . . .
C433 C 0.1765(3) 0.14669(14) 0.23461(14) 0.270(5) Uani 1 1 d D . . . .
H43D H 0.186558 0.127989 0.235132 0.324 Uiso 1 1 calc R U . . .
C434 C 0.1962(3) 0.16394(14) 0.25154(14) 0.235(4) Uani 1 1 d D . . . .
H43E H 0.218942 0.157231 0.263432 0.281 Uiso 1 1 calc R U . . .
C435 C -0.0282(2) -0.12530(12) 0.08378(10) 0.117(2) Uani 1 1 d . . . . .
H43C H -0.046594 -0.137129 0.093729 0.140 Uiso 1 1 calc R U . . .
C436 C -0.0242(2) -0.13385(12) 0.06086(11) 0.133(3) Uani 1 1 d . . . . .
H43F H -0.039238 -0.150302 0.055087 0.159 Uiso 1 1 calc R U . . .
C437 C 0.0026(2) -0.11757(13) 0.04633(12) 0.145(3) Uani 1 1 d . . . . .
H43G H 0.008232 -0.122837 0.030038 0.174 Uiso 1 1 calc R U . . .
C438 C 0.0202(3) -0.09498(13) 0.05486(12) 0.150(3) Uani 1 1 d . . . . .
H43H H 0.037518 -0.082886 0.044673 0.180 Uiso 1 1 calc R U . . .
C439 C 0.0135(2) -0.08812(12) 0.07989(11) 0.123(3) Uani 1 1 d . . . . .
C440 C 0.0305(2) -0.06322(12) 0.09065(10) 0.107(2) Uani 1 1 d . . . . .
C441 C 0.0606(2) -0.04241(13) 0.08051(11) 0.147(3) Uani 1 1 d . . . . .
H44A H 0.071964 -0.045611 0.064633 0.176 Uiso 1 1 calc R U . . .
C442 C 0.0742(2) -0.01877(13) 0.09135(10) 0.141(3) Uani 1 1 d . . . . .
H44B H 0.094438 -0.005941 0.083451 0.169 Uiso 1 1 calc R U . . .
C443 C 0.0578(2) -0.01381(12) 0.11417(10) 0.110(2) Uani 1 1 d . . . . .
C444 C 0.03104(18) -0.03392(11) 0.12459(9) 0.090(2) Uani 1 1 d . . . . .
H44C H 0.021735 -0.031359 0.140919 0.108 Uiso 1 1 calc R U . . .
N409 N 0.06946(17) 0.01068(10) 0.12727(9) 0.1308(18) Uani 1 1 d D U . . .
C449 C 0.11652(16) 0.09805(11) 0.17193(9) 0.1232(19) Uani 1 1 d D U . . .
C445 C 0.1110(3) 0.02702(16) 0.12269(15) 0.144(2) Uani 0.75 1 d D U P A 1
O403 O 0.1434(3) 0.02382(16) 0.10766(14) 0.148(3) Uani 0.5 1 d . U P A 1
C446 C 0.1100(3) 0.05230(17) 0.14160(15) 0.126(2) Uani 0.6667 1 d D U P A 1
C447 C 0.1536(3) 0.06272(16) 0.14570(15) 0.123(2) Uani 0.6667 1 d D U P A 1
H44D H 0.181628 0.054813 0.138774 0.147 Uiso 0.6667 1 calc R U P A 1
C448 C 0.1571(3) 0.08657(17) 0.16111(15) 0.129(2) Uani 0.6667 1 d D U P A 1
H44E H 0.188079 0.094796 0.164037 0.154 Uiso 0.6667 1 calc R U P A 1
C450 C 0.0725(3) 0.08555(16) 0.16812(15) 0.128(2) Uani 0.6667 1 d D U P A 1
H45A H 0.044215 0.092262 0.175659 0.154 Uiso 0.6667 1 calc R U P A 1
C451 C 0.0703(3) 0.06316(16) 0.15317(15) 0.121(2) Uani 0.6667 1 d D U P A 1
H45B H 0.039616 0.054480 0.150543 0.145 Uiso 0.6667 1 calc R U P A 1
C45D C 0.0442(6) 0.0230(3) 0.1460(3) 0.132(3) Uiso 0.25 1 d D U P A 2
O03D O 0.0237(4) 0.0043(2) 0.1739(2) 0.067(4) Uiso 0.25 1 d . U P A 2
O3DD O 0.0077(5) 0.0095(3) 0.1666(2) 0.086(4) Uiso 0.25 1 d . U P A 2
C46D C 0.0699(2) 0.05227(17) 0.1520(2) 0.125(3) Uiso 0.3333 1 d D U P A 2
C47D C 0.1193(2) 0.05781(17) 0.1500(3) 0.128(3) Uiso 0.3333 1 d D U P A 2
H47B H 0.139408 0.043188 0.144802 0.153 Uiso 0.3333 1 calc R U P A 2
C48D C 0.1417(3) 0.08286(15) 0.15509(18) 0.129(3) Uiso 0.3333 1 d D U P A 2
H48B H 0.170737 0.088877 0.147862 0.155 Uiso 0.3333 1 calc R U P A 2
C50D C 0.0671(2) 0.09462(18) 0.1767(2) 0.131(3) Uiso 0.3333 1 d D U P A 2
H50B H 0.049764 0.106621 0.187009 0.158 Uiso 0.3333 1 calc R U P A 2
C51D C 0.0458(3) 0.07212(15) 0.16515(19) 0.130(3) Uiso 0.3333 1 d D U P A 2
H51B H 0.011600 0.070147 0.166332 0.156 Uiso 0.3333 1 calc R U P A 2
C452 C 0.29361(19) 0.22460(13) -0.03895(10) 0.118(2) Uani 1 1 d . . . . .
H45C H 0.284466 0.214430 -0.053096 0.141 Uiso 1 1 calc R U . . .
C453 C 0.3229(2) 0.24609(13) -0.04169(13) 0.148(3) Uani 1 1 d . . . . .
H45D H 0.335002 0.250587 -0.057173 0.177 Uiso 1 1 calc R U . . .
C454 C 0.3360(3) 0.26271(15) -0.02021(12) 0.166(3) Uani 1 1 d . . . . .
H45E H 0.354911 0.278997 -0.021275 0.199 Uiso 1 1 calc R U . . .
C455 C 0.3189(2) 0.25315(15) 0.00186(10) 0.144(3) Uani 1 1 d . . . . .
H45F H 0.327317 0.262355 0.016612 0.173 Uiso 1 1 calc R U . . .
C456 C 0.2899(2) 0.23030(14) 0.00188(11) 0.123(3) Uani 1 1 d . . . . .
C457 C 0.27066(19) 0.21934(13) 0.02582(9) 0.102(2) Uani 1 1 d . . . . .
C458 C 0.2848(2) 0.23195(13) 0.04790(11) 0.132(3) Uani 1 1 d . . . . .
H45G H 0.306971 0.246929 0.048260 0.158 Uiso 1 1 calc R U . . .
C459 C 0.2646(2) 0.22156(13) 0.07003(10) 0.121(3) Uani 1 1 d . . . . .
H45H H 0.272213 0.230261 0.085120 0.145 Uiso 1 1 calc R U . . .
C460 C 0.2345(2) 0.19912(12) 0.06919(11) 0.107(2) Uani 1 1 d . . . . .
C461 C 0.2218(2) 0.18954(12) 0.04658(9) 0.109(2) Uani 1 1 d . . . . .
H46A H 0.198615 0.175054 0.045504 0.130 Uiso 1 1 calc R U . . .
C462 C 0.2224(2) 0.19418(13) 0.11191(12) 0.136(3) Uani 1 1 d . . . . .
O044 O 0.25274(18) 0.21303(10) 0.11851(7) 0.163(2) Uani 1 1 d . . . . .
C463 C 0.1937(2) 0.17754(12) 0.13030(10) 0.113(2) Uani 1 1 d . U . . .
C464 C 0.1533(2) 0.16654(12) 0.12631(10) 0.110(2) Uani 1 1 d . . . . .
H46B H 0.138178 0.168571 0.110684 0.132 Uiso 1 1 calc R U . . .
C465 C 0.1310(2) 0.15230(12) 0.14278(10) 0.128(3) Uani 1 1 d . . . . .
H46C H 0.099910 0.144657 0.138903 0.153 Uiso 1 1 calc R U . . .
C466 C 0.1499(2) 0.14844(14) 0.16399(13) 0.146(3) Uani 1 1 d D U . . .
C467 C 0.1929(3) 0.15796(15) 0.17098(11) 0.164(3) Uani 1 1 d . . . . .
H46E H 0.207466 0.153659 0.186374 0.196 Uiso 1 1 calc R U . . .
C468 C 0.2168(2) 0.17561(14) 0.15340(12) 0.159(3) Uani 1 1 d . . . . .
H46F H 0.246058 0.185189 0.157316 0.191 Uiso 1 1 calc R U . . .
C50G C -0.1784(3) 0.10485(14) 0.03626(12) 0.165(3) Uani 1 1 d . . . . .
C50H C -0.1485(3) 0.11857(17) 0.02580(14) 0.242(5) Uani 1 1 d D . . . .
N501 N -0.06978(17) -0.12156(9) 0.14060(8) 0.1159(19) Uani 1 1 d . . . . .
C501 C -0.05592(19) -0.14367(13) 0.15081(9) 0.110(2) Uani 1 1 d . . . . .
H50C H -0.022378 -0.148245 0.150464 0.132 Uiso 1 1 calc R U . . .
C502 C -0.0860(2) -0.16121(12) 0.16221(10) 0.114(2) Uani 1 1 d . . . . .
H50D H -0.074289 -0.178296 0.168404 0.137 Uiso 1 1 calc R U . . .
C503 C -0.1320(2) -0.15406(11) 0.16453(9) 0.102(2) Uani 1 1 d . . . . .
H50E H -0.154044 -0.165615 0.172744 0.123 Uiso 1 1 calc R U . . .
C504 C -0.1469(2) -0.12929(11) 0.15464(9) 0.099(2) Uani 1 1 d . . . . .
H50F H -0.179398 -0.123044 0.156239 0.119 Uiso 1 1 calc R U . . .
C505 C -0.11485(19) -0.11441(10) 0.14284(9) 0.0802(19) Uani 1 1 d . U . . .
N502 N -0.09369(15) -0.07284(8) 0.12272(7) 0.0882(16) Uani 1 1 d . . . . .
C506 C -0.13100(18) -0.08922(11) 0.13024(9) 0.086(2) Uani 1 1 d . . . . .
C507 C -0.17742(19) -0.08027(12) 0.12514(10) 0.106(2) Uani 1 1 d . . . . .
H50G H -0.204176 -0.091350 0.129612 0.128 Uiso 1 1 calc R U . . .
C508 C -0.18627(19) -0.05437(11) 0.11312(10) 0.101(2) Uani 1 1 d . . . . .
H50H H -0.218710 -0.048065 0.110596 0.121 Uiso 1 1 calc R U . . .
C509 C -0.10566(19) -0.04864(11) 0.11023(9) 0.095(2) Uani 1 1 d . . . . .
H50I H -0.079543 -0.037846 0.104525 0.114 Uiso 1 1 calc R U . . .
C510 C -0.15020(16) -0.03946(12) 0.10566(10) 0.089(2) Uani 1 1 d . U . . .
N503 N -0.15475(16) -0.01414(9) 0.09440(8) 0.1175(19) Uani 1 1 d D . . . .
H50K H -0.181908 -0.010258 0.085539 0.141 Uiso 0.5 1 d R U P B 1
H50J H -0.129288 -0.002588 0.096068 0.141 Uiso 0.5 1 d R U P C 2
C517 C -0.1813(2) 0.02663(11) 0.06680(10) 0.135(3) Uani 1 1 d D . . . .
H51E H -0.201911 0.010804 0.068256 0.162 Uiso 0.5 1 d R U P D 1
C511 C -0.1157(4) 0.00729(19) 0.0963(2) 0.111(4) Uiso 0.5 1 d D . P E 1
O501 O -0.0778(4) 0.0109(3) 0.1134(2) 0.075(4) Uiso 0.25 1 d . . P E 1
O51' O -0.0669(4) 0.0081(3) 0.0968(2) 0.079(4) Uiso 0.25 1 d . . P E 1
C512 C -0.1377(4) 0.03147(19) 0.0798(2) 0.134(5) Uiso 0.5 1 d D . P E 1
C513 C -0.1171(4) 0.05841(18) 0.08462(18) 0.113(4) Uiso 0.5 1 d D . P E 1
H51C H -0.092151 0.060762 0.096741 0.135 Uiso 0.5 1 calc R U P E 1
C514 C -0.1337(3) 0.0798(2) 0.07178(17) 0.109(4) Uiso 0.5 1 d D . P E 1
H51D H -0.122284 0.097837 0.075589 0.131 Uiso 0.5 1 calc R U P E 1
C515 C -0.1693(3) 0.07595(19) 0.05190(18) 0.097(4) Uiso 0.5 1 d D . P E 1
C516 C -0.1900(5) 0.0491(2) 0.0499(2) 0.192(7) Uiso 0.5 1 d D . P E 1
H51F H -0.211308 0.045662 0.036333 0.230 Uiso 0.5 1 calc R U P E 1
C11E C -0.1954(4) -0.0041(2) 0.0812(2) 0.128(5) Uiso 0.5 1 d D . P E 2
O01E O -0.2310(4) -0.0165(2) 0.08053(18) 0.043(3) Uiso 0.25 1 d . . P E 2
O1EE O -0.2517(4) -0.0124(3) 0.0817(2) 0.069(4) Uiso 0.25 1 d . . P E 2
C12E C -0.1517(3) 0.04260(17) 0.07934(16) 0.077(3) Uiso 0.5 1 d D . P E 2
H12F H -0.136755 0.038358 0.094642 0.092 Uiso 0.5 1 calc R U P E 2
C13E C -0.1460(6) 0.0670(3) 0.0663(2) 0.246(9) Uiso 0.5 1 d D . P E 2
H13I H -0.122581 0.079605 0.072756 0.295 Uiso 0.5 1 calc R U P E 2
C14E C -0.1710(6) 0.0753(3) 0.0445(3) 0.295(12) Uiso 0.5 1 d D . P E 2
C15E C -0.2019(4) 0.05313(19) 0.0379(2) 0.131(5) Uiso 0.5 1 d D . P E 2
H15C H -0.222271 0.057534 0.024169 0.157 Uiso 0.5 1 calc R U P E 2
C16E C -0.2101(4) 0.0268(2) 0.04601(18) 0.132(5) Uiso 0.5 1 d D . P E 2
H16A H -0.230129 0.012737 0.039175 0.158 Uiso 0.5 1 calc R U P E 2
N504 N 0.2948(2) 0.15487(10) -0.00755(8) 0.130(2) Uani 1 1 d . . . . .
N505 N 0.19875(16) 0.14476(11) 0.00126(8) 0.121(2) Uani 1 1 d . . . . .
N506 N 0.07971(15) 0.11645(10) 0.01377(8) 0.1077(18) Uani 1 1 d . . . . .
H50L H 0.066795 0.133027 0.013757 0.129 Uiso 1 1 calc R U . . .
C518 C 0.3434(2) 0.1589(2) -0.01148(13) 0.198(4) Uani 1 1 d . . . . .
H51G H 0.352099 0.177525 -0.014272 0.238 Uiso 1 1 calc R U . . .
C519 C 0.3775(3) 0.14261(19) -0.01201(17) 0.223(5) Uani 1 1 d . . . . .
H51H H 0.410068 0.148306 -0.014435 0.267 Uiso 1 1 calc R U . . .
C520 C 0.3648(3) 0.11542(19) -0.00882(14) 0.201(4) Uani 1 1 d . . . . .
H52A H 0.389345 0.101894 -0.010792 0.242 Uiso 1 1 calc R U . . .
C521 C 0.3152(3) 0.10569(14) -0.00248(12) 0.158(3) Uani 1 1 d . . . . .
H52B H 0.307031 0.087052 0.000664 0.190 Uiso 1 1 calc R U . . .
C522 C 0.2814(2) 0.12846(14) -0.00177(11) 0.121(3) Uani 1 1 d . . . . .
C523 C 0.2291(2) 0.12314(13) 0.00361(9) 0.106(2) Uani 1 1 d . . . . .
C524 C 0.2074(2) 0.09691(13) 0.00961(11) 0.129(3) Uani 1 1 d . . . . .
H52C H 0.227440 0.080985 0.010649 0.155 Uiso 1 1 calc R U . . .
C525 C 0.1584(2) 0.09453(13) 0.01386(10) 0.124(3) Uani 1 1 d . . . . .
H52D H 0.145532 0.077403 0.018975 0.149 Uiso 1 1 calc R U . . .
C526 C 0.1291(2) 0.11616(11) 0.01081(10) 0.103(2) Uani 1 1 d . U . . .
C527 C 0.1507(2) 0.14241(11) 0.00458(9) 0.098(2) Uani 1 1 d . . . . .
H52E H 0.130483 0.158195 0.002814 0.118 Uiso 1 1 calc R U . . .
O502 O 0.06651(16) 0.07080(10) 0.01770(8) 0.157(2) Uani 1 1 d . . . . .
C528 C 0.0466(3) 0.09535(14) 0.01677(12) 0.146(3) Uani 1 1 d . . . . .
C529 C -0.00274(17) 0.09894(12) 0.02019(10) 0.099(2) Uani 1 1 d . . . . .
C530 C -0.03531(19) 0.08124(13) 0.01369(11) 0.122(3) Uani 1 1 d . . . . .
H53A H -0.023752 0.064724 0.006642 0.146 Uiso 1 1 calc R U . . .
C531 C -0.0828(2) 0.08324(13) 0.01561(11) 0.131(3) Uani 1 1 d . . . . .
H53B H -0.105007 0.069410 0.010258 0.157 Uiso 1 1 calc R U . . .
C532 C -0.0964(2) 0.10729(17) 0.02612(14) 0.172(3) Uani 1 1 d D . . . .
C533 C -0.0670(2) 0.12842(15) 0.03544(12) 0.157(3) Uani 1 1 d . . . . .
H53D H -0.078963 0.144316 0.043349 0.189 Uiso 1 1 calc R U . . .
C534 C -0.0175(2) 0.12333(13) 0.03171(10) 0.127(3) Uani 1 1 d . . . . .
H53E H 0.006181 0.136420 0.036991 0.153 Uiso 1 1 calc R U . . .
N507 N -0.32442(16) 0.34127(9) -0.05884(8) 0.1042(18) Uani 1 1 d . . . . .
N508 N -0.28786(15) 0.29472(9) -0.03764(7) 0.0904(16) Uani 1 1 d . . . . .
N509 N -0.21571(17) 0.23567(10) -0.02343(9) 0.132(2) Uani 1 1 d . . . . .
H50M H -0.232580 0.231801 -0.010523 0.158 Uiso 1 1 calc R U . . .
C535 C -0.3417(2) 0.36544(12) -0.06410(9) 0.108(2) Uani 1 1 d . . . . .
H53C H -0.374162 0.370161 -0.060365 0.129 Uiso 1 1 calc R U . . .
C536 C -0.3113(2) 0.38449(14) -0.07544(11) 0.143(3) Uani 1 1 d . . . . .
H53F H -0.325527 0.401575 -0.080163 0.172 Uiso 1 1 calc R U . . .
C537 C -0.2650(2) 0.38095(13) -0.08018(11) 0.146(3) Uani 1 1 d . . . . .
H53G H -0.245736 0.394810 -0.087357 0.175 Uiso 1 1 calc R U . . .
C538 C -0.2475(2) 0.35608(11) -0.07398(10) 0.124(3) Uani 1 1 d . . . . .
H53H H -0.214841 0.351442 -0.077391 0.149 Uiso 1 1 calc R U . . .
C539 C -0.27678(18) 0.33715(11) -0.06262(9) 0.0811(18) Uani 1 1 d . U . . .
C540 C -0.26035(19) 0.30961(11) -0.05264(9) 0.095(2) Uani 1 1 d . U . . .
C541 C -0.2161(2) 0.29845(11) -0.05988(9) 0.103(2) Uani 1 1 d . . . . .
H54A H -0.197089 0.308370 -0.071062 0.124 Uiso 1 1 calc R U . . .
C542 C -0.1992(2) 0.27322(11) -0.05113(10) 0.115(2) Uani 1 1 d . . . . .
H54B H -0.169411 0.265270 -0.055912 0.138 Uiso 1 1 calc R U . . .
C543 C -0.2296(2) 0.26077(11) -0.03489(10) 0.102(2) Uani 1 1 d . U . . .
C544 C -0.27336(19) 0.27165(11) -0.02890(9) 0.090(2) Uani 1 1 d . U . . .
H54C H -0.293398 0.261921 -0.018066 0.109 Uiso 1 1 calc R U . . .
C545 C -0.1812(2) 0.21628(16) -0.02850(13) 0.150(3) Uani 1 1 d . . . . .
O503 O -0.15074(17) 0.22070(9) -0.04551(9) 0.166(2) Uani 1 1 d . . . . .
C546 C -0.1784(2) 0.19035(14) -0.01296(12) 0.132(3) Uani 1 1 d . . . . .
C547 C -0.1930(2) 0.19281(13) 0.00988(12) 0.139(3) Uani 1 1 d . . . . .
H54D H -0.205508 0.209413 0.016377 0.167 Uiso 1 1 calc R U . . .
C548 C -0.1885(3) 0.17032(13) 0.02219(14) 0.168(3) Uani 1 1 d . . . . .
H54E H -0.200687 0.169971 0.038164 0.201 Uiso 1 1 calc R U . . .
C549 C -0.1667(3) 0.14624(13) 0.01335(13) 0.155(3) Uani 1 1 d D U . . .
C550 C -0.1521(3) 0.14712(16) -0.00869(13) 0.198(4) Uani 1 1 d . . . . .
H55A H -0.138583 0.131036 -0.015634 0.237 Uiso 1 1 calc R U . . .
C551 C -0.1556(2) 0.17081(15) -0.02245(13) 0.162(3) Uani 1 1 d . . . . .
H55B H -0.141700 0.172288 -0.037997 0.194 Uiso 1 1 calc R U . . .
N510 N -0.6285(2) 0.09065(13) 0.06448(12) 0.1929(16) Uani 1 1 d D U . . .
C552 C -0.6758(2) 0.08593(16) 0.06775(14) 0.2096(19) Uani 1 1 d D U . . .
H55C H -0.685278 0.067992 0.072635 0.252 Uiso 1 1 calc R U . . .
C553 C -0.7118(3) 0.10559(14) 0.06444(14) 0.203(2) Uani 1 1 d D U . . .
H55D H -0.744877 0.101554 0.067485 0.244 Uiso 1 1 calc R U . . .
C554 C -0.6981(3) 0.13075(15) 0.05670(14) 0.1975(19) Uani 1 1 d D U . . .
H55E H -0.723233 0.143653 0.053071 0.237 Uiso 1 1 calc R U . . .
C555 C -0.6475(2) 0.14004(15) 0.05336(14) 0.1987(17) Uani 1 1 d D U . . .
H55F H -0.635760 0.157599 0.048697 0.238 Uiso 1 1 calc R U . . .
C556 C -0.6216(3) 0.11574(14) 0.05900(14) 0.1824(17) Uani 1 1 d D U . . .
N511 N -0.53712(19) 0.09931(12) 0.06454(11) 0.1891(14) Uani 1 1 d D U . . .
C557 C -0.5669(2) 0.11971(13) 0.05493(13) 0.1833(15) Uani 1 1 d D U . . .
C558 C -0.5427(2) 0.14056(14) 0.04385(13) 0.1892(15) Uani 1 1 d D U . . .
H55G H -0.562200 0.155061 0.037316 0.227 Uiso 1 1 calc R U . . .
C559 C -0.4935(2) 0.14303(14) 0.04103(13) 0.1904(15) Uani 1 1 d D U . . .
H55H H -0.478894 0.157800 0.032599 0.229 Uiso 1 1 calc R U . . .
C560 C -0.4661(2) 0.12052(13) 0.05238(13) 0.1855(15) Uani 1 1 d D U . . .
C561 C -0.4866(2) 0.09825(13) 0.06354(13) 0.1799(15) Uani 1 1 d D U . . .
H56A H -0.467999 0.083378 0.070030 0.216 Uiso 1 1 calc R U . . .
N512 N -0.4156(2) 0.12038(12) 0.04928(10) 0.1811(14) Uani 1 1 d D U . . .
H51J H -0.396943 0.112907 0.061256 0.217 Uiso 0.5 1 d R U P F 1
H51I H -0.403283 0.130187 0.037026 0.217 Uiso 0.5 1 d R U P G 2
C565 C -0.2615(2) 0.11621(15) 0.01774(12) 0.1867(17) Uani 1 1 d D U . . .
H56E H -0.244905 0.114054 0.002754 0.224 Uiso 1 1 d R U . H .
C566 C -0.2355(2) 0.11078(16) 0.03905(12) 0.1781(17) Uani 1 1 d D U . . .
C562 C -0.3901(3) 0.1315(3) 0.0291(2) 0.1865(18) Uiso 0.5 1 d D U P H 1
O504 O -0.4066(7) 0.1439(4) 0.0116(4) 0.1812(18) Uiso 0.25 1 d . U P H 1
O54' O -0.4020(7) 0.1560(4) 0.0173(4) 0.1818(18) Uiso 0.25 1 d . U P H 1
C563 C -0.3358(2) 0.1218(2) 0.03637(15) 0.1839(16) Uani 0.75 1 d D U P H 1
C564 C -0.3089(3) 0.1232(2) 0.01632(16) 0.1883(17) Uani 0.75 1 d D U P H 1
H56B H -0.323273 0.128975 0.001289 0.226 Uiso 0.75 1 calc R U P H 1
C567 C -0.2606(3) 0.1131(2) 0.06017(15) 0.1800(17) Uani 0.75 1 d D U P H 1
H56C H -0.243446 0.111904 0.075345 0.216 Uiso 0.75 1 calc R U P H 1
C568 C -0.3117(3) 0.1171(2) 0.05978(15) 0.1823(17) Uani 0.75 1 d D U P H 1
H56D H -0.329513 0.116781 0.074314 0.219 Uiso 0.75 1 calc R U P H 1
C62E C -0.3861(3) 0.1047(3) 0.0648(2) 0.1896(18) Uiso 0.5 1 d D U P H 2
O04E O -0.3908(7) 0.0846(4) 0.0848(4) 0.169(3) Uiso 0.25 1 d . U P H 2
O4EE O -0.3904(7) 0.0899(4) 0.0919(4) 0.174(3) Uiso 0.25 1 d . U P H 2
C63E C -0.3345(3) 0.1096(6) 0.0538(2) 0.1849(19) Uiso 0.25 1 d D U P H 2
C64E C -0.3110(5) 0.1142(6) 0.0294(2) 0.183(2) Uiso 0.25 1 d D U P H 2
H64B H -0.335818 0.116640 0.017264 0.220 Uiso 0.25 1 calc R U P H 2
C67E C -0.2413(5) 0.1100(6) 0.0645(2) 0.183(2) Uiso 0.25 1 d D U P H 2
H67B H -0.216509 0.112128 0.076711 0.220 Uiso 0.25 1 calc R U P H 2
C68E C -0.2910(4) 0.1053(6) 0.0681(2) 0.184(2) Uiso 0.25 1 d D U P H 2
H68B H -0.297032 0.097503 0.083594 0.221 Uiso 0.25 1 calc R U P H 2
C603 C -0.7214(3) 0.02729(17) 0.11294(14) 0.2433(17) Uani 1 1 d D U . . .
H60E H -0.752972 0.033385 0.107330 0.292 Uiso 1 1 d R U . I .
C604 C -0.6801(3) 0.03736(17) 0.13267(14) 0.2389(17) Uani 1 1 d D U . . .
H60F H -0.689921 0.044907 0.147865 0.287 Uiso 1 1 d R U . I .
N01F N -0.6163(4) 0.0353(2) 0.10198(19) 0.216(2) Uiso 0.5 1 d D U P I 2
C01F C -0.6381(4) 0.0101(3) 0.0948(3) 0.228(2) Uiso 0.5 1 d D U P I 2
H01B H -0.623230 -0.001573 0.083327 0.273 Uiso 0.5 1 calc R U P I 2
C02F C -0.6844(4) 0.0023(3) 0.1056(3) 0.229(2) Uiso 0.5 1 d D U P I 2
H02C H -0.692519 -0.016427 0.108264 0.275 Uiso 0.5 1 calc R U P I 2
C05F C -0.6262(4) 0.0355(2) 0.1279(2) 0.224(2) Uiso 0.5 1 d D U P I 2
N601 N -0.6383(4) 0.0503(2) 0.0915(2) 0.225(2) Uiso 0.5 1 d D U P I 1
C601 C -0.6602(4) 0.0260(3) 0.0831(2) 0.221(2) Uiso 0.5 1 d D U P I 1
H60A H -0.640839 0.014255 0.073588 0.265 Uiso 0.5 1 calc R U P I 1
C602 C -0.7106(4) 0.0165(3) 0.0876(2) 0.232(2) Uiso 0.5 1 d D U P I 1
H60B H -0.731331 0.006026 0.077054 0.278 Uiso 0.5 1 calc R U P I 1
C605 C -0.6596(4) 0.0570(3) 0.11437(19) 0.216(2) Uiso 0.5 1 d D U P I 1
N602 N -0.5790(2) 0.08346(11) 0.11112(10) 0.2203(14) Uani 1 1 d D U . . .
C606 C -0.6035(3) 0.06925(14) 0.12852(10) 0.2252(15) Uani 1 1 d D U . . .
C607 C -0.6178(2) 0.07705(13) 0.15221(11) 0.2275(14) Uani 1 1 d D U . . .
H60C H -0.639845 0.067407 0.162123 0.273 Uiso 1 1 calc R U . . .
C608 C -0.5921(2) 0.10300(12) 0.15854(12) 0.2250(14) Uani 1 1 d D U . . .
H60D H -0.601640 0.111266 0.173289 0.270 Uiso 1 1 calc R U . . .
C609 C -0.5561(2) 0.11727(14) 0.14644(10) 0.2070(13) Uani 1 1 d D U . . .
C610 C -0.5565(3) 0.10543(12) 0.12344(10) 0.2128(13) Uani 1 1 d D U . . .
H61A H -0.535302 0.115042 0.113083 0.255 Uiso 1 1 calc R U . . .
N604 N -0.54143(17) 0.21606(11) 0.39334(9) 0.1307(15) Uani 1 1 d . U . . .
C618 C -0.5552(2) 0.20746(15) 0.41545(12) 0.1470(18) Uani 1 1 d . U . . .
H61F H -0.563896 0.188802 0.418146 0.176 Uiso 1 1 calc R U . . .
C619 C -0.5564(2) 0.22771(14) 0.43515(12) 0.1409(18) Uani 1 1 d . U . . .
H61G H -0.567588 0.222884 0.450740 0.169 Uiso 1 1 calc R U . . .
C620 C -0.5420(2) 0.25169(14) 0.43068(12) 0.1495(18) Uani 1 1 d . U . . .
H62A H -0.539013 0.264084 0.443989 0.179 Uiso 1 1 calc R U . . .
C621 C -0.5302(2) 0.26163(15) 0.40798(11) 0.1443(18) Uani 1 1 d . U . . .
H62B H -0.524293 0.280557 0.404878 0.173 Uiso 1 1 calc R U . . .
C622 C -0.5278(2) 0.24154(15) 0.39031(12) 0.1396(17) Uani 1 1 d . U . . .
N605 N -0.51608(18) 0.22742(11) 0.34964(10) 0.1453(15) Uani 1 1 d . U . . .
C623 C -0.5144(2) 0.24910(15) 0.36530(12) 0.1434(17) Uani 1 1 d . U . . .
C624 C -0.5000(2) 0.27332(15) 0.35785(12) 0.1542(16) Uani 1 1 d . U . . .
H62C H -0.498415 0.287936 0.369313 0.185 Uiso 1 1 calc R U . . .
C625 C -0.4868(2) 0.27891(15) 0.33377(12) 0.1542(16) Uani 1 1 d . U . . .
H62D H -0.476635 0.296571 0.328520 0.185 Uiso 1 1 calc R U . . .
C626 C -0.4901(3) 0.25625(16) 0.31844(13) 0.1639(14) Uani 1 1 d . U . . .
C627 C -0.5057(2) 0.23219(15) 0.32611(13) 0.1599(14) Uani 1 1 d . U . . .
H62E H -0.509738 0.217634 0.314708 0.192 Uiso 1 1 calc R U . . .
O602 O -0.46979(17) 0.30567(11) 0.28726(9) 0.1853(17) Uani 1 1 d . U . . .
N606 N -0.4758(2) 0.25784(13) 0.29439(11) 0.1778(11) Uani 1 1 d . U . . .
H60G H -0.471540 0.242026 0.286933 0.213 Uiso 1 1 calc R U . . .
C628 C -0.4683(3) 0.27886(17) 0.28222(13) 0.1848(11) Uani 1 1 d D U . . .
C629 C -0.4553(3) 0.27382(15) 0.25390(12) 0.1887(11) Uani 1 1 d D U . . .
C630 C -0.4627(3) 0.29617(15) 0.23846(12) 0.1970(11) Uani 1 1 d D U . . .
H63A H -0.472773 0.313817 0.243824 0.236 Uiso 1 1 calc R U . . .
C631 C -0.4534(3) 0.28964(15) 0.21312(13) 0.1983(11) Uani 1 1 d D U . . .
H63B H -0.460118 0.303225 0.201072 0.238 Uiso 1 1 calc R U . . .
C632 C -0.4347(3) 0.26374(15) 0.20578(13) 0.1967(11) Uani 1 1 d D U . . .
C633 C -0.4186(3) 0.24426(15) 0.22174(12) 0.1986(11) Uani 1 1 d D U . . .
H63D H -0.400990 0.228459 0.216915 0.238 Uiso 1 1 calc R U . . .
C634 C -0.4312(3) 0.24983(15) 0.24794(13) 0.1918(11) Uani 1 1 d D U . . .
H63E H -0.422534 0.236877 0.260250 0.230 Uiso 1 1 calc R U . . .
N607 N -0.38349(18) 0.28426(11) -0.06253(9) 0.1396(15) Uani 1 1 d . U . . .
C635 C -0.3740(2) 0.28624(14) -0.08617(12) 0.1490(18) Uani 1 1 d . U . . .
H63C H -0.360807 0.302816 -0.092334 0.179 Uiso 1 1 calc R U . . .
C636 C -0.3833(2) 0.26426(14) -0.10180(12) 0.1475(18) Uani 1 1 d . U . . .
H63F H -0.373868 0.265839 -0.118195 0.177 Uiso 1 1 calc R U . . .
C637 C -0.4046(2) 0.24134(15) -0.09499(12) 0.1507(18) Uani 1 1 d . U . . .
H63G H -0.413630 0.227276 -0.106229 0.181 Uiso 1 1 calc R U . . .
C638 C -0.4130(2) 0.23908(15) -0.07043(12) 0.1542(18) Uani 1 1 d . U . . .
H63H H -0.426480 0.222680 -0.064041 0.185 Uiso 1 1 calc R U . . .
C639 C -0.4015(2) 0.26102(16) -0.05527(13) 0.1544(17) Uani 1 1 d . U . . .
N608 N -0.38778(19) 0.27850(12) -0.01487(10) 0.1519(15) Uani 1 1 d . U . . .
C640 C -0.4071(3) 0.25923(16) -0.02728(13) 0.1617(16) Uani 1 1 d . U . . .
C641 C -0.4333(2) 0.23724(15) -0.01785(13) 0.1671(16) Uani 1 1 d . U . . .
H64D H -0.448394 0.223697 -0.027965 0.201 Uiso 1 1 calc R U . . .
C642 C -0.4358(3) 0.23647(16) 0.00812(13) 0.1722(14) Uani 1 1 d . U . . .
H64E H -0.453417 0.222770 0.016498 0.207 Uiso 1 1 calc R U . . .
C643 C -0.4101(3) 0.25763(17) 0.02011(14) 0.1791(13) Uani 1 1 d . U . . .
C644 C -0.3867(2) 0.27848(15) 0.00925(13) 0.1692(15) Uani 1 1 d . U . . .
H64F H -0.370243 0.292412 0.018386 0.203 Uiso 1 1 calc R U . . .
N609 N -0.4121(2) 0.25558(12) 0.04714(11) 0.1849(11) Uani 1 1 d . U . . .
H60J H -0.438006 0.248126 0.053483 0.222 Uiso 1 1 calc R U . . .
C645 C -0.3749(3) 0.26493(16) 0.06281(15) 0.1939(11) Uani 1 1 d D U . . .
O63' O -0.3437(3) 0.28636(19) 0.05682(19) 0.1911(12) Uani 0.5 1 d D U P . .
O603 O -0.3302(3) 0.2586(2) 0.05248(18) 0.1938(12) Uani 0.5 1 d D U P . .
C646 C -0.3958(2) 0.25992(17) 0.09036(14) 0.1941(11) Uani 1 1 d D U . . .
C647 C -0.4436(3) 0.26074(16) 0.09542(13) 0.2007(11) Uani 1 1 d D U . . .
H64G H -0.468973 0.260212 0.083382 0.241 Uiso 1 1 calc R U . . .
C648 C -0.4522(3) 0.26263(16) 0.12306(13) 0.2018(11) Uani 1 1 d D U . . .
H64H H -0.483885 0.262973 0.129449 0.242 Uiso 1 1 calc R U . . .
C649 C -0.4137(3) 0.26371(17) 0.13675(10) 0.1974(11) Uani 1 1 d D U . . .
C650 C -0.3687(3) 0.26712(16) 0.12850(13) 0.2004(11) Uani 1 1 d D U . . .
H65C H -0.343794 0.271691 0.140133 0.240 Uiso 1 1 calc R U . . .
C651 C -0.3545(3) 0.26445(16) 0.10331(13) 0.2060(11) Uani 1 1 d D U . . .
H65D H -0.322517 0.265650 0.097284 0.247 Uiso 1 1 calc R U . . .
N610 N -0.2213(2) 0.50802(14) 0.20380(13) 0.2117(17) Uani 1 1 d . U . . .
C652 C -0.1978(3) 0.53007(17) 0.21347(16) 0.2198(19) Uani 1 1 d . U . . .
H65E H -0.191989 0.534746 0.230053 0.264 Uiso 1 1 calc R U . . .
C653 C -0.1836(3) 0.54475(19) 0.19171(16) 0.233(2) Uani 1 1 d . U . . .
H65F H -0.163782 0.560318 0.195269 0.280 Uiso 1 1 calc R U . . .
C654 C -0.1931(3) 0.54099(18) 0.16550(16) 0.232(2) Uani 1 1 d . U . . .
H65G H -0.182892 0.552992 0.153005 0.279 Uiso 1 1 calc R U . . .
C655 C -0.2226(3) 0.51390(18) 0.16179(17) 0.2307(18) Uani 1 1 d . U . . .
H65H H -0.234205 0.507844 0.146269 0.277 Uiso 1 1 calc R U . . .
C656 C -0.2310(3) 0.49885(18) 0.18365(16) 0.2131(17) Uani 1 1 d D U . . .
N611 N -0.2657(2) 0.45891(13) 0.19810(11) 0.2009(14) Uani 1 1 d D U . . .
C657 C -0.2587(3) 0.47475(16) 0.17735(13) 0.2129(16) Uani 1 1 d D U . . .
C658 C -0.2748(3) 0.46585(15) 0.15388(14) 0.2176(15) Uani 1 1 d D U . . .
H65I H -0.272675 0.477538 0.140120 0.261 Uiso 1 1 calc R U . . .
C659 C -0.2942(3) 0.43891(15) 0.15178(14) 0.2123(15) Uani 1 1 d D U . . .
H65J H -0.302573 0.431950 0.136085 0.255 Uiso 1 1 calc R U . . .
C660 C -0.3020(3) 0.42069(16) 0.17391(13) 0.2048(14) Uani 1 1 d D U . . .
C661 C -0.2842(3) 0.43381(15) 0.19484(13) 0.2048(14) Uani 1 1 d D U . . .
H66A H -0.285438 0.423018 0.209198 0.246 Uiso 1 1 calc R U . . .
N612 N -0.3246(2) 0.39348(13) 0.17098(12) 0.2037(12) Uani 1 1 d . U . . .
H61I H -0.344238 0.389087 0.158215 0.244 Uiso 0.6667 1 d R U P J 1
H61H H -0.318868 0.382077 0.183615 0.244 Uiso 0.3333 1 d R U P K 2
C664 C -0.3716(2) 0.35252(12) 0.16253(12) 0.2008(11) Uani 1 1 d D U . . .
H66C H -0.377664 0.368927 0.153208 0.241 Uiso 0.6667 1 d R U P L 1
C662 C -0.3100(3) 0.37254(18) 0.19395(17) 0.2002(12) Uani 0.6667 1 d D U P M 1
C663 C -0.3388(3) 0.35096(16) 0.17967(16) 0.1975(12) Uani 0.6667 1 d D U P M 1
C665 C -0.3971(4) 0.32677(18) 0.1598(2) 0.1980(11) Uani 0.6667 1 d D U P M 1
H66B H -0.427752 0.327523 0.151527 0.238 Uiso 0.6667 1 calc R U P M 1
C666 C -0.3821(3) 0.30078(14) 0.1680(2) 0.1997(11) Uani 0.6667 1 d D U P M 1
C667 C -0.3454(4) 0.3030(2) 0.18562(19) 0.1963(11) Uani 0.6667 1 d D U P M 1
H66D H -0.336634 0.286990 0.194636 0.236 Uiso 0.6667 1 calc R U P M 1
C668 C -0.3210(4) 0.32709(18) 0.1908(2) 0.2010(11) Uani 0.6667 1 d D U P M 1
H66E H -0.293223 0.327441 0.201460 0.241 Uiso 0.6667 1 calc R U P M 1
O64' O -0.2740(4) 0.3755(3) 0.2072(2) 0.2020(14) Uiso 0.3333 1 d D U P M 1
O604 O -0.2954(5) 0.3818(3) 0.2133(2) 0.2018(14) Uiso 0.3333 1 d D U P M 1
C62F C -0.3597(7) 0.37859(19) 0.1468(2) 0.2033(13) Uiso 0.3333 1 d D U P M 2
O04F O -0.3605(6) 0.3944(3) 0.1273(2) 0.198(3) Uiso 0.3333 1 d D U P M 2
C63F C -0.4167(5) 0.3443(3) 0.1536(4) 0.1984(13) Uiso 0.3333 1 d D U P M 2
H63I H -0.439728 0.358013 0.148952 0.238 Uiso 0.3333 1 calc R U P M 2
C65F C -0.3491(6) 0.3361(2) 0.1774(3) 0.1980(13) Uiso 0.3333 1 d D U P M 2
H65K H -0.323349 0.343360 0.187354 0.238 Uiso 0.3333 1 calc R U P M 2
C66F C -0.3601(5) 0.3086(3) 0.1797(4) 0.1984(13) Uiso 0.3333 1 d D U P M 2
H66F H -0.338307 0.294793 0.185585 0.238 Uiso 0.3333 1 calc R U P M 2
C67F C -0.4098(5) 0.30387(15) 0.1719(2) 0.1975(13) Uiso 0.3333 1 d D U P M 2
C68F C -0.4296(6) 0.3169(3) 0.1513(3) 0.1963(13) Uiso 0.3333 1 d D U P M 2
H68C H -0.448067 0.308688 0.138380 0.236 Uiso 0.3333 1 calc R U P M 2
C60G C -0.4294(2) 0.25244(13) 0.17398(14) 0.2009(11) Uani 1 1 d D U . . .
C61G C -0.4120(3) 0.27327(9) 0.16427(10) 0.2028(11) Uani 1 1 d D U . . .
N603 N -0.5345(2) 0.14165(13) 0.15353(10) 0.2053(11) Uani 1 1 d D U . . .
H60I H -0.511064 0.149098 0.144561 0.246 Uiso 0.5 1 d R U P N 1
H60H H -0.547094 0.152988 0.164651 0.246 Uiso 0.5 1 d R U P O 2
C615 C -0.44997(19) 0.22500(12) 0.17081(13) 0.1954(11) Uani 1 1 d D U . . .
C611 C -0.5520(5) 0.1562(3) 0.1775(2) 0.2076(14) Uiso 0.5 1 d D U P P 1
O61' O -0.5715(8) 0.1471(5) 0.1945(4) 0.2049(15) Uiso 0.25 1 d . U P P 1
O601 O -0.5880(8) 0.1604(4) 0.1920(4) 0.2033(15) Uiso 0.25 1 d . U P P 1
C612 C -0.5180(3) 0.18249(14) 0.1725(2) 0.2005(13) Uiso 0.5 1 d D U P P 1
C613 C -0.4736(2) 0.18136(18) 0.1607(2) 0.2001(13) Uiso 0.5 1 d D U P P 1
H61B H -0.468059 0.164899 0.151902 0.240 Uiso 0.5 1 calc R U P P 1
C614 C -0.4366(3) 0.20065(14) 0.1600(2) 0.1998(13) Uiso 0.5 1 d D U P P 1
H61C H -0.406039 0.197518 0.152900 0.240 Uiso 0.5 1 calc R U P P 1
C616 C -0.4961(2) 0.23290(14) 0.1781(2) 0.1981(13) Uiso 0.5 1 d D U P P 1
H61D H -0.505236 0.251283 0.181741 0.238 Uiso 0.5 1 calc R U P P 1
C617 C -0.5276(3) 0.20991(13) 0.1793(2) 0.2000(13) Uiso 0.5 1 d D U P P 1
H61E H -0.558902 0.213365 0.185528 0.240 Uiso 0.5 1 calc R U P P 1
C11F C -0.4856(5) 0.1466(3) 0.1382(2) 0.2041(14) Uiso 0.5 1 d D U P P 2
O01F O -0.4611(4) 0.1379(2) 0.12034(19) 0.190(2) Uiso 0.5 1 d . U P P 2
C12F C -0.4695(4) 0.1731(2) 0.1543(2) 0.1993(13) Uiso 0.5 1 d D U P P 2
C13F C -0.4245(4) 0.1868(2) 0.1535(3) 0.1994(13) Uiso 0.5 1 d D U P P 2
H13J H -0.399440 0.175643 0.147209 0.239 Uiso 0.5 1 calc R U P P 2
C14F C -0.4081(4) 0.2137(2) 0.1600(3) 0.1984(13) Uiso 0.5 1 d D U P P 2
H14F H -0.377228 0.221900 0.157731 0.238 Uiso 0.5 1 calc R U P P 2
C16F C -0.4907(4) 0.2189(2) 0.1780(3) 0.1997(13) Uiso 0.5 1 d D U P P 2
H16H H -0.511977 0.228830 0.188126 0.240 Uiso 0.5 1 calc R U P P 2
C17F C -0.4967(5) 0.1922(2) 0.1665(2) 0.2011(13) Uiso 0.5 1 d D U P P 2
H17A H -0.529228 0.185930 0.167827 0.241 Uiso 0.5 1 calc R U P P 2
B1 B -0.5619(3) 0.20881(17) -0.00090(16) 0.372(8) Uiso 1 1 d D U . . .
F11 F -0.5980(2) 0.20118(12) 0.01671(11) 0.292(3) Uiso 1 1 d D U . . .
F12 F -0.5555(2) 0.23741(13) -0.00397(12) 0.318(3) Uiso 1 1 d D U . . .
F13 F -0.5186(2) 0.19147(12) 0.00229(11) 0.292(3) Uiso 1 1 d D U . . .
F14 F -0.58067(19) 0.20032(11) -0.02458(10) 0.261(2) Uiso 1 1 d D U . . .
B2 B 0.2928(3) 0.22747(18) -0.10361(17) 0.192(3) Uiso 1 1 d D U . . .
F21 F 0.2577(3) 0.22893(17) -0.12696(14) 0.165(3) Uiso 0.5 1 d D U P . .
F22 F 0.2996(3) 0.20000(18) -0.09712(17) 0.197(3) Uiso 0.5 1 d D U P . .
F23 F 0.2504(3) 0.23863(17) -0.08973(14) 0.174(3) Uiso 0.5 1 d D U P . .
F24 F 0.3332(2) 0.23987(14) -0.09963(12) 0.126(2) Uiso 0.5 1 d D U P . .
F25 F 0.2893(3) 0.25174(18) -0.09547(17) 0.209(3) Uiso 0.5 1 d D U P . .
F26 F 0.3442(3) 0.2247(2) -0.10981(19) 0.237(3) Uiso 0.5 1 d D U P . .
F27 F 0.2769(3) 0.20449(18) -0.09638(16) 0.190(3) Uiso 0.5 1 d D U P . .
F28 F 0.2788(3) 0.22395(16) -0.12865(14) 0.163(3) Uiso 0.5 1 d D U P . .
B3 B 0.0148(3) 0.30034(19) 0.38917(17) 0.210(4) Uiso 1 1 d D U . . .
F31 F 0.0525(3) 0.31436(16) 0.39725(14) 0.165(3) Uiso 0.5 1 d D U P . .
F32 F 0.0665(3) 0.30936(18) 0.38629(16) 0.193(3) Uiso 0.5 1 d D U P . .
F33 F 0.0252(3) 0.28907(18) 0.36574(15) 0.185(3) Uiso 0.5 1 d D U P . .
F34 F 0.0134(3) 0.27340(18) 0.38132(17) 0.201(3) Uiso 0.5 1 d D U P . .
F35 F 0.0061(3) 0.2765(2) 0.40336(18) 0.222(3) Uiso 0.5 1 d D U P . .
F36 F -0.0210(3) 0.32162(15) 0.38296(14) 0.155(3) Uiso 0.5 1 d D U P . .
F37 F 0.0114(3) 0.29889(17) 0.41336(14) 0.180(3) Uiso 0.5 1 d D U P . .
F38 F -0.0124(3) 0.30902(17) 0.37201(15) 0.181(3) Uiso 0.5 1 d D U P . .
B4 B -0.0105(3) 0.9002(2) 0.45647(17) 0.215(4) Uiso 1 1 d D U . . .
F41 F 0.0364(3) 0.9138(2) 0.45448(18) 0.220(3) Uiso 0.5 1 d D U P . .
F42 F -0.0455(3) 0.92447(15) 0.46366(14) 0.157(3) Uiso 0.5 1 d D U P . .
F43 F -0.0375(3) 0.89438(16) 0.43501(14) 0.164(3) Uiso 0.5 1 d D U P . .
F44 F 0.0249(3) 0.88728(18) 0.47068(15) 0.189(3) Uiso 0.5 1 d D U P . .
F45 F -0.0118(3) 0.88463(18) 0.47708(15) 0.195(3) Uiso 0.5 1 d D U P . .
F46 F -0.0623(4) 0.8866(2) 0.4652(2) 0.275(4) Uiso 0.5 1 d D U P . .
F47 F -0.0110(3) 0.92378(18) 0.46554(16) 0.199(3) Uiso 0.5 1 d D U P . .
F48 F -0.0020(3) 0.89674(18) 0.43453(15) 0.186(3) Uiso 0.5 1 d D U P . .
B5 B -0.3997(4) 0.1855(2) 0.2984(2) 0.269(4) Uiso 1 1 d D U . . .
F51 F -0.3557(4) 0.1967(2) 0.2925(2) 0.252(4) Uiso 0.5 1 d D U P . .
F52 F -0.3960(3) 0.17926(19) 0.26748(17) 0.444(4) Uiso 1 1 d D U . . .
F53 F -0.4531(4) 0.1923(3) 0.2844(2) 0.291(4) Uiso 0.5 1 d D U P . .
F54 F -0.4163(4) 0.1523(2) 0.3014(2) 0.268(4) Uiso 0.5 1 d D U P . .
F55 F -0.3988(4) 0.1592(2) 0.3058(2) 0.237(4) Uiso 0.5 1 d D U P . .
F56 F -0.4386(4) 0.2070(2) 0.2904(2) 0.289(4) Uiso 0.5 1 d D U P . .
F57 F -0.3827(4) 0.2165(2) 0.3088(2) 0.277(4) Uiso 0.5 1 d D U P . .
B6 B 0.0700(4) 0.1847(2) 0.06348(19) 0.271(4) Uiso 1 1 d D U . . .
F61 F 0.0992(4) 0.2012(2) 0.0460(2) 0.262(4) Uiso 0.5 1 d D U P . .
F62 F 0.0903(4) 0.1723(2) 0.04557(18) 0.243(3) Uiso 0.5 1 d D U P . .
F63 F 0.0291(3) 0.20364(19) 0.05895(17) 0.215(3) Uiso 0.5 1 d D U P . .
F64 F 0.0608(4) 0.1681(2) 0.0862(2) 0.288(4) Uiso 0.5 1 d D U P . .
F65 F 0.0611(4) 0.1597(2) 0.0578(2) 0.257(4) Uiso 0.5 1 d D U P . .
F66 F 0.0828(4) 0.1982(2) 0.08447(19) 0.256(4) Uiso 0.5 1 d D U P . .
F67 F 0.0199(4) 0.1814(2) 0.0648(2) 0.277(4) Uiso 0.5 1 d D U P . .
F68 F 0.1133(4) 0.1907(3) 0.0781(2) 0.287(4) Uiso 0.5 1 d D U P . .
B7 B -1.2598(6) -0.3740(3) 0.1198(3) 0.194(8) Uiso 0.5 1 d D U P Q 1
F71 F -1.2338(3) -0.35148(18) 0.11662(16) 0.207(4) Uiso 0.5 1 d D U P Q 1
F72 F -1.2406(3) -0.38910(16) 0.13510(14) 0.174(3) Uiso 0.5 1 d D U P Q 1
F73 F -1.2967(3) -0.36051(15) 0.12832(14) 0.160(3) Uiso 0.5 1 d D U P Q 1
F74 F -1.2705(3) -0.37862(19) 0.09974(16) 0.206(4) Uiso 0.5 1 d D U P Q 1
B8 B -1.2023(4) -0.5433(3) 0.3382(3) 0.324(5) Uiso 0.5 1 d D U P . .
F81 F -1.1985(11) -0.5192(4) 0.3531(5) 0.383(9) Uiso 0.25 1 d D U P . .
F82 F -1.1493(6) -0.5442(6) 0.3429(5) 0.318(6) Uiso 0.25 1 d D U P . .
F83 F -1.2011(11) -0.5604(5) 0.3181(4) 0.321(5) Uiso 0.25 1 d D U P . .
F84 F -1.2506(7) -0.5432(6) 0.3282(5) 0.349(6) Uiso 0.25 1 d D U P . .
F85 F -1.1493(6) -0.5442(6) 0.3429(5) 0.318(6) Uiso 0.25 1 d D U P . .
F86 F -1.2011(11) -0.5604(5) 0.3181(4) 0.321(5) Uiso 0.25 1 d D U P . .
F87 F -1.2504(7) -0.5312(6) 0.3319(5) 0.347(6) Uiso 0.25 1 d D U P . .
F88 F -1.1864(9) -0.5577(5) 0.3583(4) 0.325(5) Uiso 0.25 1 d D U P . .
B9 B -0.5739(5) 0.3065(3) 0.1708(3) 0.286(6) Uiso 0.5 1 d D U P . .
F91 F -0.6065(4) 0.3195(3) 0.1556(2) 0.309(4) Uiso 0.5 1 d D U P . .
F92 F -0.6124(4) 0.2937(3) 0.1566(2) 0.320(4) Uiso 0.5 1 d D U P . .
F93 F -0.5874(9) 0.2776(4) 0.1752(5) 0.287(5) Uiso 0.25 1 d D U P . .
F94 F -0.5554(8) 0.2847(4) 0.1557(4) 0.291(5) Uiso 0.25 1 d D U P . .
F95 F -0.5663(9) 0.2930(5) 0.1910(3) 0.296(5) Uiso 0.25 1 d D U P . .
F96 F -0.5319(7) 0.3007(5) 0.1594(4) 0.288(5) Uiso 0.25 1 d D U P . .
B10 B -0.2653(4) -0.0262(2) -0.0135(2) 0.252(4) Uiso 0.75 1 d D U P . .
F101 F -0.2899(5) -0.0041(3) -0.0259(3) 0.256(4) Uiso 0.375 1 d D U P . .
F102 F -0.2694(5) -0.0007(3) 0.0017(3) 0.254(4) Uiso 0.375 1 d D U P . .
F103 F -0.2913(5) -0.0358(3) 0.0063(2) 0.239(4) Uiso 0.375 1 d D U P . .
F104 F -0.2251(4) -0.0282(3) -0.0009(2) 0.230(4) Uiso 0.375 1 d D U P . .
F105 F -0.2793(5) -0.0156(3) -0.0358(2) 0.248(4) Uiso 0.375 1 d D U P . .
F106 F -0.2793(5) -0.0475(3) -0.0314(2) 0.243(4) Uiso 0.375 1 d D U P . .
F107 F -0.2972(5) -0.0454(3) -0.0110(3) 0.236(4) Uiso 0.375 1 d D U P . .
F108 F -0.2251(5) -0.0357(3) -0.0287(3) 0.265(4) Uiso 0.375 1 d D U P . .
B11 B 0.4458(4) 0.8395(2) 0.1027(2) 0.288(5) Uiso 0.75 1 d D U P . .
F111 F 0.4902(5) 0.8309(3) 0.1045(3) 0.284(4) Uiso 0.375 1 d D U P . .
F112 F 0.4687(5) 0.8169(3) 0.0971(3) 0.260(4) Uiso 0.375 1 d D U P . .
F113 F 0.4391(5) 0.8629(3) 0.0904(3) 0.260(4) Uiso 0.375 1 d D U P . .
F114 F 0.4457(6) 0.8293(3) 0.1260(2) 0.276(4) Uiso 0.375 1 d D U P . .
F115 F 0.4163(5) 0.8228(3) 0.1176(3) 0.266(4) Uiso 0.375 1 d D U P . .
F116 F 0.4039(5) 0.8324(3) 0.0930(3) 0.279(4) Uiso 0.375 1 d D U P . .
F117 F 0.4494(5) 0.8666(3) 0.1025(3) 0.265(4) Uiso 0.375 1 d D U P . .
F118 F 0.4686(6) 0.8256(3) 0.0813(3) 0.282(4) Uiso 0.375 1 d D U P . .
B12 B 0.2004(4) 0.8908(3) 0.5166(3) 0.314(5) Uiso 0.75 1 d D U P . .
F121 F 0.2418(6) 0.9133(3) 0.5251(3) 0.331(5) Uiso 0.375 1 d D U P . .
F122 F 0.1837(6) 0.8615(3) 0.5107(3) 0.323(5) Uiso 0.375 1 d D U P . .
F123 F 0.1586(5) 0.9040(3) 0.5297(3) 0.304(5) Uiso 0.375 1 d D U P . .
F124 F 0.2453(6) 0.9042(4) 0.5074(3) 0.328(5) Uiso 0.375 1 d D U P . .
F125 F 0.1596(6) 0.8710(3) 0.5051(3) 0.314(5) Uiso 0.375 1 d D U P . .
F126 F 0.2508(5) 0.8913(4) 0.5158(3) 0.323(5) Uiso 0.375 1 d D U P . .
F127 F 0.1835(3) 0.91223(17) 0.53641(14) 0.281(3) Uiso 0.75 1 d D U P . .
B13 B -1.2765(5) -0.4019(2) 0.2182(2) 0.227(4) Uiso 0.5 1 d D U P R 1
F131 F -1.2737(7) -0.3757(3) 0.2108(4) 0.224(4) Uiso 0.25 1 d D U P R 1
F132 F -1.2793(8) -0.3725(3) 0.2194(4) 0.225(4) Uiso 0.25 1 d D U P R 1
F133 F -1.2335(6) -0.3905(4) 0.2104(4) 0.238(4) Uiso 0.25 1 d D U P R 1
F134 F -1.2354(6) -0.4064(4) 0.2326(3) 0.235(4) Uiso 0.25 1 d D U P R 1
F135 F -1.2617(8) -0.4076(4) 0.2421(3) 0.242(4) Uiso 0.25 1 d D U P R 1
F136 F -1.2960(7) -0.3808(4) 0.2317(3) 0.238(4) Uiso 0.25 1 d D U P R 1
F137 F -1.3193(6) -0.4112(4) 0.2242(4) 0.236(4) Uiso 0.25 1 d D U P R 1
F138 F -1.2628(8) -0.4201(4) 0.2366(3) 0.241(4) Uiso 0.25 1 d D U P R 1
B19 B -1.3229(9) -0.4270(6) 0.1797(3) 0.275(6) Uiso 0.25 1 d D U P S 2
F191 F -1.3457(8) -0.4362(5) 0.1578(4) 0.307(7) Uiso 0.25 1 d D U P S 2
F192 F -1.3058(7) -0.4158(4) 0.2030(3) 0.242(6) Uiso 0.25 1 d D U P S 2
F193 F -1.3160(10) -0.4314(6) 0.1540(3) 0.325(7) Uiso 0.25 1 d D U P S 2
F194 F -1.3631(7) -0.4139(5) 0.1684(4) 0.298(7) Uiso 0.25 1 d D U P S 2
B15 B -1.2872(5) -0.4291(2) 0.2983(2) 0.292(5) Uiso 0.75 1 d D U P . .
F151 F -1.2425(5) -0.4130(3) 0.2902(3) 0.282(4) Uiso 0.375 1 d D U P . .
F152 F -1.2544(5) -0.4030(3) 0.2988(3) 0.277(4) Uiso 0.375 1 d D U P . .
F153 F -1.3210(5) -0.4536(3) 0.2919(3) 0.276(5) Uiso 0.375 1 d D U P . .
F154 F -1.2866(6) -0.4488(3) 0.3182(3) 0.285(4) Uiso 0.375 1 d D U P . .
F155 F -1.3256(5) -0.4101(3) 0.2972(3) 0.263(4) Uiso 0.375 1 d D U P . .
F156 F -1.2758(5) -0.4362(3) 0.2727(2) 0.277(4) Uiso 0.375 1 d D U P . .
F157 F -1.3032(6) -0.4005(3) 0.3062(3) 0.281(4) Uiso 0.375 1 d D U P . .
F158 F -1.2716(5) -0.4310(3) 0.3233(2) 0.236(4) Uiso 0.375 1 d D U P . .
B16 B -0.1127(5) 0.3165(2) 0.4080(3) 0.240(5) Uiso 0.5 1 d D U P . .
F161 F -0.1199(9) 0.3441(4) 0.4149(5) 0.276(5) Uiso 0.25 1 d D U P . .
F162 F -0.1570(7) 0.3296(5) 0.4048(5) 0.285(5) Uiso 0.25 1 d D U P . .
F163 F -0.1199(9) 0.3441(4) 0.4149(5) 0.276(5) Uiso 0.25 1 d D U P . .
F164 F -0.1290(9) 0.2968(4) 0.3909(4) 0.278(5) Uiso 0.25 1 d D U P . .
F165 F -0.1290(9) 0.2968(4) 0.3909(4) 0.278(5) Uiso 0.25 1 d D U P . .
F166 F -0.1617(6) 0.3122(5) 0.3984(4) 0.291(5) Uiso 0.25 1 d D U P . .
F167 F -0.1173(9) 0.2903(4) 0.3994(4) 0.280(5) Uiso 0.25 1 d D U P . .
F168 F -0.0988(9) 0.3411(4) 0.4169(4) 0.283(5) Uiso 0.25 1 d D U P . .
O2W O -1.3322(10) -0.5014(6) 0.3138(5) 0.277(12) Uiso 0.25 1 d . . P . .
O3W O -0.2416(3) 0.0753(2) 0.36707(17) 0.175(4) Uiso 0.5 1 d . . P . .
O4W O 0.1742(2) 0.14001(13) 0.07213(11) 0.248(3) Uiso 1 1 d . . . . .
O5W O -1.3230(8) -0.3439(5) 0.2877(4) 0.229(10) Uiso 0.25 1 d . . P . .
O6W O -1.3143(8) -0.3228(5) 0.2880(4) 0.214(10) Uiso 0.25 1 d . . P . .
C800 C -0.4583(11) 0.7138(7) 0.9992(6) 0.410(17) Uiso 0.5 1 d . . P . .
O800 O -0.4828(5) 0.7009(3) 0.9932(3) 0.254(6) Uiso 0.5 1 d . . P . .
C801 C -0.4686(9) 0.6996(5) 0.9755(4) 0.296(11) Uiso 0.5 1 d . . P . .
C802 C -0.5083(8) 0.6882(4) 0.9696(4) 0.271(10) Uiso 0.5 1 d . . P . .
C803 C -0.5377(7) 0.6709(4) 0.9493(4) 0.253(9) Uiso 0.5 1 d . . P . .

loop_
_atom_site_aniso_label
_atom_site_aniso_U_11
_atom_site_aniso_U_22
_atom_site_aniso_U_33
_atom_site_aniso_U_23
_atom_site_aniso_U_13
_atom_site_aniso_U_12
Zn1 0.1145(5) 0.0943(5) 0.0826(5) -0.0001(5) 0.0096(4) -0.0114(5)
Zn2 0.1182(6) 0.1235(6) 0.0801(5) -0.0131(5) 0.0047(4) -0.0020(5)
Zn3 0.1375(6) 0.1526(7) 0.0711(5) 0.0008(5) 0.0184(4) 0.0175(6)
Zn4 0.0969(5) 0.1775(8) 0.0935(5) 0.0241(6) 0.0158(4) 0.0032(6)
Zn5 0.0983(5) 0.1603(8) 0.1211(6) 0.0052(6) 0.0006(5) 0.0182(6)
Zn6 0.2076(9) 0.1397(7) 0.0778(5) -0.0130(5) 0.0239(6) 0.0137(7)
Zn7 0.1822(9) 0.1555(9) 0.1711(9) -0.0219(7) 0.0173(7) -0.0087(7)
Zn8 0.1416(8) 0.3208(15) 0.1916(10) 0.0310(11) 0.0042(8) 0.0226(9)
C11H 0.195(7) 0.107(6) 0.203(8) 0.014(5) 0.032(6) 0.074(5)
C10H 0.246(9) 0.116(6) 0.201(8) 0.013(6) -0.028(7) 0.032(6)
C101 0.211(4) 0.228(4) 0.222(4) -0.003(4) 0.033(4) 0.016(4)
N102 0.084(3) 0.139(4) 0.160(5) 0.005(4) 0.022(3) 0.027(3)
C106 0.174(7) 0.267(9) 0.101(5) -0.012(6) 0.034(5) 0.063(6)
C107 0.111(5) 0.289(10) 0.202(8) -0.001(8) 0.000(6) 0.073(6)
C108 0.132(6) 0.287(9) 0.134(6) 0.021(6) 0.023(5) 0.074(6)
C109 0.136(5) 0.144(6) 0.099(5) -0.001(5) 0.017(4) -0.010(5)
C110 0.099(5) 0.122(5) 0.149(6) 0.002(5) -0.022(4) 0.022(4)
O101 0.110(5) 0.335(10) 0.125(5) 0.093(6) -0.014(4) -0.015(6)
N103 0.125(4) 0.183(5) 0.091(4) -0.015(4) 0.001(3) 0.032(4)
C111 0.209(8) 0.153(7) 0.119(6) -0.003(5) 0.018(6) -0.008(6)
C112 0.220(7) 0.157(6) 0.075(4) -0.028(4) -0.068(5) 0.064(6)
C113 0.145(6) 0.121(6) 0.233(8) -0.048(6) -0.005(6) 0.003(5)
C114 0.181(6) 0.184(7) 0.161(6) -0.006(6) -0.059(5) 0.011(6)
C115 0.173(7) 0.194(7) 0.202(7) -0.034(6) -0.019(6) 0.018(6)
C116 0.150(6) 0.188(8) 0.174(7) -0.006(6) -0.042(6) 0.018(6)
C117 0.153(6) 0.205(8) 0.183(6) -0.024(6) 0.109(5) 0.008(6)
N104 0.117(4) 0.146(5) 0.149(5) 0.019(4) 0.037(4) 0.018(4)
C118 0.147(6) 0.177(7) 0.087(5) 0.004(5) -0.033(4) -0.022(5)
C119 0.158(6) 0.174(7) 0.133(6) 0.024(6) 0.018(5) 0.006(6)
C120 0.181(7) 0.244(9) 0.081(5) -0.014(6) -0.004(5) 0.003(7)
C121 0.169(6) 0.194(7) 0.118(5) -0.030(5) 0.020(5) -0.004(6)
C122 0.110(4) 0.127(5) 0.099(4) -0.042(4) 0.014(4) 0.018(4)
N105 0.156(4) 0.136(4) 0.066(3) 0.000(3) 0.025(3) -0.031(4)
C123 0.095(5) 0.139(6) 0.137(6) 0.025(5) 0.002(4) 0.001(4)
C127 0.093(4) 0.140(5) 0.078(4) 0.049(4) -0.022(3) -0.017(4)
C126 0.159(5) 0.129(5) 0.067(4) -0.014(4) 0.012(4) 0.008(5)
C125 0.151(5) 0.112(5) 0.090(4) 0.023(4) -0.031(4) -0.006(4)
C124 0.274(8) 0.138(6) 0.056(4) -0.041(4) 0.039(5) -0.070(6)
O102 0.224(5) 0.235(5) 0.106(3) -0.005(4) -0.001(3) 0.067(4)
N106 0.142(4) 0.167(5) 0.088(4) 0.032(4) -0.016(3) 0.018(4)
C128 0.170(6) 0.159(7) 0.103(5) 0.033(5) -0.013(5) -0.023(5)
C129 0.133(5) 0.164(7) 0.102(5) -0.039(5) -0.001(4) 0.014(5)
C130 0.135(5) 0.147(6) 0.103(5) 0.017(5) -0.006(4) -0.002(5)
C131 0.197(7) 0.156(7) 0.126(6) -0.019(5) 0.030(5) -0.032(6)
C132 0.262(8) 0.144(7) 0.085(5) -0.011(5) -0.018(5) -0.054(6)
C133 0.181(6) 0.131(6) 0.160(6) -0.058(5) 0.042(5) 0.033(5)
C134 0.151(6) 0.143(7) 0.182(7) -0.011(6) 0.017(5) 0.000(5)
N107 0.139(4) 0.128(4) 0.079(3) 0.003(3) -0.019(3) -0.012(4)
C135 0.199(7) 0.106(5) 0.088(4) -0.012(4) 0.031(5) -0.030(5)
C136 0.107(5) 0.143(6) 0.159(6) 0.019(5) 0.009(4) 0.036(4)
C137 0.163(7) 0.190(7) 0.183(7) -0.064(6) -0.026(6) 0.023(6)
C138 0.197(7) 0.124(6) 0.169(7) -0.025(5) -0.037(6) 0.028(6)
C139 0.117(4) 0.121(5) 0.111(4) -0.002(4) -0.010(4) 0.004(4)
N108 0.083(3) 0.121(4) 0.116(3) 0.021(3) -0.005(3) 0.016(3)
C140 0.112(4) 0.114(4) 0.102(4) -0.023(4) -0.006(4) 0.004(4)
C141 0.114(5) 0.205(8) 0.148(6) -0.011(6) -0.049(5) 0.007(5)
C142 0.210(7) 0.132(6) 0.111(5) -0.051(5) 0.054(5) -0.003(5)
C143 0.182(6) 0.111(5) 0.093(4) -0.046(4) 0.052(4) -0.018(5)
C144 0.096(4) 0.098(5) 0.098(4) 0.017(4) 0.036(3) 0.018(4)
N109 0.167(4) 0.267(6) 0.073(3) -0.030(4) -0.014(3) -0.113(4)
C151 0.142(3) 0.170(4) 0.137(3) 0.012(3) -0.004(3) 0.017(3)
O103 0.126(6) 0.171(7) 0.144(7) -0.036(6) -0.060(5) 0.070(5)
N110 0.203(3) 0.146(3) 0.173(3) 0.001(3) 0.002(3) 0.020(3)
C152 0.196(4) 0.145(4) 0.156(4) -0.030(3) 0.007(3) -0.007(3)
C153 0.203(4) 0.153(4) 0.182(4) -0.013(4) 0.011(4) 0.013(4)
C154 0.211(4) 0.154(4) 0.169(4) -0.020(4) 0.000(4) 0.006(4)
C155 0.203(4) 0.144(4) 0.173(4) -0.027(3) 0.009(4) 0.001(4)
C156 0.200(4) 0.150(4) 0.157(4) -0.006(3) -0.003(4) -0.009(4)
N111 0.176(3) 0.118(3) 0.138(3) -0.021(3) 0.007(3) -0.001(3)
C157 0.178(4) 0.126(4) 0.155(4) -0.025(3) 0.015(3) 0.006(3)
C158 0.203(4) 0.129(4) 0.157(4) -0.029(3) -0.011(3) 0.015(3)
C159 0.187(4) 0.131(4) 0.154(4) -0.021(3) -0.004(3) 0.010(3)
C160 0.201(4) 0.136(4) 0.156(4) -0.007(3) -0.015(4) -0.003(4)
C161 0.178(4) 0.129(4) 0.163(4) -0.013(3) 0.016(3) 0.003(3)
N112 0.161(5) 0.121(4) 0.162(5) -0.019(4) -0.019(4) -0.006(4)
C163 0.136(3) 0.124(3) 0.127(3) -0.014(3) 0.001(3) 0.003(3)
C162 0.120(5) 0.154(5) 0.128(5) 0.021(5) 0.016(5) 0.021(5)
C20G 0.124(5) 0.154(6) 0.117(5) 0.000(5) 0.000(4) 0.032(5)
C21G 0.146(6) 0.182(7) 0.139(6) -0.031(5) -0.036(5) -0.021(5)
N201 0.140(3) 0.149(3) 0.146(3) 0.024(3) 0.029(2) 0.002(3)
C205 0.134(3) 0.145(3) 0.152(3) 0.027(3) 0.039(3) 0.027(3)
C201 0.135(3) 0.153(3) 0.148(3) 0.028(3) 0.029(3) 0.017(3)
C202 0.135(3) 0.146(3) 0.151(3) 0.032(3) 0.028(3) 0.015(3)
C203 0.142(3) 0.144(3) 0.152(3) 0.024(3) 0.037(3) 0.022(3)
C204 0.132(3) 0.142(3) 0.144(3) 0.031(3) 0.035(3) 0.018(3)
N202 0.125(2) 0.139(2) 0.126(2) 0.044(2) 0.044(2) 0.031(2)
C206 0.120(3) 0.139(3) 0.145(3) 0.042(3) 0.049(2) 0.037(2)
C207 0.144(3) 0.142(3) 0.160(3) 0.043(3) 0.058(2) 0.026(2)
C208 0.130(2) 0.152(3) 0.149(3) 0.048(2) 0.067(2) 0.044(2)
C209 0.131(2) 0.135(3) 0.134(3) 0.049(2) 0.053(2) 0.040(2)
C210 0.131(2) 0.142(3) 0.130(2) 0.038(2) 0.058(2) 0.045(2)
N203 0.121(2) 0.143(2) 0.128(2) 0.038(2) 0.051(2) 0.041(2)
C211 0.138(3) 0.148(3) 0.145(3) 0.045(3) 0.049(2) 0.039(3)
O201 0.133(3) 0.146(3) 0.150(3) 0.032(3) 0.056(3) 0.023(3)
C212 0.124(3) 0.140(3) 0.138(3) 0.036(3) 0.052(3) 0.029(3)
C213 0.143(3) 0.153(3) 0.140(3) 0.039(3) 0.057(3) 0.033(3)
C214 0.138(3) 0.150(3) 0.137(3) 0.031(3) 0.044(3) 0.028(3)
C215 0.131(3) 0.151(3) 0.143(3) 0.041(3) 0.055(3) 0.028(3)
C216 0.134(3) 0.149(3) 0.133(3) 0.033(3) 0.051(3) 0.022(3)
C217 0.116(3) 0.141(3) 0.136(3) 0.033(3) 0.057(3) 0.040(3)
N204 0.164(5) 0.172(5) 0.079(3) 0.006(4) 0.022(3) 0.031(4)
C218 0.141(6) 0.188(8) 0.168(7) -0.004(6) -0.020(5) 0.025(6)
C219 0.226(8) 0.116(6) 0.165(7) 0.042(5) -0.028(6) 0.055(6)
C220 0.227(8) 0.175(8) 0.154(7) 0.035(6) 0.006(6) 0.008(7)
C221 0.218(8) 0.102(6) 0.170(7) 0.017(5) -0.001(6) 0.002(6)
C222 0.061(4) 0.310(10) 0.155(6) -0.035(7) 0.021(4) -0.032(6)
N205 0.066(3) 0.179(5) 0.098(3) -0.012(4) 0.005(3) 0.027(3)
C223 0.081(4) 0.161(6) 0.116(5) 0.001(5) 0.017(4) 0.019(4)
C224 0.082(5) 0.249(9) 0.157(6) 0.028(6) 0.004(5) 0.026(5)
C225 0.078(4) 0.143(5) 0.118(5) -0.002(4) 0.013(4) -0.017(4)
C226 0.085(5) 0.231(8) 0.179(7) -0.008(6) 0.005(5) -0.027(5)
C227 0.053(3) 0.169(6) 0.093(4) -0.006(4) 0.001(3) 0.025(4)
N206 0.090(3) 0.213(6) 0.103(4) -0.042(4) -0.034(3) 0.028(4)
C228 0.205(7) 0.158(6) 0.136(6) 0.002(5) 0.010(5) -0.043(6)
O202 0.188(5) 0.259(6) 0.129(4) 0.005(4) -0.018(3) 0.013(4)
C229 0.142(5) 0.104(5) 0.074(4) 0.011(4) 0.008(4) 0.016(4)
C230 0.134(5) 0.186(7) 0.085(4) 0.001(5) 0.027(4) -0.016(5)
C231 0.124(5) 0.101(5) 0.124(5) -0.011(4) 0.014(4) -0.033(4)
C232 0.145(5) 0.194(6) 0.093(4) -0.061(5) 0.032(4) -0.096(5)
C233 0.120(5) 0.178(7) 0.123(5) 0.034(5) -0.021(4) -0.002(5)
C234 0.177(6) 0.152(6) 0.138(6) 0.033(5) -0.035(5) 0.032(6)
N207 0.066(3) 0.209(6) 0.166(5) -0.052(4) 0.021(3) -0.007(4)
N208 0.072(3) 0.136(4) 0.074(3) -0.022(3) 0.008(2) -0.022(3)
N209 0.079(3) 0.109(4) 0.093(3) 0.004(3) 0.019(3) -0.027(3)
C235 0.067(4) 0.243(8) 0.112(5) -0.052(5) -0.006(4) 0.038(5)
C236 0.141(6) 0.286(10) 0.137(6) 0.077(6) -0.034(5) -0.021(7)
C237 0.121(6) 0.229(8) 0.173(7) 0.082(6) -0.008(5) -0.040(6)
C238 0.184(7) 0.188(7) 0.104(5) 0.021(5) 0.014(5) -0.020(6)
C239 0.087(4) 0.146(5) 0.102(4) -0.036(4) 0.025(4) -0.057(4)
C240 0.131(5) 0.084(5) 0.104(5) -0.003(4) 0.012(4) -0.012(4)
C241 0.111(5) 0.172(6) 0.092(4) -0.023(5) 0.005(4) -0.011(5)
C242 0.075(4) 0.122(5) 0.114(5) -0.017(4) 0.010(4) -0.003(4)
C243 0.061(3) 0.092(4) 0.093(4) -0.012(3) 0.000(3) -0.004(3)
C244 0.082(4) 0.103(4) 0.066(3) -0.005(3) -0.001(3) -0.036(3)
C245 0.068(3) 0.108(4) 0.108(4) 0.005(4) -0.001(3) -0.023(3)
O203 0.125(3) 0.193(4) 0.124(3) 0.028(3) -0.003(3) -0.060(3)
C246 0.060(4) 0.138(5) 0.102(4) -0.030(4) -0.007(3) -0.001(4)
C247 0.068(4) 0.148(5) 0.077(4) -0.018(4) -0.019(3) -0.029(4)
C248 0.097(4) 0.108(5) 0.138(5) -0.026(4) 0.022(4) -0.061(4)
C249 0.107(4) 0.095(5) 0.129(5) -0.004(4) 0.046(4) -0.039(4)
C250 0.107(5) 0.179(6) 0.108(5) 0.007(5) 0.010(4) -0.060(4)
C251 0.104(4) 0.105(5) 0.100(4) 0.011(4) 0.000(4) -0.006(4)
N210 0.242(4) 0.250(5) 0.268(5) 0.093(4) 0.042(4) 0.030(4)
C252 0.241(5) 0.280(6) 0.298(6) 0.088(5) 0.056(5) 0.062(5)
C253 0.252(6) 0.301(6) 0.309(6) 0.100(6) 0.052(6) 0.048(6)
C254 0.247(5) 0.281(6) 0.313(6) 0.093(5) 0.066(5) 0.048(5)
C255 0.236(5) 0.253(5) 0.289(5) 0.109(5) 0.060(5) 0.054(5)
C256 0.214(5) 0.255(5) 0.252(5) 0.056(5) 0.072(4) 0.029(5)
N211 0.190(4) 0.205(4) 0.187(4) 0.032(4) 0.038(4) 0.028(4)
C257 0.202(4) 0.195(4) 0.208(4) 0.068(4) 0.045(4) 0.035(4)
C258 0.186(5) 0.210(5) 0.207(5) 0.051(5) 0.066(4) 0.033(4)
C259 0.187(5) 0.204(5) 0.195(5) 0.061(5) 0.053(4) 0.021(5)
C260 0.181(4) 0.193(5) 0.170(4) 0.041(4) 0.037(4) 0.026(4)
C261 0.178(4) 0.183(5) 0.168(4) 0.033(4) 0.043(4) 0.002(4)
C262 0.175(5) 0.187(5) 0.157(5) 0.017(4) 0.040(4) -0.013(4)
O204 0.267(6) 0.201(5) 0.207(5) 0.047(4) 0.051(4) 0.034(5)
N212 0.186(4) 0.181(4) 0.157(4) 0.063(4) 0.035(4) -0.015(4)
C263 0.145(4) 0.143(4) 0.130(4) 0.041(4) 0.006(4) -0.013(4)
C264 0.167(5) 0.161(5) 0.135(4) 0.023(4) -0.013(4) -0.014(4)
C265 0.173(5) 0.154(5) 0.151(5) 0.010(4) -0.003(4) -0.027(4)
C266 0.161(4) 0.154(5) 0.133(4) 0.017(4) -0.004(4) -0.031(4)
C267 0.162(5) 0.147(5) 0.140(5) 0.030(4) 0.003(4) -0.022(4)
C268 0.157(4) 0.164(5) 0.144(4) 0.020(4) 0.001(4) -0.022(4)
C30G 0.256(9) 0.219(9) 0.136(6) -0.059(6) 0.065(6) -0.028(7)
C31G 0.226(7) 0.183(7) 0.163(6) -0.027(6) 0.053(6) -0.003(6)
N301 0.123(3) 0.205(3) 0.139(3) -0.052(3) 0.021(3) 0.021(3)
C301 0.124(3) 0.214(4) 0.139(3) -0.048(3) -0.003(3) 0.011(3)
C302 0.127(3) 0.216(4) 0.138(3) -0.060(3) 0.013(3) 0.030(3)
C303 0.128(3) 0.223(4) 0.148(3) -0.057(3) -0.003(3) 0.015(3)
C304 0.130(3) 0.217(3) 0.144(3) -0.064(3) 0.006(3) 0.032(3)
C305 0.121(3) 0.218(3) 0.145(3) -0.058(3) -0.005(3) 0.019(3)
N302 0.118(3) 0.207(3) 0.143(3) -0.058(3) 0.016(2) 0.025(3)
C306 0.134(3) 0.222(3) 0.139(3) -0.071(3) -0.006(3) 0.031(3)
C307 0.138(3) 0.234(3) 0.158(3) -0.068(3) -0.002(3) 0.032(3)
C308 0.141(3) 0.244(3) 0.160(3) -0.063(3) -0.004(3) 0.030(3)
C309 0.136(3) 0.233(3) 0.147(3) -0.060(3) 0.000(3) 0.019(3)
C310 0.134(3) 0.224(3) 0.148(3) -0.061(3) -0.003(3) 0.013(3)
N303 0.143(3) 0.223(3) 0.138(3) -0.084(3) 0.000(2) 0.047(3)
O301 0.201(4) 0.324(5) 0.263(5) -0.063(4) -0.010(4) 0.022(4)
C311 0.147(3) 0.247(3) 0.174(3) -0.057(3) -0.004(3) 0.019(3)
C312 0.150(3) 0.235(3) 0.155(3) -0.056(3) 0.012(3) 0.041(3)
C313 0.155(3) 0.236(4) 0.165(3) -0.051(3) 0.001(3) 0.032(3)
C314 0.147(3) 0.235(4) 0.164(3) -0.054(3) 0.009(3) 0.030(3)
C315 0.147(3) 0.240(4) 0.150(3) -0.061(3) 0.004(3) 0.017(3)
C316 0.149(3) 0.253(4) 0.158(3) -0.062(3) 0.002(3) 0.037(3)
C317 0.164(3) 0.252(4) 0.163(3) -0.054(3) 0.004(3) 0.031(3)
N304 0.163(5) 0.165(5) 0.094(4) -0.007(4) -0.012(4) -0.009(4)
C318 0.235(8) 0.192(7) 0.090(5) 0.004(5) 0.000(5) -0.059(6)
C319 0.240(8) 0.173(7) 0.088(5) -0.002(5) -0.040(5) -0.009(7)
C320 0.153(7) 0.231(9) 0.171(7) -0.041(7) 0.001(6) 0.019(7)
C321 0.207(8) 0.220(8) 0.136(6) -0.022(6) -0.054(6) -0.048(7)
C322 0.162(6) 0.160(7) 0.104(5) 0.019(5) -0.003(5) -0.006(6)
N305 0.129(4) 0.114(4) 0.139(4) 0.009(4) 0.046(3) -0.015(3)
C323 0.188(7) 0.131(6) 0.087(5) -0.010(5) 0.010(5) -0.006(5)
C324 0.149(6) 0.240(8) 0.130(6) -0.005(6) 0.030(5) 0.051(6)
C325 0.115(5) 0.200(8) 0.162(7) 0.002(6) -0.035(5) 0.002(5)
C326 0.127(5) 0.188(7) 0.117(5) -0.023(5) 0.069(4) 0.004(5)
C327 0.155(6) 0.171(6) 0.055(4) -0.012(4) 0.005(4) -0.010(5)
N306 0.301(6) 0.242(5) 0.038(3) -0.027(4) 0.006(4) 0.058(5)
C328 0.271(6) 0.236(6) 0.180(5) -0.030(5) -0.015(5) 0.042(5)
O302 0.344(7) 0.313(7) 0.137(4) -0.023(5) -0.024(5) 0.032(6)
C329 0.232(4) 0.208(4) 0.102(4) -0.037(4) -0.022(4) 0.054(4)
C330 0.216(5) 0.191(5) 0.171(5) -0.026(4) -0.027(4) 0.045(4)
C331 0.236(5) 0.207(5) 0.140(5) -0.036(4) -0.030(5) 0.061(5)
C332 0.202(5) 0.218(5) 0.150(5) -0.023(5) -0.009(5) 0.037(5)
C333 0.198(5) 0.232(5) 0.114(4) -0.019(5) -0.012(4) 0.051(5)
C334 0.224(5) 0.219(5) 0.138(4) -0.027(4) 0.007(4) 0.067(4)
N307 0.135(4) 0.092(4) 0.118(4) -0.025(3) 0.028(3) 0.003(3)
N308 0.062(3) 0.096(3) 0.106(3) 0.009(3) -0.007(2) 0.038(2)
C335 0.158(6) 0.132(6) 0.080(4) -0.036(4) -0.003(4) 0.007(5)
C336 0.068(4) 0.160(6) 0.238(8) 0.031(6) -0.006(5) 0.058(4)
C337 0.163(6) 0.168(7) 0.178(7) 0.035(6) -0.079(5) -0.007(6)
C338 0.144(6) 0.155(6) 0.205(8) -0.035(6) 0.006(6) 0.084(5)
C339 0.150(6) 0.077(5) 0.122(5) 0.010(4) 0.009(5) 0.008(4)
C340 0.099(4) 0.106(4) 0.093(4) -0.006(3) 0.000(3) 0.030(3)
C341 0.137(5) 0.100(5) 0.144(6) -0.004(5) -0.012(5) 0.039(4)
C342 0.172(6) 0.112(5) 0.077(4) -0.011(4) -0.002(4) -0.027(5)
C343 0.158(5) 0.126(5) 0.060(3) 0.016(4) -0.056(3) -0.057(4)
C344 0.089(4) 0.085(4) 0.099(4) 0.050(4) -0.042(3) -0.008(3)
N309 0.185(3) 0.155(4) 0.141(3) -0.055(3) 0.079(3) 0.013(3)
O303 0.282(5) 0.189(4) 0.219(4) -0.010(4) 0.047(4) 0.044(4)
O3L 0.162(4) 0.136(4) 0.180(4) -0.039(4) 0.021(4) 0.089(4)
C345 0.194(4) 0.151(4) 0.178(4) -0.014(4) -0.011(4) 0.028(4)
C346 0.174(4) 0.149(4) 0.169(4) -0.043(4) 0.035(4) 0.045(4)
C347 0.217(4) 0.169(4) 0.197(4) -0.017(4) 0.015(4) 0.033(4)
C348 0.203(4) 0.169(4) 0.193(4) -0.026(4) 0.027(4) 0.051(4)
C349 0.193(4) 0.164(4) 0.156(4) -0.017(4) 0.024(4) 0.044(4)
C350 0.207(4) 0.179(4) 0.170(4) -0.013(4) 0.019(4) 0.040(4)
C351 0.189(4) 0.172(4) 0.162(4) -0.023(4) 0.035(4) 0.046(4)
N310 0.210(3) 0.236(3) 0.212(3) -0.004(3) -0.020(3) 0.001(3)
C352 0.226(3) 0.240(3) 0.219(3) -0.014(3) -0.004(3) 0.004(3)
C353 0.219(4) 0.236(4) 0.231(4) -0.020(4) -0.014(4) 0.018(4)
C354 0.230(3) 0.251(4) 0.222(3) -0.016(3) -0.021(3) 0.010(3)
C355 0.221(3) 0.248(3) 0.221(3) -0.011(3) -0.016(3) 0.003(3)
C356 0.216(3) 0.219(3) 0.207(3) -0.027(3) -0.002(3) 0.008(3)
N311 0.205(2) 0.224(3) 0.206(2) -0.008(2) 0.000(2) -0.015(2)
C357 0.202(3) 0.217(3) 0.209(3) -0.009(3) -0.005(3) 0.006(3)
C358 0.216(3) 0.223(3) 0.210(3) -0.011(3) -0.007(3) -0.004(3)
C359 0.217(3) 0.226(3) 0.213(3) -0.006(3) 0.001(3) 0.005(3)
C360 0.217(3) 0.218(3) 0.212(3) -0.008(3) 0.003(3) 0.004(3)
C361 0.206(3) 0.222(3) 0.206(3) -0.002(3) 0.004(3) 0.003(3)
N312 0.206(2) 0.221(3) 0.201(2) -0.004(2) -0.007(2) -0.001(2)
C366 0.201(3) 0.211(3) 0.201(3) 0.000(3) 0.004(3) 0.005(3)
C362 0.208(3) 0.223(3) 0.207(3) -0.006(3) -0.002(3) -0.002(3)
O304 0.211(3) 0.216(3) 0.205(3) -0.007(3) -0.005(3) -0.001(3)
O34' 0.209(3) 0.219(3) 0.206(3) -0.006(3) -0.001(3) 0.002(3)
C363 0.208(3) 0.217(3) 0.204(3) -0.006(3) 0.005(3) 0.003(3)
C364 0.208(3) 0.217(3) 0.205(3) -0.010(3) 0.009(3) 0.002(3)
C365 0.207(3) 0.218(3) 0.206(3) -0.004(3) 0.002(3) 0.000(3)
C367 0.210(3) 0.218(3) 0.211(3) -0.007(3) 0.006(3) 0.001(3)
C368 0.208(3) 0.217(3) 0.202(3) -0.006(3) -0.001(3) -0.003(3)
C40G 0.177(7) 0.199(7) 0.212(8) -0.030(7) -0.020(6) 0.051(6)
C41G 0.171(6) 0.209(7) 0.170(7) -0.033(6) -0.024(6) 0.032(6)
N407 0.138(4) 0.119(4) 0.079(3) -0.015(3) 0.007(3) -0.007(4)
N408 0.092(3) 0.085(3) 0.113(4) -0.042(3) 0.006(3) 0.018(3)
N410 0.130(4) 0.166(5) 0.065(3) -0.010(3) -0.002(3) -0.017(4)
N411 0.108(3) 0.115(4) 0.095(3) -0.006(3) 0.021(3) -0.027(3)
N412 0.199(5) 0.133(4) 0.054(3) 0.014(3) 0.004(3) -0.046(4)
N401 0.324(8) 0.154(5) 0.098(4) -0.055(4) 0.013(5) -0.021(5)
C401 0.225(8) 0.296(10) 0.100(5) 0.078(6) 0.051(5) 0.044(8)
C402 0.385(12) 0.083(5) 0.208(8) 0.087(5) 0.023(8) 0.014(7)
C403 0.348(11) 0.150(7) 0.166(7) -0.062(6) 0.034(8) -0.046(7)
C404 0.343(10) 0.167(7) 0.057(4) 0.050(5) 0.056(5) -0.009(7)
C405 0.152(6) 0.071(5) 0.263(9) 0.074(5) -0.021(6) -0.018(5)
N402 0.153(4) 0.089(4) 0.126(4) 0.041(3) 0.042(3) -0.022(3)
C406 0.166(6) 0.155(6) 0.103(4) 0.089(4) 0.058(4) -0.015(5)
C407 0.293(9) 0.200(8) 0.095(5) 0.034(5) 0.087(5) -0.045(7)
C408 0.187(6) 0.118(6) 0.119(5) -0.030(5) -0.002(5) -0.032(5)
C409 0.185(6) 0.094(5) 0.082(4) 0.039(4) 0.012(4) -0.025(4)
C410 0.169(6) 0.184(7) 0.064(4) 0.013(5) 0.007(4) -0.003(6)
N403 0.222(6) 0.157(5) 0.075(3) -0.003(4) 0.045(4) -0.001(4)
C411 0.133(5) 0.132(6) 0.119(5) 0.028(5) -0.016(5) 0.011(5)
O401 0.271(9) 0.053(5) 0.129(6) 0.021(5) 0.140(5) -0.003(6)
O01D 0.270(12) 0.234(12) 0.141(9) 0.050(9) 0.006(9) 0.105(9)
C412 0.170(6) 0.076(5) 0.087(4) 0.022(4) 0.025(4) 0.018(4)
C413 0.209(7) 0.149(6) 0.098(5) -0.005(5) 0.057(5) 0.001(6)
C414 0.156(6) 0.132(6) 0.114(5) 0.019(5) 0.043(4) 0.043(5)
C415 0.132(5) 0.120(5) 0.104(4) 0.025(4) 0.036(4) 0.010(4)
C416 0.154(6) 0.131(6) 0.174(7) 0.003(6) 0.037(5) 0.000(5)
C417 0.151(6) 0.139(6) 0.125(5) 0.014(5) 0.044(4) -0.018(5)
N404 0.092(3) 0.213(6) 0.095(4) -0.015(4) -0.017(3) -0.021(4)
N405 0.130(4) 0.142(4) 0.106(3) -0.092(3) -0.039(3) 0.005(3)
N406 0.273(7) 0.075(4) 0.229(6) 0.070(4) 0.058(5) 0.050(4)
C418 0.123(5) 0.189(7) 0.150(6) -0.031(5) -0.052(4) -0.037(5)
C419 0.124(5) 0.161(7) 0.195(7) -0.068(6) -0.058(5) 0.008(5)
C420 0.109(5) 0.159(7) 0.143(6) -0.014(5) 0.017(4) -0.009(5)
C421 0.101(5) 0.102(5) 0.194(7) -0.017(5) 0.012(5) 0.004(4)
C422 0.120(5) 0.273(9) 0.036(3) -0.008(5) -0.020(4) 0.050(5)
C423 0.139(5) 0.139(5) 0.079(4) -0.078(4) -0.050(4) 0.007(4)
C424 0.201(7) 0.113(6) 0.112(5) -0.033(5) -0.053(5) 0.013(5)
C425 0.232(8) 0.157(7) 0.072(4) -0.028(5) -0.027(5) 0.006(6)
C426 0.132(5) 0.091(5) 0.148(5) -0.048(4) -0.012(4) 0.006(4)
C427 0.148(5) 0.122(5) 0.067(4) 0.010(4) 0.015(4) 0.007(4)
C428 0.189(6) 0.205(7) 0.112(5) -0.043(5) -0.059(5) 0.013(6)
C429 0.216(7) 0.164(7) 0.107(5) 0.042(5) -0.001(5) -0.061(6)
C430 0.182(7) 0.187(7) 0.099(5) 0.003(5) -0.006(5) 0.001(6)
C431 0.266(9) 0.272(10) 0.114(6) -0.036(7) 0.050(6) -0.093(8)
C432 0.191(8) 0.251(10) 0.185(8) 0.055(8) 0.022(6) -0.030(8)
C433 0.315(10) 0.188(7) 0.314(10) -0.179(6) 0.137(8) -0.135(7)
C434 0.274(10) 0.159(7) 0.275(9) 0.131(6) 0.088(8) 0.022(7)
C435 0.172(6) 0.106(5) 0.073(4) -0.033(4) 0.004(4) -0.018(5)
C436 0.194(6) 0.087(5) 0.117(5) -0.018(4) 0.013(5) -0.021(5)
C437 0.210(7) 0.099(5) 0.128(6) 0.002(5) 0.022(5) -0.021(5)
C438 0.216(7) 0.110(6) 0.127(6) -0.003(5) 0.039(5) -0.017(5)
C439 0.145(5) 0.101(5) 0.122(5) -0.057(4) 0.008(4) -0.001(4)
C440 0.137(5) 0.105(5) 0.080(4) 0.009(4) 0.025(4) 0.034(4)
C441 0.226(7) 0.129(6) 0.088(4) -0.038(4) 0.041(5) -0.020(6)
C442 0.230(7) 0.109(5) 0.085(4) -0.003(4) 0.036(5) -0.029(5)
C443 0.146(5) 0.100(5) 0.083(4) -0.003(4) 0.024(4) -0.041(4)
C444 0.101(4) 0.102(5) 0.067(4) 0.015(4) 0.014(3) 0.024(4)
N409 0.140(3) 0.141(4) 0.113(3) -0.027(3) 0.023(3) -0.016(3)
C449 0.131(3) 0.125(4) 0.114(3) 0.005(3) 0.009(3) 0.002(3)
C445 0.153(4) 0.132(4) 0.146(4) -0.015(4) -0.001(4) -0.018(4)
O403 0.198(7) 0.120(6) 0.132(6) -0.082(5) 0.083(5) -0.034(6)
C446 0.133(4) 0.127(4) 0.119(4) -0.004(3) 0.006(3) -0.011(3)
C447 0.123(4) 0.117(4) 0.128(4) -0.010(4) 0.008(4) -0.004(4)
C448 0.133(4) 0.130(4) 0.122(4) -0.010(4) -0.002(4) -0.009(4)
C450 0.136(4) 0.125(4) 0.123(4) -0.012(4) -0.004(4) -0.016(4)
C451 0.132(4) 0.113(4) 0.119(4) -0.013(4) 0.011(4) -0.003(4)
C452 0.108(5) 0.156(6) 0.089(4) -0.014(4) 0.013(4) -0.037(4)
C453 0.090(4) 0.163(6) 0.192(6) 0.054(5) 0.053(4) -0.036(4)
C454 0.228(8) 0.157(7) 0.112(5) -0.004(5) -0.010(6) -0.062(6)
C455 0.128(5) 0.235(8) 0.070(4) 0.023(5) 0.006(4) -0.049(5)
C456 0.098(5) 0.167(6) 0.106(5) 0.001(5) 0.029(4) -0.020(5)
C457 0.088(4) 0.153(6) 0.064(4) 0.003(4) -0.013(3) -0.021(4)
C458 0.107(5) 0.157(6) 0.131(5) 0.025(5) -0.010(4) -0.045(4)
C459 0.145(5) 0.142(6) 0.075(4) 0.019(4) 0.011(4) 0.001(5)
C460 0.136(5) 0.085(5) 0.099(5) 0.005(4) -0.002(4) -0.018(4)
C461 0.130(5) 0.122(5) 0.075(4) -0.002(4) 0.012(4) -0.012(4)
C462 0.162(6) 0.121(6) 0.125(5) -0.007(5) -0.017(5) -0.039(5)
O044 0.220(5) 0.172(4) 0.099(3) 0.002(3) 0.008(3) -0.039(4)
C463 0.145(5) 0.106(5) 0.089(4) -0.005(4) 0.016(4) -0.029(4)
C464 0.120(5) 0.130(5) 0.080(4) 0.021(4) 0.013(4) -0.047(4)
C465 0.168(6) 0.120(5) 0.094(5) 0.007(4) -0.006(5) -0.020(5)
C466 0.136(5) 0.141(6) 0.163(6) 0.012(5) 0.038(5) -0.053(5)
C467 0.185(7) 0.223(8) 0.085(5) 0.029(5) 0.048(5) -0.011(6)
C468 0.142(6) 0.186(7) 0.148(6) -0.042(6) 0.009(5) -0.039(5)
C50G 0.256(8) 0.123(6) 0.118(6) 0.014(5) 0.016(6) -0.089(5)
C50H 0.399(13) 0.196(9) 0.132(7) 0.036(7) 0.030(8) -0.058(9)
N501 0.156(4) 0.110(4) 0.081(3) 0.002(3) -0.017(3) 0.076(3)
C501 0.080(4) 0.187(6) 0.065(4) -0.003(4) 0.020(3) -0.017(4)
C502 0.120(5) 0.128(5) 0.093(4) 0.007(4) -0.006(4) 0.055(4)
C503 0.131(5) 0.092(5) 0.085(4) 0.018(4) 0.007(4) -0.008(4)
C504 0.115(5) 0.086(5) 0.096(4) 0.002(4) -0.011(4) -0.002(4)
C505 0.100(4) 0.064(4) 0.077(3) 0.009(3) -0.003(3) -0.001(3)
N502 0.117(3) 0.072(3) 0.076(3) -0.010(3) 0.014(3) -0.005(3)
C506 0.068(4) 0.097(4) 0.092(4) -0.007(4) 0.011(3) -0.023(4)
C507 0.090(4) 0.124(5) 0.106(5) -0.002(4) 0.011(4) -0.018(4)
C508 0.075(4) 0.114(5) 0.115(5) 0.007(4) -0.003(4) 0.016(4)
C509 0.105(4) 0.088(4) 0.093(4) 0.002(4) 0.021(4) -0.046(4)
C510 0.034(3) 0.129(5) 0.104(4) 0.012(4) -0.011(3) 0.000(3)
N503 0.133(4) 0.106(4) 0.112(4) 0.024(3) -0.026(3) 0.019(3)
C517 0.148(6) 0.108(5) 0.151(6) 0.034(5) 0.016(5) 0.005(5)
N504 0.197(5) 0.097(4) 0.095(4) -0.014(3) -0.011(4) 0.014(4)
N505 0.097(3) 0.168(5) 0.096(4) -0.022(4) -0.001(3) 0.056(3)
N506 0.087(3) 0.131(4) 0.105(4) -0.010(3) 0.001(3) 0.031(3)
C518 0.080(5) 0.336(11) 0.181(7) 0.053(7) 0.042(5) -0.033(6)
C519 0.128(7) 0.279(11) 0.262(10) -0.036(9) 0.017(7) -0.006(7)
C520 0.109(6) 0.318(11) 0.178(7) -0.058(8) 0.032(5) -0.003(7)
C521 0.206(7) 0.132(6) 0.136(6) -0.021(5) 0.012(6) 0.015(6)
C522 0.091(4) 0.163(6) 0.108(5) -0.031(5) 0.007(4) 0.010(5)
C523 0.103(4) 0.140(6) 0.073(4) -0.014(4) -0.018(4) 0.014(4)
C524 0.156(6) 0.105(5) 0.127(5) -0.009(5) 0.012(5) 0.005(5)
C525 0.126(5) 0.133(6) 0.116(5) 0.006(5) 0.027(4) -0.015(5)
C526 0.133(5) 0.066(4) 0.109(4) 0.000(4) -0.017(4) 0.059(4)
C527 0.146(5) 0.071(4) 0.078(4) 0.005(3) -0.001(4) 0.045(4)
O502 0.152(4) 0.154(4) 0.167(4) 0.020(4) 0.025(3) 0.005(3)
C528 0.175(7) 0.125(6) 0.135(6) 0.034(5) -0.015(5) -0.048(5)
C529 0.044(3) 0.131(5) 0.123(5) 0.039(4) 0.025(3) -0.011(4)
C530 0.080(4) 0.133(6) 0.153(6) 0.041(5) 0.026(4) -0.010(4)
C531 0.109(5) 0.136(6) 0.148(6) 0.008(5) 0.016(5) -0.014(5)
C532 0.140(6) 0.214(8) 0.163(7) 0.049(6) 0.019(5) 0.081(6)
C533 0.168(7) 0.155(7) 0.151(6) 0.000(6) 0.028(5) 0.021(6)
C534 0.162(6) 0.116(5) 0.105(5) 0.021(4) 0.025(4) 0.027(5)
N507 0.109(3) 0.102(4) 0.101(3) 0.011(3) -0.016(3) 0.042(3)
N508 0.119(3) 0.085(3) 0.068(3) 0.035(3) 0.011(3) -0.022(3)
N509 0.124(4) 0.143(5) 0.131(4) 0.022(4) 0.042(3) 0.000(4)
C535 0.088(4) 0.146(6) 0.088(4) 0.022(4) 0.003(4) 0.022(4)
C536 0.167(6) 0.130(6) 0.134(6) 0.042(5) 0.021(5) -0.033(5)
C537 0.167(6) 0.116(5) 0.158(6) 0.048(5) 0.051(5) -0.072(5)
C538 0.184(6) 0.073(4) 0.119(5) 0.023(4) 0.042(4) -0.051(4)
C539 0.092(4) 0.072(4) 0.078(3) -0.010(3) -0.012(3) 0.013(3)
C540 0.113(4) 0.092(4) 0.080(4) -0.012(4) -0.012(3) 0.048(4)
C541 0.138(5) 0.093(5) 0.080(4) 0.013(4) 0.028(4) -0.003(4)
C542 0.121(5) 0.098(5) 0.128(5) 0.036(4) 0.031(4) 0.038(4)
C543 0.127(5) 0.085(4) 0.095(4) 0.042(4) 0.013(4) 0.029(4)
C544 0.112(4) 0.086(4) 0.073(4) 0.040(3) 0.003(3) 0.006(4)
C545 0.110(5) 0.177(7) 0.162(7) -0.016(6) -0.004(5) 0.032(5)
O503 0.165(4) 0.156(4) 0.178(4) 0.026(4) 0.011(4) 0.030(3)
C546 0.137(5) 0.131(6) 0.129(5) 0.031(5) 0.019(5) 0.050(5)
C547 0.160(6) 0.084(5) 0.173(6) 0.028(5) 0.018(5) 0.032(5)
C548 0.201(7) 0.089(5) 0.213(8) 0.005(6) 0.012(6) 0.044(5)
C549 0.183(6) 0.132(6) 0.149(6) 0.074(5) -0.031(5) -0.001(5)
C550 0.316(10) 0.140(7) 0.138(7) 0.027(6) 0.024(7) 0.012(7)
C551 0.165(6) 0.184(7) 0.139(6) 0.026(6) 0.035(5) 0.021(6)
N510 0.173(3) 0.218(3) 0.188(3) -0.005(3) 0.013(3) -0.013(3)
C552 0.201(3) 0.223(3) 0.205(3) -0.007(3) 0.002(3) 0.016(3)
C553 0.203(4) 0.209(4) 0.196(4) 0.000(4) -0.005(4) 0.015(4)
C554 0.194(3) 0.215(3) 0.183(3) -0.008(3) 0.003(3) 0.000(3)
C555 0.193(3) 0.217(3) 0.186(3) -0.009(3) 0.001(3) 0.002(3)
C556 0.184(3) 0.183(3) 0.180(3) 0.001(3) -0.003(3) 0.024(3)
N511 0.182(3) 0.200(3) 0.185(3) -0.001(2) 0.008(2) 0.012(2)
C557 0.182(3) 0.188(3) 0.179(3) 0.010(3) 0.007(3) 0.011(3)
C558 0.180(3) 0.198(3) 0.189(3) 0.004(3) 0.002(3) 0.016(3)
C559 0.186(3) 0.196(3) 0.189(3) 0.011(3) 0.010(3) 0.010(3)
C560 0.184(3) 0.191(3) 0.181(3) 0.004(3) 0.000(3) 0.020(3)
C561 0.171(3) 0.191(3) 0.178(3) 0.006(3) 0.010(3) 0.007(3)
N512 0.168(2) 0.193(3) 0.182(3) 0.008(2) 0.007(2) 0.019(2)
C565 0.184(3) 0.188(3) 0.189(3) 0.003(3) 0.009(3) 0.004(3)
C566 0.176(3) 0.177(3) 0.180(3) 0.015(3) -0.003(3) 0.013(3)
C563 0.179(3) 0.191(3) 0.184(3) 0.031(3) 0.036(3) 0.032(3)
C564 0.186(3) 0.191(3) 0.190(3) 0.033(3) 0.031(3) 0.041(3)
C567 0.177(3) 0.184(3) 0.181(3) 0.037(3) 0.036(3) 0.038(3)
C568 0.178(3) 0.185(3) 0.185(3) 0.031(3) 0.032(3) 0.036(3)
C603 0.246(3) 0.248(3) 0.238(3) 0.011(3) 0.026(3) 0.020(3)
C604 0.236(3) 0.244(3) 0.238(3) 0.003(3) 0.025(3) 0.008(3)
N602 0.218(2) 0.223(2) 0.224(2) 0.072(2) 0.080(2) 0.046(2)
C606 0.235(3) 0.232(3) 0.213(3) 0.063(3) 0.087(3) 0.057(3)
C607 0.228(2) 0.231(2) 0.227(2) 0.056(2) 0.086(2) 0.048(2)
C608 0.231(2) 0.221(2) 0.227(2) 0.059(2) 0.078(2) 0.056(2)
C609 0.208(2) 0.214(2) 0.203(2) 0.064(2) 0.079(2) 0.049(2)
C610 0.215(2) 0.214(2) 0.212(2) 0.056(2) 0.070(2) 0.059(2)
N604 0.117(3) 0.168(3) 0.108(3) -0.002(3) 0.015(2) 0.013(3)
C618 0.128(3) 0.169(3) 0.145(3) -0.003(3) 0.015(3) -0.006(3)
C619 0.133(3) 0.171(4) 0.119(3) -0.005(3) 0.020(3) 0.004(3)
C620 0.150(3) 0.174(3) 0.125(3) -0.021(3) 0.015(3) 0.003(3)
C621 0.139(3) 0.163(3) 0.132(3) 0.009(3) 0.022(3) -0.006(3)
C622 0.131(3) 0.162(3) 0.126(3) -0.006(3) 0.013(3) 0.005(3)
N605 0.130(3) 0.163(3) 0.144(3) 0.003(3) 0.019(2) 0.000(3)
C623 0.138(3) 0.165(3) 0.128(3) -0.004(3) 0.011(3) 0.000(3)
C624 0.147(3) 0.179(3) 0.137(3) -0.013(3) 0.012(3) 0.006(3)
C625 0.138(3) 0.172(3) 0.153(3) 0.009(3) 0.011(3) 0.001(3)
C626 0.156(3) 0.184(3) 0.153(3) -0.002(3) 0.014(2) 0.014(3)
C627 0.155(3) 0.172(3) 0.153(3) -0.004(3) 0.013(2) 0.007(2)
O602 0.174(3) 0.210(3) 0.172(3) 0.021(3) 0.015(3) 0.014(3)
N606 0.176(2) 0.185(2) 0.173(2) 0.006(2) 0.010(2) 0.000(2)
C628 0.182(2) 0.194(2) 0.179(2) -0.002(2) 0.010(2) 0.004(2)
C629 0.1885(19) 0.1936(19) 0.1843(19) 0.0073(19) 0.0117(19) 0.0054(19)
C630 0.1980(19) 0.2042(19) 0.1892(19) 0.0027(19) 0.0128(19) 0.0037(19)
C631 0.2006(19) 0.2036(19) 0.1911(19) 0.0056(19) 0.0139(19) 0.0071(19)
C632 0.2019(18) 0.1988(19) 0.1898(18) 0.0084(18) 0.0121(18) 0.0092(18)
C633 0.2016(19) 0.2026(19) 0.1919(19) 0.0058(19) 0.0126(19) 0.0090(19)
C634 0.1940(19) 0.1988(19) 0.1832(19) 0.0042(19) 0.0141(19) 0.0042(19)
N607 0.136(3) 0.155(3) 0.128(3) 0.005(3) 0.010(3) 0.014(3)
C635 0.148(3) 0.159(3) 0.141(3) 0.015(3) 0.012(3) 0.005(3)
C636 0.157(3) 0.159(3) 0.127(3) 0.009(3) 0.013(3) 0.016(3)
C637 0.149(3) 0.171(3) 0.132(3) -0.003(3) 0.012(3) 0.002(3)
C638 0.152(3) 0.163(3) 0.148(3) 0.026(3) 0.015(3) 0.005(3)
C639 0.157(3) 0.169(3) 0.138(3) 0.000(3) 0.019(3) 0.011(3)
N608 0.151(3) 0.163(3) 0.142(3) 0.007(3) 0.018(2) 0.008(3)
C640 0.163(3) 0.173(3) 0.150(3) 0.022(3) 0.018(3) 0.014(3)
C641 0.168(3) 0.179(3) 0.154(3) -0.001(3) 0.008(3) 0.000(3)
C642 0.174(3) 0.183(3) 0.160(3) 0.013(2) 0.020(2) -0.002(2)
C643 0.183(2) 0.187(2) 0.168(2) 0.007(2) 0.018(2) 0.007(2)
C644 0.170(3) 0.177(3) 0.162(3) 0.007(3) 0.018(3) 0.000(3)
N609 0.186(2) 0.191(2) 0.177(2) 0.0036(19) 0.0024(19) -0.0038(19)
C645 0.193(2) 0.201(2) 0.189(2) 0.009(2) 0.019(2) -0.002(2)
O63' 0.195(2) 0.194(2) 0.185(2) 0.009(2) 0.010(2) 0.000(2)
O603 0.194(2) 0.199(2) 0.189(2) 0.004(2) 0.014(2) 0.010(2)
C646 0.1925(19) 0.2044(19) 0.1854(19) 0.0077(19) 0.0056(19) 0.0018(19)
C647 0.2042(19) 0.2076(19) 0.1910(19) 0.0123(19) 0.0166(19) 0.0079(19)
C648 0.2064(19) 0.2068(19) 0.1929(19) 0.0050(18) 0.0158(18) 0.0087(18)
C649 0.1972(18) 0.2033(18) 0.1919(18) 0.0058(18) 0.0112(18) 0.0033(18)
C650 0.2057(19) 0.2077(19) 0.1884(19) 0.0032(19) 0.0181(18) 0.0034(19)
C651 0.2093(19) 0.2097(19) 0.1997(19) 0.0098(19) 0.0164(19) 0.0025(19)
N610 0.229(3) 0.210(3) 0.196(3) 0.005(3) -0.013(3) -0.019(3)
C652 0.241(3) 0.212(3) 0.207(3) 0.028(3) 0.006(3) -0.016(3)
C653 0.246(4) 0.239(4) 0.213(4) 0.004(4) -0.003(3) -0.029(3)
C654 0.253(4) 0.232(4) 0.211(4) 0.013(3) -0.001(3) -0.037(3)
C655 0.251(3) 0.226(3) 0.215(3) 0.006(3) -0.002(3) -0.035(3)
C656 0.232(3) 0.208(3) 0.200(3) 0.020(3) 0.006(3) -0.025(3)
N611 0.214(3) 0.199(3) 0.189(3) 0.017(2) 0.002(2) -0.011(2)
C657 0.227(3) 0.213(3) 0.199(3) 0.002(3) -0.003(3) -0.020(3)
C658 0.232(3) 0.214(3) 0.207(3) 0.015(3) 0.001(3) -0.019(3)
C659 0.226(3) 0.209(3) 0.202(3) 0.006(3) 0.004(3) -0.017(3)
C660 0.214(2) 0.207(2) 0.193(2) 0.015(2) 0.006(2) -0.003(2)
C661 0.214(3) 0.206(3) 0.194(3) 0.006(2) 0.004(2) -0.008(2)
N612 0.208(2) 0.206(2) 0.197(2) 0.009(2) 0.010(2) -0.006(2)
C664 0.205(2) 0.203(2) 0.195(2) 0.008(2) 0.0132(19) -0.002(2)
C662 0.206(2) 0.200(2) 0.195(2) 0.013(2) 0.014(2) 0.001(2)
C663 0.201(2) 0.200(2) 0.191(2) 0.011(2) 0.009(2) 0.003(2)
C665 0.2021(19) 0.1987(19) 0.1934(19) 0.0079(19) 0.0110(19) 0.0033(19)
C666 0.2023(19) 0.2021(19) 0.1951(19) 0.0042(19) 0.0110(19) -0.0005(19)
C667 0.198(2) 0.200(2) 0.192(2) 0.0049(19) 0.0124(19) 0.0013(19)
C668 0.205(2) 0.203(2) 0.196(2) 0.005(2) 0.012(2) 0.001(2)
C60G 0.2068(18) 0.2034(19) 0.1950(18) 0.0380(18) 0.0460(18) 0.0326(18)
C61G 0.2083(18) 0.2049(18) 0.1973(18) 0.0345(18) 0.0410(18) 0.0262(18)
N603 0.211(2) 0.206(2) 0.202(2) 0.056(2) 0.057(2) 0.054(2)
C615 0.1972(19) 0.1992(19) 0.1916(19) 0.0299(19) 0.0392(18) 0.0244(18)

loop_
_atom_type_symbol
_atom_type_description
_atom_type_scat_dispersion_real
_atom_type_scat_dispersion_imag
_atom_type_scat_source
C C 0.0033 0.0016 'International Tables Vol C Tables 4.2.6.8 and 6.1.1.4'
H H 0.0000 0.0000 'International Tables Vol C Tables 4.2.6.8 and 6.1.1.4'
B B 0.0013 0.0007 'International Tables Vol C Tables 4.2.6.8 and 6.1.1.4'
N N 0.0061 0.0033 'International Tables Vol C Tables 4.2.6.8 and 6.1.1.4'
O O 0.0106 0.0060 'International Tables Vol C Tables 4.2.6.8 and 6.1.1.4'
F F 0.0171 0.0103 'International Tables Vol C Tables 4.2.6.8 and 6.1.1.4'
Zn Zn 0.2839 1.4301 'International Tables Vol C Tables 4.2.6.8 and 6.1.1.4'

loop_
_geom_angle_atom_site_label_1
_geom_angle_atom_site_label_2
_geom_angle_atom_site_label_3
_geom_angle
_geom_angle_site_symmetry_1
_geom_angle_site_symmetry_3
_geom_angle_publ_flag
N407 Zn1 N307 98.19(13) 2 2 ?
N407 Zn1 N501 96.26(18) 2 2 ?
N307 Zn1 N501 96.92(13) 2 2 ?
N407 Zn1 N408 76.70(17) 2 2 ?
N307 Zn1 N408 93.21(13) 2 2 ?
N501 Zn1 N408 168.42(16) 2 2 ?
N407 Zn1 N308 169.42(13) 2 2 ?
N307 Zn1 N308 74.96(16) 2 2 ?
N501 Zn1 N308 92.62(12) 2 2 ?
N408 Zn1 N308 95.41(11) 2 2 ?
N407 Zn1 N502 95.34(16) 2 2 ?
N307 Zn1 N502 165.16(13) 2 2 ?
N501 Zn1 N502 75.48(16) 2 2 ?
N408 Zn1 N502 95.82(15) 2 2 ?
N308 Zn1 N502 92.45(10) 2 2 ?
N107 Zn2 N607 100.37(14) 2 2 ?
N107 Zn2 N108 75.00(17) 2 2 ?
N607 Zn2 N108 169.28(14) 2 2 ?
N107 Zn2 N608 93.70(14) 2 2 ?
N607 Zn2 N608 76.4(2) 2 2 ?
N108 Zn2 N608 94.09(15) 2 2 ?
N107 Zn2 N508 169.37(14) 2 2 ?
N607 Zn2 N508 88.19(17) 2 2 ?
N108 Zn2 N508 97.59(12) 2 2 ?
N608 Zn2 N508 94.43(18) 2 2 ?
N107 Zn2 N507 94.14(13) 2 2 ?
N607 Zn2 N507 97.16(19) 2 2 ?
N108 Zn2 N507 92.85(12) 2 2 ?
N608 Zn2 N507 170.65(19) 2 2 ?
N508 Zn2 N507 78.43(16) 2 2 ?
N105 Zn3 N410 95.36(14) 2 2 ?
N105 Zn3 N505 95.28(13) 2 2 ?
N410 Zn3 N505 167.77(17) 2 2 ?
N105 Zn3 N104 74.71(18) 2 2 ?
N410 Zn3 N104 97.43(14) 2 2 ?
N505 Zn3 N104 91.17(14) 2 2 ?
N105 Zn3 N411 95.11(12) 2 2 ?
N410 Zn3 N411 78.24(17) 2 2 ?
N505 Zn3 N411 94.82(17) 2 2 ?
N104 Zn3 N411 168.65(15) 2 2 ?
N105 Zn3 N504 168.22(13) 2 2 ?
N410 Zn3 N504 91.20(19) 2 2 ?
N505 Zn3 N504 79.39(18) 2 2 ?
N104 Zn3 N504 94.78(14) 2 2 ?
N411 Zn3 N504 95.79(17) 2 2 ?
N605 Zn4 N301 98.11(16) 2 2 ?
N605 Zn4 N207 164.47(14) 2 2 ?
N301 Zn4 N207 94.9(2) 2 2 ?
N605 Zn4 N302 98.85(16) 2 2 ?
N301 Zn4 N302 74.4(2) 2 2 ?
N207 Zn4 N302 92.8(2) 2 2 ?
N605 Zn4 N604 73.9(2) 2 2 ?
N301 Zn4 N604 96.44(15) 2 2 ?
N207 Zn4 N604 96.27(14) 2 2 ?
N302 Zn4 N604 167.67(16) 2 2 ?
N605 Zn4 N208 92.40(14) 2 2 ?
N301 Zn4 N208 164.7(2) 2 2 ?
N207 Zn4 N208 76.64(17) 2 2 ?
N302 Zn4 N208 93.06(17) 2 2 ?
N604 Zn4 N208 97.17(12) 2 2 ?
N202 Zn5 N102 95.21(18) 2 2 ?
N202 Zn5 N404 95.86(13) 2 2 ?
N102 Zn5 N404 166.95(14) 2 2 ?
N202 Zn5 N201 75.75(19) 2 2 ?
N102 Zn5 N201 96.2(2) 2 2 ?
N404 Zn5 N201 93.25(16) 2 2 ?
N202 Zn5 N405 95.32(14) 2 2 ?
N102 Zn5 N405 97.36(14) 2 2 ?
N404 Zn5 N405 74.76(19) 2 2 ?
N201 Zn5 N405 164.43(14) 2 2 ?
N202 Zn5 N101 168.0(3) 2 2 ?
N102 Zn5 N101 72.9(3) 2 2 ?
N404 Zn5 N101 95.7(3) 2 2 ?
N201 Zn5 N101 106.8(3) 2 2 ?
N405 Zn5 N101 84.6(3) 2 2 ?
N204 Zn6 N401 95.2(2) 2 2 ?
N204 Zn6 N205 75.46(19) 2 2 ?
N401 Zn6 N205 168.06(19) 2 2 ?
N204 Zn6 N305 167.3(2) 2 2 ?
N401 Zn6 N305 95.7(2) 2 2 ?
N205 Zn6 N305 94.53(17) 2 2 ?
N204 Zn6 N402 94.74(14) 2 2 ?
N401 Zn6 N402 79.78(19) 2 2 ?
N205 Zn6 N402 93.39(12) 2 2 ?
N305 Zn6 N402 93.56(14) 2 2 ?
N204 Zn6 N304 96.6(2) 2 2 ?
N401 Zn6 N304 92.80(15) 2 2 ?
N205 Zn6 N304 95.65(19) 2 2 ?
N305 Zn6 N304 76.4(2) 2 2 ?
N402 Zn6 N304 166.98(15) 2 2 ?
N211 Zn7 N210 74.1(3) 2 2 ?
N211 Zn7 N611 94.38(19) 2 2 ?
N210 Zn7 N611 92.0(2) 2 2 ?
N211 Zn7 N110 89.8(2) 2 2 ?
N210 Zn7 N110 95.4(2) 2 2 ?
N611 Zn7 N110 172.31(18) 2 2 ?
N211 Zn7 N111 97.3(2) 2 2 ?
N210 Zn7 N111 168.9(2) 2 2 ?
N611 Zn7 N111 95.75(18) 2 2 ?
N110 Zn7 N111 77.28(13) 2 2 ?
N211 Zn7 N610 167.18(19) 2 2 ?
N210 Zn7 N610 95.3(2) 2 2 ?
N611 Zn7 N610 78.6(2) 2 2 ?
N110 Zn7 N610 98.48(18) 2 2 ?
N111 Zn7 N610 94.05(18) 2 2 ?
N602 Zn8 N601 78.6(4) 2 2 ?
N602 Zn8 N510 92.6(2) 2 2 ?
N601 Zn8 N510 75.9(4) 2 2 ?
N602 Zn8 N310 167.9(2) 2 2 ?
N601 Zn8 N310 97.6(3) 2 2 ?
N510 Zn8 N310 97.66(19) 2 2 ?
N602 Zn8 N311 95.22(18) 2 2 ?
N601 Zn8 N311 113.9(3) 2 2 ?
N510 Zn8 N311 168.49(19) 2 2 ?
N310 Zn8 N311 75.6(3) 2 2 ?
N602 Zn8 N511 91.7(2) 2 2 ?
N601 Zn8 N511 149.4(4) 2 2 ?
N510 Zn8 N511 75.5(2) 2 2 ?
N310 Zn8 N511 97.1(2) 2 2 ?
N311 Zn8 N511 95.78(18) 2 2 ?
N602 Zn8 N01F 75.7(3) 2 2 ?
N601 Zn8 N01F 29.3(4) 2 2 ?
N510 Zn8 N01F 105.2(3) 2 2 ?
N310 Zn8 N01F 95.3(3) 2 2 ?
N311 Zn8 N01F 84.9(3) 2 2 ?
N511 Zn8 N01F 167.4(3) 2 2 ?
C10H C11H C49A 122.2(9) . . ?
C10H C11H C166 123.0(9) . . ?
C10H C11H C149 124.0(9) . . ?
C166 C11H C149 112.7(8) . . ?
C10H C11H C66A 123.4(8) . . ?
C49A C11H C66A 114.0(8) . . ?
C11H C10H C132 128.1(8) . . ?
C11H C10H C115 119.7(8) . . ?
C132 C10H C115 112.1(6) . . ?
N01A C101 C02A 125.9(8) . . ?
N101 C101 C102 104.7(8) . . ?
C105 N101 C101 122.6(9) . . ?
C105 N101 Zn5 118.3(8) . 2_545 ?
C101 N101 Zn5 118.2(6) . 2_545 ?
C103 C102 C101 118.4(10) . . ?
C102 C103 C104 119.4(11) . . ?
C105 C104 C103 116.5(11) . . ?
N101 C105 C106 110.0(10) . . ?
N101 C105 C104 122.0(11) . . ?
C106 C105 C104 126.6(10) . . ?
C05A N01A C101 108.3(9) . . ?
C101 N01A Zn5 124.5(7) . 2_545 ?
C03A C02A C101 106.7(9) . . ?
C04A C03A C02A 114.4(12) . . ?
C03A C04A C05A 103.5(11) . . ?
N01A C05A C04A 117.7(11) . . ?
N01A C05A C106 110.0(9) . . ?
C04A C05A C106 128.1(10) . . ?
C106 N102 C110 119.0(6) . . ?
C106 N102 Zn5 114.6(4) . 2_545 ?
C110 N102 Zn5 126.3(4) . 2_545 ?
C107 C106 N102 116.2(7) . . ?
C107 C106 C105 123.1(8) . . ?
N102 C106 C105 119.4(7) . . ?
C107 C106 C05A 123.1(8) . . ?
N102 C106 C05A 118.3(7) . . ?
C108 C107 C106 127.9(8) . . ?
C107 C108 C109 118.7(7) . . ?
N103 C109 C110 116.5(6) . . ?
N103 C109 C108 130.1(6) . . ?
C110 C109 C108 112.8(6) . . ?
N102 C110 C109 123.7(6) . . ?
C109 N103 C111 128.2(6) . . ?
O101 C111 N103 121.6(7) . . ?
O101 C111 O01A 17.2(8) . . ?
N103 C111 O01A 107.6(9) . . ?
O101 C111 C112 126.8(7) . . ?
N103 C111 C112 111.3(6) . . ?
O01A C111 C112 137.9(9) . . ?
C117 C112 C113 118.1(7) . . ?
C117 C112 C111 139.6(7) . . ?
C113 C112 C111 102.0(6) . . ?
C114 C113 C112 112.2(7) . . ?
C115 C114 C113 120.9(7) . . ?
C116 C115 C114 123.4(7) . . ?
C116 C115 C10H 125.7(7) . . ?
C114 C115 C10H 110.8(7) . . ?
C117 C116 C115 110.9(7) . . ?
C112 C117 C116 133.6(8) . . ?
C122 N104 C118 123.8(6) . . ?
C122 N104 Zn3 114.5(4) . 2_545 ?
C118 N104 Zn3 121.2(4) . 2_545 ?
N104 C118 C119 119.2(6) . . ?
C120 C119 C118 118.8(7) . . ?
C119 C120 C121 119.5(6) . . ?
C120 C121 C122 116.3(6) . . ?
N104 C122 C123 118.5(6) . . ?
N104 C122 C121 122.1(6) . . ?
C123 C122 C121 119.3(6) . . ?
C123 N105 C127 117.1(5) . . ?
C123 N105 Zn3 116.1(4) . 2_545 ?
C127 N105 Zn3 126.6(3) . 2_545 ?
N105 C123 C122 115.9(5) . . ?
N105 C123 C124 118.3(6) . . ?
C122 C123 C124 125.7(6) . . ?
N105 C127 C126 124.9(5) . . ?
C127 C126 N106 117.0(5) . . ?
C127 C126 C125 119.8(5) . . ?
N106 C126 C125 123.1(5) . . ?
C124 C125 C126 114.1(5) . . ?
C125 C124 C123 125.7(5) . . ?
C128 N106 C126 134.2(5) . . ?
O102 C128 N106 120.5(6) . . ?
O102 C128 C129 116.7(6) . . ?
N106 C128 C129 122.8(6) . . ?
C134 C129 C130 118.8(7) . . ?
C134 C129 C128 121.4(7) . . ?
C130 C129 C128 119.7(6) . . ?
C131 C130 C129 124.3(7) . . ?
C130 C131 C132 115.5(7) . . ?
C131 C132 C133 123.6(6) . . ?
C131 C132 C10H 122.1(6) . . ?
C133 C132 C10H 114.2(6) . . ?
C134 C133 C132 116.1(6) . . ?
C129 C134 C133 120.8(7) . . ?
C139 N107 C135 113.0(5) . . ?
C139 N107 Zn2 117.2(4) . 2_545 ?
C135 N107 Zn2 129.8(4) . 2_545 ?
C136 C135 N107 125.6(6) . . ?
C137 C136 C135 120.1(6) . . ?
C136 C137 C138 113.9(7) . . ?
C137 C138 C139 124.9(7) . . ?
N107 C139 C140 114.8(6) . . ?
N107 C139 C138 122.1(6) . . ?
C140 C139 C138 123.0(6) . . ?
C140 N108 C144 125.0(5) . . ?
C140 N108 Zn2 113.6(4) . 2_545 ?
C144 N108 Zn2 121.3(4) . 2_545 ?
N108 C140 C141 116.7(6) . . ?
N108 C140 C139 119.0(6) . . ?
C141 C140 C139 124.3(6) . . ?
C140 C141 C142 121.8(7) . . ?
C141 C142 C143 123.4(6) . . ?
C144 C143 C142 107.5(6) . . ?
C144 C143 N109 122.6(5) . . ?
C142 C143 N109 129.9(5) . . ?
N108 C144 C143 125.4(5) . . ?
C45A N109 C143 123.0(7) . . ?
C143 N109 C145 113.6(6) . . ?
C51A C151 C47A 135.5(8) . . ?
C146 C151 C150 122.0(7) . . ?
C51A C151 C45A 105.4(7) . . ?
C47A C151 C45A 118.9(7) . . ?
O103 C145 C146 145.7(14) . . ?
O103 C145 N109 132.1(12) . . ?
C146 C145 N109 82.2(7) . . ?
C151 C146 C147 113.5(8) . . ?
C151 C146 C145 136.9(9) . . ?
C147 C146 C145 107.7(9) . . ?
C148 C147 C146 124.9(9) . . ?
C149 C148 C147 120.7(10) . . ?
C150 C149 C148 117.2(10) . . ?
C150 C149 C11H 125.3(9) . . ?
C148 C149 C11H 116.9(8) . . ?
C149 C150 C151 121.1(9) . . ?
N109 C45A O3AA 126.1(9) . . ?
N109 C45A C151 101.3(8) . . ?
O3AA C45A C151 129.8(10) . . ?
N109 C45A O03A 131.8(9) . . ?
O3AA C45A O03A 29.3(7) . . ?
C151 C45A O03A 124.0(9) . . ?
O03A O3AA C45A 79.2(10) . . ?
O3AA O03A C45A 71.5(9) . . ?
C151 C47A C48A 108.3(8) . . ?
C47A C48A C49A 124.9(10) . . ?
C50A C49A C11H 107.4(9) . . ?
C50A C49A C48A 110.2(9) . . ?
C11H C49A C48A 142.3(9) . . ?
C49A C50A C51A 130.6(10) . . ?
C151 C51A C50A 108.9(9) . . ?
C152 N110 C156 120.0 . . ?
C152 N110 Zn7 126.46(18) . 2_545 ?
C156 N110 Zn7 113.40(18) . 2_545 ?
N110 C152 C153 120.0 . . ?
C154 C153 C152 120.0 . . ?
C153 C154 C155 120.0 . . ?
C156 C155 C154 120.0 . . ?
C155 C156 N110 120.0 . . ?
C155 C156 C157 121.1(3) . . ?
N110 C156 C157 118.8(3) . . ?
C157 N111 C161 120.0 . . ?
C157 N111 Zn7 115.73(16) . 2_545 ?
C161 N111 Zn7 122.12(16) . 2_545 ?
N111 C157 C158 120.0 . . ?
N111 C157 C156 112.9(3) . . ?
C158 C157 C156 127.1(3) . . ?
C159 C158 C157 120.0 . . ?
C158 C159 C160 120.0 . . ?
C161 C160 C159 120.0 . . ?
C161 C160 N112 120.4(3) . . ?
C159 C160 N112 119.5(3) . . ?
C160 C161 N111 120.0 . . ?
C162 N112 C160 129.7(6) . . ?
C160 N112 C62A 113.1(7) . . ?
C164 C163 C168 124.8(7) . . ?
C63A C163 C67A 118.5(7) . . ?
C164 C163 C162 120.6(6) . . ?
C168 C163 C162 114.3(6) . . ?
O104 C162 N112 123.1(8) . . ?
O104 C162 C163 118.7(7) . . ?
N112 C162 C163 118.1(6) . . ?
C163 C164 C165 116.2(9) . . ?
C164 C165 C166 118.6(10) . . ?
C11H C166 C165 116.6(9) . . ?
C11H C166 C167 125.2(9) . . ?
C165 C166 C167 117.9(10) . . ?
C168 C167 C166 120.6(9) . . ?
C163 C168 C167 116.1(9) . . ?
O04A C62A N112 151.6(12) . . ?
O04A C62A C63A 120.4(10) . . ?
N112 C62A C63A 88.1(6) . . ?
C163 C63A C64A 119.1(9) . . ?
C163 C63A C62A 126.8(8) . . ?
C64A C63A C62A 114.0(9) . . ?
C65A C64A C63A 126.8(10) . . ?
C64A C65A C66A 115.5(10) . . ?
C65A C66A C67A 121.3(10) . . ?
C65A C66A C11H 105.8(8) . . ?
C67A C66A C11H 132.1(9) . . ?
C66A C67A C163 116.1(9) . . ?
C21G C20G C217 140.7(7) . . ?
C21G C20G C232 111.9(7) . . ?
C217 C20G C232 107.3(5) . . ?
C20G C21G C249 135.2(8) . . ?
C20G C21G C266 108.3(7) . . ?
C249 C21G C266 116.4(6) . . ?
C205 N201 C01B 129.6(7) . . ?
C205 N201 C201 113.6(5) . . ?
C205 N201 Zn5 115.0(4) . 2_545 ?
C201 N201 Zn5 127.8(4) . 2_545 ?
N201 C205 C204 124.1(6) . . ?
N201 C205 C04B 106.8(7) . . ?
N201 C205 C206 113.0(5) . . ?
C204 C205 C206 122.3(6) . . ?
C04B C205 C206 126.0(7) . . ?
C202 C201 N201 125.1(7) . . ?
C203 C202 C201 115.9(8) . . ?
C202 C203 C204 125.7(8) . . ?
C205 C204 C203 115.7(7) . . ?
C02B C01B N201 109.1(10) . . ?
C03B C02B C01B 129.0(12) . . ?
C02B C03B C04B 111.6(11) . . ?
C205 C04B C03B 123.5(11) . . ?
C206 N202 C210 114.1(5) . . ?
C206 N202 Zn5 118.3(4) . 2_545 ?
C210 N202 Zn5 126.7(4) . 2_545 ?
N202 C206 C207 128.5(6) . . ?
N202 C206 C205 116.6(5) . . ?
C207 C206 C205 114.8(6) . . ?
C206 C207 C208 115.5(6) . . ?
C209 C208 C207 116.8(6) . . ?
C210 C209 C208 118.2(6) . . ?
C210 C209 N203 120.1(6) . . ?
C208 C209 N203 121.5(6) . . ?
C209 C210 N202 126.5(6) . . ?
C211 N203 C209 126.1(5) . . ?
N203 C211 O201 127.1(6) . . ?
N203 C211 C212 116.0(5) . . ?
O201 C211 C212 115.0(5) . . ?
N203 C211 O01B 120.9(6) . . ?
O201 C211 O01B 50.0(5) . . ?
C212 C211 O01B 109.0(6) . . ?
O01B O201 C211 74.1(6) . . ?
O201 O01B C211 55.8(5) . . ?
C213 C212 C214 120.8(6) . . ?
C213 C212 C211 115.7(5) . . ?
C214 C212 C211 123.5(6) . . ?
C212 C213 C216 114.4(6) . . ?
C215 C214 C212 128.6(7) . . ?
C214 C215 C217 111.4(6) . . ?
C217 C216 C213 117.6(6) . . ?
C215 C217 C216 127.1(6) . . ?
C215 C217 C20G 109.0(5) . . ?
C216 C217 C20G 123.9(6) . . ?
C218 N204 C222 107.7(5) . . ?
C218 N204 Zn6 129.1(4) . 2_545 ?
C222 N204 Zn6 122.7(4) . 2_545 ?
C219 C218 N204 135.0(7) . . ?
C218 C219 C220 107.8(6) . . ?
C219 C220 C221 127.0(7) . . ?
C222 C221 C220 113.8(7) . . ?
C221 C222 N204 128.0(7) . . ?
C221 C222 C223 127.6(7) . . ?
N204 C222 C223 104.0(5) . . ?
C223 N205 C227 122.9(6) . . ?
C223 N205 Zn6 110.3(5) . 2_545 ?
C227 N205 Zn6 126.3(4) . 2_545 ?
N205 C223 C224 124.8(7) . . ?
N205 C223 C222 126.2(7) . . ?
C224 C223 C222 108.7(5) . . ?
C223 C224 C226 115.1(6) . . ?
C226 C225 N206 125.1(6) . . ?
C226 C225 C227 115.0(6) . . ?
N206 C225 C227 119.9(5) . . ?
C225 C226 C224 120.1(7) . . ?
N205 C227 C225 122.0(5) . . ?
C228 N206 C225 129.3(6) . . ?
N206 C228 O202 125.0(8) . . ?
N206 C228 C229 127.7(7) . . ?
O202 C228 C229 107.2(6) . . ?
C234 C229 C230 117.9(6) . . ?
C234 C229 C228 130.9(7) . . ?
C230 C229 C228 111.2(5) . . ?
C229 C230 C231 119.2(5) . . ?
C232 C231 C230 117.7(6) . . ?
C231 C232 C233 114.7(6) . . ?
C231 C232 C20G 119.7(6) . . ?
C233 C232 C20G 125.2(5) . . ?
C234 C233 C232 120.5(6) . . ?
C229 C234 C233 129.5(7) . . ?
C235 N207 C239 115.4(6) . . ?
C235 N207 Zn4 127.3(4) . 2_545 ?
C239 N207 Zn4 117.3(4) . 2_545 ?
C244 N208 C240 119.4(5) . . ?
C244 N208 Zn4 126.2(4) . 2_545 ?
C240 N208 Zn4 114.1(3) . 2_545 ?
C245 N209 C243 130.7(5) . . ?
N207 C235 C236 117.9(6) . . ?
C237 C236 C235 132.5(8) . . ?
C236 C237 C238 112.0(8) . . ?
C239 C238 C237 118.3(7) . . ?
N207 C239 C238 124.0(6) . . ?
N207 C239 C240 116.7(6) . . ?
C238 C239 C240 119.3(6) . . ?
N208 C240 C241 118.7(5) . . ?
N208 C240 C239 115.1(5) . . ?
C241 C240 C239 126.1(5) . . ?
C242 C241 C240 119.0(6) . . ?
C243 C242 C241 121.1(5) . . ?
N209 C243 C244 120.5(5) . . ?
N209 C243 C242 122.8(5) . . ?
C244 C243 C242 116.7(5) . . ?
N208 C244 C243 124.9(5) . . ?
O203 C245 N209 117.1(5) . . ?
O203 C245 C246 122.1(5) . . ?
N209 C245 C246 120.8(5) . . ?
C251 C246 C247 115.6(5) . . ?
C251 C246 C245 117.8(5) . . ?
C247 C246 C245 126.5(5) . . ?
C248 C247 C246 122.0(5) . . ?
C247 C248 C249 124.8(6) . . ?
C248 C249 C250 117.4(6) . . ?
C248 C249 C21G 121.5(6) . . ?
C250 C249 C21G 120.9(6) . . ?
C251 C250 C249 119.9(5) . . ?
C250 C251 C246 120.2(5) . . ?
C256 N210 C252 119.2(8) . . ?
C256 N210 Zn7 116.0(6) . 2_545 ?
C252 N210 Zn7 124.7(6) . 2_545 ?
C253 C252 N210 134.2(10) . . ?
C252 C253 C254 102.7(9) . . ?
C253 C254 C255 129.8(10) . . ?
C256 C255 C254 115.0(9) . . ?
N210 C256 C255 116.0(9) . . ?
N210 C256 C257 116.2(8) . . ?
C255 C256 C257 127.0(9) . . ?
C257 N211 C261 106.1(7) . . ?
C257 N211 Zn7 127.1(6) . 2_545 ?
C261 N211 Zn7 126.7(5) . 2_545 ?
C258 C257 N211 134.9(9) . . ?
C258 C257 C256 118.2(8) . . ?
N211 C257 C256 106.5(8) . . ?
C257 C258 C259 122.6(8) . . ?
C260 C259 C258 104.5(7) . . ?
C261 C260 C259 127.1(8) . . ?
C261 C260 N212 116.9(7) . . ?
C259 C260 N212 115.8(7) . . ?
N211 C261 C260 123.3(7) . . ?
N212 C262 O204 119.2(8) . . ?
N212 C262 C263 128.0(7) . . ?
O204 C262 C263 112.7(7) . . ?
C262 N212 C260 132.1(7) . . ?
C268 C263 C264 125.6(7) . . ?
C268 C263 C262 122.7(7) . . ?
C264 C263 C262 111.1(6) . . ?
C263 C264 C265 111.1(6) . . ?
C266 C265 C264 120.6(7) . . ?
C267 C266 C265 119.2(7) . . ?
C267 C266 C21G 113.7(6) . . ?
C265 C266 C21G 126.2(7) . . ?
C266 C267 C268 121.7(7) . . ?
C263 C268 C267 120.3(7) . . ?
C31G C30G C315 128.0(8) . . ?
C31G C30G C332 122.3(8) . . ?
C315 C30G C332 109.6(6) . . ?
C30G C31G C366 124.6(8) . . ?
C30G C31G C349 121.7(7) . . ?
C366 C31G C349 113.7(6) . . ?
C301 N301 C305 117.9(6) . . ?
C301 N301 Zn4 125.1(5) . 2_545 ?
C305 N301 Zn4 116.9(4) . 2_545 ?
N301 C301 C302 124.5(7) . . ?
C301 C302 C303 117.3(6) . . ?
C304 C303 C302 116.1(6) . . ?
C305 C304 C303 121.3(7) . . ?
N301 C305 C304 122.4(7) . . ?
N301 C305 C306 115.3(6) . . ?
C304 C305 C306 122.0(7) . . ?
C306 N302 C310 115.8(6) . . ?
C306 N302 Zn4 117.7(5) . 2_545 ?
C310 N302 Zn4 126.0(4) . 2_545 ?
N302 C306 C307 123.7(7) . . ?
N302 C306 C305 115.2(6) . . ?
C307 C306 C305 120.8(6) . . ?
C306 C307 C308 119.0(7) . . ?
C309 C308 C307 120.9(7) . . ?
C308 C309 N303 130.2(7) . . ?
C308 C309 C310 111.6(7) . . ?
N303 C309 C310 117.9(6) . . ?
N302 C310 C309 128.6(7) . . ?
C311 N303 C309 121.9(6) . . ?
N303 C311 O301 124.0(6) . . ?
N303 C311 C312 106.4(6) . . ?
O301 C311 C312 127.9(7) . . ?
C313 C312 C317 115.1(6) . . ?
C313 C312 C311 138.8(7) . . ?
C317 C312 C311 105.9(6) . . ?
C312 C313 C314 132.6(7) . . ?
C315 C314 C313 109.5(7) . . ?
C314 C315 C316 124.9(7) . . ?
C314 C315 C30G 124.1(6) . . ?
C316 C315 C30G 110.6(6) . . ?
C317 C316 C315 118.6(7) . . ?
C312 C317 C316 117.9(6) . . ?
C318 N304 C322 122.6(6) . . ?
C318 N304 Zn6 122.9(5) . 2_545 ?
C322 N304 Zn6 114.4(4) . 2_545 ?
N304 C318 C319 120.5(7) . . ?
C320 C319 C318 115.1(7) . . ?
C321 C320 C319 126.1(8) . . ?
C320 C321 C322 113.3(8) . . ?
N304 C322 C321 122.0(6) . . ?
N304 C322 C323 124.4(6) . . ?
C321 C322 C323 113.2(6) . . ?
C327 N305 C323 115.8(5) . . ?
C327 N305 Zn6 128.1(4) . 2_545 ?
C323 N305 Zn6 115.0(4) . 2_545 ?
C324 C323 N305 114.6(6) . . ?
C324 C323 C322 136.6(6) . . ?
N305 C323 C322 108.5(6) . . ?
C325 C324 C323 124.2(7) . . ?
C324 C325 C326 125.8(7) . . ?
N306 C326 C327 132.2(6) . . ?
N306 C326 C325 117.0(6) . . ?
C327 C326 C325 109.6(6) . . ?
C326 C327 N305 129.1(6) . . ?
C328 N306 C326 120.7(8) . . ?
N306 C328 O302 128.5(8) . . ?
N306 C328 C329 113.2(8) . . ?
O302 C328 C329 118.2(6) . . ?
C330 C329 C334 119.4(7) . . ?
C330 C329 C328 117.4(7) . . ?
C334 C329 C328 121.3(6) . . ?
C331 C330 C329 123.4(8) . . ?
C330 C331 C332 122.4(7) . . ?
C333 C332 C331 116.8(6) . . ?
C333 C332 C30G 122.0(6) . . ?
C331 C332 C30G 120.6(6) . . ?
C332 C333 C334 121.5(7) . . ?
C333 C334 C329 115.9(6) . . ?
C335 N307 C339 117.1(5) . . ?
C335 N307 Zn1 128.3(4) . 2_545 ?
C339 N307 Zn1 114.2(4) . 2_545 ?
C340 N308 C344 117.5(5) . . ?
C340 N308 Zn1 118.5(3) . 2_545 ?
C344 N308 Zn1 124.0(3) . 2_545 ?
N307 C335 C336 121.1(6) . . ?
C337 C336 C335 122.8(6) . . ?
C338 C337 C336 115.8(7) . . ?
C337 C338 C339 124.5(7) . . ?
N307 C339 C340 116.8(5) . . ?
N307 C339 C338 118.5(6) . . ?
C340 C339 C338 124.5(6) . . ?
N308 C340 C341 123.7(5) . . ?
N308 C340 C339 115.3(5) . . ?
C341 C340 C339 120.1(5) . . ?
C340 C341 C342 117.3(5) . . ?
C343 C342 C341 123.6(5) . . ?
C342 C343 N309 134.2(5) . . ?
C342 C343 C344 109.3(5) . . ?
N309 C343 C344 116.5(4) . . ?
N308 C344 C343 127.7(4) . . ?
C345 N309 C343 117.7(6) . . ?
N309 C345 O303 128.8(7) . . ?
N309 C345 C346 112.0(6) . . ?
O303 C345 C346 118.5(6) . . ?
C347 C346 C351 120.0 . . ?
C347 C346 C345 116.7(4) . . ?
C351 C346 C345 123.2(4) . . ?
C348 C347 C346 120.0 . . ?
C349 C348 C347 120.0 . . ?
C348 C349 C350 120.0 . . ?
C348 C349 C31G 114.1(4) . . ?
C350 C349 C31G 125.1(4) . . ?
C351 C350 C349 120.0 . . ?
C350 C351 C346 120.0 . . ?
C356 N310 C352 122.7(7) . . ?
C356 N310 Zn8 116.9(5) . 2_545 ?
C352 N310 Zn8 120.4(5) . 2_545 ?
C353 C352 N310 116.7(7) . . ?
C352 C353 C354 127.3(8) . . ?
C353 C354 C355 111.5(7) . . ?
C356 C355 C354 120.0(7) . . ?
N310 C356 C355 121.2(8) . . ?
N310 C356 C357 118.7(7) . . ?
C355 C356 C357 119.8(7) . . ?
C357 N311 C361 110.4(7) . . ?
C357 N311 Zn8 121.5(5) . 2_545 ?
C361 N311 Zn8 127.2(5) . 2_545 ?
C358 C357 N311 135.8(8) . . ?
C358 C357 C356 117.5(8) . . ?
N311 C357 C356 106.5(7) . . ?
C357 C358 C359 111.4(8) . . ?
C358 C359 C360 125.3(7) . . ?
C361 C360 N312 123.4(7) . . ?
C361 C360 C359 106.8(7) . . ?
N312 C360 C359 129.2(7) . . ?
N311 C361 C360 129.8(7) . . ?
C362 N312 C360 110.1(6) . . ?
C62C N312 C360 119.8(7) . . ?
C367 C366 C365 127.2(8) . . ?
C65C C366 C67C 124.3(10) . . ?
C367 C366 C31G 124.5(7) . . ?
C365 C366 C31G 107.0(7) . . ?
C65C C366 C31G 132.3(9) . . ?
C67C C366 C31G 101.5(8) . . ?
N312 C362 O34' 141.4(12) . . ?
N312 C362 O304 138.9(11) . . ?
O34' C362 O304 33.7(11) . . ?
N312 C362 C363 92.1(6) . . ?
O34' C362 C363 125.1(11) . . ?
O304 C362 C363 118.7(10) . . ?
O34' O304 C362 71.7(12) . . ?
O304 O34' C362 74.6(11) . . ?
C364 C363 C368 106.4(9) . . ?
C364 C363 C362 117.7(8) . . ?
C368 C363 C362 132.8(9) . . ?
C363 C364 C365 132.4(10) . . ?
C364 C365 C366 112.1(9) . . ?
C366 C367 C368 110.3(9) . . ?
C363 C368 C367 130.9(10) . . ?
N312 C62C O4CC 134.2(13) . . ?
N312 C62C O04C 136.7(12) . . ?
O4CC C62C O04C 39.8(11) . . ?
N312 C62C C63C 94.3(8) . . ?
O4CC C62C C63C 117.2(13) . . ?
O04C C62C C63C 127.7(11) . . ?
O4CC O04C C62C 67.7(10) . . ?
O04C O4CC C62C 72.5(10) . . ?
C64C C63C C68C 105.3(12) . . ?
C64C C63C C62C 131.9(11) . . ?
C68C C63C C62C 117.9(11) . . ?
C63C C64C C65C 132.2(14) . . ?
C366 C65C C64C 112.1(12) . . ?
C366 C67C C68C 112.5(11) . . ?
C63C C68C C67C 128.2(13) . . ?
C41G C40G C432 112.2(8) . . ?
C41G C40G C415 130.8(8) . . ?
C432 C40G C415 116.6(7) . . ?
C40G C41G C466 135.4(8) . . ?
C40G C41G C449 108.7(7) . . ?
C466 C41G C449 115.9(6) . . ?
C435 N407 C439 112.6(5) . . ?
C435 N407 Zn1 130.5(4) . 2_545 ?
C439 N407 Zn1 116.7(4) . 2_545 ?
C444 N408 C440 122.8(5) . . ?
C444 N408 Zn1 124.6(4) . 2_545 ?
C440 N408 Zn1 112.3(4) . 2_545 ?
C456 N410 C452 114.5(5) . . ?
C456 N410 Zn3 117.7(4) . 2_545 ?
C452 N410 Zn3 127.7(4) . 2_545 ?
C457 N411 C461 120.8(5) . . ?
C457 N411 Zn3 110.6(4) . 2_545 ?
C461 N411 Zn3 128.1(4) . 2_545 ?
C462 N412 C460 128.8(6) . . ?
C405 N401 C401 110.2(6) . . ?
C405 N401 Zn6 113.6(5) . 2_545 ?
C401 N401 Zn6 136.2(5) . 2_545 ?
C402 C401 N401 127.5(7) . . ?
C401 C402 C403 115.3(8) . . ?
C404 C403 C402 120.8(8) . . ?
C405 C404 C403 121.9(7) . . ?
C404 C405 N401 124.2(7) . . ?
C404 C405 C406 115.9(7) . . ?
N401 C405 C406 119.7(6) . . ?
C406 N402 C409 119.7(5) . . ?
C406 N402 Zn6 115.0(4) . 2_545 ?
C409 N402 Zn6 125.3(4) . 2_545 ?
N402 C406 C407 126.4(6) . . ?
N402 C406 C405 111.8(5) . . ?
C407 C406 C405 121.3(6) . . ?
C408 C407 C406 112.4(7) . . ?
C407 C408 C410 124.8(7) . . ?
N402 C409 C410 117.5(6) . . ?
C408 C410 C409 119.1(6) . . ?
C408 C410 N403 131.1(6) . . ?
C409 C410 N403 109.8(6) . . ?
C411 N403 C410 119.7(6) . . ?
O01D C411 O401 29.8(9) . . ?
O01D C411 N403 117.8(9) . . ?
O401 C411 N403 126.3(7) . . ?
O01D C411 C412 116.6(10) . . ?
O401 C411 C412 117.9(6) . . ?
N403 C411 C412 115.8(6) . . ?
O01D O401 C411 48.4(12) . . ?
O401 O01D C411 101.8(17) . . ?
C417 C412 C413 119.0(6) . . ?
C417 C412 C411 121.1(6) . . ?
C413 C412 C411 119.7(6) . . ?
C412 C413 C414 122.1(7) . . ?
C415 C414 C413 120.1(7) . . ?
C414 C415 C416 122.2(6) . . ?
C414 C415 C40G 124.0(6) . . ?
C416 C415 C40G 113.3(6) . . ?
C415 C416 C417 113.9(6) . . ?
C412 C417 C416 122.5(6) . . ?
C422 N404 C418 122.1(5) . . ?
C422 N404 Zn5 113.2(4) . 2_545 ?
C418 N404 Zn5 124.0(4) . 2_545 ?
C427 N405 C423 121.1(6) . . ?
C427 N405 Zn5 120.7(4) . 2_545 ?
C423 N405 Zn5 118.2(4) . 2_545 ?
C428 N406 C426 123.1(7) . . ?
C419 C418 N404 120.4(7) . . ?
C418 C419 C420 120.5(7) . . ?
C419 C420 C421 116.4(6) . . ?
C422 C421 C420 124.1(7) . . ?
N404 C422 C421 116.3(7) . . ?
N404 C422 C423 118.9(5) . . ?
C421 C422 C423 124.7(7) . . ?
N405 C423 C424 121.1(6) . . ?
N405 C423 C422 114.5(6) . . ?
C424 C423 C422 124.4(5) . . ?
C425 C424 C423 121.4(7) . . ?
C424 C425 C426 115.2(7) . . ?
C427 C426 C425 120.5(6) . . ?
C427 C426 N406 118.1(6) . . ?
C425 C426 N406 121.4(6) . . ?
N405 C427 C426 120.5(6) . . ?
O02D O402 C428 61.2(7) . . ?
O402 O02D C428 78.3(8) . . ?
N406 C428 O02D 131.0(8) . . ?
N406 C428 O402 134.8(7) . . ?
O02D C428 O402 40.4(5) . . ?
N406 C428 C429 123.3(6) . . ?
O02D C428 C429 101.7(6) . . ?
O402 C428 C429 97.5(6) . . ?
C430 C429 C434 121.3(6) . . ?
C430 C429 C428 107.4(5) . . ?
C434 C429 C428 131.3(6) . . ?
C429 C430 C431 115.7(6) . . ?
C432 C431 C430 120.5(6) . . ?
C433 C432 C431 117.5(7) . . ?
C433 C432 C40G 106.4(7) . . ?
C431 C432 C40G 136.0(7) . . ?
C432 C433 C434 125.3(7) . . ?
C433 C434 C429 119.4(7) . . ?
N407 C435 C436 130.9(6) . . ?
C435 C436 C437 115.8(6) . . ?
C438 C437 C436 119.2(7) . . ?
C437 C438 C439 119.5(7) . . ?
N407 C439 C440 114.8(5) . . ?
N407 C439 C438 121.8(6) . . ?
C440 C439 C438 123.3(6) . . ?
N408 C440 C439 119.1(5) . . ?
N408 C440 C441 112.1(5) . . ?
C439 C440 C441 128.8(5) . . ?
C442 C441 C440 126.0(6) . . ?
C441 C442 C443 117.7(6) . . ?
C444 C443 C442 117.2(6) . . ?
C444 C443 N409 120.2(5) . . ?
C442 C443 N409 122.5(5) . . ?
N408 C444 C443 124.1(5) . . ?
C45D N409 C443 128.5(7) . . ?
C445 N409 C443 123.2(5) . . ?
C450 C449 C448 118.3(6) . . ?
C48D C449 C50D 124.6(6) . . ?
C450 C449 C41G 133.0(6) . . ?
C48D C449 C41G 126.1(5) . . ?
C448 C449 C41G 107.7(5) . . ?
C50D C449 C41G 106.8(5) . . ?
O403 C445 N409 130.1(8) . . ?
O403 C445 C446 123.6(8) . . ?
N409 C445 C446 106.3(6) . . ?
C447 C446 C451 120.2(8) . . ?
C447 C446 C445 111.7(7) . . ?
C451 C446 C445 128.1(7) . . ?
C446 C447 C448 117.1(8) . . ?
C449 C448 C447 122.2(7) . . ?
C451 C450 C449 118.1(7) . . ?
C450 C451 C446 124.0(8) . . ?
N409 C45D C46D 107.6(10) . . ?
N409 C45D O3DD 131.1(11) . . ?
C46D C45D O3DD 118.2(10) . . ?
N409 C45D O03D 124.4(10) . . ?
C46D C45D O03D 113.2(10) . . ?
O3DD C45D O03D 19.6(6) . . ?
O3DD O03D C45D 60.7(18) . . ?
O03D O3DD C45D 100(2) . . ?
C51D C46D C47D 112.9(8) . . ?
C51D C46D C45D 120.4(8) . . ?
C47D C46D C45D 125.1(8) . . ?
C48D C47D C46D 125.5(8) . . ?
C449 C48D C47D 112.0(8) . . ?
C51D C50D C449 114.0(7) . . ?
C46D C51D C50D 125.9(8) . . ?
C453 C452 N410 124.9(6) . . ?
C452 C453 C454 118.4(6) . . ?
C455 C454 C453 116.0(6) . . ?
C456 C455 C454 118.8(6) . . ?
N410 C456 C455 127.2(6) . . ?
N410 C456 C457 112.8(5) . . ?
C455 C456 C457 120.0(6) . . ?
N411 C457 C458 119.9(5) . . ?
N411 C457 C456 120.1(5) . . ?
C458 C457 C456 120.0(5) . . ?
C457 C458 C459 118.3(6) . . ?
C460 C459 C458 119.8(6) . . ?
N412 C460 C461 119.9(5) . . ?
N412 C460 C459 123.6(6) . . ?
C461 C460 C459 116.2(6) . . ?
N411 C461 C460 124.8(6) . . ?
O044 C462 N412 121.5(6) . . ?
O044 C462 C463 122.1(6) . . ?
N412 C462 C463 116.4(6) . . ?
C464 C463 C468 120.5(6) . . ?
C464 C463 C462 125.7(6) . . ?
C468 C463 C462 113.8(6) . . ?
C463 C464 C465 122.6(6) . . ?
C466 C465 C464 121.5(7) . . ?
C465 C466 C467 123.7(7) . . ?
C465 C466 C41G 125.1(6) . . ?
C467 C466 C41G 109.9(6) . . ?
C466 C467 C468 115.4(6) . . ?
C463 C468 C467 116.0(6) . . ?
C50H C50G C14E 124.9(10) . . ?
C50H C50G C566 128.6(7) . . ?
C14E C50G C566 105.3(8) . . ?
C50H C50G C515 127.8(8) . . ?
C566 C50G C515 103.6(6) . . ?
C50G C50H C532 116.4(8) . . ?
C50G C50H C549 117.3(8) . . ?
C532 C50H C549 126.3(7) . . ?
C501 N501 C505 117.5(5) . . ?
C501 N501 Zn1 123.6(4) . 2_545 ?
C505 N501 Zn1 115.9(4) . 2_545 ?
N501 C501 C502 124.0(6) . . ?
C503 C502 C501 118.6(6) . . ?
C502 C503 C504 117.8(6) . . ?
C505 C504 C503 118.3(5) . . ?
N501 C505 C504 123.5(5) . . ?
N501 C505 C506 117.1(5) . . ?
C504 C505 C506 119.3(5) . . ?
C506 N502 C509 118.0(4) . . ?
C506 N502 Zn1 114.4(3) . 2_545 ?
C509 N502 Zn1 127.5(3) . 2_545 ?
C507 C506 N502 117.1(5) . . ?
C507 C506 C505 128.9(5) . . ?
N502 C506 C505 114.0(4) . . ?
C506 C507 C508 121.1(5) . . ?
C510 C508 C507 120.6(5) . . ?
C510 C509 N502 125.6(5) . . ?
C508 C510 C509 117.6(6) . . ?
C508 C510 N503 125.1(5) . . ?
C509 C510 N503 117.2(5) . . ?
C510 N503 C11E 127.1(6) . . ?
C510 N503 C511 122.2(5) . . ?
C12E C517 C16E 140.5(7) . . ?
C512 C517 C516 109.0(7) . . ?
C12E C517 C11E 114.4(6) . . ?
C16E C517 C11E 104.7(6) . . ?
O51' C511 O501 41.9(7) . . ?
O51' C511 N503 137.4(9) . . ?
O501 C511 N503 130.8(9) . . ?
O51' C511 C512 110.8(9) . . ?
O501 C511 C512 123.8(9) . . ?
N503 C511 C512 102.3(7) . . ?
O51' O501 C511 66.0(11) . . ?
O501 O51' C511 72.1(11) . . ?
C517 C512 C513 124.9(8) . . ?
C517 C512 C511 118.3(8) . . ?
C513 C512 C511 114.9(8) . . ?
C514 C513 C512 118.8(9) . . ?
C513 C514 C515 120.6(9) . . ?
C516 C515 C514 115.8(9) . . ?
C516 C515 C50G 132.7(8) . . ?
C514 C515 C50G 111.5(7) . . ?
C515 C516 C517 125.4(10) . . ?
O01E C11E N503 119.9(10) . . ?
O01E C11E O1EE 17.1(8) . . ?
N503 C11E O1EE 131.1(9) . . ?
O01E C11E C517 129.6(10) . . ?
N503 C11E C517 110.5(7) . . ?
O1EE C11E C517 117.1(7) . . ?
O1EE O01E C11E 129(2) . . ?
O01E O1EE C11E 33.9(15) . . ?
C517 C12E C13E 108.1(9) . . ?
C12E C13E C14E 127.9(12) . . ?
C15E C14E C13E 106.0(11) . . ?
C15E C14E C50G 124.6(11) . . ?
C13E C14E C50G 125.4(11) . . ?
C16E C15E C14E 136.5(11) . . ?
C517 C16E C15E 100.6(8) . . ?
C522 N504 C518 115.9(6) . . ?
C522 N504 Zn3 110.9(4) . 2_545 ?
C518 N504 Zn3 133.1(5) . 2_545 ?
C523 N505 C527 122.0(5) . . ?
C523 N505 Zn3 115.1(4) . 2_545 ?
C527 N505 Zn3 122.7(4) . 2_545 ?
C526 N506 C528 131.5(5) . . ?
C519 C518 N504 131.3(9) . . ?
C518 C519 C520 114.6(8) . . ?
C519 C520 C521 124.7(8) . . ?
C522 C521 C520 110.9(6) . . ?
N504 C522 C521 122.1(6) . . ?
N504 C522 C523 118.1(6) . . ?
C521 C522 C523 119.7(6) . . ?
N505 C523 C524 116.8(5) . . ?
N505 C523 C522 116.3(6) . . ?
C524 C523 C522 126.8(6) . . ?
C525 C524 C523 121.5(6) . . ?
C526 C525 C524 120.3(6) . . ?
C525 C526 N506 126.2(6) . . ?
C525 C526 C527 118.2(6) . . ?
N506 C526 C527 115.6(5) . . ?
N505 C527 C526 121.1(5) . . ?
O502 C528 N506 113.7(6) . . ?
O502 C528 C529 121.2(6) . . ?
N506 C528 C529 125.0(6) . . ?
C530 C529 C528 123.8(6) . . ?
C530 C529 C534 118.7(5) . . ?
C528 C529 C534 117.6(6) . . ?
C529 C530 C531 127.9(6) . . ?
C530 C531 C532 112.6(6) . . ?
C531 C532 C533 128.5(6) . . ?
C531 C532 C50H 124.8(7) . . ?
C533 C532 C50H 105.9(7) . . ?
C532 C533 C534 111.8(6) . . ?
C533 C534 C529 120.5(6) . . ?
C535 N507 C539 116.9(5) . . ?
C535 N507 Zn2 123.9(4) . 2_545 ?
C539 N507 Zn2 116.5(3) . 2_545 ?
C544 N508 C540 121.7(5) . . ?
C544 N508 Zn2 126.9(4) . 2_545 ?
C540 N508 Zn2 110.8(3) . 2_545 ?
C545 N509 C543 132.6(6) . . ?
N507 C535 C536 118.4(5) . . ?
C537 C536 C535 126.3(6) . . ?
C536 C537 C538 114.2(6) . . ?
C537 C538 C539 120.2(6) . . ?
N507 C539 C538 123.6(5) . . ?
N507 C539 C540 110.9(5) . . ?
C538 C539 C540 125.5(5) . . ?
N508 C540 C541 118.4(5) . . ?
N508 C540 C539 122.1(5) . . ?
C541 C540 C539 119.5(5) . . ?
C542 C541 C540 121.8(5) . . ?
C543 C542 C541 114.1(5) . . ?
C544 C543 C542 122.8(5) . . ?
C544 C543 N509 116.9(5) . . ?
C542 C543 N509 120.3(5) . . ?
N508 C544 C543 121.1(5) . . ?
O503 C545 N509 120.0(7) . . ?
O503 C545 C546 121.3(6) . . ?
N509 C545 C546 118.6(6) . . ?
C551 C546 C547 128.7(7) . . ?
C551 C546 C545 114.1(7) . . ?
C547 C546 C545 116.2(6) . . ?
C548 C547 C546 113.0(7) . . ?
C547 C548 C549 123.9(8) . . ?
C550 C549 C548 116.4(7) . . ?
C550 C549 C50H 109.4(7) . . ?
C548 C549 C50H 133.5(7) . . ?
C549 C550 C551 121.7(8) . . ?
C546 C551 C550 115.4(7) . . ?
C556 N510 C552 110.4(7) . . ?
C556 N510 Zn8 124.0(5) . 2_545 ?
C552 N510 Zn8 121.6(5) . 2_545 ?
N510 C552 C553 124.0(7) . . ?
C554 C553 C552 117.4(7) . . ?
C553 C554 C555 126.0(7) . . ?
C556 C555 C554 100.9(6) . . ?
N510 C556 C555 140.9(7) . . ?
N510 C556 C557 108.0(6) . . ?
C555 C556 C557 110.7(6) . . ?
C557 N511 C561 126.4(6) . . ?
C557 N511 Zn8 113.2(4) . 2_545 ?
C561 N511 Zn8 120.2(4) . 2_545 ?
C558 C557 N511 114.2(6) . . ?
C558 C557 C556 130.5(6) . . ?
N511 C557 C556 115.2(6) . . ?
C557 C558 C559 127.7(6) . . ?
C558 C559 C560 112.7(6) . . ?
C561 C560 N512 118.2(6) . . ?
C561 C560 C559 124.5(6) . . ?
N512 C560 C559 116.9(6) . . ?
C560 C561 N511 114.4(6) . . ?
C62E N512 C560 119.2(6) . . ?
C560 N512 C562 126.7(6) . . ?
C564 C565 C566 125.0(7) . . ?
C566 C565 C64E 94.4(7) . . ?
C567 C566 C565 116.2(7) . . ?
C565 C566 C67E 140.8(9) . . ?
C567 C566 C50G 127.7(6) . . ?
C565 C566 C50G 115.8(6) . . ?
C67E C566 C50G 103.2(7) . . ?
O504 C562 O54' 29.2(13) . . ?
O504 C562 N512 128.4(12) . . ?
O54' C562 N512 124.7(12) . . ?
O504 C562 C563 132.0(13) . . ?
O54' C562 C563 125.0(12) . . ?
N512 C562 C563 99.6(7) . . ?
O54' O504 C562 90(3) . . ?
O504 O54' C562 61(3) . . ?
C564 C563 C568 119.2(7) . . ?
C564 C563 C562 108.0(7) . . ?
C568 C563 C562 131.8(8) . . ?
C565 C564 C563 119.6(8) . . ?
C566 C567 C568 121.4(8) . . ?
C567 C568 C563 117.5(7) . . ?
N512 C62E O04E 139.4(10) . . ?
N512 C62E C63E 101.1(9) . . ?
O04E C62E C63E 119.0(12) . . ?
N512 C62E O4EE 137.3(10) . . ?
O04E C62E O4EE 15.8(12) . . ?
C63E C62E O4EE 119.9(11) . . ?
C68E C63E C64E 97.9(8) . . ?
C68E C63E C62E 120.9(10) . . ?
C64E C63E C62E 140.4(10) . . ?
C63E C64E C565 142.0(10) . . ?
C68E C67E C566 106.5(10) . . ?
C67E C68E C63E 134.4(13) . . ?
C602 C603 C604 124.2(7) . . ?
C604 C603 C02F 87.6(7) . . ?
C605 C604 C603 90.7(6) . . ?
C05F C604 C603 122.4(7) . . ?
C01F N01F C05F 100.9(10) . . ?
N01F C01F C02F 118.3(11) . . ?
C01F C02F C603 117.5(10) . . ?
N01F C05F C604 112.4(9) . . ?
N01F C05F C606 87.1(8) . . ?
C604 C05F C606 107.0(8) . . ?
C601 N601 C605 107.2(10) . . ?
C601 N601 Zn8 124.5(9) . 2_545 ?
C605 N601 Zn8 126.0(8) . 2_545 ?
N601 C601 C602 127.1(12) . . ?
C601 C602 C603 104.6(9) . . ?
N601 C605 C604 127.6(11) . . ?
N601 C605 C606 95.0(8) . . ?
C604 C605 C606 104.5(7) . . ?
C606 N602 C610 105.3(5) . . ?
C606 N602 Zn8 115.8(4) . 2_545 ?
C610 N602 Zn8 138.0(4) . 2_545 ?
N602 C606 C607 131.3(6) . . ?
N602 C606 C05F 129.6(6) . . ?
C607 C606 C05F 99.1(6) . . ?
N602 C606 C605 107.1(6) . . ?
C607 C606 C605 103.1(6) . . ?
C606 C607 C608 107.3(6) . . ?
C609 C608 C607 130.7(6) . . ?
N603 C609 C610 127.3(6) . . ?
N603 C609 C608 126.8(6) . . ?
C610 C609 C608 104.0(6) . . ?
C609 C610 N602 138.5(6) . . ?
C622 N604 C618 119.8(6) . . ?
C622 N604 Zn4 117.7(4) . 2_545 ?
C618 N604 Zn4 122.5(5) . 2_545 ?
N604 C618 C619 118.2(6) . . ?
C620 C619 C618 117.6(7) . . ?
C619 C620 C621 125.6(7) . . ?
C622 C621 C620 114.0(7) . . ?
N604 C622 C621 124.1(6) . . ?
N604 C622 C623 115.7(6) . . ?
C621 C622 C623 119.9(7) . . ?
C627 N605 C623 118.0(6) . . ?
C627 N605 Zn4 122.4(5) . 2_545 ?
C623 N605 Zn4 119.5(5) . 2_545 ?
C624 C623 N605 120.1(7) . . ?
C624 C623 C622 126.7(7) . . ?
N605 C623 C622 113.1(6) . . ?
C623 C624 C625 123.7(7) . . ?
C626 C625 C624 113.9(7) . . ?
C627 C626 C625 121.6(7) . . ?
C627 C626 N606 117.2(7) . . ?
C625 C626 N606 121.2(7) . . ?
C626 C627 N605 122.5(7) . . ?
C628 N606 C626 127.9(7) . . ?
N606 C628 O602 133.2(7) . . ?
N606 C628 C629 116.0(7) . . ?
O602 C628 C629 110.8(6) . . ?
C634 C629 C630 125.1(7) . . ?
C634 C629 C628 118.2(6) . . ?
C630 C629 C628 115.8(6) . . ?
C629 C630 C631 112.8(7) . . ?
C632 C631 C630 122.6(7) . . ?
C633 C632 C631 123.1(7) . . ?
C633 C632 C60G 112.0(6) . . ?
C631 C632 C60G 124.9(6) . . ?
C632 C633 C634 114.4(7) . . ?
C629 C634 C633 119.9(7) . . ?
C639 N607 C635 116.6(6) . . ?
C639 N607 Zn2 117.0(5) . 2_545 ?
C635 N607 Zn2 125.3(5) . 2_545 ?
N607 C635 C636 120.6(7) . . ?
C637 C636 C635 123.3(7) . . ?
C636 C637 C638 115.7(7) . . ?
C637 C638 C639 119.1(7) . . ?
N607 C639 C638 124.4(7) . . ?
N607 C639 C640 113.7(6) . . ?
C638 C639 C640 121.8(7) . . ?
C640 N608 C644 122.4(7) . . ?
C640 N608 Zn2 116.1(5) . 2_545 ?
C644 N608 Zn2 121.5(5) . 2_545 ?
N608 C640 C641 125.3(7) . . ?
N608 C640 C639 116.2(7) . . ?
C641 C640 C639 118.5(7) . . ?
C640 C641 C642 115.5(7) . . ?
C643 C642 C641 114.3(7) . . ?
C644 C643 C642 125.6(8) . . ?
C644 C643 N609 121.6(7) . . ?
C642 C643 N609 112.8(7) . . ?
N608 C644 C643 116.5(7) . . ?
C645 N609 C643 123.1(7) . . ?
O63' C645 N609 122.8(8) . . ?
O63' C645 O603 61.0(6) . . ?
N609 C645 O603 108.3(8) . . ?
O63' C645 C646 124.0(8) . . ?
N609 C645 C646 104.4(6) . . ?
O603 C645 C646 132.2(8) . . ?
C645 O63' O603 59.8(5) . . ?
C645 O603 O63' 59.2(5) . . ?
C651 C646 C647 134.4(8) . . ?
C651 C646 C645 98.6(6) . . ?
C647 C646 C645 123.4(7) . . ?
C646 C647 C648 112.4(6) . . ?
C649 C648 C647 115.6(6) . . ?
C648 C649 C650 124.1(7) . . ?
C648 C649 C61G 125.1(7) . . ?
C650 C649 C61G 106.6(6) . . ?
C649 C650 C651 125.9(7) . . ?
C646 C651 C650 105.9(7) . . ?
C656 N610 C652 137.6(9) . . ?
C656 N610 Zn7 107.9(6) . 2_545 ?
C652 N610 Zn7 114.0(6) . 2_545 ?
N610 C652 C653 101.5(8) . . ?
C652 C653 C654 134.7(9) . . ?
C653 C654 C655 108.1(8) . . ?
C656 C655 C654 114.6(8) . . ?
N610 C656 C655 122.8(9) . . ?
N610 C656 C657 128.4(9) . . ?
C655 C656 C657 108.1(8) . . ?
C661 N611 C657 117.1(7) . . ?
C661 N611 Zn7 128.3(5) . 2_545 ?
C657 N611 Zn7 114.4(5) . 2_545 ?
N611 C657 C658 121.9(7) . . ?
N611 C657 C656 109.7(7) . . ?
C658 C657 C656 128.2(8) . . ?
C659 C658 C657 117.5(7) . . ?
C658 C659 C660 122.1(7) . . ?
C661 C660 N612 129.9(7) . . ?
C661 C660 C659 109.9(7) . . ?
N612 C660 C659 120.2(6) . . ?
N611 C661 C660 130.9(7) . . ?
C660 N612 C662 112.0(6) . . ?
C660 N612 C62F 131.9(6) . . ?
C65F C664 C63F 117.2(10) . . ?
C663 C664 C665 110.6(7) . . ?
C65F C664 C62F 138.0(11) . . ?
C63F C664 C62F 103.7(11) . . ?
O604 C662 O64' 35.9(10) . . ?
O604 C662 C663 149.8(12) . . ?
O64' C662 C663 142.4(12) . . ?
O604 C662 N612 120.5(10) . . ?
O64' C662 N612 123.9(11) . . ?
C663 C662 N612 85.2(6) . . ?
C664 C663 C668 126.9(8) . . ?
C664 C663 C662 133.0(8) . . ?
C668 C663 C662 100.1(7) . . ?
C666 C665 C664 127.9(9) . . ?
C667 C666 C665 110.9(8) . . ?
C667 C666 C61G 121.6(8) . . ?
C665 C666 C61G 125.1(8) . . ?
C668 C667 C666 123.6(9) . . ?
C667 C668 C663 116.9(9) . . ?
O604 O64' C662 71.5(12) . . ?
O64' O604 C662 72.6(12) . . ?
O04F C62F C664 156.6(14) . . ?
O04F C62F N612 111.6(10) . . ?
C664 C62F N612 91.8(7) . . ?
C664 C63F C68F 122.5(12) . . ?
C664 C65F C66F 123.7(13) . . ?
C65F C66F C67F 109.7(11) . . ?
C68F C67F C66F 121.1(13) . . ?
C68F C67F C61G 101.8(9) . . ?
C66F C67F C61G 105.3(9) . . ?
C63F C68F C67F 105.5(12) . . ?
C61G C60G C615 147.6(8) . . ?
C61G C60G C632 102.0(6) . . ?
C615 C60G C632 110.2(5) . . ?
C60G C61G C67F 132.6(8) . . ?
C60G C61G C666 146.7(7) . . ?
C60G C61G C649 99.9(6) . . ?
C67F C61G C649 122.7(7) . . ?
C666 C61G C649 111.9(6) . . ?
C609 N603 C611 118.7(7) . . ?
C609 N603 C11F 109.8(6) . . ?
C614 C615 C616 128.0(6) . . ?
C16F C615 C14F 142.6(9) . . ?
C16F C615 C60G 122.2(7) . . ?
C614 C615 C60G 136.8(6) . . ?
C616 C615 C60G 93.9(5) . . ?
C14F C615 C60G 95.0(6) . . ?
O61' C611 O601 37.2(15) . . ?
O61' C611 N603 130.5(15) . . ?
O601 C611 N603 146.4(15) . . ?
O61' C611 C612 135.7(16) . . ?
O601 C611 C612 115.7(14) . . ?
N603 C611 C612 91.0(8) . . ?
O601 O61' C611 80(3) . . ?
O61' O601 C611 62(2) . . ?
C613 C612 C617 109.4(7) . . ?
C613 C612 C611 124.5(8) . . ?
C617 C612 C611 126.1(8) . . ?
C614 C613 C612 129.7(8) . . ?
C615 C614 C613 111.3(7) . . ?
C615 C616 C617 111.1(7) . . ?
C612 C617 C616 127.8(8) . . ?
O01F C11F C12F 122.8(11) . . ?
O01F C11F N603 144.2(11) . . ?
C12F C11F N603 93.0(8) . . ?
C17F C12F C13F 100.7(10) . . ?
C17F C12F C11F 131.1(11) . . ?
C13F C12F C11F 126.0(11) . . ?
C12F C13F C14F 134.4(11) . . ?
C615 C14F C13F 101.8(9) . . ?
C615 C16F C17F 99.6(10) . . ?
C12F C17F C16F 139.3(11) . . ?
F12 B1 F14 102.4(6) . . ?
F12 B1 F11 114.8(7) . . ?
F14 B1 F11 107.2(6) . . ?
F12 B1 F13 118.5(7) . . ?
F14 B1 F13 102.2(6) . . ?
F11 B1 F13 110.0(6) . . ?
F25 B2 F27 132.7(10) . . ?
F25 B2 F24 64.9(6) . . ?
F27 B2 F24 131.9(9) . . ?
F25 B2 F22 144.3(10) . . ?
F27 B2 F22 28.4(6) . . ?
F24 B2 F22 107.4(8) . . ?
F25 B2 F28 115.6(9) . . ?
F27 B2 F28 96.4(8) . . ?
F24 B2 F28 115.5(8) . . ?
F22 B2 F28 99.4(8) . . ?
F25 B2 F26 104.5(9) . . ?
F27 B2 F26 109.6(9) . . ?
F24 B2 F26 41.0(5) . . ?
F22 B2 F26 81.4(7) . . ?
F28 B2 F26 90.0(7) . . ?
F25 B2 F23 54.6(6) . . ?
F27 B2 F23 83.0(7) . . ?
F24 B2 F23 115.1(8) . . ?
F22 B2 F23 108.2(8) . . ?
F28 B2 F23 109.8(7) . . ?
F26 B2 F23 155.6(9) . . ?
F25 B2 F21 101.2(8) . . ?
F27 B2 F21 94.9(7) . . ?
F24 B2 F21 128.7(8) . . ?
F22 B2 F21 108.9(7) . . ?
F28 B2 F21 23.7(5) . . ?
F26 B2 F21 112.6(8) . . ?
F23 B2 F21 86.1(6) . . ?
F28 F21 B2 64.3(11) . . ?
F27 F22 B2 65.3(11) . . ?
F25 F23 B2 52.9(6) . . ?
F26 F24 B2 80.0(8) . . ?
F26 F24 F25 134.6(10) . . ?
B2 F24 F25 57.1(6) . . ?
B2 F25 F23 72.5(7) . . ?
B2 F25 F24 58.0(6) . . ?
F23 F25 F24 125.2(8) . . ?
F24 F26 B2 59.0(7) . . ?
F22 F27 B2 86.4(13) . . ?
F21 F28 B2 92.0(12) . . ?
F38 B3 F31 122.0(9) . . ?
F38 B3 F37 134.8(10) . . ?
F31 B3 F37 76.5(7) . . ?
F38 B3 F34 94.1(8) . . ?
F31 B3 F34 128.0(9) . . ?
F37 B3 F34 105.0(8) . . ?
F38 B3 F35 125.3(9) . . ?
F31 B3 F35 112.5(8) . . ?
F37 B3 F35 52.6(6) . . ?
F34 B3 F35 52.8(6) . . ?
F38 B3 F33 65.5(6) . . ?
F31 B3 F33 109.1(8) . . ?
F37 B3 F33 153.3(9) . . ?
F34 B3 F33 50.3(6) . . ?
F35 B3 F33 102.9(8) . . ?
F38 B3 F36 37.5(5) . . ?
F31 B3 F36 103.5(8) . . ?
F37 B3 F36 101.8(8) . . ?
F34 B3 F36 125.9(8) . . ?
F35 B3 F36 125.5(8) . . ?
F33 B3 F36 102.1(7) . . ?
F38 B3 F32 111.6(8) . . ?
F31 B3 F32 30.6(5) . . ?
F37 B3 F32 102.3(8) . . ?
F34 B3 F32 105.2(8) . . ?
F35 B3 F32 118.1(8) . . ?
F33 B3 F32 78.6(7) . . ?
F36 B3 F32 113.8(8) . . ?
F32 F31 B3 88.8(11) . . ?
F32 F31 F37 130.7(12) . . ?
B3 F31 F37 52.6(5) . . ?
F31 F32 B3 60.5(9) . . ?
F34 F33 B3 62.3(7) . . ?
F34 F33 F38 92.5(8) . . ?
B3 F33 F38 51.5(5) . . ?
F33 F34 F35 132.6(10) . . ?
F33 F34 B3 67.4(7) . . ?
F35 F34 B3 65.4(7) . . ?
F37 F35 F34 121.5(10) . . ?
F37 F35 B3 60.2(7) . . ?
F34 F35 B3 61.8(7) . . ?
F38 F36 B3 59.0(8) . . ?
F35 F37 B3 67.2(7) . . ?
F35 F37 F31 103.9(8) . . ?
B3 F37 F31 50.9(5) . . ?
F36 F38 B3 83.5(9) . . ?
F36 F38 F33 144.2(10) . . ?
B3 F38 F33 63.1(6) . . ?
F47 B4 F48 121.0(10) . . ?
F47 B4 F45 100.1(9) . . ?
F48 B4 F45 137.6(10) . . ?
F47 B4 F44 101.8(8) . . ?
F48 B4 F44 109.6(9) . . ?
F45 B4 F44 46.6(6) . . ?
F47 B4 F43 120.7(9) . . ?
F48 B4 F43 43.1(6) . . ?
F45 B4 F43 124.1(9) . . ?
F44 B4 F43 136.9(9) . . ?
F47 B4 F41 68.6(7) . . ?
F48 B4 F41 78.2(7) . . ?
F45 B4 F41 110.9(8) . . ?
F44 B4 F41 68.6(7) . . ?
F43 B4 F41 118.4(8) . . ?
F47 B4 F42 37.1(5) . . ?
F48 B4 F42 118.5(8) . . ?
F45 B4 F42 100.1(7) . . ?
F44 B4 F42 128.4(8) . . ?
F43 B4 F42 92.9(7) . . ?
F41 B4 F42 103.3(8) . . ?
F47 B4 F46 103.4(9) . . ?
F48 B4 F46 114.6(9) . . ?
F45 B4 F46 59.5(6) . . ?
F44 B4 F46 104.6(8) . . ?
F43 B4 F46 74.2(7) . . ?
F41 B4 F46 167.2(9) . . ?
F42 B4 F46 71.9(6) . . ?
B4 F41 F47 49.3(5) . . ?
B4 F41 F44 53.6(5) . . ?
F47 F41 F44 81.4(6) . . ?
B4 F41 F48 45.5(5) . . ?
F47 F41 F48 83.9(6) . . ?
F44 F41 F48 80.9(6) . . ?
F47 F42 B4 52.3(7) . . ?
F48 F43 B4 60.0(7) . . ?
F45 F44 B4 65.8(7) . . ?
F45 F44 F41 118.4(9) . . ?
B4 F44 F41 57.8(6) . . ?
F44 F45 B4 67.6(7) . . ?
F44 F45 F46 134.4(10) . . ?
B4 F45 F46 69.8(7) . . ?
F45 F46 B4 50.7(5) . . ?
F42 F47 B4 90.6(9) . . ?
F42 F47 F41 145.4(11) . . ?
B4 F47 F41 62.1(7) . . ?
F43 F48 B4 76.9(8) . . ?
F43 F48 F41 129.1(9) . . ?
B4 F48 F41 56.3(6) . . ?
F55 B5 F51 116.3(10) . . ?
F55 B5 F56 137.3(11) . . ?
F51 B5 F56 105.6(9) . . ?
F55 B5 F53 109.8(9) . . ?
F51 B5 F53 125.3(10) . . ?
F56 B5 F53 31.2(7) . . ?
F55 B5 F57 138.9(11) . . ?
F51 B5 F57 58.9(7) . . ?
F56 B5 F57 71.0(7) . . ?
F53 B5 F57 102.1(8) . . ?
F55 B5 F54 20.3(7) . . ?
F51 B5 F54 130.3(10) . . ?
F56 B5 F54 119.0(9) . . ?
F53 B5 F54 89.9(8) . . ?
F57 B5 F54 154.6(10) . . ?
F55 B5 F52 97.5(9) . . ?
F51 B5 F52 76.0(8) . . ?
F56 B5 F52 84.1(8) . . ?
F53 B5 F52 70.0(7) . . ?
F57 B5 F52 117.8(8) . . ?
F54 B5 F52 87.2(7) . . ?
B5 F51 F57 70.4(7) . . ?
F56 F53 B5 66.6(11) . . ?
F55 F54 B5 47.4(14) . . ?
F54 F55 B5 112.4(18) . . ?
F53 F56 B5 82.2(12) . . ?
F51 F57 B5 50.7(6) . . ?
F65 B6 F62 57.0(8) . . ?
F65 B6 F66 134.8(11) . . ?
F62 B6 F66 139.6(11) . . ?
F65 B6 F67 73.7(9) . . ?
F62 B6 F67 115.8(10) . . ?
F66 B6 F67 104.0(10) . . ?
F65 B6 F68 118.4(11) . . ?
F62 B6 F68 98.6(10) . . ?
F66 B6 F68 41.1(7) . . ?
F67 B6 F68 142.6(11) . . ?
F65 B6 F63 114.4(10) . . ?
F62 B6 F63 120.5(10) . . ?
F66 B6 F63 91.2(9) . . ?
F67 B6 F63 47.6(7) . . ?
F68 B6 F63 125.7(10) . . ?
F65 B6 F61 117.0(10) . . ?
F62 B6 F61 60.7(7) . . ?
F66 B6 F61 99.1(9) . . ?
F67 B6 F61 130.0(10) . . ?
F68 B6 F61 78.7(8) . . ?
F63 B6 F61 88.8(8) . . ?
F65 B6 F64 69.9(8) . . ?
F62 B6 F64 117.7(10) . . ?
F66 B6 F64 66.6(8) . . ?
F67 B6 F64 72.8(8) . . ?
F68 B6 F64 78.7(8) . . ?
F63 B6 F64 109.1(9) . . ?
F61 B6 F64 156.7(10) . . ?
F62 F61 B6 52.4(6) . . ?
F65 F62 B6 60.8(8) . . ?
F65 F62 F61 126.8(11) . . ?
B6 F62 F61 66.9(8) . . ?
F67 F63 B6 62.8(8) . . ?
B6 F64 F66 52.1(6) . . ?
B6 F64 F65 48.2(6) . . ?
F66 F64 F65 99.5(8) . . ?
B6 F64 F67 50.3(6) . . ?
F66 F64 F67 81.8(8) . . ?
F65 F64 F67 57.3(6) . . ?
F62 F65 B6 62.2(8) . . ?
F62 F65 F67 106.3(10) . . ?
B6 F65 F67 56.4(7) . . ?
F62 F65 F64 115.2(10) . . ?
B6 F65 F64 61.9(8) . . ?
F67 F65 F64 65.0(7) . . ?
F68 F66 B6 73.9(10) . . ?
F68 F66 F64 90.6(12) . . ?
B6 F66 F64 61.2(7) . . ?
F63 F67 B6 69.6(8) . . ?
F63 F67 F65 112.7(10) . . ?
B6 F67 F65 49.9(6) . . ?
F63 F67 F64 113.3(10) . . ?
B6 F67 F64 56.8(7) . . ?
F65 F67 F64 57.7(6) . . ?
F66 F68 B6 65.0(9) . . ?
F74 B7 F72 129.2(15) . . ?
F74 B7 F73 105.1(13) . . ?
F72 B7 F73 112.2(12) . . ?
F74 B7 F71 99.1(12) . . ?
F72 B7 F71 111.3(13) . . ?
F73 B7 F71 93.7(11) . . ?
F88 B8 F86 109.1(18) . . ?
F88 B8 F83 109.1(18) . . ?
F86 B8 F83 0(2) . . ?
F88 B8 F84 126(2) . . ?
F86 B8 F84 74.8(17) . . ?
F83 B8 F84 74.8(17) . . ?
F88 B8 F81 86.6(16) . . ?
F86 B8 F81 161(2) . . ?
F83 B8 F81 161(2) . . ?
F84 B8 F81 105.6(19) . . ?
F88 B8 F85 63.4(16) . . ?
F86 B8 F85 94.3(19) . . ?
F83 B8 F85 94.3(19) . . ?
F84 B8 F85 167(2) . . ?
F81 B8 F85 82.5(18) . . ?
F88 B8 F82 63.4(16) . . ?
F86 B8 F82 94.3(19) . . ?
F83 B8 F82 94.3(19) . . ?
F84 B8 F82 167(2) . . ?
F81 B8 F82 82.5(18) . . ?
F85 B8 F82 0.0(17) . . ?
F88 B8 F87 131(2) . . ?
F86 B8 F87 95.1(18) . . ?
F83 B8 F87 95.1(18) . . ?
F84 B8 F87 24.3(18) . . ?
F81 B8 F87 81.9(17) . . ?
F85 B8 F87 158(2) . . ?
F82 B8 F87 158(2) . . ?
B8 F82 F88 54.8(11) . . ?
B8 F83 F84 53.6(12) . . ?
F87 F84 B8 83(3) . . ?
F87 F84 F83 125(4) . . ?
B8 F84 F83 51.7(11) . . ?
F87 F84 F86 125(4) . . ?
B8 F84 F86 51.7(11) . . ?
F83 F84 F86 0.0(13) . . ?
B8 F85 F88 54.8(11) . . ?
B8 F86 F84 53.6(12) . . ?
F84 F87 B8 73(3) . . ?
B8 F88 F85 61.8(13) . . ?
B8 F88 F82 61.8(13) . . ?
F85 F88 F82 0.0(16) . . ?
F95 B9 F96 99.9(17) . . ?
F95 B9 F91 147.6(18) . . ?
F96 B9 F91 111.3(16) . . ?
F95 B9 F92 110.2(16) . . ?
F96 B9 F92 106.2(15) . . ?
F91 B9 F92 53.5(9) . . ?
F95 B9 F94 94.1(16) . . ?
F96 B9 F94 42.7(13) . . ?
F91 B9 F94 102.8(14) . . ?
F92 B9 F94 68.8(12) . . ?
F95 B9 F93 54.2(14) . . ?
F96 B9 F93 95.7(16) . . ?
F91 B9 F93 112.2(15) . . ?
F92 B9 F93 59.6(12) . . ?
F94 B9 F93 59.5(13) . . ?
F92 F91 B9 66.3(10) . . ?
F91 F92 B9 60.1(9) . . ?
F91 F92 F93 120.4(13) . . ?
B9 F92 F93 61.4(10) . . ?
F91 F92 F94 98.0(12) . . ?
B9 F92 F94 55.8(9) . . ?
F93 F92 F94 55.8(12) . . ?
F95 F93 F92 111.2(16) . . ?
F95 F93 F94 95.1(19) . . ?
F92 F93 F94 68.5(15) . . ?
F95 F93 B9 55.9(12) . . ?
F92 F93 B9 59.0(10) . . ?
F94 F93 B9 59.3(11) . . ?
F96 F94 B9 64.1(15) . . ?
F96 F94 F93 115(2) . . ?
B9 F94 F93 61.2(12) . . ?
F96 F94 F92 113(2) . . ?
B9 F94 F92 55.4(10) . . ?
F93 F94 F92 55.7(12) . . ?
F93 F95 B9 69.9(14) . . ?
F94 F96 B9 73.2(16) . . ?
F107 B10 F104 117.3(12) . . ?
F107 B10 F105 101.2(12) . . ?
F104 B10 F105 136.2(13) . . ?
F107 B10 F103 46.4(9) . . ?
F104 B10 F103 90.3(10) . . ?
F105 B10 F103 133.0(12) . . ?
F107 B10 F101 106.4(12) . . ?
F104 B10 F101 134.4(13) . . ?
F105 B10 F101 34.7(9) . . ?
F103 B10 F101 112.1(12) . . ?
F107 B10 F106 53.0(9) . . ?
F104 B10 F106 120.4(12) . . ?
F105 B10 F106 66.8(9) . . ?
F103 B10 F106 99.0(11) . . ?
F101 B10 F106 95.7(10) . . ?
F107 B10 F108 110.8(12) . . ?
F104 B10 F108 68.7(9) . . ?
F105 B10 F108 78.9(10) . . ?
F103 B10 F108 137.8(12) . . ?
F101 B10 F108 108.5(11) . . ?
F106 B10 F108 65.6(9) . . ?
F107 B10 F102 118.3(12) . . ?
F104 B10 F102 80.7(10) . . ?
F105 B10 F102 99.7(11) . . ?
F103 B10 F102 78.0(9) . . ?
F101 B10 F102 66.9(9) . . ?
F106 B10 F102 158.8(12) . . ?
F108 B10 F102 130.0(12) . . ?
F105 F101 B10 69.0(14) . . ?
F105 F101 F102 124.2(17) . . ?
B10 F101 F102 58.7(8) . . ?
B10 F102 F101 54.5(7) . . ?
F107 F103 B10 61.4(10) . . ?
B10 F104 F108 61.3(8) . . ?
F101 F105 B10 76.2(14) . . ?
F101 F105 F106 123.8(18) . . ?
B10 F105 F106 59.6(8) . . ?
F107 F106 B10 56.1(9) . . ?
F107 F106 F105 93.5(11) . . ?
B10 F106 F105 53.6(7) . . ?
F107 F106 F108 106.4(12) . . ?
B10 F106 F108 57.6(8) . . ?
F105 F106 F108 70.0(9) . . ?
F103 F107 F106 141.7(16) . . ?
F103 F107 B10 72.1(11) . . ?
F106 F107 B10 70.8(10) . . ?
B10 F108 F104 50.0(7) . . ?
B10 F108 F106 56.9(7) . . ?
F104 F108 F106 98.3(10) . . ?
F111 B11 F116 140.3(14) . . ?
F111 B11 F112 44.4(10) . . ?
F116 B11 F112 96.2(12) . . ?
F111 B11 F117 104.5(13) . . ?
F116 B11 F117 109.0(13) . . ?
F112 B11 F117 142.9(14) . . ?
F111 B11 F113 115.4(14) . . ?
F116 B11 F113 84.8(12) . . ?
F112 B11 F113 131.0(14) . . ?
F117 B11 F113 32.2(10) . . ?
F111 B11 F114 80.9(12) . . ?
F116 B11 F114 105.3(13) . . ?
F112 B11 F114 86.1(11) . . ?
F117 B11 F114 111.7(13) . . ?
F113 B11 F114 141.0(14) . . ?
F111 B11 F115 109.2(13) . . ?
F116 B11 F115 64.7(10) . . ?
F112 B11 F115 86.9(11) . . ?
F117 B11 F115 128.2(13) . . ?
F113 B11 F115 134.8(13) . . ?
F114 B11 F115 40.8(9) . . ?
F111 B11 F118 60.2(10) . . ?
F116 B11 F118 86.7(11) . . ?
F112 B11 F118 39.5(9) . . ?
F117 B11 F118 113.7(13) . . ?
F113 B11 F118 92.1(11) . . ?
F114 B11 F118 125.5(12) . . ?
F115 B11 F118 116.9(12) . . ?
F112 F111 B11 68.5(12) . . ?
F112 F111 F118 43.1(13) . . ?
B11 F111 F118 67.5(10) . . ?
F112 F111 F114 79.6(14) . . ?
B11 F111 F114 51.6(8) . . ?
F118 F111 F114 108.7(12) . . ?
F118 F112 F111 93.1(19) . . ?
F118 F112 B11 81.7(14) . . ?
F111 F112 B11 67.1(12) . . ?
F117 F113 B11 73.0(16) . . ?
F117 F113 F116 109.2(19) . . ?
B11 F113 F116 46.9(8) . . ?
F115 F114 B11 72.2(13) . . ?
F115 F114 F111 106.5(15) . . ?
B11 F114 F111 47.6(8) . . ?
F114 F115 B11 67.0(12) . . ?
F114 F115 F116 120.4(16) . . ?
B11 F115 F116 53.7(9) . . ?
B11 F116 F115 61.5(9) . . ?
B11 F116 F113 48.4(8) . . ?
F115 F116 F113 103.0(11) . . ?
F113 F117 B11 74.8(16) . . ?
F112 F118 F111 43.8(12) . . ?
F112 F118 B11 58.9(12) . . ?
F111 F118 B11 52.3(8) . . ?
F126 B12 F124 31.6(11) . . ?
F126 B12 F123 141.1(14) . . ?
F124 B12 F123 128.4(13) . . ?
F126 B12 F122 107.7(13) . . ?
F124 B12 F122 125.4(14) . . ?
F123 B12 F122 105.5(12) . . ?
F126 B12 F127 108.7(12) . . ?
F124 B12 F127 101.9(11) . . ?
F123 B12 F127 32.4(7) . . ?
F122 B12 F127 131.7(12) . . ?
F126 B12 F125 133.7(14) . . ?
F124 B12 F125 135.0(15) . . ?
F123 B12 F125 84.8(10) . . ?
F122 B12 F125 31.8(9) . . ?
F127 B12 F125 116.9(10) . . ?
F126 B12 F121 46.3(10) . . ?
F124 B12 F121 39.9(10) . . ?
F123 B12 F121 96.4(11) . . ?
F122 B12 F121 152.2(13) . . ?
F127 B12 F121 65.1(8) . . ?
F125 B12 F121 172.8(15) . . ?
F124 F121 F126 39.9(15) . . ?
F124 F121 B12 63.1(12) . . ?
F126 F121 B12 56.0(10) . . ?
F124 F121 F127 114.8(15) . . ?
F126 F121 F127 109.1(13) . . ?
B12 F121 F127 56.0(7) . . ?
F125 F122 B12 78.5(16) . . ?
F127 F123 B12 78.3(13) . . ?
F126 F124 F121 79(2) . . ?
F126 F124 B12 66.6(16) . . ?
F121 F124 B12 77.1(14) . . ?
F122 F125 B12 69.7(15) . . ?
F124 F126 F121 61(2) . . ?
F124 F126 B12 81.8(17) . . ?
F121 F126 B12 77.7(12) . . ?
F123 F127 B12 69.3(12) . . ?
F123 F127 F121 126.1(15) . . ?
B12 F127 F121 58.9(7) . . ?
F137 B13 F131 117.6(16) . . ?
F137 B13 F134 121.6(16) . . ?
F131 B13 F134 105.9(15) . . ?
F137 B13 F133 175.0(17) . . ?
F131 B13 F133 58.1(12) . . ?
F134 B13 F133 63.1(12) . . ?
F137 B13 F136 75.6(13) . . ?
F131 B13 F136 59.1(12) . . ?
F134 B13 F136 97.6(15) . . ?
F133 B13 F136 102.7(14) . . ?
F137 B13 F138 79.7(14) . . ?
F131 B13 F138 144.1(16) . . ?
F134 B13 F138 43.8(12) . . ?
F133 B13 F138 105.2(15) . . ?
F136 B13 F138 100.2(15) . . ?
F137 B13 F135 86.0(14) . . ?
F131 B13 F135 117.2(16) . . ?
F134 B13 F135 38.1(12) . . ?
F133 B13 F135 98.1(15) . . ?
F136 B13 F135 75.3(13) . . ?
F138 B13 F135 28.2(13) . . ?
F137 B13 F132 106.3(15) . . ?
F131 B13 F132 21.5(13) . . ?
F134 B13 F132 100.2(15) . . ?
F133 B13 F132 70.4(13) . . ?
F136 B13 F132 38.3(12) . . ?
F138 B13 F132 127.9(16) . . ?
F135 B13 F132 99.7(15) . . ?
F132 F131 F133 116(4) . . ?
F132 F131 B13 89(3) . . ?
F133 F131 B13 62.7(11) . . ?
F132 F131 F136 29(3) . . ?
F133 F131 F136 108.4(17) . . ?
B13 F131 F136 62.1(12) . . ?
F131 F132 F136 135(4) . . ?
F131 F132 B13 70(3) . . ?
F136 F132 B13 68.2(15) . . ?
F131 F132 F133 47(3) . . ?
F136 F132 F133 113(2) . . ?
B13 F132 F133 53.5(9) . . ?
F131 F133 B13 59.2(11) . . ?
F131 F133 F134 103.2(16) . . ?
B13 F133 F134 58.3(10) . . ?
F131 F133 F132 16.9(13) . . ?
B13 F133 F132 56.1(10) . . ?
F134 F133 F132 89.1(14) . . ?
F135 F134 F138 40(2) . . ?
F135 F134 B13 72.0(16) . . ?
F138 F134 B13 68.6(14) . . ?
F135 F134 F133 125(2) . . ?
F138 F134 F133 124.6(19) . . ?
B13 F134 F133 58.5(10) . . ?
F138 F135 F134 80(3) . . ?
F138 F135 B13 75(2) . . ?
F134 F135 B13 69.9(16) . . ?
F138 F135 F136 121(3) . . ?
F134 F135 F136 102(2) . . ?
B13 F135 F136 52.0(10) . . ?
F132 F136 F131 16.1(15) . . ?
F132 F136 B13 73.5(16) . . ?
F131 F136 B13 58.8(11) . . ?
F132 F136 F137 114(2) . . ?
F131 F136 F137 97.8(14) . . ?
B13 F136 F137 50.3(9) . . ?
F132 F136 F135 107(2) . . ?
F131 F136 F135 99.7(14) . . ?
B13 F136 F135 52.8(9) . . ?
F137 F136 F135 67.0(11) . . ?
B13 F137 F136 54.1(10) . . ?
B13 F137 F138 52.1(9) . . ?
F136 F137 F138 77.8(12) . . ?
F135 F138 F134 60(3) . . ?
F135 F138 B13 77(2) . . ?
F134 F138 B13 67.7(14) . . ?
F135 F138 F137 89(3) . . ?
F134 F138 F137 114.1(18) . . ?
B13 F138 F137 48.2(9) . . ?
F194 B19 F191 56.0(15) . . ?
F194 B19 F193 76.0(16) . . ?
F191 B19 F193 35.8(15) . . ?
F194 B19 F192 117(2) . . ?
F191 B19 F192 172(2) . . ?
F193 B19 F192 150(3) . . ?
F193 F191 F194 104(3) . . ?
F193 F191 B19 74.1(19) . . ?
F194 F191 B19 61.6(14) . . ?
F191 F193 B19 70.1(18) . . ?
F191 F193 F194 47(2) . . ?
B19 F193 F194 51.0(12) . . ?
F191 F194 B19 62.3(13) . . ?
F191 F194 F193 29.2(15) . . ?
B19 F194 F193 53.1(11) . . ?
F155 B15 F158 106.8(12) . . ?
F155 B15 F154 117.2(13) . . ?
F158 B15 F154 40.3(9) . . ?
F155 B15 F156 106.7(12) . . ?
F158 B15 F156 145.8(13) . . ?
F154 B15 F156 124.1(12) . . ?
F155 B15 F157 36.0(9) . . ?
F158 B15 F157 82.3(10) . . ?
F154 B15 F157 112.4(12) . . ?
F156 B15 F157 123.4(12) . . ?
F155 B15 F151 105.2(11) . . ?
F158 B15 F151 95.4(11) . . ?
F154 B15 F151 124.4(13) . . ?
F156 B15 F151 69.5(10) . . ?
F157 B15 F151 81.9(10) . . ?
F155 B15 F153 92.7(11) . . ?
F158 B15 F153 109.4(11) . . ?
F154 B15 F153 70.1(9) . . ?
F156 B15 F153 75.3(10) . . ?
F157 B15 F153 126.2(12) . . ?
F151 B15 F153 143.8(12) . . ?
F155 B15 F152 84.3(10) . . ?
F158 B15 F152 83.1(10) . . ?
F154 B15 F152 122.1(12) . . ?
F156 B15 F152 93.9(11) . . ?
F157 B15 F152 54.9(8) . . ?
F151 B15 F152 28.5(9) . . ?
F153 B15 F152 167.4(13) . . ?
F152 F151 B15 77.2(17) . . ?
F152 F151 F156 122(2) . . ?
B15 F151 F156 54.1(8) . . ?
F151 F152 F157 131(2) . . ?
F151 F152 B15 74.3(16) . . ?
F157 F152 B15 61.4(9) . . ?
B15 F153 F154 52.4(7) . . ?
F158 F154 B15 68.6(12) . . ?
F158 F154 F153 124.6(15) . . ?
B15 F154 F153 57.5(8) . . ?
F157 F155 B15 79.4(14) . . ?
B15 F156 F151 56.3(8) . . ?
F155 F157 F152 115.5(19) . . ?
F155 F157 B15 64.7(13) . . ?
F152 F157 B15 63.7(9) . . ?
F154 F158 B15 71.1(12) . . ?
F168 B16 F167 168.6(19) . . ?
F168 B16 F162 83.0(15) . . ?
F167 B16 F162 108.3(17) . . ?
F168 B16 F165 159(2) . . ?
F167 B16 F165 26.7(14) . . ?
F162 B16 F165 88.0(16) . . ?
F168 B16 F164 159(2) . . ?
F167 B16 F164 26.7(14) . . ?
F162 B16 F164 88.0(16) . . ?
F165 B16 F164 0.0(14) . . ?
F168 B16 F161 25.3(15) . . ?
F167 B16 F161 166.0(19) . . ?
F162 B16 F161 57.7(14) . . ?
F165 B16 F161 141.6(18) . . ?
F164 B16 F161 141.6(18) . . ?
F168 B16 F163 25.3(15) . . ?
F167 B16 F163 166.0(19) . . ?
F162 B16 F163 57.7(14) . . ?
F165 B16 F163 141.6(18) . . ?
F164 B16 F163 141.6(18) . . ?
F161 B16 F163 0.0(16) . . ?
F168 B16 F166 121.0(17) . . ?
F167 B16 F166 70.3(15) . . ?
F162 B16 F166 38.0(14) . . ?
F165 B16 F166 51.9(14) . . ?
F164 B16 F166 51.9(14) . . ?
F161 B16 F166 95.7(17) . . ?
F163 B16 F166 95.7(17) . . ?
F168 F161 F162 131(3) . . ?
F168 F161 B16 71(2) . . ?
F162 F161 B16 60.2(12) . . ?
F166 F162 F163 137(2) . . ?
F166 F162 F161 137(2) . . ?
F163 F162 F161 0.0(16) . . ?
F166 F162 B16 74.9(18) . . ?
F163 F162 B16 62.1(12) . . ?
F161 F162 B16 62.1(12) . . ?
F168 F163 F162 131(3) . . ?
F168 F163 B16 71(2) . . ?
F162 F163 B16 60.2(12) . . ?
F167 F164 F166 114(4) . . ?
F167 F164 B16 73(2) . . ?
F166 F164 B16 65.7(14) . . ?
F167 F165 F166 114(4) . . ?
F167 F165 B16 73(2) . . ?
F166 F165 B16 65.7(14) . . ?
F162 F166 F165 125(2) . . ?
F162 F166 F164 125(2) . . ?
F165 F166 F164 0.0(19) . . ?
F162 F166 B16 67.1(16) . . ?
F165 F166 B16 62.4(13) . . ?
F164 F166 B16 62.4(13) . . ?
F162 F166 F167 120(2) . . ?
F165 F166 F167 21.2(15) . . ?
F164 F166 F167 21.2(15) . . ?
B16 F166 F167 52.4(10) . . ?
F165 F167 F164 0(3) . . ?
F165 F167 B16 81(2) . . ?
F164 F167 B16 81(2) . . ?
F165 F167 F166 45(3) . . ?
F164 F167 F166 45(3) . . ?
B16 F167 F166 57.4(11) . . ?
F163 F168 F161 0(4) . . ?
F163 F168 B16 84(3) . . ?
F161 F168 B16 84(3) . . ?
O800 C800 C801 45.1(19) . . ?
C800 O800 C801 95(3) . . ?
C800 O800 C802 145(3) . . ?
C801 O800 C802 52.4(16) . . ?
O800 C801 C802 86(2) . . ?
O800 C801 C800 40.3(17) . . ?
C802 C801 C800 125(3) . . ?
C801 C802 O800 42.1(14) . . ?
C801 C802 C803 146(2) . . ?
O800 C802 C803 168.9(19) . . ?

loop_
_geom_bond_atom_site_label_1
_geom_bond_atom_site_label_2
_geom_bond_distance
_geom_bond_site_symmetry_2
_geom_bond_publ_flag
Zn1 N407 2.108(4) 2 ?
Zn1 N307 2.112(5) 2 ?
Zn1 N501 2.133(5) 2 ?
Zn1 N408 2.137(4) 2 ?
Zn1 N308 2.155(4) 2 ?
Zn1 N502 2.178(4) 2 ?
Zn2 N107 2.087(5) 2 ?
Zn2 N607 2.127(5) 2 ?
Zn2 N108 2.140(5) 2 ?
Zn2 N608 2.149(6) 2 ?
Zn2 N508 2.149(4) 2 ?
Zn2 N507 2.159(4) 2 ?
Zn3 N105 2.030(5) 2 ?
Zn3 N410 2.087(5) 2 ?
Zn3 N505 2.116(5) 2 ?
Zn3 N104 2.171(5) 2 ?
Zn3 N411 2.172(4) 2 ?
Zn3 N504 2.180(5) 2 ?
Zn4 N605 2.113(5) 2 ?
Zn4 N301 2.117(5) 2 ?
Zn4 N207 2.131(6) 2 ?
Zn4 N302 2.149(5) 2 ?
Zn4 N604 2.184(5) 2 ?
Zn4 N208 2.188(4) 2 ?
Zn5 N01A 2.098(10) 2 ?
Zn5 N202 2.103(5) 2 ?
Zn5 N102 2.125(5) 2 ?
Zn5 N404 2.133(5) 2 ?
Zn5 N201 2.149(5) 2 ?
Zn5 N405 2.162(5) 2 ?
Zn5 N101 2.174(10) 2 ?
Zn6 N204 1.984(5) 2 ?
Zn6 N401 2.064(6) 2 ?
Zn6 N205 2.152(5) 2 ?
Zn6 N305 2.191(5) 2 ?
Zn6 N402 2.194(5) 2 ?
Zn6 N304 2.199(5) 2 ?
Zn7 N211 2.012(7) 2 ?
Zn7 N210 2.065(8) 2 ?
Zn7 N611 2.082(6) 2 ?
Zn7 N110 2.102(3) 2 ?
Zn7 N111 2.110(3) 2 ?
Zn7 N610 2.172(7) 2 ?
Zn8 N602 1.970(5) 2 ?
Zn8 N601 1.998(11) 2 ?
Zn8 N510 2.030(6) 2 ?
Zn8 N310 2.038(7) 2 ?
Zn8 N311 2.088(6) 2 ?
Zn8 N511 2.130(6) 2 ?
Zn8 N01F 2.245(11) 2 ?
C11H C10H 1.122(9) . ?
C11H C49A 1.400(12) . ?
C11H C166 1.413(12) . ?
C11H C149 1.607(13) . ?
C11H C66A 1.716(13) . ?
C10H C132 1.573(9) . ?
C10H C115 1.578(9) . ?
C101 N01A 1.431(10) . ?
C101 C02A 1.452(11) . ?
C101 N101 1.459(10) . ?
C101 C102 1.560(12) . ?
N101 C105 1.349(12) . ?
C102 C103 1.419(13) . ?
C103 C104 1.435(13) . ?
C104 C105 1.395(13) . ?
C105 C106 1.371(13) . ?
N01A C05A 1.361(13) . ?
C02A C03A 1.423(13) . ?
C03A C04A 1.420(13) . ?
C04A C05A 1.441(13) . ?
C05A C106 1.500(13) . ?
N102 C106 1.351(8) . ?
N102 C110 1.373(7) . ?
C106 C107 1.329(9) . ?
C107 C108 1.284(9) . ?
C108 C109 1.422(8) . ?
C109 N103 1.381(7) . ?
C109 C110 1.397(8) . ?
O101 C111 1.250(9) . ?
O01A C111 1.419(17) . ?
N103 C111 1.392(8) . ?
C111 C112 1.564(10) . ?
C112 C117 1.247(9) . ?
C112 C113 1.470(9) . ?
C113 C114 1.398(9) . ?
C114 C115 1.386(10) . ?
C115 C116 1.370(10) . ?
C116 C117 1.293(9) . ?
N104 C122 1.221(7) . ?
N104 C118 1.319(7) . ?
C118 C119 1.385(8) . ?
C119 C120 1.355(9) . ?
C120 C121 1.385(9) . ?
C121 C122 1.409(8) . ?
C122 C123 1.375(8) . ?
N105 C123 1.345(6) . ?
N105 C127 1.351(6) . ?
C123 C124 1.405(7) . ?
C127 C126 1.370(7) . ?
C126 N106 1.372(7) . ?
C126 C125 1.391(6) . ?
C125 C124 1.359(7) . ?
O102 C128 1.260(7) . ?
N106 C128 1.359(8) . ?
C128 C129 1.545(9) . ?
C129 C134 1.320(8) . ?
C129 C130 1.381(8) . ?
C130 C131 1.333(8) . ?
C131 C132 1.342(9) . ?
C132 C133 1.403(9) . ?
C133 C134 1.398(9) . ?
N107 C139 1.328(7) . ?
N107 C135 1.395(7) . ?
C135 C136 1.379(8) . ?
C136 C137 1.361(9) . ?
C137 C138 1.374(9) . ?
C138 C139 1.384(8) . ?
C139 C140 1.378(7) . ?
N108 C140 1.311(7) . ?
N108 C144 1.317(6) . ?
C140 C141 1.346(8) . ?
C141 C142 1.385(8) . ?
C142 C143 1.471(8) . ?
C143 C144 1.440(7) . ?
C143 N109 1.484(7) . ?
N109 C45A 1.429(14) . ?
N109 C145 1.658(13) . ?
C151 C51A 1.291(10) . ?
C151 C146 1.356(10) . ?
C151 C47A 1.381(10) . ?
C151 C150 1.530(10) . ?
C151 C45A 1.779(11) . ?
C145 O103 0.905(14) . ?
C145 C146 1.567(12) . ?
C146 C147 1.429(11) . ?
C147 C148 1.419(11) . ?
C148 C149 1.396(12) . ?
C149 C150 1.353(12) . ?
C45A O3AA 1.769(16) . ?
C45A O03A 1.833(16) . ?
O3AA O03A 0.91(2) . ?
C47A C48A 1.435(12) . ?
C48A C49A 1.439(12) . ?
C49A C50A 1.373(11) . ?
C50A C51A 1.385(11) . ?
N110 C152 1.3900 . ?
N110 C156 1.3900 . ?
C152 C153 1.3900 . ?
C153 C154 1.3900 . ?
C154 C155 1.3899 . ?
C155 C156 1.3900 . ?
C156 C157 1.401(4) . ?
N111 C157 1.3900 . ?
N111 C161 1.3900 . ?
C157 C158 1.3900 . ?
C158 C159 1.3900 . ?
C159 C160 1.3900 . ?
C160 C161 1.3900 . ?
C160 N112 1.442(6) . ?
N112 C162 1.396(8) . ?
N112 C62A 1.457(11) . ?
C163 C164 1.366(10) . ?
C163 C63A 1.374(10) . ?
C163 C168 1.382(10) . ?
C163 C67A 1.480(10) . ?
C163 C162 1.630(9) . ?
C162 O104 1.281(9) . ?
C164 C165 1.375(11) . ?
C165 C166 1.414(12) . ?
C166 C167 1.439(11) . ?
C167 C168 1.384(11) . ?
C62A O04A 1.381(11) . ?
C62A C63A 1.750(13) . ?
C63A C64A 1.385(12) . ?
C64A C65A 1.315(12) . ?
C65A C66A 1.417(12) . ?
C66A C67A 1.447(12) . ?
C20G C21G 1.189(8) . ?
C20G C217 1.511(8) . ?
C20G C232 1.606(9) . ?
C21G C249 1.459(8) . ?
C21G C266 1.536(9) . ?
N201 C205 1.379(6) . ?
N201 C01B 1.431(11) . ?
N201 C201 1.488(8) . ?
C205 C204 1.419(9) . ?
C205 C04B 1.423(11) . ?
C205 C206 1.477(8) . ?
C201 C202 1.391(10) . ?
C202 C203 1.325(9) . ?
C203 C204 1.447(9) . ?
C01B C02B 1.404(13) . ?
C02B C03B 1.354(13) . ?
C03B C04B 1.435(13) . ?
N202 C206 1.287(7) . ?
N202 C210 1.344(7) . ?
C206 C207 1.320(7) . ?
C207 C208 1.476(8) . ?
C208 C209 1.365(8) . ?
C209 C210 1.329(7) . ?
C209 N203 1.475(7) . ?
N203 C211 1.295(6) . ?
C211 O201 1.371(8) . ?
C211 C212 1.583(7) . ?
C211 O01B 1.593(11) . ?
O201 O01B 1.269(12) . ?
C212 C213 1.357(8) . ?
C212 C214 1.357(8) . ?
C213 C216 1.479(8) . ?
C214 C215 1.326(8) . ?
C215 C217 1.358(8) . ?
C216 C217 1.372(7) . ?
N204 C218 1.353(7) . ?
N204 C222 1.354(8) . ?
C218 C219 1.321(8) . ?
C219 C220 1.350(8) . ?
C220 C221 1.379(8) . ?
C221 C222 1.315(7) . ?
C222 C223 1.464(9) . ?
N205 C223 1.191(6) . ?
N205 C227 1.304(7) . ?
C223 C224 1.367(9) . ?
C224 C226 1.484(9) . ?
C225 C226 1.322(7) . ?
C225 N206 1.409(7) . ?
C225 C227 1.451(8) . ?
N206 C228 1.234(8) . ?
C228 O202 1.328(8) . ?
C228 C229 1.542(9) . ?
C229 C234 1.247(8) . ?
C229 C230 1.442(8) . ?
C230 C231 1.516(8) . ?
C231 C232 1.408(7) . ?
C232 C233 1.521(8) . ?
C233 C234 1.285(8) . ?
N207 C235 1.321(7) . ?
N207 C239 1.332(7) . ?
N208 C244 1.369(6) . ?
N208 C240 1.387(6) . ?
N209 C245 1.308(6) . ?
N209 C243 1.350(6) . ?
C235 C236 1.378(9) . ?
C236 C237 1.196(9) . ?
C237 C238 1.429(9) . ?
C238 C239 1.392(8) . ?
C239 C240 1.490(7) . ?
C240 C241 1.437(7) . ?
C241 C242 1.416(7) . ?
C242 C243 1.402(7) . ?
C243 C244 1.376(6) . ?
C245 O203 1.252(6) . ?
C245 C246 1.456(7) . ?
C246 C251 1.382(7) . ?
C246 C247 1.407(7) . ?
C247 C248 1.279(7) . ?
C248 C249 1.305(7) . ?
C249 C250 1.401(8) . ?
C250 C251 1.379(7) . ?
N210 C256 1.381(10) . ?
N210 C252 1.406(11) . ?
C252 C253 1.377(12) . ?
C253 C254 1.440(12) . ?
C254 C255 1.465(12) . ?
C255 C256 1.457(11) . ?
C256 C257 1.475(11) . ?
N211 C257 1.303(9) . ?
N211 C261 1.365(9) . ?
C257 C258 1.280(10) . ?
C258 C259 1.425(10) . ?
C259 C260 1.397(9) . ?
C260 C261 1.397(9) . ?
C260 N212 1.495(9) . ?
C262 N212 1.278(8) . ?
C262 O204 1.303(8) . ?
C262 C263 1.545(9) . ?
C263 C268 1.316(8) . ?
C263 C264 1.370(9) . ?
C264 C265 1.535(9) . ?
C265 C266 1.363(9) . ?
C266 C267 1.339(9) . ?
C267 C268 1.346(9) . ?
C30G C31G 1.098(9) . ?
C30G C315 1.555(9) . ?
C30G C332 1.598(9) . ?
C31G C366 1.562(9) . ?
C31G C349 1.606(7) . ?
N301 C301 1.294(7) . ?
N301 C305 1.306(8) . ?
C301 C302 1.388(8) . ?
C302 C303 1.404(8) . ?
C303 C304 1.364(8) . ?
C304 C305 1.357(8) . ?
C305 C306 1.481(9) . ?
N302 C306 1.257(7) . ?
N302 C310 1.328(8) . ?
C306 C307 1.378(9) . ?
C307 C308 1.386(9) . ?
C308 C309 1.369(8) . ?
C309 N303 1.388(8) . ?
C309 C310 1.415(9) . ?
N303 C311 1.337(8) . ?
O301 C311 1.481(8) . ?
C311 C312 1.576(6) . ?
C312 C313 1.333(8) . ?
C312 C317 1.343(8) . ?
C313 C314 1.365(8) . ?
C314 C315 1.306(8) . ?
C315 C316 1.420(8) . ?
C316 C317 1.416(8) . ?
N304 C318 1.252(8) . ?
N304 C322 1.264(8) . ?
C318 C319 1.426(8) . ?
C319 C320 1.354(9) . ?
C320 C321 1.271(9) . ?
C321 C322 1.463(9) . ?
C322 C323 1.500(8) . ?
N305 C327 1.362(7) . ?
N305 C323 1.477(7) . ?
C323 C324 1.353(8) . ?
C324 C325 1.284(8) . ?
C325 C326 1.416(8) . ?
C326 N306 1.313(8) . ?
C326 C327 1.346(8) . ?
N306 C328 1.251(9) . ?
C328 O302 1.481(10) . ?
C328 C329 1.623(10) . ?
C329 C330 1.307(8) . ?
C329 C334 1.465(9) . ?
C330 C331 1.239(8) . ?
C331 C332 1.439(9) . ?
C332 C333 1.341(8) . ?
C333 C334 1.391(8) . ?
N307 C335 1.366(7) . ?
N307 C339 1.401(7) . ?
N308 C340 1.276(6) . ?
N308 C344 1.320(5) . ?
C335 C336 1.393(7) . ?
C336 C337 1.366(9) . ?
C337 C338 1.328(9) . ?
C338 C339 1.416(8) . ?
C339 C340 1.415(7) . ?
C340 C341 1.362(7) . ?
C341 C342 1.409(7) . ?
C342 C343 1.386(7) . ?
C343 N309 1.437(7) . ?
C343 C344 1.451(6) . ?
N309 C345 1.247(7) . ?
O303 C345 1.380(8) . ?
C345 C346 1.538(7) . ?
C346 C347 1.3900 . ?
C346 C351 1.3900 . ?
C347 C348 1.3900 . ?
C348 C349 1.3900 . ?
C349 C350 1.3900 . ?
C350 C351 1.3900 . ?
N310 C356 1.326(9) . ?
N310 C352 1.393(8) . ?
C352 C353 1.374(9) . ?
C353 C354 1.389(9) . ?
C354 C355 1.529(9) . ?
C355 C356 1.391(9) . ?
C356 C357 1.509(10) . ?
N311 C357 1.346(9) . ?
N311 C361 1.370(8) . ?
C357 C358 1.245(9) . ?
C358 C359 1.444(9) . ?
C359 C360 1.499(9) . ?
C360 C361 1.428(9) . ?
C360 N312 1.462(9) . ?
N312 C362 1.343(7) . ?
N312 C62C 1.361(7) . ?
C366 C367 1.320(10) . ?
C366 C365 1.368(10) . ?
C366 C65C 1.380(13) . ?
C366 C67C 1.390(13) . ?
C362 O34' 1.455(12) . ?
C362 O304 1.478(13) . ?
C362 C363 1.660(11) . ?
O304 O34' 0.85(3) . ?
C363 C364 1.347(11) . ?
C363 C368 1.350(11) . ?
C364 C365 1.359(11) . ?
C367 C368 1.444(11) . ?
C62C O4CC 1.468(14) . ?
C62C O04C 1.512(13) . ?
C62C C63C 1.604(14) . ?
O04C O4CC 1.02(3) . ?
C63C C64C 1.379(14) . ?
C63C C68C 1.390(14) . ?
C64C C65C 1.383(15) . ?
C67C C68C 1.461(15) . ?
C40G C41G 1.230(11) . ?
C40G C432 1.549(11) . ?
C40G C415 1.563(10) . ?
C41G C466 1.552(9) . ?
C41G C449 1.580(8) . ?
N407 C435 1.262(6) . ?
N407 C439 1.326(7) . ?
N408 C444 1.325(6) . ?
N408 C440 1.350(6) . ?
N410 C456 1.300(7) . ?
N410 C452 1.399(7) . ?
N411 C457 1.299(6) . ?
N411 C461 1.348(6) . ?
N412 C462 1.319(7) . ?
N412 C460 1.339(7) . ?
N401 C405 1.346(9) . ?
N401 C401 1.499(8) . ?
C401 C402 1.320(10) . ?
C402 C403 1.367(10) . ?
C403 C404 1.367(9) . ?
C404 C405 1.339(8) . ?
C405 C406 1.574(9) . ?
N402 C406 1.317(7) . ?
N402 C409 1.320(6) . ?
C406 C407 1.446(9) . ?
C407 C408 1.272(8) . ?
C408 C410 1.406(8) . ?
C409 C410 1.420(8) . ?
C410 N403 1.457(7) . ?
N403 C411 1.352(8) . ?
C411 O01D 1.006(12) . ?
C411 O401 1.316(9) . ?
C411 C412 1.517(8) . ?
O401 O01D 0.668(15) . ?
C412 C417 1.270(8) . ?
C412 C413 1.329(8) . ?
C413 C414 1.359(8) . ?
C414 C415 1.245(8) . ?
C415 C416 1.414(8) . ?
C416 C417 1.425(8) . ?
N404 C422 1.372(8) . ?
N404 C418 1.420(8) . ?
N405 C427 1.221(6) . ?
N405 C423 1.282(6) . ?
N406 C428 1.215(8) . ?
N406 C426 1.439(8) . ?
C418 C419 1.347(8) . ?
C419 C420 1.422(9) . ?
C420 C421 1.423(8) . ?
C421 C422 1.379(8) . ?
C422 C423 1.410(9) . ?
C423 C424 1.370(8) . ?
C424 C425 1.237(8) . ?
C425 C426 1.421(8) . ?
C426 C427 1.328(8) . ?
O402 O02D 1.031(11) . ?
O402 C428 1.557(10) . ?
O02D C428 1.394(10) . ?
C428 C429 1.788(9) . ?
C429 C430 1.406(8) . ?
C429 C434 1.410(8) . ?
C430 C431 1.502(8) . ?
C431 C432 1.412(9) . ?
C432 C433 1.354(10) . ?
C433 C434 1.355(9) . ?
C435 C436 1.336(7) . ?
C436 C437 1.358(8) . ?
C437 C438 1.282(8) . ?
C438 C439 1.435(8) . ?
C439 C440 1.420(8) . ?
C440 C441 1.429(8) . ?
C441 C442 1.342(8) . ?
C442 C443 1.368(7) . ?
C443 C444 1.360(7) . ?
C443 N409 1.423(7) . ?
N409 C45D 1.395(14) . ?
N409 C445 1.421(8) . ?
C449 C450 1.366(8) . ?
C449 C48D 1.385(7) . ?
C449 C448 1.398(8) . ?
C449 C50D 1.403(7) . ?
C445 O403 1.243(10) . ?
C445 C446 1.610(10) . ?
C446 C447 1.318(9) . ?
C446 C451 1.385(9) . ?
C447 C448 1.437(9) . ?
C450 C451 1.364(9) . ?
C45D C46D 1.619(14) . ?
C45D O3DD 1.667(19) . ?
C45D O03D 1.884(19) . ?
O03D O3DD 0.642(17) . ?
C46D C51D 1.385(8) . ?
C46D C47D 1.394(7) . ?
C47D C48D 1.388(8) . ?
C50D C51D 1.386(8) . ?
C452 C453 1.329(7) . ?
C453 C454 1.468(9) . ?
C454 C455 1.394(8) . ?
C455 C456 1.367(8) . ?
C456 C457 1.530(7) . ?
C457 C458 1.406(7) . ?
C458 C459 1.444(7) . ?
C459 C460 1.369(7) . ?
C460 C461 1.365(7) . ?
C462 O044 1.284(7) . ?
C462 C463 1.533(8) . ?
C463 C464 1.247(7) . ?
C463 C468 1.408(8) . ?
C464 C465 1.308(7) . ?
C465 C466 1.279(8) . ?
C466 C467 1.318(8) . ?
C467 C468 1.462(9) . ?
C50G C50H 1.218(10) . ?
C50G C14E 1.516(14) . ?
C50G C566 1.608(9) . ?
C50G C515 1.662(11) . ?
C50H C532 1.533(10) . ?
C50H C549 1.583(9) . ?
N501 C501 1.266(7) . ?
N501 C505 1.297(6) . ?
C501 C502 1.354(7) . ?
C502 C503 1.323(7) . ?
C503 C504 1.378(7) . ?
C504 C505 1.325(7) . ?
C505 C506 1.469(7) . ?
N502 C506 1.372(6) . ?
N502 C509 1.396(6) . ?
C506 C507 1.371(7) . ?
C507 C508 1.439(7) . ?
C508 C510 1.305(7) . ?
C509 C510 1.321(6) . ?
C510 N503 1.382(6) . ?
N503 C11E 1.406(10) . ?
N503 C511 1.497(9) . ?
C517 C12E 1.307(9) . ?
C517 C16E 1.374(10) . ?
C517 C512 1.398(10) . ?
C517 C516 1.451(11) . ?
C517 C11E 1.737(10) . ?
C511 O51' 1.341(14) . ?
C511 O501 1.397(14) . ?
C511 C512 1.593(11) . ?
O501 O51' 0.981(16) . ?
C512 C513 1.448(11) . ?
C513 C514 1.332(11) . ?
C514 C515 1.460(11) . ?
C515 C516 1.425(12) . ?
C11E O01E 1.150(13) . ?
C11E O1EE 1.603(15) . ?
O01E O1EE 0.607(16) . ?
C12E C13E 1.397(12) . ?
C13E C14E 1.423(14) . ?
C14E C15E 1.415(13) . ?
C15E C16E 1.374(11) . ?
N504 C522 1.374(7) . ?
N504 C518 1.375(7) . ?
N505 C523 1.345(7) . ?
N505 C527 1.346(6) . ?
N506 C526 1.373(6) . ?
N506 C528 1.384(7) . ?
C518 C519 1.229(11) . ?
C519 C520 1.379(12) . ?
C520 C521 1.495(9) . ?
C521 C522 1.446(8) . ?
C522 C523 1.501(7) . ?
C523 C524 1.448(8) . ?
C524 C525 1.381(8) . ?
C525 C526 1.332(7) . ?
C526 C527 1.452(7) . ?
O502 C528 1.312(7) . ?
C528 C529 1.387(8) . ?
C529 C530 1.285(7) . ?
C529 C534 1.409(8) . ?
C530 C531 1.316(7) . ?
C531 C532 1.361(9) . ?
C532 C533 1.396(10) . ?
C533 C534 1.405(8) . ?
N507 C535 1.296(6) . ?
N507 C539 1.348(6) . ?
N508 C544 1.279(6) . ?
N508 C540 1.347(6) . ?
N509 C545 1.372(8) . ?
N509 C543 1.419(7) . ?
C535 C536 1.406(7) . ?
C536 C537 1.320(8) . ?
C537 C538 1.341(8) . ?
C538 C539 1.384(7) . ?
C539 C540 1.510(7) . ?
C540 C541 1.402(7) . ?
C541 C542 1.391(7) . ?
C542 C543 1.381(7) . ?
C543 C544 1.365(7) . ?
C545 O503 1.293(8) . ?
C545 C546 1.523(9) . ?
C546 C551 1.259(8) . ?
C546 C547 1.338(8) . ?
C547 C548 1.289(8) . ?
C548 C549 1.408(9) . ?
C549 C550 1.290(9) . ?
C550 C551 1.379(9) . ?
N510 C556 1.271(8) . ?
N510 C552 1.340(8) . ?
C552 C553 1.384(8) . ?
C553 C554 1.352(9) . ?
C554 C555 1.479(8) . ?
C555 C556 1.410(8) . ?
C556 C557 1.539(9) . ?
N511 C557 1.382(7) . ?
N511 C561 1.392(7) . ?
C557 C558 1.366(7) . ?
C558 C559 1.372(7) . ?
C559 C560 1.459(7) . ?
C560 C561 1.374(8) . ?
C560 N512 1.405(8) . ?
N512 C62E 1.390(11) . ?
N512 C562 1.437(11) . ?
C565 C564 1.348(9) . ?
C565 C566 1.382(8) . ?
C565 C64E 1.528(12) . ?
C566 C567 1.374(9) . ?
C566 C67E 1.415(13) . ?
C562 O504 1.21(2) . ?
C562 O54' 1.39(2) . ?
C562 C563 1.607(8) . ?
O504 O54' 0.68(3) . ?
C563 C564 1.348(10) . ?
C563 C568 1.450(10) . ?
C567 C568 1.420(9) . ?
C62E O04E 1.47(2) . ?
C62E C63E 1.579(8) . ?
C62E O4EE 1.66(2) . ?
C63E C68E 1.431(13) . ?
C63E C64E 1.522(13) . ?
C67E C68E 1.406(14) . ?
C603 C602 1.528(12) . ?
C603 C604 1.625(9) . ?
C603 C02F 1.642(12) . ?
C604 C605 1.509(12) . ?
C604 C05F 1.516(11) . ?
N01F C01F 1.417(13) . ?
N01F C05F 1.460(13) . ?
C01F C02F 1.468(13) . ?
C05F C606 1.752(12) . ?
N601 C601 1.397(13) . ?
N601 C605 1.443(13) . ?
C601 C602 1.487(13) . ?
C605 C606 1.809(12) . ?
N602 C606 1.373(6) . ?
N602 C610 1.399(6) . ?
C606 C607 1.425(6) . ?
C607 C608 1.483(7) . ?
C608 C609 1.393(7) . ?
C609 N603 1.376(8) . ?
C609 C610 1.391(6) . ?
N604 C622 1.305(8) . ?
N604 C618 1.351(7) . ?
C618 C619 1.465(8) . ?
C619 C620 1.256(8) . ?
C620 C621 1.387(8) . ?
C621 C622 1.381(8) . ?
C622 C623 1.483(8) . ?
N605 C627 1.354(8) . ?
N605 C623 1.361(8) . ?
C623 C624 1.310(9) . ?
C624 C625 1.411(8) . ?
C625 C626 1.388(9) . ?
C626 C627 1.318(9) . ?
C626 N606 1.395(8) . ?
O602 C628 1.332(9) . ?
N606 C628 1.242(9) . ?
C628 C629 1.628(9) . ?
C629 C634 1.384(8) . ?
C629 C630 1.390(8) . ?
C630 C631 1.461(8) . ?
C631 C632 1.422(9) . ?
C632 C633 1.357(9) . ?
C632 C60G 1.845(10) . ?
C633 C634 1.518(8) . ?
N607 C639 1.300(8) . ?
N607 C635 1.339(7) . ?
C635 C636 1.390(8) . ?
C636 C637 1.317(8) . ?
C637 C638 1.383(8) . ?
C638 C639 1.385(9) . ?
C639 C640 1.556(9) . ?
N608 C640 1.266(8) . ?
N608 C644 1.327(8) . ?
C640 C641 1.397(9) . ?
C641 C642 1.434(9) . ?
C642 C643 1.402(10) . ?
C643 C644 1.349(9) . ?
C643 N609 1.494(9) . ?
N609 C645 1.397(9) . ?
C645 O63' 1.394(10) . ?
C645 O603 1.404(10) . ?
C645 C646 1.656(10) . ?
O63' O603 1.419(13) . ?
C646 C651 1.343(9) . ?
C646 C647 1.351(8) . ?
C647 C648 1.550(8) . ?
C648 C649 1.282(8) . ?
C649 C650 1.343(8) . ?
C649 C61G 1.584(6) . ?
C650 C651 1.457(9) . ?
N610 C656 1.218(10) . ?
N610 C652 1.352(10) . ?
C652 C653 1.456(11) . ?
C653 C654 1.470(11) . ?
C654 C655 1.557(11) . ?
C655 C656 1.433(11) . ?
C656 C657 1.433(10) . ?
N611 C661 1.331(8) . ?
N611 C657 1.396(8) . ?
C657 C658 1.422(9) . ?
C658 C659 1.417(9) . ?
C659 C660 1.526(9) . ?
C660 C661 1.393(9) . ?
C660 N612 1.467(9) . ?
N612 C662 1.663(11) . ?
N612 C62F 1.776(16) . ?
C664 C663 1.289(9) . ?
C664 C65F 1.290(13) . ?
C664 C63F 1.379(12) . ?
C664 C665 1.439(9) . ?
C664 C62F 1.575(8) . ?
C662 O604 1.214(12) . ?
C662 O64' 1.222(12) . ?
C662 C663 1.520(8) . ?
C663 C668 1.394(11) . ?
C665 C666 1.397(10) . ?
C666 C667 1.384(11) . ?
C666 C61G 1.580(7) . ?
C667 C668 1.375(11) . ?
O64' O604 0.75(2) . ?
C62F O04F 1.319(12) . ?
C63F C68F 1.383(14) . ?
C65F C66F 1.376(14) . ?
C66F C67F 1.439(14) . ?
C67F C68F 1.395(14) . ?
C67F C61G 1.545(7) . ?
C60G C61G 1.246(6) . ?
C60G C615 1.456(8) . ?
N603 C611 1.586(13) . ?
N603 C11F 1.626(12) . ?
C615 C16F 1.237(11) . ?
C615 C614 1.379(7) . ?
C615 C616 1.397(7) . ?
C615 C14F 1.422(11) . ?
C611 O61' 1.17(2) . ?
C611 O601 1.31(2) . ?
C611 C612 1.612(12) . ?
O61' O601 0.80(3) . ?
C612 C613 1.401(8) . ?
C612 C617 1.411(7) . ?
C613 C614 1.385(8) . ?
C616 C617 1.415(7) . ?
C11F O01F 1.281(15) . ?
C11F C12F 1.615(13) . ?
C12F C17F 1.379(13) . ?
C12F C13F 1.409(12) . ?
C13F C14F 1.422(12) . ?
C16F C17F 1.451(13) . ?
B1 F12 1.411(9) . ?
B1 F14 1.448(9) . ?
B1 F11 1.456(9) . ?
B1 F13 1.466(9) . ?
B2 F25 1.266(11) . ?
B2 F27 1.267(11) . ?
B2 F24 1.279(10) . ?
B2 F22 1.392(11) . ?
B2 F28 1.431(11) . ?
B2 F26 1.469(11) . ?
B2 F23 1.514(11) . ?
B2 F21 1.587(11) . ?
F21 F28 0.639(11) . ?
F22 F27 0.663(13) . ?
F23 F25 1.293(11) . ?
F24 F26 0.978(12) . ?
F24 F25 1.365(10) . ?
B3 F38 1.261(11) . ?
B3 F31 1.307(11) . ?
B3 F37 1.340(11) . ?
B3 F34 1.378(11) . ?
B3 F35 1.422(12) . ?
B3 F33 1.437(11) . ?
B3 F36 1.462(11) . ?
B3 F32 1.501(11) . ?
F31 F32 0.765(12) . ?
F31 F37 1.639(10) . ?
F33 F34 1.199(11) . ?
F33 F38 1.467(11) . ?
F34 F35 1.245(12) . ?
F35 F37 1.227(12) . ?
F36 F38 0.896(11) . ?
B4 F47 1.249(11) . ?
B4 F48 1.249(11) . ?
B4 F45 1.365(11) . ?
B4 F44 1.384(11) . ?
B4 F43 1.405(11) . ?
B4 F41 1.456(12) . ?
B4 F42 1.578(11) . ?
B4 F46 1.655(13) . ?
F41 F47 1.534(12) . ?
F41 F44 1.601(12) . ?
F41 F48 1.714(12) . ?
F42 F47 0.952(11) . ?
F43 F48 0.985(10) . ?
F44 F45 1.087(11) . ?
F45 F46 1.520(12) . ?
B5 F55 1.338(13) . ?
B5 F51 1.376(13) . ?
B5 F56 1.550(14) . ?
B5 F53 1.673(14) . ?
B5 F57 1.674(13) . ?
B5 F54 1.681(13) . ?
B5 F52 1.736(13) . ?
F51 F57 1.522(14) . ?
F53 F56 0.875(17) . ?
F54 F55 0.630(16) . ?
B6 F65 1.279(13) . ?
B6 F62 1.296(13) . ?
B6 F66 1.365(13) . ?
B6 F67 1.394(13) . ?
B6 F68 1.446(13) . ?
B6 F63 1.469(12) . ?
B6 F61 1.505(13) . ?
B6 F64 1.515(14) . ?
F61 F62 1.427(14) . ?
F62 F65 1.229(14) . ?
F63 F67 1.156(14) . ?
F64 F66 1.586(15) . ?
F64 F65 1.612(15) . ?
F64 F67 1.729(15) . ?
F65 F67 1.605(14) . ?
F66 F68 0.989(15) . ?
B7 F74 1.158(15) . ?
B7 F72 1.226(14) . ?
B7 F73 1.307(15) . ?
B7 F71 1.319(15) . ?
B8 F88 1.37(2) . ?
B8 F86 1.39(2) . ?
B8 F83 1.39(2) . ?
B8 F84 1.42(2) . ?
B8 F81 1.43(2) . ?
B8 F85 1.474(19) . ?
B8 F82 1.474(19) . ?
B8 F87 1.48(2) . ?
F82 F88 1.49(3) . ?
F83 F84 1.71(3) . ?
F84 F87 0.61(4) . ?
F84 F86 1.71(3) . ?
F85 F88 1.49(3) . ?
B9 F95 1.30(2) . ?
B9 F96 1.36(2) . ?
B9 F91 1.364(16) . ?
B9 F92 1.441(17) . ?
B9 F94 1.45(2) . ?
B9 F93 1.475(19) . ?
F91 F92 1.265(17) . ?
F92 F93 1.45(2) . ?
F92 F94 1.63(2) . ?
F93 F95 1.27(3) . ?
F93 F94 1.45(3) . ?
F94 F96 1.03(3) . ?
B10 F107 1.292(15) . ?
B10 F104 1.294(14) . ?
B10 F105 1.372(15) . ?
B10 F103 1.400(15) . ?
B10 F101 1.427(15) . ?
B10 F106 1.470(15) . ?
B10 F108 1.482(15) . ?
B10 F102 1.497(15) . ?
F101 F105 0.84(2) . ?
F101 F102 1.612(18) . ?
F103 F107 1.066(18) . ?
F104 F108 1.574(17) . ?
F105 F106 1.566(18) . ?
F106 F107 1.244(18) . ?
F106 F108 1.598(17) . ?
B11 F111 1.293(16) . ?
B11 F116 1.302(16) . ?
B11 F112 1.306(16) . ?
B11 F117 1.321(15) . ?
B11 F113 1.333(16) . ?
B11 F114 1.373(16) . ?
B11 F115 1.421(16) . ?
B11 F118 1.509(17) . ?
F111 F112 0.98(2) . ?
F111 F118 1.42(2) . ?
F111 F114 1.73(2) . ?
F112 F118 0.97(2) . ?
F113 F117 0.74(2) . ?
F113 F116 1.777(19) . ?
F114 F115 0.97(2) . ?
F115 F116 1.461(19) . ?
B12 F126 1.390(16) . ?
B12 F124 1.499(17) . ?
B12 F123 1.517(17) . ?
B12 F122 1.526(17) . ?
B12 F127 1.587(14) . ?
B12 F125 1.594(17) . ?
B12 F121 1.639(17) . ?
F121 F124 1.08(3) . ?
F121 F126 1.21(2) . ?
F121 F127 1.736(18) . ?
F122 F125 0.86(2) . ?
F123 F127 0.868(18) . ?
F124 F126 0.79(3) . ?
B13 F137 1.314(18) . ?
B13 F131 1.339(18) . ?
B13 F134 1.382(18) . ?
B13 F133 1.385(18) . ?
B13 F136 1.384(19) . ?
B13 F138 1.391(19) . ?
B13 F135 1.399(19) . ?
B13 F132 1.429(18) . ?
F131 F132 0.52(3) . ?
F131 F133 1.32(2) . ?
F131 F136 1.34(3) . ?
F132 F136 0.92(3) . ?
F132 F133 1.62(2) . ?
F133 F134 1.45(3) . ?
F134 F135 0.91(3) . ?
F134 F138 1.03(3) . ?
F135 F138 0.68(3) . ?
F135 F136 1.70(3) . ?
F136 F137 1.66(2) . ?
F137 F138 1.73(2) . ?
B19 F194 1.40(2) . ?
B19 F191 1.41(2) . ?
B19 F193 1.45(2) . ?
B19 F192 1.46(2) . ?
F191 F193 0.88(4) . ?
F191 F194 1.32(3) . ?
F193 F194 1.75(3) . ?
B15 F155 1.401(16) . ?
B15 F158 1.431(15) . ?
B15 F154 1.454(16) . ?
B15 F156 1.495(16) . ?
B15 F157 1.523(16) . ?
B15 F151 1.535(16) . ?
B15 F153 1.548(15) . ?
B15 F152 1.555(16) . ?
F151 F152 0.76(2) . ?
F151 F156 1.73(2) . ?
F152 F157 1.42(2) . ?
F153 F154 1.726(19) . ?
F154 F158 0.99(2) . ?
F155 F157 0.91(2) . ?
B16 F168 1.341(19) . ?
B16 F167 1.363(19) . ?
B16 F162 1.383(19) . ?
B16 F165 1.41(2) . ?
B16 F164 1.41(2) . ?
B16 F161 1.409(19) . ?
B16 F163 1.409(19) . ?
B16 F166 1.449(19) . ?
F161 F168 0.61(4) . ?
F161 F162 1.35(3) . ?
F162 F166 0.92(3) . ?
F162 F163 1.35(3) . ?
F163 F168 0.61(4) . ?
F164 F167 0.64(3) . ?
F164 F166 1.25(3) . ?
F165 F167 0.64(3) . ?
F165 F166 1.25(3) . ?
F166 F167 1.62(3) . ?
O5W O6W 1.05(3) . ?
C800 O800 0.97(3) . ?
C800 C801 1.50(4) . ?
O800 C801 1.06(3) . ?
O800 C802 1.58(2) . ?
C801 C802 1.26(3) . ?
C802 C803 1.60(3) . ?

loop_
_geom_torsion_atom_site_label_1
_geom_torsion_atom_site_label_2
_geom_torsion_atom_site_label_3
_geom_torsion_atom_site_label_4
_geom_torsion
_geom_torsion_site_symmetry_1
_geom_torsion_site_symmetry_2
_geom_torsion_site_symmetry_3
_geom_torsion_site_symmetry_4
_geom_torsion_publ_flag
C49A C11H C10H C132 3.4(15) . . . . ?
C166 C11H C10H C132 -166.8(8) . . . . ?
C149 C11H C10H C132 6.1(15) . . . . ?
C66A C11H C10H C132 175.9(7) . . . . ?
C49A C11H C10H C115 -173.9(8) . . . . ?
C166 C11H C10H C115 15.8(14) . . . . ?
C149 C11H C10H C115 -171.2(8) . . . . ?
C66A C11H C10H C115 -1.4(13) . . . . ?
C102 C101 N101 C105 -41.3(15) . . . . ?
C102 C101 N101 Zn5 149.7(7) . . . 2_545 ?
N101 C101 C102 C103 40.9(14) . . . . ?
C101 C102 C103 C104 -16.9(19) . . . . ?
C102 C103 C104 C105 -13(2) . . . . ?
C101 N101 C105 C106 -151.7(10) . . . . ?
Zn5 N101 C105 C106 17.3(15) 2_545 . . . ?
C101 N101 C105 C104 16(2) . . . . ?
Zn5 N101 C105 C104 -175.1(10) 2_545 . . . ?
C103 C104 C105 N101 15(2) . . . . ?
C103 C104 C105 C106 -179.7(13) . . . . ?
C02A C101 N01A C05A 26.6(16) . . . . ?
C02A C101 N01A Zn5 176.5(9) . . . 2_545 ?
N01A C101 C02A C03A -29.0(17) . . . . ?
C101 C02A C03A C04A 49.3(16) . . . . ?
C02A C03A C04A C05A -66.3(16) . . . . ?
C101 N01A C05A C04A -44.5(17) . . . . ?
Zn5 N01A C05A C04A 164.0(10) 2_545 . . . ?
C101 N01A C05A C106 156.4(9) . . . . ?
Zn5 N01A C05A C106 4.9(16) 2_545 . . . ?
C03A C04A C05A N01A 64.9(17) . . . . ?
C03A C04A C05A C106 -140.3(14) . . . . ?
C110 N102 C106 C107 5.2(11) . . . . ?
Zn5 N102 C106 C107 -171.4(6) 2_545 . . . ?
C110 N102 C106 C105 -162.0(9) . . . . ?
Zn5 N102 C106 C105 21.5(11) 2_545 . . . ?
C110 N102 C106 C05A 168.0(8) . . . . ?
Zn5 N102 C106 C05A -8.6(11) 2_545 . . . ?
N101 C105 C106 C107 168.5(10) . . . . ?
C104 C105 C106 C107 2(2) . . . . ?
N101 C105 C106 N102 -25.3(16) . . . . ?
C104 C105 C106 N102 167.9(12) . . . . ?
N01A C05A C106 C107 164.2(10) . . . . ?
C04A C05A C106 C107 8(2) . . . . ?
N01A C05A C106 N102 2.7(16) . . . . ?
C04A C05A C106 N102 -153.7(13) . . . . ?
N102 C106 C107 C108 2.0(15) . . . . ?
C105 C106 C107 C108 168.6(11) . . . . ?
C05A C106 C107 C108 -159.9(11) . . . . ?
C106 C107 C108 C109 -12.6(15) . . . . ?
C107 C108 C109 N103 -174.5(8) . . . . ?
C107 C108 C109 C110 14.6(11) . . . . ?
C106 N102 C110 C109 -1.4(10) . . . . ?
Zn5 N102 C110 C109 174.7(5) 2_545 . . . ?
N103 C109 C110 N102 179.5(6) . . . . ?
C108 C109 C110 N102 -8.3(10) . . . . ?
C110 C109 N103 C111 159.3(6) . . . . ?
C108 C109 N103 C111 -11.2(12) . . . . ?
C109 N103 C111 O101 0.2(12) . . . . ?
C109 N103 C111 O01A 11.1(12) . . . . ?
C109 N103 C111 C112 174.9(6) . . . . ?
O101 C111 C112 C117 163.1(11) . . . . ?
N103 C111 C112 C117 -11.2(13) . . . . ?
O01A C111 C112 C117 145.3(14) . . . . ?
O101 C111 C112 C113 -24.4(11) . . . . ?
N103 C111 C112 C113 161.3(6) . . . . ?
O01A C111 C112 C113 -42.2(15) . . . . ?
C117 C112 C113 C114 -5.3(10) . . . . ?
C111 C112 C113 C114 -179.8(6) . . . . ?
C112 C113 C114 C115 -1.9(10) . . . . ?
C113 C114 C115 C116 5.9(13) . . . . ?
C113 C114 C115 C10H -174.8(6) . . . . ?
C11H C10H C115 C116 56.3(13) . . . . ?
C132 C10H C115 C116 -121.5(9) . . . . ?
C11H C10H C115 C114 -123.0(9) . . . . ?
C132 C10H C115 C114 59.3(9) . . . . ?
C114 C115 C116 C117 -2.1(12) . . . . ?
C10H C115 C116 C117 178.7(7) . . . . ?
C113 C112 C117 C116 11.2(14) . . . . ?
C111 C112 C117 C116 -177.2(9) . . . . ?
C115 C116 C117 C112 -7.1(14) . . . . ?
C122 N104 C118 C119 -0.3(10) . . . . ?
Zn3 N104 C118 C119 172.1(5) 2_545 . . . ?
N104 C118 C119 C120 1.7(10) . . . . ?
C118 C119 C120 C121 -4.7(11) . . . . ?
C119 C120 C121 C122 6.0(11) . . . . ?
C118 N104 C122 C123 178.3(6) . . . . ?
Zn3 N104 C122 C123 5.5(8) 2_545 . . . ?
C118 N104 C122 C121 1.9(11) . . . . ?
Zn3 N104 C122 C121 -170.9(5) 2_545 . . . ?
C120 C121 C122 N104 -4.7(10) . . . . ?
C120 C121 C122 C123 178.9(6) . . . . ?
C127 N105 C123 C122 177.8(5) . . . . ?
Zn3 N105 C123 C122 1.4(7) 2_545 . . . ?
C127 N105 C123 C124 0.2(8) . . . . ?
Zn3 N105 C123 C124 -176.1(4) 2_545 . . . ?
N104 C122 C123 N105 -4.8(9) . . . . ?
C121 C122 C123 N105 171.7(6) . . . . ?
N104 C122 C123 C124 172.5(6) . . . . ?
C121 C122 C123 C124 -11.0(10) . . . . ?
C123 N105 C127 C126 -0.5(9) . . . . ?
Zn3 N105 C127 C126 175.4(4) 2_545 . . . ?
N105 C127 C126 N106 178.3(5) . . . . ?
N105 C127 C126 C125 0.9(9) . . . . ?
C127 C126 C125 C124 -1.1(9) . . . . ?
N106 C126 C125 C124 -178.3(6) . . . . ?
C126 C125 C124 C123 1.0(9) . . . . ?
N105 C123 C124 C125 -0.6(10) . . . . ?
C122 C123 C124 C125 -177.8(6) . . . . ?
C127 C126 N106 C128 170.1(7) . . . . ?
C125 C126 N106 C128 -12.6(11) . . . . ?
C126 N106 C128 O102 2.3(12) . . . . ?
C126 N106 C128 C129 -179.9(6) . . . . ?
O102 C128 C129 C134 -30.1(10) . . . . ?
N106 C128 C129 C134 152.1(7) . . . . ?
O102 C128 C129 C130 148.7(7) . . . . ?
N106 C128 C129 C130 -29.1(10) . . . . ?
C134 C129 C130 C131 -1.5(11) . . . . ?
C128 C129 C130 C131 179.7(6) . . . . ?
C129 C130 C131 C132 -5.3(11) . . . . ?
C130 C131 C132 C133 10.1(12) . . . . ?
C130 C131 C132 C10H -171.8(7) . . . . ?
C11H C10H C132 C131 -124.1(10) . . . . ?
C115 C10H C132 C131 53.4(10) . . . . ?
C11H C10H C132 C133 54.2(12) . . . . ?
C115 C10H C132 C133 -128.3(7) . . . . ?
C131 C132 C133 C134 -7.9(12) . . . . ?
C10H C132 C133 C134 173.8(6) . . . . ?
C130 C129 C134 C133 3.8(10) . . . . ?
C128 C129 C134 C133 -177.4(6) . . . . ?
C132 C133 C134 C129 0.5(10) . . . . ?
C139 N107 C135 C136 -2.7(9) . . . . ?
Zn2 N107 C135 C136 177.6(5) 2_545 . . . ?
N107 C135 C136 C137 7.3(10) . . . . ?
C135 C136 C137 C138 -5.4(10) . . . . ?
C136 C137 C138 C139 0.1(11) . . . . ?
C135 N107 C139 C140 179.3(5) . . . . ?
Zn2 N107 C139 C140 -1.0(7) 2_545 . . . ?
C135 N107 C139 C138 -3.0(9) . . . . ?
Zn2 N107 C139 C138 176.8(5) 2_545 . . . ?
C137 C138 C139 N107 4.4(11) . . . . ?
C137 C138 C139 C140 -178.0(7) . . . . ?
C144 N108 C140 C141 4.2(9) . . . . ?
Zn2 N108 C140 C141 -173.5(5) 2_545 . . . ?
C144 N108 C140 C139 -176.3(5) . . . . ?
Zn2 N108 C140 C139 6.0(7) 2_545 . . . ?
N107 C139 C140 N108 -3.5(9) . . . . ?
C138 C139 C140 N108 178.8(6) . . . . ?
N107 C139 C140 C141 176.0(6) . . . . ?
C138 C139 C140 C141 -1.8(11) . . . . ?
N108 C140 C141 C142 -4.5(10) . . . . ?
C139 C140 C141 C142 176.0(6) . . . . ?
C140 C141 C142 C143 4.6(11) . . . . ?
C141 C142 C143 C144 -3.5(9) . . . . ?
C141 C142 C143 N109 178.8(6) . . . . ?
C140 N108 C144 C143 -3.9(9) . . . . ?
Zn2 N108 C144 C143 173.6(4) 2_545 . . . ?
C142 C143 C144 N108 3.2(8) . . . . ?
N109 C143 C144 N108 -178.9(5) . . . . ?
C144 C143 N109 C45A 151.4(8) . . . . ?
C142 C143 N109 C45A -31.2(11) . . . . ?
C144 C143 N109 C145 -26.6(9) . . . . ?
C142 C143 N109 C145 150.8(7) . . . . ?
C143 N109 C145 O103 3(2) . . . . ?
C143 N109 C145 C146 -178.8(6) . . . . ?
C150 C151 C146 C147 -5.5(15) . . . . ?
C150 C151 C146 C145 -167.3(12) . . . . ?
O103 C145 C146 C151 155(2) . . . . ?
N109 C145 C146 C151 -23.4(15) . . . . ?
O103 C145 C146 C147 -8(3) . . . . ?
N109 C145 C146 C147 174.2(9) . . . . ?
C151 C146 C147 C148 4.4(17) . . . . ?
C145 C146 C147 C148 171.4(11) . . . . ?
C146 C147 C148 C149 -4.9(19) . . . . ?
C147 C148 C149 C150 6.4(19) . . . . ?
C147 C148 C149 C11H 177.8(10) . . . . ?
C10H C11H C149 C150 -133.7(13) . . . . ?
C166 C11H C149 C150 39.9(16) . . . . ?
C10H C11H C149 C148 55.7(16) . . . . ?
C166 C11H C149 C148 -130.7(11) . . . . ?
C148 C149 C150 C151 -7.6(19) . . . . ?
C11H C149 C150 C151 -178.2(9) . . . . ?
C146 C151 C150 C149 7.8(16) . . . . ?
C143 N109 C45A O3AA 27.4(15) . . . . ?
C143 N109 C45A C151 -170.2(5) . . . . ?
C143 N109 C45A O03A -9.8(17) . . . . ?
C51A C151 C45A N109 161.1(9) . . . . ?
C47A C151 C45A N109 -21.7(12) . . . . ?
C51A C151 C45A O3AA -37.5(15) . . . . ?
C47A C151 C45A O3AA 139.7(12) . . . . ?
C51A C151 C45A O03A -1.4(14) . . . . ?
C47A C151 C45A O03A 175.8(11) . . . . ?
N109 C45A O3AA O03A -112.7(17) . . . . ?
C151 C45A O3AA O03A 90.0(18) . . . . ?
N109 C45A O03A O3AA 91.2(18) . . . . ?
C151 C45A O03A O3AA -112.2(16) . . . . ?
C51A C151 C47A C48A 4.3(18) . . . . ?
C45A C151 C47A C48A -171.9(9) . . . . ?
C151 C47A C48A C49A 8.5(18) . . . . ?
C10H C11H C49A C50A -123.1(11) . . . . ?
C66A C11H C49A C50A 63.8(12) . . . . ?
C10H C11H C49A C48A 59(2) . . . . ?
C66A C11H C49A C48A -113.8(18) . . . . ?
C47A C48A C49A C50A -13.1(19) . . . . ?
C47A C48A C49A C11H 164.4(15) . . . . ?
C11H C49A C50A C51A -171.0(12) . . . . ?
C48A C49A C50A C51A 7(2) . . . . ?
C47A C151 C51A C50A -9.3(18) . . . . ?
C45A C151 C51A C50A 167.2(9) . . . . ?
C49A C50A C51A C151 2(2) . . . . ?
C156 N110 C152 C153 0.0 . . . . ?
Zn7 N110 C152 C153 175.3(2) 2_545 . . . ?
N110 C152 C153 C154 0.0 . . . . ?
C152 C153 C154 C155 0.0 . . . . ?
C153 C154 C155 C156 0.0 . . . . ?
C154 C155 C156 N110 0.0 . . . . ?
C154 C155 C156 C157 178.2(3) . . . . ?
C152 N110 C156 C155 0.0 . . . . ?
Zn7 N110 C156 C155 -175.88(17) 2_545 . . . ?
C152 N110 C156 C157 -178.2(3) . . . . ?
Zn7 N110 C156 C157 5.9(3) 2_545 . . . ?
C161 N111 C157 C158 0.0 . . . . ?
Zn7 N111 C157 C158 -163.70(17) 2_545 . . . ?
C161 N111 C157 C156 179.0(3) . . . . ?
Zn7 N111 C157 C156 15.3(3) 2_545 . . . ?
C155 C156 C157 N111 167.85(17) . . . . ?
N110 C156 C157 N111 -14.0(4) . . . . ?
C155 C156 C157 C158 -13.3(3) . . . . ?
N110 C156 C157 C158 164.92(19) . . . . ?
N111 C157 C158 C159 0.0 . . . . ?
C156 C157 C158 C159 -178.8(4) . . . . ?
C157 C158 C159 C160 0.0 . . . . ?
C158 C159 C160 C161 0.0 . . . . ?
C158 C159 C160 N112 -176.3(4) . . . . ?
C159 C160 C161 N111 0.0 . . . . ?
N112 C160 C161 N111 176.3(4) . . . . ?
C157 N111 C161 C160 0.0 . . . . ?
Zn7 N111 C161 C160 162.63(17) 2_545 . . . ?
C161 C160 N112 C162 146.1(6) . . . . ?
C159 C160 N112 C162 -37.6(8) . . . . ?
C161 C160 N112 C62A -14.2(9) . . . . ?
C159 C160 N112 C62A 162.1(8) . . . . ?
C160 N112 C162 O104 7.8(13) . . . . ?
C160 N112 C162 C163 -176.2(5) . . . . ?
C164 C163 C162 O104 159.5(8) . . . . ?
C168 C163 C162 O104 -14.0(11) . . . . ?
C164 C163 C162 N112 -16.7(11) . . . . ?
C168 C163 C162 N112 169.8(7) . . . . ?
C168 C163 C164 C165 -24.2(14) . . . . ?
C162 C163 C164 C165 163.1(8) . . . . ?
C163 C164 C165 C166 28.5(15) . . . . ?
C10H C11H C166 C165 -137.1(11) . . . . ?
C149 C11H C166 C165 49.2(13) . . . . ?
C10H C11H C166 C167 48.6(16) . . . . ?
C149 C11H C166 C167 -125.1(11) . . . . ?
C164 C165 C166 C11H 165.4(10) . . . . ?
C164 C165 C166 C167 -19.9(16) . . . . ?
C11H C166 C167 C168 179.3(10) . . . . ?
C165 C166 C167 C168 5.1(16) . . . . ?
C164 C163 C168 C167 9.5(14) . . . . ?
C162 C163 C168 C167 -177.4(8) . . . . ?
C166 C167 C168 C163 0.3(15) . . . . ?
C160 N112 C62A O04A 2(3) . . . . ?
C160 N112 C62A C63A -178.0(6) . . . . ?
C67A C163 C63A C64A 8.5(14) . . . . ?
C67A C163 C63A C62A -167.3(10) . . . . ?
O04A C62A C63A C163 156.8(11) . . . . ?
N112 C62A C63A C163 -22.9(14) . . . . ?
O04A C62A C63A C64A -19.2(18) . . . . ?
N112 C62A C63A C64A 161.1(10) . . . . ?
C163 C63A C64A C65A 1.9(19) . . . . ?
C62A C63A C64A C65A 178.2(12) . . . . ?
C63A C64A C65A C66A -15.3(18) . . . . ?
C64A C65A C66A C67A 18.6(16) . . . . ?
C64A C65A C66A C11H -152.1(9) . . . . ?
C10H C11H C66A C65A -121.7(10) . . . . ?
C49A C11H C66A C65A 51.4(11) . . . . ?
C10H C11H C66A C67A 69.1(15) . . . . ?
C49A C11H C66A C67A -117.8(12) . . . . ?
C65A C66A C67A C163 -9.2(15) . . . . ?
C11H C66A C67A C163 158.6(9) . . . . ?
C63A C163 C67A C66A -4.5(13) . . . . ?
C217 C20G C21G C249 179.3(7) . . . . ?
C232 C20G C21G C249 3.0(12) . . . . ?
C217 C20G C21G C266 -6.3(13) . . . . ?
C232 C20G C21G C266 177.4(5) . . . . ?
C201 N201 C205 C204 0.6(10) . . . . ?
Zn5 N201 C205 C204 -159.7(6) 2_545 . . . ?
C01B N201 C205 C04B -27.9(15) . . . . ?
Zn5 N201 C205 C04B 153.9(8) 2_545 . . . ?
C01B N201 C205 C206 -170.6(11) . . . . ?
C201 N201 C205 C206 171.5(6) . . . . ?
Zn5 N201 C205 C206 11.2(7) 2_545 . . . ?
C205 N201 C201 C202 1.8(12) . . . . ?
Zn5 N201 C201 C202 159.1(7) 2_545 . . . ?
N201 C201 C202 C203 -2.1(14) . . . . ?
C201 C202 C203 C204 0.0(15) . . . . ?
N201 C205 C204 C203 -2.5(12) . . . . ?
C206 C205 C204 C203 -172.5(7) . . . . ?
C202 C203 C204 C205 2.2(14) . . . . ?
C205 N201 C01B C02B 8(2) . . . . ?
Zn5 N201 C01B C02B -173.8(11) 2_545 . . . ?
N201 C01B C02B C03B 6(3) . . . . ?
C01B C02B C03B C04B 3(3) . . . . ?
N201 C205 C04B C03B 38.5(18) . . . . ?
C206 C205 C04B C03B 174.8(12) . . . . ?
C02B C03B C04B C205 -29(2) . . . . ?
C210 N202 C206 C207 3.1(10) . . . . ?
Zn5 N202 C206 C207 -166.5(6) 2_545 . . . ?
C210 N202 C206 C205 179.5(5) . . . . ?
Zn5 N202 C206 C205 9.9(8) 2_545 . . . ?
N201 C205 C206 N202 -13.9(9) . . . . ?
C204 C205 C206 N202 157.2(7) . . . . ?
C04B C205 C206 N202 -148.1(10) . . . . ?
N201 C205 C206 C207 163.0(6) . . . . ?
C204 C205 C206 C207 -26.0(10) . . . . ?
C04B C205 C206 C207 28.8(13) . . . . ?
N202 C206 C207 C208 -6.6(11) . . . . ?
C205 C206 C207 C208 177.0(5) . . . . ?
C206 C207 C208 C209 4.0(9) . . . . ?
C207 C208 C209 C210 1.2(9) . . . . ?
C207 C208 C209 N203 177.1(5) . . . . ?
C208 C209 C210 N202 -5.3(10) . . . . ?
N203 C209 C210 N202 178.8(5) . . . . ?
C206 N202 C210 C209 3.3(9) . . . . ?
Zn5 N202 C210 C209 171.9(5) 2_545 . . . ?
C210 C209 N203 C211 161.4(6) . . . . ?
C208 C209 N203 C211 -14.4(9) . . . . ?
C209 N203 C211 O201 -7.3(10) . . . . ?
C209 N203 C211 C212 -170.7(5) . . . . ?
C209 N203 C211 O01B 53.6(10) . . . . ?
N203 C211 O201 O01B 102.0(9) . . . . ?
C212 C211 O201 O01B -94.5(8) . . . . ?
N203 C211 O01B O201 -114.5(8) . . . . ?
C212 C211 O01B O201 107.1(7) . . . . ?
N203 C211 C212 C213 -31.2(8) . . . . ?
O201 C211 C212 C213 163.3(6) . . . . ?
O01B C211 C212 C213 109.4(7) . . . . ?
N203 C211 C212 C214 148.4(6) . . . . ?
O201 C211 C212 C214 -17.0(9) . . . . ?
O01B C211 C212 C214 -70.9(9) . . . . ?
C214 C212 C213 C216 4.5(9) . . . . ?
C211 C212 C213 C216 -175.8(5) . . . . ?
C213 C212 C214 C215 -5.0(11) . . . . ?
C211 C212 C214 C215 175.4(6) . . . . ?
C212 C214 C215 C217 2.6(10) . . . . ?
C212 C213 C216 C217 -2.7(9) . . . . ?
C214 C215 C217 C216 -0.5(10) . . . . ?
C214 C215 C217 C20G -178.4(5) . . . . ?
C213 C216 C217 C215 0.8(10) . . . . ?
C213 C216 C217 C20G 178.4(6) . . . . ?
C21G C20G C217 C215 55.0(12) . . . . ?
C232 C20G C217 C215 -128.7(6) . . . . ?
C21G C20G C217 C216 -123.0(11) . . . . ?
C232 C20G C217 C216 53.4(8) . . . . ?
C222 N204 C218 C219 8.4(11) . . . . ?
Zn6 N204 C218 C219 180.0(7) 2_545 . . . ?
N204 C218 C219 C220 -7.3(12) . . . . ?
C218 C219 C220 C221 4.8(11) . . . . ?
C219 C220 C221 C222 -4.8(12) . . . . ?
C220 C221 C222 N204 6.4(12) . . . . ?
C220 C221 C222 C223 178.4(7) . . . . ?
C218 N204 C222 C221 -7.4(10) . . . . ?
Zn6 N204 C222 C221 -179.6(6) 2_545 . . . ?
C218 N204 C222 C223 179.1(5) . . . . ?
Zn6 N204 C222 C223 6.9(7) 2_545 . . . ?
C227 N205 C223 C224 -1.6(10) . . . . ?
Zn6 N205 C223 C224 -174.1(6) 2_545 . . . ?
C227 N205 C223 C222 -174.9(6) . . . . ?
Zn6 N205 C223 C222 12.6(8) 2_545 . . . ?
C221 C222 C223 N205 173.1(7) . . . . ?
N204 C222 C223 N205 -13.4(9) . . . . ?
C221 C222 C223 C224 -1.1(11) . . . . ?
N204 C222 C223 C224 172.5(6) . . . . ?
N205 C223 C224 C226 1.4(10) . . . . ?
C222 C223 C224 C226 175.7(6) . . . . ?
N206 C225 C226 C224 -176.7(6) . . . . ?
C227 C225 C226 C224 2.8(9) . . . . ?
C223 C224 C226 C225 -2.2(10) . . . . ?
C223 N205 C227 C225 2.4(9) . . . . ?
Zn6 N205 C227 C225 173.6(4) 2_545 . . . ?
C226 C225 C227 N205 -3.0(9) . . . . ?
N206 C225 C227 N205 176.6(5) . . . . ?
C226 C225 N206 C228 150.6(8) . . . . ?
C227 C225 N206 C228 -28.9(10) . . . . ?
C225 N206 C228 O202 0.1(12) . . . . ?
C225 N206 C228 C229 -175.3(6) . . . . ?
N206 C228 C229 C234 172.5(8) . . . . ?
O202 C228 C229 C234 -3.6(11) . . . . ?
N206 C228 C229 C230 -10.7(10) . . . . ?
O202 C228 C229 C230 173.2(5) . . . . ?
C234 C229 C230 C231 1.3(9) . . . . ?
C228 C229 C230 C231 -176.0(5) . . . . ?
C229 C230 C231 C232 0.6(8) . . . . ?
C230 C231 C232 C233 -5.0(8) . . . . ?
C230 C231 C232 C20G -178.4(5) . . . . ?
C21G C20G C232 C231 -127.2(7) . . . . ?
C217 C20G C232 C231 55.2(7) . . . . ?
C21G C20G C232 C233 60.1(9) . . . . ?
C217 C20G C232 C233 -117.4(6) . . . . ?
C231 C232 C233 C234 8.5(9) . . . . ?
C20G C232 C233 C234 -178.5(6) . . . . ?
C230 C229 C234 C233 2.5(12) . . . . ?
C228 C229 C234 C233 179.1(7) . . . . ?
C232 C233 C234 C229 -7.7(12) . . . . ?
C239 N207 C235 C236 1.9(9) . . . . ?
Zn4 N207 C235 C236 -179.1(5) 2_545 . . . ?
N207 C235 C236 C237 -0.4(14) . . . . ?
C235 C236 C237 C238 -0.2(14) . . . . ?
C236 C237 C238 C239 -0.6(10) . . . . ?
C235 N207 C239 C238 -2.8(9) . . . . ?
Zn4 N207 C239 C238 178.0(5) 2_545 . . . ?
C235 N207 C239 C240 177.8(5) . . . . ?
Zn4 N207 C239 C240 -1.4(7) 2_545 . . . ?
C237 C238 C239 N207 2.3(10) . . . . ?
C237 C238 C239 C240 -178.3(6) . . . . ?
C244 N208 C240 C241 4.3(7) . . . . ?
Zn4 N208 C240 C241 178.4(4) 2_545 . . . ?
C244 N208 C240 C239 -179.4(4) . . . . ?
Zn4 N208 C240 C239 -5.3(6) 2_545 . . . ?
N207 C239 C240 N208 4.5(8) . . . . ?
C238 C239 C240 N208 -174.9(5) . . . . ?
N207 C239 C240 C241 -179.5(6) . . . . ?
C238 C239 C240 C241 1.1(9) . . . . ?
N208 C240 C241 C242 -3.6(8) . . . . ?
C239 C240 C241 C242 -179.4(5) . . . . ?
C240 C241 C242 C243 1.6(8) . . . . ?
C245 N209 C243 C244 147.4(6) . . . . ?
C245 N209 C243 C242 -30.2(9) . . . . ?
C241 C242 C243 N209 177.3(5) . . . . ?
C241 C242 C243 C244 -0.4(8) . . . . ?
C240 N208 C244 C243 -3.3(7) . . . . ?
Zn4 N208 C244 C243 -176.6(4) 2_545 . . . ?
N209 C243 C244 N208 -176.5(4) . . . . ?
C242 C243 C244 N208 1.2(8) . . . . ?
C243 N209 C245 O203 1.8(9) . . . . ?
C243 N209 C245 C246 -179.9(5) . . . . ?
O203 C245 C246 C251 -18.9(9) . . . . ?
N209 C245 C246 C251 162.8(5) . . . . ?
O203 C245 C246 C247 162.7(6) . . . . ?
N209 C245 C246 C247 -15.5(9) . . . . ?
C251 C246 C247 C248 -3.0(9) . . . . ?
C245 C246 C247 C248 175.4(6) . . . . ?
C246 C247 C248 C249 1.5(10) . . . . ?
C247 C248 C249 C250 -0.4(10) . . . . ?
C247 C248 C249 C21G -174.6(6) . . . . ?
C20G C21G C249 C248 -132.7(9) . . . . ?
C266 C21G C249 C248 53.2(9) . . . . ?
C20G C21G C249 C250 53.3(12) . . . . ?
C266 C21G C249 C250 -120.8(7) . . . . ?
C248 C249 C250 C251 1.0(9) . . . . ?
C21G C249 C250 C251 175.2(6) . . . . ?
C249 C250 C251 C246 -2.7(9) . . . . ?
C247 C246 C251 C250 3.5(8) . . . . ?
C245 C246 C251 C250 -175.0(5) . . . . ?
C256 N210 C252 C253 -3.1(18) . . . . ?
Zn7 N210 C252 C253 173.3(10) 2_545 . . . ?
N210 C252 C253 C254 6.1(17) . . . . ?
C252 C253 C254 C255 -16.2(16) . . . . ?
C253 C254 C255 C256 22.4(16) . . . . ?
C252 N210 C256 C255 7.6(14) . . . . ?
Zn7 N210 C256 C255 -169.2(7) 2_545 . . . ?
C252 N210 C256 C257 177.6(8) . . . . ?
Zn7 N210 C256 C257 0.9(11) 2_545 . . . ?
C254 C255 C256 N210 -15.4(14) . . . . ?
C254 C255 C256 C257 175.8(9) . . . . ?
C261 N211 C257 C258 7.2(15) . . . . ?
Zn7 N211 C257 C258 -177.2(9) 2_545 . . . ?
C261 N211 C257 C256 179.7(7) . . . . ?
Zn7 N211 C257 C256 -4.7(11) 2_545 . . . ?
N210 C256 C257 C258 176.0(9) . . . . ?
C255 C256 C257 C258 -15.2(15) . . . . ?
N210 C256 C257 N211 2.1(12) . . . . ?
C255 C256 C257 N211 170.8(9) . . . . ?
N211 C257 C258 C259 -14.8(17) . . . . ?
C256 C257 C258 C259 173.4(8) . . . . ?
C257 C258 C259 C260 13.2(12) . . . . ?
C258 C259 C260 C261 -9.5(12) . . . . ?
C258 C259 C260 N212 174.6(6) . . . . ?
C257 N211 C261 C260 -1.6(11) . . . . ?
Zn7 N211 C261 C260 -177.3(6) 2_545 . . . ?
C259 C260 C261 N211 4.7(14) . . . . ?
N212 C260 C261 N211 -179.4(7) . . . . ?
O204 C262 N212 C260 1.7(13) . . . . ?
C263 C262 N212 C260 177.5(7) . . . . ?
C261 C260 N212 C262 161.3(8) . . . . ?
C259 C260 N212 C262 -22.4(12) . . . . ?
N212 C262 C263 C268 151.7(8) . . . . ?
O204 C262 C263 C268 -32.2(10) . . . . ?
N212 C262 C263 C264 -19.6(11) . . . . ?
O204 C262 C263 C264 156.5(7) . . . . ?
C268 C263 C264 C265 8.4(10) . . . . ?
C262 C263 C264 C265 179.4(5) . . . . ?
C263 C264 C265 C266 -4.8(9) . . . . ?
C264 C265 C266 C267 6.0(11) . . . . ?
C264 C265 C266 C21G 174.2(6) . . . . ?
C20G C21G C266 C267 -126.6(7) . . . . ?
C249 C21G C266 C267 49.0(9) . . . . ?
C20G C21G C266 C265 64.7(10) . . . . ?
C249 C21G C266 C265 -119.7(8) . . . . ?
C265 C266 C267 C268 -10.2(11) . . . . ?
C21G C266 C267 C268 -179.8(6) . . . . ?
C264 C263 C268 C267 -13.1(12) . . . . ?
C262 C263 C268 C267 176.9(6) . . . . ?
C266 C267 C268 C263 13.5(11) . . . . ?
C315 C30G C31G C366 -7.3(16) . . . . ?
C332 C30G C31G C366 177.4(7) . . . . ?
C315 C30G C31G C349 173.7(7) . . . . ?
C332 C30G C31G C349 -1.5(14) . . . . ?
C305 N301 C301 C302 2.2(11) . . . . ?
Zn4 N301 C301 C302 177.7(5) 2_545 . . . ?
N301 C301 C302 C303 3.7(12) . . . . ?
C301 C302 C303 C304 -4.1(10) . . . . ?
C302 C303 C304 C305 -0.9(11) . . . . ?
C301 N301 C305 C304 -7.7(12) . . . . ?
Zn4 N301 C305 C304 176.4(6) 2_545 . . . ?
C301 N301 C305 C306 178.4(7) . . . . ?
Zn4 N301 C305 C306 2.5(9) 2_545 . . . ?
C303 C304 C305 N301 7.2(12) . . . . ?
C303 C304 C305 C306 -179.3(7) . . . . ?
C310 N302 C306 C307 6.9(12) . . . . ?
Zn4 N302 C306 C307 -165.4(6) 2_545 . . . ?
C310 N302 C306 C305 -179.4(6) . . . . ?
Zn4 N302 C306 C305 8.3(9) 2_545 . . . ?
N301 C305 C306 N302 -7.2(11) . . . . ?
C304 C305 C306 N302 178.9(7) . . . . ?
N301 C305 C306 C307 166.7(7) . . . . ?
C304 C305 C306 C307 -7.2(12) . . . . ?
N302 C306 C307 C308 -6.9(13) . . . . ?
C305 C306 C307 C308 179.8(7) . . . . ?
C306 C307 C308 C309 4.2(12) . . . . ?
C307 C308 C309 N303 -174.8(8) . . . . ?
C307 C308 C309 C310 -2.1(11) . . . . ?
C306 N302 C310 C309 -4.9(12) . . . . ?
Zn4 N302 C310 C309 166.6(6) 2_545 . . . ?
C308 C309 C310 N302 2.6(12) . . . . ?
N303 C309 C310 N302 176.2(7) . . . . ?
C308 C309 N303 C311 -22.5(13) . . . . ?
C310 C309 N303 C311 165.3(7) . . . . ?
C309 N303 C311 O301 -7.6(12) . . . . ?
C309 N303 C311 C312 -173.9(6) . . . . ?
N303 C311 C312 C313 -18.7(13) . . . . ?
O301 C311 C312 C313 175.7(9) . . . . ?
N303 C311 C312 C317 154.7(7) . . . . ?
O301 C311 C312 C317 -10.9(11) . . . . ?
C317 C312 C313 C314 15.8(14) . . . . ?
C311 C312 C313 C314 -171.2(8) . . . . ?
C312 C313 C314 C315 -13.3(13) . . . . ?
C313 C314 C315 C316 4.7(11) . . . . ?
C313 C314 C315 C30G -167.2(7) . . . . ?
C31G C30G C315 C314 -124.0(11) . . . . ?
C332 C30G C315 C314 51.8(10) . . . . ?
C31G C30G C315 C316 63.1(12) . . . . ?
C332 C30G C315 C316 -121.2(7) . . . . ?
C314 C315 C316 C317 -0.9(12) . . . . ?
C30G C315 C316 C317 172.0(6) . . . . ?
C313 C312 C317 C316 -8.8(11) . . . . ?
C311 C312 C317 C316 176.0(6) . . . . ?
C315 C316 C317 C312 2.8(11) . . . . ?
C322 N304 C318 C319 3.0(11) . . . . ?
Zn6 N304 C318 C319 -178.9(5) 2_545 . . . ?
N304 C318 C319 C320 -1.2(11) . . . . ?
C318 C319 C320 C321 3.3(13) . . . . ?
C319 C320 C321 C322 -6.0(13) . . . . ?
C318 N304 C322 C321 -6.2(12) . . . . ?
Zn6 N304 C322 C321 175.5(5) 2_545 . . . ?
C318 N304 C322 C323 -178.3(7) . . . . ?
Zn6 N304 C322 C323 3.5(9) 2_545 . . . ?
C320 C321 C322 N304 7.4(12) . . . . ?
C320 C321 C322 C323 -179.7(7) . . . . ?
C327 N305 C323 C324 -3.1(9) . . . . ?
Zn6 N305 C323 C324 -172.3(5) 2_545 . . . ?
C327 N305 C323 C322 -178.9(5) . . . . ?
Zn6 N305 C323 C322 11.9(6) 2_545 . . . ?
N304 C322 C323 C324 175.2(8) . . . . ?
C321 C322 C323 C324 2.5(13) . . . . ?
N304 C322 C323 N305 -10.4(10) . . . . ?
C321 C322 C323 N305 176.9(6) . . . . ?
N305 C323 C324 C325 1.9(12) . . . . ?
C322 C323 C324 C325 176.1(8) . . . . ?
C323 C324 C325 C326 -5.2(14) . . . . ?
C324 C325 C326 N306 177.8(8) . . . . ?
C324 C325 C326 C327 8.7(12) . . . . ?
N306 C326 C327 N305 -177.6(7) . . . . ?
C325 C326 C327 N305 -10.8(11) . . . . ?
C323 N305 C327 C326 8.7(10) . . . . ?
Zn6 N305 C327 C326 176.2(6) 2_545 . . . ?
C327 C326 N306 C328 -22.4(14) . . . . ?
C325 C326 N306 C328 171.5(8) . . . . ?
C326 N306 C328 O302 4.8(15) . . . . ?
C326 N306 C328 C329 -177.1(7) . . . . ?
N306 C328 C329 C330 166.7(8) . . . . ?
O302 C328 C329 C330 -14.9(12) . . . . ?
N306 C328 C329 C334 -29.4(12) . . . . ?
O302 C328 C329 C334 149.0(8) . . . . ?
C334 C329 C330 C331 6.9(13) . . . . ?
C328 C329 C330 C331 171.1(8) . . . . ?
C329 C330 C331 C332 -9.2(14) . . . . ?
C330 C331 C332 C333 7.8(13) . . . . ?
C330 C331 C332 C30G 179.1(8) . . . . ?
C31G C30G C332 C333 -127.3(10) . . . . ?
C315 C30G C332 C333 56.7(10) . . . . ?
C31G C30G C332 C331 61.9(13) . . . . ?
C315 C30G C332 C331 -114.1(8) . . . . ?
C331 C332 C333 C334 -4.5(12) . . . . ?
C30G C332 C333 C334 -175.7(7) . . . . ?
C332 C333 C334 C329 2.7(12) . . . . ?
C330 C329 C334 C333 -3.4(12) . . . . ?
C328 C329 C334 C333 -167.0(7) . . . . ?
C339 N307 C335 C336 -3.6(8) . . . . ?
Zn1 N307 C335 C336 168.8(5) 2_545 . . . ?
N307 C335 C336 C337 5.1(10) . . . . ?
C335 C336 C337 C338 -4.2(11) . . . . ?
C336 C337 C338 C339 2.3(11) . . . . ?
C335 N307 C339 C340 177.8(5) . . . . ?
Zn1 N307 C339 C340 4.4(7) 2_545 . . . ?
C335 N307 C339 C338 1.7(8) . . . . ?
Zn1 N307 C339 C338 -171.8(5) 2_545 . . . ?
C337 C338 C339 N307 -1.1(11) . . . . ?
C337 C338 C339 C340 -176.9(7) . . . . ?
C344 N308 C340 C341 12.5(8) . . . . ?
Zn1 N308 C340 C341 -168.3(5) 2_545 . . . ?
C344 N308 C340 C339 -178.3(5) . . . . ?
Zn1 N308 C340 C339 0.9(7) 2_545 . . . ?
N307 C339 C340 N308 -3.5(8) . . . . ?
C338 C339 C340 N308 172.4(6) . . . . ?
N307 C339 C340 C341 166.1(5) . . . . ?
C338 C339 C340 C341 -18.0(10) . . . . ?
N308 C340 C341 C342 -9.7(9) . . . . ?
C339 C340 C341 C342 -178.4(5) . . . . ?
C340 C341 C342 C343 0.5(9) . . . . ?
C341 C342 C343 N309 -174.0(6) . . . . ?
C341 C342 C343 C344 4.3(8) . . . . ?
C340 N308 C344 C343 -6.7(8) . . . . ?
Zn1 N308 C344 C343 174.1(4) 2_545 . . . ?
C342 C343 C344 N308 -1.4(8) . . . . ?
N309 C343 C344 N308 177.3(5) . . . . ?
C342 C343 N309 C345 -28.8(10) . . . . ?
C344 C343 N309 C345 153.0(6) . . . . ?
C343 N309 C345 O303 12.2(11) . . . . ?
C343 N309 C345 C346 -177.1(4) . . . . ?
N309 C345 C346 C347 162.4(5) . . . . ?
O303 C345 C346 C347 -25.8(7) . . . . ?
N309 C345 C346 C351 -14.9(8) . . . . ?
O303 C345 C346 C351 156.9(5) . . . . ?
C351 C346 C347 C348 0.0 . . . . ?
C345 C346 C347 C348 -177.4(4) . . . . ?
C346 C347 C348 C349 0.0 . . . . ?
C347 C348 C349 C350 0.0 . . . . ?
C347 C348 C349 C31G 170.6(4) . . . . ?
C30G C31G C349 C348 57.4(10) . . . . ?
C366 C31G C349 C348 -121.7(5) . . . . ?
C30G C31G C349 C350 -132.6(8) . . . . ?
C366 C31G C349 C350 48.4(7) . . . . ?
C348 C349 C350 C351 0.0 . . . . ?
C31G C349 C350 C351 -169.5(5) . . . . ?
C349 C350 C351 C346 0.0 . . . . ?
C347 C346 C351 C350 0.0 . . . . ?
C345 C346 C351 C350 177.2(4) . . . . ?
C356 N310 C352 C353 8.1(13) . . . . ?
Zn8 N310 C352 C353 -174.0(6) 2_545 . . . ?
N310 C352 C353 C354 -8.0(14) . . . . ?
C352 C353 C354 C355 2.0(13) . . . . ?
C353 C354 C355 C356 4.2(12) . . . . ?
C352 N310 C356 C355 -2.2(13) . . . . ?
Zn8 N310 C356 C355 179.8(6) 2_545 . . . ?
C352 N310 C356 C357 171.9(7) . . . . ?
Zn8 N310 C356 C357 -6.0(10) 2_545 . . . ?
C354 C355 C356 N310 -4.2(13) . . . . ?
C354 C355 C356 C357 -178.3(7) . . . . ?
C361 N311 C357 C358 -8.3(15) . . . . ?
Zn8 N311 C357 C358 -178.5(9) 2_545 . . . ?
C361 N311 C357 C356 177.6(7) . . . . ?
Zn8 N311 C357 C356 7.4(9) 2_545 . . . ?
N310 C356 C357 C358 -176.2(8) . . . . ?
C355 C356 C357 C358 -1.9(13) . . . . ?
N310 C356 C357 N311 -0.8(11) . . . . ?
C355 C356 C357 N311 173.5(8) . . . . ?
N311 C357 C358 C359 4.1(16) . . . . ?
C356 C357 C358 C359 177.7(7) . . . . ?
C357 C358 C359 C360 1.6(13) . . . . ?
C358 C359 C360 C361 -1.4(12) . . . . ?
C358 C359 C360 N312 -173.0(8) . . . . ?
C357 N311 C361 C360 7.8(12) . . . . ?
Zn8 N311 C361 C360 177.3(7) 2_545 . . . ?
N312 C360 C361 N311 168.4(8) . . . . ?
C359 C360 C361 N311 -3.8(12) . . . . ?
C361 C360 N312 C362 161.5(8) . . . . ?
C359 C360 N312 C362 -28.1(12) . . . . ?
C361 C360 N312 C62C -26.0(14) . . . . ?
C359 C360 N312 C62C 144.3(11) . . . . ?
C30G C31G C366 C367 72.3(14) . . . . ?
C349 C31G C366 C367 -108.6(10) . . . . ?
C30G C31G C366 C365 -120.2(11) . . . . ?
C349 C31G C366 C365 58.9(9) . . . . ?
C30G C31G C366 C65C -134.4(15) . . . . ?
C349 C31G C366 C65C 44.6(15) . . . . ?
C30G C31G C366 C67C 61.1(14) . . . . ?
C349 C31G C366 C67C -119.9(10) . . . . ?
C360 N312 C362 O34' -6(2) . . . . ?
C360 N312 C362 O304 48.0(17) . . . . ?
C360 N312 C362 C363 -171.3(7) . . . . ?
N312 C362 O304 O34' -115(2) . . . . ?
C363 C362 O304 O34' 111(2) . . . . ?
N312 C362 O34' O304 107(2) . . . . ?
C363 C362 O34' O304 -90(2) . . . . ?
N312 C362 C363 C364 165.8(10) . . . . ?
O34' C362 C363 C364 -3.3(19) . . . . ?
O304 C362 C363 C364 -42.6(16) . . . . ?
N312 C362 C363 C368 -37.3(15) . . . . ?
O34' C362 C363 C368 153.6(16) . . . . ?
O304 C362 C363 C368 114.3(15) . . . . ?
C368 C363 C364 C365 7.9(19) . . . . ?
C362 C363 C364 C365 170.4(12) . . . . ?
C363 C364 C365 C366 -2.6(19) . . . . ?
C367 C366 C365 C364 -5.5(17) . . . . ?
C31G C366 C365 C364 -172.6(9) . . . . ?
C365 C366 C367 C368 5.9(16) . . . . ?
C31G C366 C367 C368 170.8(8) . . . . ?
C364 C363 C368 C367 -7.1(19) . . . . ?
C362 C363 C368 C367 -165.9(11) . . . . ?
C366 C367 C368 C363 1.3(19) . . . . ?
C360 N312 C62C O4CC 38(2) . . . . ?
C360 N312 C62C O04C -20(3) . . . . ?
C360 N312 C62C C63C 173.0(8) . . . . ?
N312 C62C O04C O4CC 108(2) . . . . ?
C63C C62C O04C O4CC -89(2) . . . . ?
N312 C62C O4CC O04C -115(2) . . . . ?
C63C C62C O4CC O04C 117.2(19) . . . . ?
N312 C62C C63C C64C 16(2) . . . . ?
O4CC C62C C63C C64C 161.1(17) . . . . ?
O04C C62C C63C C64C -152.9(19) . . . . ?
N312 C62C C63C C68C 166.9(14) . . . . ?
O4CC C62C C63C C68C -48(2) . . . . ?
O04C C62C C63C C68C -2(3) . . . . ?
C68C C63C C64C C65C 27(3) . . . . ?
C62C C63C C64C C65C -178.9(18) . . . . ?
C67C C366 C65C C64C -8(2) . . . . ?
C31G C366 C65C C64C -169.3(12) . . . . ?
C63C C64C C65C C366 -16(3) . . . . ?
C65C C366 C67C C68C 13(2) . . . . ?
C31G C366 C67C C68C 179.3(13) . . . . ?
C64C C63C C68C C67C -19(3) . . . . ?
C62C C63C C68C C67C -176.8(17) . . . . ?
C366 C67C C68C C63C 2(3) . . . . ?
C432 C40G C41G C466 -4.4(14) . . . . ?
C415 C40G C41G C466 -176.4(7) . . . . ?
C432 C40G C41G C449 176.5(6) . . . . ?
C415 C40G C41G C449 4.5(12) . . . . ?
C405 N401 C401 C402 -0.6(12) . . . . ?
Zn6 N401 C401 C402 177.3(7) 2_545 . . . ?
N401 C401 C402 C403 -3.6(14) . . . . ?
C401 C402 C403 C404 5.5(14) . . . . ?
C402 C403 C404 C405 -3.3(14) . . . . ?
C403 C404 C405 N401 -1.6(13) . . . . ?
C403 C404 C405 C406 -176.4(7) . . . . ?
C401 N401 C405 C404 3.3(11) . . . . ?
Zn6 N401 C405 C404 -175.1(6) 2_545 . . . ?
C401 N401 C405 C406 177.9(6) . . . . ?
Zn6 N401 C405 C406 -0.5(9) 2_545 . . . ?
C409 N402 C406 C407 4.1(10) . . . . ?
Zn6 N402 C406 C407 -175.7(6) 2_545 . . . ?
C409 N402 C406 C405 176.3(5) . . . . ?
Zn6 N402 C406 C405 -3.5(7) 2_545 . . . ?
C404 C405 C406 N402 177.8(6) . . . . ?
N401 C405 C406 N402 2.8(9) . . . . ?
C404 C405 C406 C407 -9.5(10) . . . . ?
N401 C405 C406 C407 175.5(7) . . . . ?
N402 C406 C407 C408 -1.3(11) . . . . ?
C405 C406 C407 C408 -172.9(6) . . . . ?
C406 C407 C408 C410 -1.5(11) . . . . ?
C406 N402 C409 C410 -3.7(9) . . . . ?
Zn6 N402 C409 C410 176.0(4) 2_545 . . . ?
C407 C408 C410 C409 1.5(11) . . . . ?
C407 C408 C410 N403 -177.4(7) . . . . ?
N402 C409 C410 C408 1.2(9) . . . . ?
N402 C409 C410 N403 -179.6(5) . . . . ?
C408 C410 N403 C411 -21.3(11) . . . . ?
C409 C410 N403 C411 159.7(6) . . . . ?
C410 N403 C411 O01D -30.7(13) . . . . ?
C410 N403 C411 O401 3.2(11) . . . . ?
C410 N403 C411 C412 -175.6(5) . . . . ?
N403 C411 O401 O01D -83.3(18) . . . . ?
C412 C411 O401 O01D 95.5(17) . . . . ?
N403 C411 O01D O401 115.2(15) . . . . ?
C412 C411 O01D O401 -100.3(16) . . . . ?
O01D C411 C412 C417 -173.8(10) . . . . ?
O401 C411 C412 C417 152.6(8) . . . . ?
N403 C411 C412 C417 -28.5(9) . . . . ?
O01D C411 C412 C413 11.8(13) . . . . ?
O401 C411 C412 C413 -21.8(10) . . . . ?
N403 C411 C412 C413 157.1(6) . . . . ?
C417 C412 C413 C414 1.4(11) . . . . ?
C411 C412 C413 C414 175.9(6) . . . . ?
C412 C413 C414 C415 -2.6(11) . . . . ?
C413 C414 C415 C416 0.5(11) . . . . ?
C413 C414 C415 C40G 172.1(6) . . . . ?
C41G C40G C415 C414 53.9(13) . . . . ?
C432 C40G C415 C414 -117.8(8) . . . . ?
C41G C40G C415 C416 -133.9(9) . . . . ?
C432 C40G C415 C416 54.4(9) . . . . ?
C414 C415 C416 C417 2.4(10) . . . . ?
C40G C415 C416 C417 -170.0(6) . . . . ?
C413 C412 C417 C416 1.8(11) . . . . ?
C411 C412 C417 C416 -172.7(6) . . . . ?
C415 C416 C417 C412 -3.6(10) . . . . ?
C422 N404 C418 C419 -1.1(9) . . . . ?
Zn5 N404 C418 C419 -171.2(5) 2_545 . . . ?
N404 C418 C419 C420 -1.8(10) . . . . ?
C418 C419 C420 C421 1.7(9) . . . . ?
C419 C420 C421 C422 1.2(9) . . . . ?
C418 N404 C422 C421 3.8(9) . . . . ?
Zn5 N404 C422 C421 174.9(4) 2_545 . . . ?
C418 N404 C422 C423 -178.3(5) . . . . ?
Zn5 N404 C422 C423 -7.2(7) 2_545 . . . ?
C420 C421 C422 N404 -3.9(9) . . . . ?
C420 C421 C422 C423 178.4(6) . . . . ?
C427 N405 C423 C424 -3.2(10) . . . . ?
Zn5 N405 C423 C424 177.8(5) 2_545 . . . ?
C427 N405 C423 C422 179.0(6) . . . . ?
Zn5 N405 C423 C422 0.0(7) 2_545 . . . ?
N404 C422 C423 N405 4.9(9) . . . . ?
C421 C422 C423 N405 -177.4(6) . . . . ?
N404 C422 C423 C424 -172.8(6) . . . . ?
C421 C422 C423 C424 4.9(10) . . . . ?
N405 C423 C424 C425 2.4(11) . . . . ?
C422 C423 C424 C425 179.9(7) . . . . ?
C423 C424 C425 C426 -3.1(11) . . . . ?
C424 C425 C426 C427 4.9(10) . . . . ?
C424 C425 C426 N406 -175.8(7) . . . . ?
C428 N406 C426 C427 155.4(7) . . . . ?
C428 N406 C426 C425 -23.9(11) . . . . ?
C423 N405 C427 C426 5.0(9) . . . . ?
Zn5 N405 C427 C426 -176.0(4) 2_545 . . . ?
C425 C426 C427 N405 -5.9(10) . . . . ?
N406 C426 C427 N405 174.8(6) . . . . ?
C426 N406 C428 O02D -18.5(14) . . . . ?
C426 N406 C428 O402 37.6(14) . . . . ?
C426 N406 C428 C429 -171.9(6) . . . . ?
O402 O02D C428 N406 114.7(11) . . . . ?
O402 O02D C428 C429 -87.8(8) . . . . ?
O02D O402 C428 N406 -105.1(12) . . . . ?
O02D O402 C428 C429 99.3(8) . . . . ?
N406 C428 C429 C430 -24.6(10) . . . . ?
O02D C428 C429 C430 175.7(7) . . . . ?
O402 C428 C429 C430 134.9(6) . . . . ?
N406 C428 C429 C434 157.0(8) . . . . ?
O02D C428 C429 C434 -2.8(11) . . . . ?
O402 C428 C429 C434 -43.6(10) . . . . ?
C434 C429 C430 C431 0.2(10) . . . . ?
C428 C429 C430 C431 -178.4(5) . . . . ?
C429 C430 C431 C432 4.6(10) . . . . ?
C430 C431 C432 C433 -7.2(12) . . . . ?
C430 C431 C432 C40G 168.7(8) . . . . ?
C41G C40G C432 C433 -124.0(9) . . . . ?
C415 C40G C432 C433 49.3(9) . . . . ?
C41G C40G C432 C431 59.8(14) . . . . ?
C415 C40G C432 C431 -127.0(10) . . . . ?
C431 C432 C433 C434 5.4(14) . . . . ?
C40G C432 C433 C434 -171.7(8) . . . . ?
C432 C433 C434 C429 -0.6(14) . . . . ?
C430 C429 C434 C433 -2.3(12) . . . . ?
C428 C429 C434 C433 176.0(7) . . . . ?
C439 N407 C435 C436 0.5(10) . . . . ?
Zn1 N407 C435 C436 176.0(5) 2_545 . . . ?
N407 C435 C436 C437 1.1(11) . . . . ?
C435 C436 C437 C438 -3.0(10) . . . . ?
C436 C437 C438 C439 3.4(11) . . . . ?
C435 N407 C439 C440 176.4(5) . . . . ?
Zn1 N407 C439 C440 0.1(7) 2_545 . . . ?
C435 N407 C439 C438 -0.1(9) . . . . ?
Zn1 N407 C439 C438 -176.3(5) 2_545 . . . ?
C437 C438 C439 N407 -1.9(11) . . . . ?
C437 C438 C439 C440 -178.0(6) . . . . ?
C444 N408 C440 C439 -179.4(5) . . . . ?
Zn1 N408 C440 C439 7.1(7) 2_545 . . . ?
C444 N408 C440 C441 -0.4(8) . . . . ?
Zn1 N408 C440 C441 -173.9(4) 2_545 . . . ?
N407 C439 C440 N408 -5.0(8) . . . . ?
C438 C439 C440 N408 171.4(6) . . . . ?
N407 C439 C440 C441 176.2(6) . . . . ?
C438 C439 C440 C441 -7.4(11) . . . . ?
N408 C440 C441 C442 -1.2(10) . . . . ?
C439 C440 C441 C442 177.7(7) . . . . ?
C440 C441 C442 C443 -0.3(11) . . . . ?
C441 C442 C443 C444 3.3(9) . . . . ?
C441 C442 C443 N409 -179.3(6) . . . . ?
C440 N408 C444 C443 3.6(8) . . . . ?
Zn1 N408 C444 C443 176.3(4) 2_545 . . . ?
C442 C443 C444 N408 -5.0(9) . . . . ?
N409 C443 C444 N408 177.4(5) . . . . ?
C444 C443 N409 C45D -26.4(13) . . . . ?
C442 C443 N409 C45D 156.2(11) . . . . ?
C444 C443 N409 C445 153.8(6) . . . . ?
C442 C443 N409 C445 -23.5(10) . . . . ?
C40G C41G C449 C450 72.1(10) . . . . ?
C466 C41G C449 C450 -107.2(9) . . . . ?
C40G C41G C449 C48D -136.0(9) . . . . ?
C466 C41G C449 C48D 44.6(10) . . . . ?
C40G C41G C449 C448 -120.0(8) . . . . ?
C466 C41G C449 C448 60.7(8) . . . . ?
C40G C41G C449 C50D 61.2(9) . . . . ?
C466 C41G C449 C50D -118.1(8) . . . . ?
C443 N409 C445 O403 -0.1(13) . . . . ?
C443 N409 C445 C446 -179.7(6) . . . . ?
O403 C445 C446 C447 -23.6(13) . . . . ?
N409 C445 C446 C447 156.1(7) . . . . ?
O403 C445 C446 C451 156.8(10) . . . . ?
N409 C445 C446 C451 -23.5(12) . . . . ?
C451 C446 C447 C448 -4.2(13) . . . . ?
C445 C446 C447 C448 176.2(7) . . . . ?
C450 C449 C448 C447 1.8(11) . . . . ?
C41G C449 C448 C447 -168.2(7) . . . . ?
C446 C447 C448 C449 1.6(13) . . . . ?
C448 C449 C450 C451 -2.5(11) . . . . ?
C41G C449 C450 C451 164.4(7) . . . . ?
C449 C450 C451 C446 0.0(13) . . . . ?
C447 C446 C451 C450 3.6(14) . . . . ?
C445 C446 C451 C450 -176.8(8) . . . . ?
C443 N409 C45D C46D -173.2(7) . . . . ?
C443 N409 C45D O3DD 27(2) . . . . ?
C443 N409 C45D O03D 50.9(18) . . . . ?
N409 C45D O03D O3DD -117(2) . . . . ?
C46D C45D O03D O3DD 109(2) . . . . ?
N409 C45D O3DD O03D 78(3) . . . . ?
C46D C45D O3DD O03D -80(2) . . . . ?
N409 C45D C46D C51D 163.2(11) . . . . ?
O3DD C45D C46D C51D -34.4(18) . . . . ?
O03D C45D C46D C51D -55.5(15) . . . . ?
N409 C45D C46D C47D -32.4(19) . . . . ?
O3DD C45D C46D C47D 130.1(14) . . . . ?
O03D C45D C46D C47D 109.0(14) . . . . ?
C51D C46D C47D C48D -14.7(19) . . . . ?
C45D C46D C47D C48D 179.8(13) . . . . ?
C50D C449 C48D C47D -22.4(13) . . . . ?
C41G C449 C48D C47D 177.8(8) . . . . ?
C46D C47D C48D C449 26.7(18) . . . . ?
C48D C449 C50D C51D 7.3(14) . . . . ?
C41G C449 C50D C51D 170.4(8) . . . . ?
C47D C46D C51D C50D -3.7(17) . . . . ?
C45D C46D C51D C50D 162.5(12) . . . . ?
C449 C50D C51D C46D 7.0(16) . . . . ?
C456 N410 C452 C453 -1.3(9) . . . . ?
Zn3 N410 C452 C453 -177.6(5) 2_545 . . . ?
N410 C452 C453 C454 -2.3(10) . . . . ?
C452 C453 C454 C455 4.4(10) . . . . ?
C453 C454 C455 C456 -3.1(10) . . . . ?
C452 N410 C456 C455 2.8(10) . . . . ?
Zn3 N410 C456 C455 179.5(5) 2_545 . . . ?
C452 N410 C456 C457 -177.7(5) . . . . ?
Zn3 N410 C456 C457 -0.9(7) 2_545 . . . ?
C454 C455 C456 N410 -0.5(11) . . . . ?
C454 C455 C456 C457 180.0(6) . . . . ?
C461 N411 C457 C458 -1.8(9) . . . . ?
Zn3 N411 C457 C458 -174.3(4) 2_545 . . . ?
C461 N411 C457 C456 -178.9(5) . . . . ?
Zn3 N411 C457 C456 8.6(7) 2_545 . . . ?
N410 C456 C457 N411 -5.6(8) . . . . ?
C455 C456 C457 N411 174.0(6) . . . . ?
N410 C456 C457 C458 177.3(5) . . . . ?
C455 C456 C457 C458 -3.1(9) . . . . ?
N411 C457 C458 C459 1.0(9) . . . . ?
C456 C457 C458 C459 178.1(5) . . . . ?
C457 C458 C459 C460 3.1(9) . . . . ?
C462 N412 C460 C461 178.1(6) . . . . ?
C462 N412 C460 C459 -8.5(10) . . . . ?
C458 C459 C460 N412 -179.6(6) . . . . ?
C458 C459 C460 C461 -6.1(9) . . . . ?
C457 N411 C461 C460 -1.6(9) . . . . ?
Zn3 N411 C461 C460 169.5(4) 2_545 . . . ?
N412 C460 C461 N411 179.4(5) . . . . ?
C459 C460 C461 N411 5.6(9) . . . . ?
C460 N412 C462 O044 1.7(11) . . . . ?
C460 N412 C462 C463 -178.7(6) . . . . ?
O044 C462 C463 C464 153.2(7) . . . . ?
N412 C462 C463 C464 -26.4(10) . . . . ?
O044 C462 C463 C468 -26.0(9) . . . . ?
N412 C462 C463 C468 154.4(6) . . . . ?
C468 C463 C464 C465 -1.6(10) . . . . ?
C462 C463 C464 C465 179.2(6) . . . . ?
C463 C464 C465 C466 -1.3(11) . . . . ?
C464 C465 C466 C467 -0.7(12) . . . . ?
C464 C465 C466 C41G -166.1(6) . . . . ?
C40G C41G C466 C465 -138.6(10) . . . . ?
C449 C41G C466 C465 40.5(10) . . . . ?
C40G C41G C466 C467 54.3(13) . . . . ?
C449 C41G C466 C467 -126.6(7) . . . . ?
C465 C466 C467 C468 5.0(11) . . . . ?
C41G C466 C467 C468 172.3(6) . . . . ?
C464 C463 C468 C467 5.9(10) . . . . ?
C462 C463 C468 C467 -174.9(6) . . . . ?
C466 C467 C468 C463 -7.3(10) . . . . ?
C14E C50G C50H C532 -13.9(14) . . . . ?
C566 C50G C50H C532 -179.5(7) . . . . ?
C515 C50G C50H C532 2.8(13) . . . . ?
C14E C50G C50H C549 166.4(8) . . . . ?
C566 C50G C50H C549 0.8(13) . . . . ?
C515 C50G C50H C549 -176.9(7) . . . . ?
C505 N501 C501 C502 5.4(8) . . . . ?
Zn1 N501 C501 C502 165.2(4) 2_545 . . . ?
N501 C501 C502 C503 -5.3(9) . . . . ?
C501 C502 C503 C504 1.5(8) . . . . ?
C502 C503 C504 C505 1.8(8) . . . . ?
C501 N501 C505 C504 -1.7(8) . . . . ?
Zn1 N501 C505 C504 -163.1(4) 2_545 . . . ?
C501 N501 C505 C506 -178.0(5) . . . . ?
Zn1 N501 C505 C506 20.6(6) 2_545 . . . ?
C503 C504 C505 N501 -1.8(8) . . . . ?
C503 C504 C505 C506 174.4(5) . . . . ?
C509 N502 C506 C507 -0.8(7) . . . . ?
Zn1 N502 C506 C507 -177.2(4) 2_545 . . . ?
C509 N502 C506 C505 179.0(4) . . . . ?
Zn1 N502 C506 C505 2.7(5) 2_545 . . . ?
N501 C505 C506 C507 164.4(5) . . . . ?
C504 C505 C506 C507 -12.0(9) . . . . ?
N501 C505 C506 N502 -15.4(7) . . . . ?
C504 C505 C506 N502 168.1(5) . . . . ?
N502 C506 C507 C508 -2.0(8) . . . . ?
C505 C506 C507 C508 178.2(5) . . . . ?
C506 C507 C508 C510 3.6(9) . . . . ?
C506 N502 C509 C510 2.5(8) . . . . ?
Zn1 N502 C509 C510 178.3(4) 2_545 . . . ?
C507 C508 C510 C509 -2.0(8) . . . . ?
C507 C508 C510 N503 -178.7(5) . . . . ?
N502 C509 C510 C508 -1.0(9) . . . . ?
N502 C509 C510 N503 175.9(5) . . . . ?
C508 C510 N503 C11E -24.8(10) . . . . ?
C509 C510 N503 C11E 158.6(7) . . . . ?
C508 C510 N503 C511 151.6(7) . . . . ?
C509 C510 N503 C511 -25.1(9) . . . . ?
C510 N503 C511 O51' 37.5(17) . . . . ?
C510 N503 C511 O501 -21.6(15) . . . . ?
C510 N503 C511 C512 178.2(6) . . . . ?
N503 C511 O501 O51' 119.7(15) . . . . ?
C512 C511 O501 O51' -83.9(15) . . . . ?
N503 C511 O51' O501 -103.5(16) . . . . ?
C512 C511 O51' O501 117.9(13) . . . . ?
C516 C517 C512 C513 26.9(14) . . . . ?
C516 C517 C512 C511 -169.8(9) . . . . ?
O51' C511 C512 C517 147.0(10) . . . . ?
O501 C511 C512 C517 -167.7(10) . . . . ?
N503 C511 C512 C517 -5.8(12) . . . . ?
O51' C511 C512 C513 -48.2(14) . . . . ?
O501 C511 C512 C513 -2.9(16) . . . . ?
N503 C511 C512 C513 159.1(9) . . . . ?
C517 C512 C513 C514 -15.7(17) . . . . ?
C511 C512 C513 C514 -179.5(9) . . . . ?
C512 C513 C514 C515 -4.8(16) . . . . ?
C513 C514 C515 C516 9.4(15) . . . . ?
C513 C514 C515 C50G -171.9(9) . . . . ?
C50H C50G C515 C516 -123.7(13) . . . . ?
C566 C50G C515 C516 58.1(13) . . . . ?
C50H C50G C515 C514 58.0(12) . . . . ?
C566 C50G C515 C514 -120.2(8) . . . . ?
C514 C515 C516 C517 4.9(18) . . . . ?
C50G C515 C516 C517 -173.4(9) . . . . ?
C512 C517 C516 C515 -21.4(16) . . . . ?
C510 N503 C11E O01E 6.5(16) . . . . ?
C510 N503 C11E O1EE 22.4(15) . . . . ?
C510 N503 C11E C517 -171.5(5) . . . . ?
C12E C517 C11E O01E 145.8(13) . . . . ?
C16E C517 C11E O01E -28.6(15) . . . . ?
C12E C517 C11E N503 -36.5(10) . . . . ?
C16E C517 C11E N503 149.1(8) . . . . ?
C12E C517 C11E O1EE 131.8(9) . . . . ?
C16E C517 C11E O1EE -42.6(11) . . . . ?
N503 C11E O01E O1EE 135(2) . . . . ?
C517 C11E O01E O1EE -47(3) . . . . ?
N503 C11E O1EE O01E -54(3) . . . . ?
C517 C11E O1EE O01E 141(3) . . . . ?
C16E C517 C12E C13E -5.1(17) . . . . ?
C11E C517 C12E C13E -176.5(9) . . . . ?
C517 C12E C13E C14E 6(2) . . . . ?
C12E C13E C14E C15E -3(2) . . . . ?
C12E C13E C14E C50G 155.4(13) . . . . ?
C50H C50G C14E C15E -124.1(15) . . . . ?
C566 C50G C14E C15E 44.2(16) . . . . ?
C50H C50G C14E C13E 81.8(19) . . . . ?
C566 C50G C14E C13E -109.9(16) . . . . ?
C13E C14E C15E C16E -5(2) . . . . ?
C50G C14E C15E C16E -163.4(13) . . . . ?
C12E C517 C16E C15E -0.3(16) . . . . ?
C11E C517 C16E C15E 171.6(8) . . . . ?
C14E C15E C16E C517 6(2) . . . . ?
C522 N504 C518 C519 4.4(12) . . . . ?
Zn3 N504 C518 C519 -171.5(8) 2_545 . . . ?
N504 C518 C519 C520 2.2(15) . . . . ?
C518 C519 C520 C521 -6.5(13) . . . . ?
C519 C520 C521 C522 3.9(11) . . . . ?
C518 N504 C522 C521 -6.8(9) . . . . ?
Zn3 N504 C522 C521 170.0(5) 2_545 . . . ?
C518 N504 C522 C523 177.8(5) . . . . ?
Zn3 N504 C522 C523 -5.4(6) 2_545 . . . ?
C520 C521 C522 N504 3.0(9) . . . . ?
C520 C521 C522 C523 178.3(5) . . . . ?
C527 N505 C523 C524 0.8(8) . . . . ?
Zn3 N505 C523 C524 -174.9(4) 2_545 . . . ?
C527 N505 C523 C522 177.2(5) . . . . ?
Zn3 N505 C523 C522 1.6(6) 2_545 . . . ?
N504 C522 C523 N505 2.8(8) . . . . ?
C521 C522 C523 N505 -172.7(5) . . . . ?
N504 C522 C523 C524 178.8(5) . . . . ?
C521 C522 C523 C524 3.3(9) . . . . ?
N505 C523 C524 C525 -3.0(8) . . . . ?
C522 C523 C524 C525 -179.0(5) . . . . ?
C523 C524 C525 C526 4.8(9) . . . . ?
C524 C525 C526 N506 178.2(5) . . . . ?
C524 C525 C526 C527 -4.1(9) . . . . ?
C528 N506 C526 C525 -11.1(10) . . . . ?
C528 N506 C526 C527 171.2(6) . . . . ?
C523 N505 C527 C526 -0.3(8) . . . . ?
Zn3 N505 C527 C526 175.1(4) 2_545 . . . ?
C525 C526 C527 N505 1.9(8) . . . . ?
N506 C526 C527 N505 179.8(5) . . . . ?
C526 N506 C528 O502 2.5(10) . . . . ?
C526 N506 C528 C529 178.3(6) . . . . ?
O502 C528 C529 C530 -32.8(10) . . . . ?
N506 C528 C529 C530 151.6(6) . . . . ?
O502 C528 C529 C534 146.4(6) . . . . ?
N506 C528 C529 C534 -29.1(9) . . . . ?
C528 C529 C530 C531 -178.0(6) . . . . ?
C534 C529 C530 C531 2.7(10) . . . . ?
C529 C530 C531 C532 -0.7(10) . . . . ?
C530 C531 C532 C533 -2.7(12) . . . . ?
C530 C531 C532 C50H 165.7(7) . . . . ?
C50G C50H C532 C531 64.0(11) . . . . ?
C549 C50H C532 C531 -116.4(9) . . . . ?
C50G C50H C532 C533 -125.5(8) . . . . ?
C549 C50H C532 C533 54.2(10) . . . . ?
C531 C532 C533 C534 3.5(12) . . . . ?
C50H C532 C533 C534 -166.6(6) . . . . ?
C532 C533 C534 C529 -1.2(9) . . . . ?
C530 C529 C534 C533 -1.6(9) . . . . ?
C528 C529 C534 C533 179.2(6) . . . . ?
C539 N507 C535 C536 6.1(8) . . . . ?
Zn2 N507 C535 C536 166.9(4) 2_545 . . . ?
N507 C535 C536 C537 -4.4(10) . . . . ?
C535 C536 C537 C538 2.5(10) . . . . ?
C536 C537 C538 C539 -2.8(9) . . . . ?
C535 N507 C539 C538 -7.0(8) . . . . ?
Zn2 N507 C539 C538 -169.2(4) 2_545 . . . ?
C535 N507 C539 C540 172.4(5) . . . . ?
Zn2 N507 C539 C540 10.2(5) 2_545 . . . ?
C537 C538 C539 N507 5.3(9) . . . . ?
C537 C538 C539 C540 -174.0(5) . . . . ?
C544 N508 C540 C541 4.0(8) . . . . ?
Zn2 N508 C540 C541 -168.5(4) 2_545 . . . ?
C544 N508 C540 C539 -178.7(5) . . . . ?
Zn2 N508 C540 C539 8.8(6) 2_545 . . . ?
N507 C539 C540 N508 -13.0(7) . . . . ?
C538 C539 C540 N508 166.3(5) . . . . ?
N507 C539 C540 C541 164.2(5) . . . . ?
C538 C539 C540 C541 -16.4(8) . . . . ?
N508 C540 C541 C542 -2.9(8) . . . . ?
C539 C540 C541 C542 179.7(5) . . . . ?
C540 C541 C542 C543 -0.4(8) . . . . ?
C541 C542 C543 C544 3.0(9) . . . . ?
C541 C542 C543 N509 -176.5(5) . . . . ?
C545 N509 C543 C544 163.6(6) . . . . ?
C545 N509 C543 C542 -16.8(10) . . . . ?
C540 N508 C544 C543 -1.5(8) . . . . ?
Zn2 N508 C544 C543 169.7(4) 2_545 . . . ?
C542 C543 C544 N508 -2.2(9) . . . . ?
N509 C543 C544 N508 177.3(5) . . . . ?
C543 N509 C545 O503 6.7(11) . . . . ?
C543 N509 C545 C546 -176.0(6) . . . . ?
O503 C545 C546 C551 -20.8(10) . . . . ?
N509 C545 C546 C551 162.1(6) . . . . ?
O503 C545 C546 C547 148.9(7) . . . . ?
N509 C545 C546 C547 -28.2(9) . . . . ?
C551 C546 C547 C548 -10.4(12) . . . . ?
C545 C546 C547 C548 -178.4(6) . . . . ?
C546 C547 C548 C549 5.1(11) . . . . ?
C547 C548 C549 C550 -2.3(12) . . . . ?
C547 C548 C549 C50H 167.1(8) . . . . ?
C50G C50H C549 C550 -130.5(9) . . . . ?
C532 C50H C549 C550 49.8(11) . . . . ?
C50G C50H C549 C548 59.6(12) . . . . ?
C532 C50H C549 C548 -120.1(10) . . . . ?
C548 C549 C550 C551 3.0(12) . . . . ?
C50H C549 C550 C551 -168.8(7) . . . . ?
C547 C546 C551 C550 11.4(12) . . . . ?
C545 C546 C551 C550 179.5(6) . . . . ?
C549 C550 C551 C546 -7.1(12) . . . . ?
C556 N510 C552 C553 2.7(12) . . . . ?
Zn8 N510 C552 C553 161.1(6) 2_545 . . . ?
N510 C552 C553 C554 2.2(13) . . . . ?
C552 C553 C554 C555 -5.5(13) . . . . ?
C553 C554 C555 C556 3.1(11) . . . . ?
C552 N510 C556 C555 -6.6(16) . . . . ?
Zn8 N510 C556 C555 -164.3(9) 2_545 . . . ?
C552 N510 C556 C557 -178.7(6) . . . . ?
Zn8 N510 C556 C557 23.5(9) 2_545 . . . ?
C554 C555 C556 N510 3.8(15) . . . . ?
C554 C555 C556 C557 175.8(6) . . . . ?
C561 N511 C557 C558 -0.9(11) . . . . ?
Zn8 N511 C557 C558 -175.2(5) 2_545 . . . ?
C561 N511 C557 C556 -179.3(7) . . . . ?
Zn8 N511 C557 C556 6.4(8) 2_545 . . . ?
N510 C556 C557 C558 163.9(8) . . . . ?
C555 C556 C557 C558 -10.8(12) . . . . ?
N510 C556 C557 N511 -18.0(10) . . . . ?
C555 C556 C557 N511 167.3(7) . . . . ?
N511 C557 C558 C559 1.1(12) . . . . ?
C556 C557 C558 C559 179.2(8) . . . . ?
C557 C558 C559 C560 -2.3(12) . . . . ?
C558 C559 C560 C561 3.6(11) . . . . ?
C558 C559 C560 N512 176.4(6) . . . . ?
N512 C560 C561 N511 -176.3(6) . . . . ?
C559 C560 C561 N511 -3.5(11) . . . . ?
C557 N511 C561 C560 2.1(11) . . . . ?
Zn8 N511 C561 C560 176.0(5) 2_545 . . . ?
C561 C560 N512 C62E -24.8(12) . . . . ?
C559 C560 N512 C62E 161.9(9) . . . . ?
C561 C560 N512 C562 144.7(10) . . . . ?
C559 C560 N512 C562 -28.7(12) . . . . ?
C564 C565 C566 C567 -0.7(13) . . . . ?
C64E C565 C566 C67E -16(2) . . . . ?
C564 C565 C566 C50G -176.2(8) . . . . ?
C64E C565 C566 C50G 169.2(12) . . . . ?
C50H C50G C566 C567 -123.2(11) . . . . ?
C515 C50G C566 C567 54.9(11) . . . . ?
C50H C50G C566 C565 51.6(12) . . . . ?
C14E C50G C566 C565 -116.2(9) . . . . ?
C515 C50G C566 C565 -130.3(7) . . . . ?
C50H C50G C566 C67E -125.2(15) . . . . ?
C14E C50G C566 C67E 67.0(15) . . . . ?
C560 N512 C562 O504 3(2) . . . . ?
C560 N512 C562 O54' 39.4(19) . . . . ?
C560 N512 C562 C563 -175.1(7) . . . . ?
N512 C562 O504 O54' 94(3) . . . . ?
C563 C562 O504 O54' -88(3) . . . . ?
N512 C562 O54' O504 -108(3) . . . . ?
C563 C562 O54' O504 115(3) . . . . ?
O504 C562 C563 C564 -16(2) . . . . ?
O54' C562 C563 C564 -52.5(18) . . . . ?
N512 C562 C563 C564 162.0(9) . . . . ?
O504 C562 C563 C568 152.0(19) . . . . ?
O54' C562 C563 C568 115.5(16) . . . . ?
N512 C562 C563 C568 -29.9(16) . . . . ?
C566 C565 C564 C563 -8.4(15) . . . . ?
C568 C563 C564 C565 9.7(16) . . . . ?
C562 C563 C564 C565 179.4(9) . . . . ?
C565 C566 C567 C568 8.2(14) . . . . ?
C50G C566 C567 C568 -177.1(8) . . . . ?
C566 C567 C568 C563 -6.6(15) . . . . ?
C564 C563 C568 C567 -2.5(15) . . . . ?
C562 C563 C568 C567 -169.5(11) . . . . ?
C560 N512 C62E O04E 5(2) . . . . ?
C560 N512 C62E C63E 177.2(11) . . . . ?
C560 N512 C62E O4EE -18(2) . . . . ?
N512 C62E C63E C68E 159(2) . . . . ?
O04E C62E C63E C68E -27(3) . . . . ?
O4EE C62E C63E C68E -9(3) . . . . ?
N512 C62E C63E C64E -34(4) . . . . ?
O04E C62E C63E C64E 140(3) . . . . ?
O4EE C62E C63E C64E 158(3) . . . . ?
C68E C63E C64E C565 -3(4) . . . . ?
C62E C63E C64E C565 -172(3) . . . . ?
C566 C565 C64E C63E 2(4) . . . . ?
C565 C566 C67E C68E 25(3) . . . . ?
C50G C566 C67E C68E -159.8(18) . . . . ?
C566 C67E C68E C63E -23(4) . . . . ?
C64E C63E C68E C67E 15(4) . . . . ?
C62E C63E C68E C67E -174(3) . . . . ?
C602 C603 C604 C605 54.0(11) . . . . ?
C02F C603 C604 C05F 36.2(10) . . . . ?
C05F N01F C01F C02F 39.1(15) . . . . ?
Zn8 N01F C01F C02F -142.1(11) 2_545 . . . ?
N01F C01F C02F C603 31.6(18) . . . . ?
C604 C603 C02F C01F -64.2(12) . . . . ?
C01F N01F C05F C604 -65.1(12) . . . . ?
Zn8 N01F C05F C604 116.1(10) 2_545 . . . ?
C01F N01F C05F C606 -172.3(9) . . . . ?
Zn8 N01F C05F C606 8.9(11) 2_545 . . . ?
C603 C604 C05F N01F 24.1(13) . . . . ?
C603 C604 C05F C606 118.1(8) . . . . ?
C605 N601 C601 C602 30.6(19) . . . . ?
Zn8 N601 C601 C602 -166.2(11) 2_545 . . . ?
N601 C601 C602 C603 -32.9(18) . . . . ?
C604 C603 C602 C601 -17.9(15) . . . . ?
C601 N601 C605 C604 29.1(16) . . . . ?
Zn8 N601 C605 C604 -133.8(9) 2_545 . . . ?
C601 N601 C605 C606 141.8(10) . . . . ?
Zn8 N601 C605 C606 -21.1(12) 2_545 . . . ?
C603 C604 C605 N601 -62.5(12) . . . . ?
C603 C604 C605 C606 -170.8(7) . . . . ?
C610 N602 C606 C607 17.8(11) . . . . ?
Zn8 N602 C606 C607 -171.1(6) 2_545 . . . ?
C610 N602 C606 C05F -161.9(8) . . . . ?
Zn8 N602 C606 C05F 9.2(10) 2_545 . . . ?
C610 N602 C606 C605 143.6(6) . . . . ?
Zn8 N602 C606 C605 -45.3(7) 2_545 . . . ?
N01F C05F C606 N602 -11.0(11) . . . . ?
C604 C05F C606 N602 -123.6(9) . . . . ?
N01F C05F C606 C607 169.2(8) . . . . ?
C604 C05F C606 C607 56.6(8) . . . . ?
N601 C605 C606 N602 38.8(10) . . . . ?
C604 C605 C606 N602 169.7(7) . . . . ?
N601 C605 C606 C607 -179.9(8) . . . . ?
C604 C605 C606 C607 -49.0(9) . . . . ?
N602 C606 C607 C608 -12.5(11) . . . . ?
C05F C606 C607 C608 167.3(6) . . . . ?
C605 C606 C607 C608 -139.7(6) . . . . ?
C606 C607 C608 C609 -6.7(11) . . . . ?
C607 C608 C609 N603 179.0(7) . . . . ?
C607 C608 C609 C610 13.6(10) . . . . ?
N603 C609 C610 N602 -171.3(8) . . . . ?
C608 C609 C610 N602 -6.0(12) . . . . ?
C606 N602 C610 C609 -7.4(12) . . . . ?
Zn8 N602 C610 C609 -175.4(7) 2_545 . . . ?
C622 N604 C618 C619 2.7(9) . . . . ?
Zn4 N604 C618 C619 -178.1(4) 2_545 . . . ?
N604 C618 C619 C620 -3.6(9) . . . . ?
C618 C619 C620 C621 7.7(11) . . . . ?
C619 C620 C621 C622 -9.9(10) . . . . ?
C618 N604 C622 C621 -5.6(10) . . . . ?
Zn4 N604 C622 C621 175.1(5) 2_545 . . . ?
C618 N604 C622 C623 -178.8(5) . . . . ?
Zn4 N604 C622 C623 1.9(8) 2_545 . . . ?
C620 C621 C622 N604 8.6(10) . . . . ?
C620 C621 C622 C623 -178.5(6) . . . . ?
C627 N605 C623 C624 -4.2(10) . . . . ?
Zn4 N605 C623 C624 -179.4(5) 2_545 . . . ?
C627 N605 C623 C622 178.3(5) . . . . ?
Zn4 N605 C623 C622 3.1(7) 2_545 . . . ?
N604 C622 C623 C624 179.5(7) . . . . ?
C621 C622 C623 C624 6.0(11) . . . . ?
N604 C622 C623 N605 -3.2(9) . . . . ?
C621 C622 C623 N605 -176.7(6) . . . . ?
N605 C623 C624 C625 1.6(11) . . . . ?
C622 C623 C624 C625 178.7(6) . . . . ?
C623 C624 C625 C626 -0.3(10) . . . . ?
C624 C625 C626 C627 1.9(10) . . . . ?
C624 C625 C626 N606 -176.3(6) . . . . ?
C625 C626 C627 N605 -4.8(12) . . . . ?
N606 C626 C627 N605 173.4(6) . . . . ?
C623 N605 C627 C626 5.9(10) . . . . ?
Zn4 N605 C627 C626 -179.1(5) 2_545 . . . ?
C627 C626 N606 C628 166.2(8) . . . . ?
C625 C626 N606 C628 -15.5(12) . . . . ?
C626 N606 C628 O602 1.8(15) . . . . ?
C626 N606 C628 C629 -176.1(6) . . . . ?
N606 C628 C629 C634 -30.5(11) . . . . ?
O602 C628 C629 C634 151.2(7) . . . . ?
N606 C628 C629 C630 159.4(7) . . . . ?
O602 C628 C629 C630 -19.0(10) . . . . ?
C634 C629 C630 C631 14.4(12) . . . . ?
C628 C629 C630 C631 -176.2(6) . . . . ?
C629 C630 C631 C632 -5.1(11) . . . . ?
C630 C631 C632 C633 -8.1(13) . . . . ?
C630 C631 C632 C60G 171.8(6) . . . . ?
C631 C632 C633 C634 11.5(12) . . . . ?
C60G C632 C633 C634 -168.4(5) . . . . ?
C630 C629 C634 C633 -11.1(12) . . . . ?
C628 C629 C634 C633 179.7(6) . . . . ?
C632 C633 C634 C629 -2.6(11) . . . . ?
C639 N607 C635 C636 0.0(9) . . . . ?
Zn2 N607 C635 C636 167.4(5) 2_545 . . . ?
N607 C635 C636 C637 4.8(11) . . . . ?
C635 C636 C637 C638 -6.4(10) . . . . ?
C636 C637 C638 C639 3.7(10) . . . . ?
C635 N607 C639 C638 -2.6(10) . . . . ?
Zn2 N607 C639 C638 -171.0(5) 2_545 . . . ?
C635 N607 C639 C640 174.6(6) . . . . ?
Zn2 N607 C639 C640 6.1(8) 2_545 . . . ?
C637 C638 C639 N607 0.7(11) . . . . ?
C637 C638 C639 C640 -176.2(6) . . . . ?
C644 N608 C640 C641 6.4(12) . . . . ?
Zn2 N608 C640 C641 -171.2(6) 2_545 . . . ?
C644 N608 C640 C639 -174.9(6) . . . . ?
Zn2 N608 C640 C639 7.5(8) 2_545 . . . ?
N607 C639 C640 N608 -9.2(10) . . . . ?
C638 C639 C640 N608 168.1(7) . . . . ?
N607 C639 C640 C641 169.6(6) . . . . ?
C638 C639 C640 C641 -13.1(11) . . . . ?
N608 C640 C641 C642 -3.0(11) . . . . ?
C639 C640 C641 C642 178.4(6) . . . . ?
C640 C641 C642 C643 -1.9(10) . . . . ?
C641 C642 C643 C644 3.8(12) . . . . ?
C641 C642 C643 N609 -178.0(6) . . . . ?
C640 N608 C644 C643 -4.2(11) . . . . ?
Zn2 N608 C644 C643 173.3(5) 2_545 . . . ?
C642 C643 C644 N608 -1.0(12) . . . . ?
N609 C643 C644 N608 -179.0(6) . . . . ?
C644 C643 N609 C645 -31.7(11) . . . . ?
C642 C643 N609 C645 150.0(7) . . . . ?
C643 N609 C645 O63' 27.9(12) . . . . ?
C643 N609 C645 O603 -38.9(10) . . . . ?
C643 N609 C645 C646 176.5(6) . . . . ?
N609 C645 O63' O603 -94.0(9) . . . . ?
C646 C645 O63' O603 123.5(10) . . . . ?
N609 C645 O603 O63' 118.0(9) . . . . ?
C646 C645 O603 O63' -111.1(11) . . . . ?
O63' C645 C646 C651 -43.2(11) . . . . ?
N609 C645 C646 C651 168.7(7) . . . . ?
O603 C645 C646 C651 36.6(12) . . . . ?
O63' C645 C646 C647 118.2(10) . . . . ?
N609 C645 C646 C647 -29.9(11) . . . . ?
O603 C645 C646 C647 -162.0(10) . . . . ?
C651 C646 C647 C648 -11.9(15) . . . . ?
C645 C646 C647 C648 -165.7(7) . . . . ?
C646 C647 C648 C649 1.4(11) . . . . ?
C647 C648 C649 C650 9.6(13) . . . . ?
C647 C648 C649 C61G 163.4(6) . . . . ?
C648 C649 C650 C651 -13.6(15) . . . . ?
C61G C649 C650 C651 -171.4(7) . . . . ?
C647 C646 C651 C650 9.1(14) . . . . ?
C645 C646 C651 C650 167.2(6) . . . . ?
C649 C650 C651 C646 4.2(12) . . . . ?
C656 N610 C652 C653 1.6(15) . . . . ?
Zn7 N610 C652 C653 171.8(5) 2_545 . . . ?
N610 C652 C653 C654 5.3(14) . . . . ?
C652 C653 C654 C655 -3.9(14) . . . . ?
C653 C654 C655 C656 -3.2(11) . . . . ?
C652 N610 C656 C655 -8.8(18) . . . . ?
Zn7 N610 C656 C655 -179.4(7) 2_545 . . . ?
C652 N610 C656 C657 -177.7(9) . . . . ?
Zn7 N610 C656 C657 11.7(13) 2_545 . . . ?
C654 C655 C656 N610 8.8(14) . . . . ?
C654 C655 C656 C657 179.7(7) . . . . ?
C661 N611 C657 C658 6.2(12) . . . . ?
Zn7 N611 C657 C658 -178.5(6) 2_545 . . . ?
C661 N611 C657 C656 -169.9(7) . . . . ?
Zn7 N611 C657 C656 5.4(9) 2_545 . . . ?
N610 C656 C657 N611 -12.4(14) . . . . ?
C655 C656 C657 N611 177.4(7) . . . . ?
N610 C656 C657 C658 171.9(9) . . . . ?
C655 C656 C657 C658 1.6(13) . . . . ?
N611 C657 C658 C659 -6.2(13) . . . . ?
C656 C657 C658 C659 169.1(9) . . . . ?
C657 C658 C659 C660 5.4(12) . . . . ?
C658 C659 C660 C661 -4.4(11) . . . . ?
C658 C659 C660 N612 176.7(7) . . . . ?
C657 N611 C661 C660 -6.0(14) . . . . ?
Zn7 N611 C661 C660 179.5(7) 2_545 . . . ?
N612 C660 C661 N611 -176.4(8) . . . . ?
C659 C660 C661 N611 4.9(13) . . . . ?
C661 C660 N612 C662 -21.8(12) . . . . ?
C659 C660 N612 C662 156.8(7) . . . . ?
C661 C660 N612 C62F 163.9(11) . . . . ?
C659 C660 N612 C62F -17.5(14) . . . . ?
C660 N612 C662 O604 20.4(14) . . . . ?
C660 N612 C662 O64' -22.0(14) . . . . ?
C660 N612 C662 C663 -176.4(7) . . . . ?
C665 C664 C663 C668 14.1(15) . . . . ?
C665 C664 C663 C662 -163.8(11) . . . . ?
O604 C662 C663 C664 130(2) . . . . ?
O64' C662 C663 C664 -163.9(16) . . . . ?
N612 C662 C663 C664 -20.0(13) . . . . ?
O604 C662 C663 C668 -48(3) . . . . ?
O64' C662 C663 C668 18(2) . . . . ?
N612 C662 C663 C668 161.7(8) . . . . ?
C663 C664 C665 C666 -19.1(16) . . . . ?
C664 C665 C666 C667 17.9(17) . . . . ?
C664 C665 C666 C61G -179.7(9) . . . . ?
C665 C666 C667 C668 -11.6(16) . . . . ?
C61G C666 C667 C668 -174.8(9) . . . . ?
C666 C667 C668 C663 8.3(17) . . . . ?
C664 C663 C668 C667 -10.2(17) . . . . ?
C662 C663 C668 C667 168.3(10) . . . . ?
C663 C662 O64' O604 -128(2) . . . . ?
N612 C662 O64' O604 97(2) . . . . ?
C663 C662 O604 O64' 108(3) . . . . ?
N612 C662 O604 O64' -107(2) . . . . ?
C65F C664 C62F O04F 136(4) . . . . ?
C63F C664 C62F O04F -31(4) . . . . ?
C65F C664 C62F N612 -43.0(17) . . . . ?
C63F C664 C62F N612 149.9(10) . . . . ?
C660 N612 C62F O04F 8(2) . . . . ?
C660 N612 C62F C664 -172.4(7) . . . . ?
C65F C664 C63F C68F -28(2) . . . . ?
C62F C664 C63F C68F 142.8(17) . . . . ?
C63F C664 C65F C66F 19(2) . . . . ?
C62F C664 C65F C66F -147.4(15) . . . . ?
C664 C65F C66F C67F -24(3) . . . . ?
C65F C66F C67F C68F 41(2) . . . . ?
C65F C66F C67F C61G 155.6(14) . . . . ?
C664 C63F C68F C67F 39(2) . . . . ?
C66F C67F C68F C63F -47.4(19) . . . . ?
C61G C67F C68F C63F -163.6(12) . . . . ?
C633 C632 C60G C61G -135.2(7) . . . . ?
C631 C632 C60G C61G 44.8(9) . . . . ?
C633 C632 C60G C615 49.0(8) . . . . ?
C631 C632 C60G C615 -130.9(7) . . . . ?
C615 C60G C61G C67F 153.6(10) . . . . ?
C632 C60G C61G C67F -18.9(11) . . . . ?
C615 C60G C61G C666 -164.2(10) . . . . ?
C632 C60G C61G C666 23.2(14) . . . . ?
C615 C60G C61G C649 -1.5(14) . . . . ?
C632 C60G C61G C649 -174.0(5) . . . . ?
C68F C67F C61G C60G -126.9(12) . . . . ?
C66F C67F C61G C60G 105.9(14) . . . . ?
C68F C67F C61G C649 23.5(14) . . . . ?
C66F C67F C61G C649 -103.7(12) . . . . ?
C667 C666 C61G C60G 32.6(18) . . . . ?
C665 C666 C61G C60G -128.1(13) . . . . ?
C667 C666 C61G C649 -129.1(10) . . . . ?
C665 C666 C61G C649 70.2(12) . . . . ?
C648 C649 C61G C60G 75.6(10) . . . . ?
C650 C649 C61G C60G -126.8(7) . . . . ?
C648 C649 C61G C67F -82.7(12) . . . . ?
C650 C649 C61G C67F 74.8(10) . . . . ?
C648 C649 C61G C666 -114.5(9) . . . . ?
C650 C649 C61G C666 43.1(9) . . . . ?
C610 C609 N603 C611 160.5(8) . . . . ?
C608 C609 N603 C611 -1.5(12) . . . . ?
C610 C609 N603 C11F -32.6(11) . . . . ?
C608 C609 N603 C11F 165.3(8) . . . . ?
C61G C60G C615 C16F -122.7(14) . . . . ?
C632 C60G C615 C16F 49.5(12) . . . . ?
C61G C60G C615 C614 54.1(18) . . . . ?
C632 C60G C615 C614 -133.7(11) . . . . ?
C61G C60G C615 C616 -112.7(13) . . . . ?
C632 C60G C615 C616 59.5(8) . . . . ?
C61G C60G C615 C14F 60.3(14) . . . . ?
C632 C60G C615 C14F -127.5(7) . . . . ?
C609 N603 C611 O61' 23(2) . . . . ?
C609 N603 C611 O601 -30(3) . . . . ?
C609 N603 C611 C612 -174.2(7) . . . . ?
N603 C611 O61' O601 -133(3) . . . . ?
C612 C611 O61' O601 71(3) . . . . ?
N603 C611 O601 O61' 88(3) . . . . ?
C612 C611 O601 O61' -133(3) . . . . ?
O61' C611 C612 C613 130(2) . . . . ?
O601 C611 C612 C613 169.6(15) . . . . ?
N603 C611 C612 C613 -31.3(14) . . . . ?
O61' C611 C612 C617 -49(3) . . . . ?
O601 C611 C612 C617 -10(2) . . . . ?
N603 C611 C612 C617 149.4(11) . . . . ?
C617 C612 C613 C614 15.3(18) . . . . ?
C611 C612 C613 C614 -164.1(12) . . . . ?
C616 C615 C614 C613 -11.1(16) . . . . ?
C60G C615 C614 C613 -174.3(9) . . . . ?
C612 C613 C614 C615 -6.9(18) . . . . ?
C614 C615 C616 C617 16.3(16) . . . . ?
C60G C615 C616 C617 -175.1(10) . . . . ?
C613 C612 C617 C616 -8.2(18) . . . . ?
C611 C612 C617 C616 171.2(12) . . . . ?
C615 C616 C617 C612 -5.2(19) . . . . ?
C609 N603 C11F O01F 9(2) . . . . ?
C609 N603 C11F C12F -172.3(7) . . . . ?
O01F C11F C12F C17F 149.5(15) . . . . ?
N603 C11F C12F C17F -29.5(17) . . . . ?
O01F C11F C12F C13F -10(2) . . . . ?
N603 C11F C12F C13F 170.7(13) . . . . ?
C17F C12F C13F C14F -7(2) . . . . ?
C11F C12F C13F C14F 157.9(15) . . . . ?
C16F C615 C14F C13F 10(2) . . . . ?
C60G C615 C14F C13F -174.5(10) . . . . ?
C12F C13F C14F C615 5(2) . . . . ?
C14F C615 C16F C17F -15(2) . . . . ?
C60G C615 C16F C17F 169.8(9) . . . . ?
C13F C12F C17F C16F -3(2) . . . . ?
C11F C12F C17F C16F -166.3(16) . . . . ?
C615 C16F C17F C12F 11(2) . . . . ?
F25 B2 F21 F28 129.9(14) . . . . ?
F27 B2 F21 F28 -94.7(14) . . . . ?
F24 B2 F21 F28 63.3(16) . . . . ?
F22 B2 F21 F28 -69.4(14) . . . . ?
F26 B2 F21 F28 18.9(14) . . . . ?
F23 B2 F21 F28 -177.4(14) . . . . ?
F25 B2 F22 F27 82(2) . . . . ?
F24 B2 F22 F27 153.3(14) . . . . ?
F28 B2 F22 F27 -86.1(14) . . . . ?
F26 B2 F22 F27 -174.7(15) . . . . ?
F23 B2 F22 F27 28.5(14) . . . . ?
F21 B2 F22 F27 -63.7(14) . . . . ?
F27 B2 F23 F25 157.8(10) . . . . ?
F24 B2 F23 F25 24.6(8) . . . . ?
F22 B2 F23 F25 144.6(10) . . . . ?
F28 B2 F23 F25 -107.8(9) . . . . ?
F26 B2 F23 F25 35(2) . . . . ?
F21 B2 F23 F25 -106.7(8) . . . . ?
F25 B2 F24 F26 -164.3(11) . . . . ?
F27 B2 F24 F26 69.8(14) . . . . ?
F22 B2 F24 F26 53.1(10) . . . . ?
F28 B2 F24 F26 -56.6(11) . . . . ?
F23 B2 F24 F26 173.7(10) . . . . ?
F21 B2 F24 F26 -80.1(12) . . . . ?
F27 B2 F24 F25 -125.8(14) . . . . ?
F22 B2 F24 F25 -142.5(10) . . . . ?
F28 B2 F24 F25 107.7(10) . . . . ?
F26 B2 F24 F25 164.3(11) . . . . ?
F23 B2 F24 F25 -22.0(7) . . . . ?
F21 B2 F24 F25 84.2(10) . . . . ?
F27 B2 F25 F23 -30.7(13) . . . . ?
F24 B2 F25 F23 -155.4(8) . . . . ?
F22 B2 F25 F23 -70.5(16) . . . . ?
F28 B2 F25 F23 96.9(9) . . . . ?
F26 B2 F25 F23 -166.0(9) . . . . ?
F21 B2 F25 F23 76.9(7) . . . . ?
F27 B2 F25 F24 124.8(13) . . . . ?
F22 B2 F25 F24 84.9(16) . . . . ?
F28 B2 F25 F24 -107.6(9) . . . . ?
F26 B2 F25 F24 -10.5(7) . . . . ?
F23 B2 F25 F24 155.4(8) . . . . ?
F21 B2 F25 F24 -127.6(8) . . . . ?
B2 F23 F25 F24 -25.6(8) . . . . ?
F26 F24 F25 B2 21.9(15) . . . . ?
F26 F24 F25 F23 51.0(19) . . . . ?
B2 F24 F25 F23 29.0(10) . . . . ?
F25 F24 F26 B2 -18.6(12) . . . . ?
F25 B2 F26 F24 14.6(10) . . . . ?
F27 B2 F26 F24 -132.1(11) . . . . ?
F22 B2 F26 F24 -129.4(10) . . . . ?
F28 B2 F26 F24 131.1(10) . . . . ?
F23 B2 F26 F24 -14(2) . . . . ?
F21 B2 F26 F24 123.6(10) . . . . ?
F25 B2 F27 F22 -128.1(16) . . . . ?
F24 B2 F27 F22 -35.2(18) . . . . ?
F28 B2 F27 F22 97.9(14) . . . . ?
F26 B2 F27 F22 5.6(15) . . . . ?
F23 B2 F27 F22 -152.9(14) . . . . ?
F21 B2 F27 F22 121.7(13) . . . . ?
F25 B2 F28 F21 -56.5(15) . . . . ?
F27 B2 F28 F21 87.7(13) . . . . ?
F24 B2 F28 F21 -129.4(13) . . . . ?
F22 B2 F28 F21 116.1(13) . . . . ?
F26 B2 F28 F21 -162.6(13) . . . . ?
F23 B2 F28 F21 2.8(14) . . . . ?
F38 B3 F31 F32 -78.4(14) . . . . ?
F37 B3 F31 F32 146.8(12) . . . . ?
F34 B3 F31 F32 48.2(15) . . . . ?
F35 B3 F31 F32 107.6(12) . . . . ?
F33 B3 F31 F32 -5.9(13) . . . . ?
F36 B3 F31 F32 -114.1(11) . . . . ?
F38 B3 F31 F37 134.8(12) . . . . ?
F34 B3 F31 F37 -98.7(12) . . . . ?
F35 B3 F31 F37 -39.2(7) . . . . ?
F33 B3 F31 F37 -152.7(10) . . . . ?
F36 B3 F31 F37 99.1(8) . . . . ?
F32 B3 F31 F37 -146.8(12) . . . . ?
F37 F31 F32 B3 35.0(11) . . . . ?
F38 B3 F32 F31 116.7(13) . . . . ?
F37 B3 F32 F31 -33.0(12) . . . . ?
F34 B3 F32 F31 -142.5(13) . . . . ?
F35 B3 F32 F31 -87.0(13) . . . . ?
F33 B3 F32 F31 174.3(13) . . . . ?
F36 B3 F32 F31 75.9(12) . . . . ?
F38 B3 F33 F34 -118.7(9) . . . . ?
F31 B3 F33 F34 124.0(10) . . . . ?
F37 B3 F33 F34 26(2) . . . . ?
F35 B3 F33 F34 4.4(8) . . . . ?
F36 B3 F33 F34 -126.9(9) . . . . ?
F32 B3 F33 F34 120.9(8) . . . . ?
F31 B3 F33 F38 -117.3(10) . . . . ?
F37 B3 F33 F38 145(2) . . . . ?
F34 B3 F33 F38 118.7(9) . . . . ?
F35 B3 F33 F38 123.1(9) . . . . ?
F36 B3 F33 F38 -8.1(6) . . . . ?
F32 B3 F33 F38 -120.3(8) . . . . ?
B3 F33 F34 F35 -6.6(12) . . . . ?
F38 F33 F34 F35 -50.0(14) . . . . ?
F38 F33 F34 B3 -43.3(6) . . . . ?
F38 B3 F34 F33 53.1(8) . . . . ?
F31 B3 F34 F33 -83.7(12) . . . . ?
F37 B3 F34 F33 -168.2(9) . . . . ?
F35 B3 F34 F33 -174.6(10) . . . . ?
F36 B3 F34 F33 74.8(11) . . . . ?
F32 B3 F34 F33 -60.6(8) . . . . ?
F38 B3 F34 F35 -132.3(9) . . . . ?
F31 B3 F34 F35 90.9(12) . . . . ?
F37 B3 F34 F35 6.5(8) . . . . ?
F33 B3 F34 F35 174.6(10) . . . . ?
F36 B3 F34 F35 -110.6(11) . . . . ?
F32 B3 F34 F35 114.0(9) . . . . ?
F33 F34 F35 F37 -1(2) . . . . ?
B3 F34 F35 F37 -8.0(10) . . . . ?
F33 F34 F35 B3 6.7(13) . . . . ?
F38 B3 F35 F37 -123.1(12) . . . . ?
F31 B3 F35 F37 50.7(9) . . . . ?
F34 B3 F35 F37 172.1(10) . . . . ?
F33 B3 F35 F37 167.9(9) . . . . ?
F36 B3 F35 F37 -76.7(11) . . . . ?
F32 B3 F35 F37 84.1(10) . . . . ?
F38 B3 F35 F34 64.7(12) . . . . ?
F31 B3 F35 F34 -121.5(10) . . . . ?
F37 B3 F35 F34 -172.1(10) . . . . ?
F33 B3 F35 F34 -4.2(8) . . . . ?
F36 B3 F35 F34 111.2(11) . . . . ?
F32 B3 F35 F34 -88.1(10) . . . . ?
F31 B3 F36 F38 125.5(11) . . . . ?
F37 B3 F36 F38 -155.8(11) . . . . ?
F34 B3 F36 F38 -37.2(12) . . . . ?
F35 B3 F36 F38 -103.6(13) . . . . ?
F33 B3 F36 F38 12.2(9) . . . . ?
F32 B3 F36 F38 94.9(11) . . . . ?
F34 F35 F37 B3 8.1(11) . . . . ?
F34 F35 F37 F31 -27.8(13) . . . . ?
B3 F35 F37 F31 -36.0(6) . . . . ?
F38 B3 F37 F35 105.4(14) . . . . ?
F31 B3 F37 F35 -132.7(9) . . . . ?
F34 B3 F37 F35 -6.5(8) . . . . ?
F33 B3 F37 F35 -27(2) . . . . ?
F36 B3 F37 F35 126.0(9) . . . . ?
F32 B3 F37 F35 -116.1(9) . . . . ?
F38 B3 F37 F31 -121.9(15) . . . . ?
F34 B3 F37 F31 126.2(9) . . . . ?
F35 B3 F37 F31 132.7(9) . . . . ?
F33 B3 F37 F31 106(2) . . . . ?
F36 B3 F37 F31 -101.3(8) . . . . ?
F32 B3 F37 F31 16.6(6) . . . . ?
F32 F31 F37 F35 -2.0(18) . . . . ?
B3 F31 F37 F35 44.2(8) . . . . ?
F32 F31 F37 B3 -46.2(15) . . . . ?
B3 F36 F38 F33 -20.3(15) . . . . ?
F31 B3 F38 F36 -68.9(12) . . . . ?
F37 B3 F38 F36 34.5(16) . . . . ?
F34 B3 F38 F36 150.5(10) . . . . ?
F35 B3 F38 F36 104.3(12) . . . . ?
F33 B3 F38 F36 -166.9(10) . . . . ?
F32 B3 F38 F36 -101.4(10) . . . . ?
F31 B3 F38 F33 98.0(11) . . . . ?
F37 B3 F38 F33 -158.6(14) . . . . ?
F34 B3 F38 F33 -42.6(6) . . . . ?
F35 B3 F38 F33 -88.8(11) . . . . ?
F36 B3 F38 F33 166.9(10) . . . . ?
F32 B3 F38 F33 65.5(8) . . . . ?
F34 F33 F38 F36 74(2) . . . . ?
B3 F33 F38 F36 22.7(17) . . . . ?
F34 F33 F38 B3 51.0(8) . . . . ?
F48 B4 F41 F47 130.3(9) . . . . ?
F45 B4 F41 F47 -92.9(9) . . . . ?
F44 B4 F41 F47 -112.9(8) . . . . ?
F43 B4 F41 F47 114.3(11) . . . . ?
F42 B4 F41 F47 13.5(6) . . . . ?
F46 B4 F41 F47 -53(4) . . . . ?
F47 B4 F41 F44 112.9(8) . . . . ?
F48 B4 F41 F44 -116.7(8) . . . . ?
F45 B4 F41 F44 20.0(7) . . . . ?
F43 B4 F41 F44 -132.8(11) . . . . ?
F42 B4 F41 F44 126.4(8) . . . . ?
F46 B4 F41 F44 60(4) . . . . ?
F47 B4 F41 F48 -130.3(9) . . . . ?
F45 B4 F41 F48 136.8(11) . . . . ?
F44 B4 F41 F48 116.7(8) . . . . ?
F43 B4 F41 F48 -16.1(7) . . . . ?
F42 B4 F41 F48 -116.8(9) . . . . ?
F46 B4 F41 F48 177(100) . . . . ?
F48 B4 F42 F47 -104.7(13) . . . . ?
F45 B4 F42 F47 93.4(11) . . . . ?
F44 B4 F42 F47 52.0(12) . . . . ?
F43 B4 F42 F47 -141.2(11) . . . . ?
F41 B4 F42 F47 -21.1(10) . . . . ?
F46 B4 F42 F47 146.5(11) . . . . ?
F47 B4 F43 F48 104.1(12) . . . . ?
F45 B4 F43 F48 -125.6(13) . . . . ?
F44 B4 F43 F48 -65.0(14) . . . . ?
F41 B4 F43 F48 23.4(10) . . . . ?
F42 B4 F43 F48 130.2(10) . . . . ?
F46 B4 F43 F48 -159.5(10) . . . . ?
F47 B4 F44 F45 92.7(10) . . . . ?
F48 B4 F44 F45 -137.9(11) . . . . ?
F43 B4 F44 F45 -96.9(14) . . . . ?
F41 B4 F44 F45 153.9(10) . . . . ?
F42 B4 F44 F45 63.7(11) . . . . ?
F46 B4 F44 F45 -14.6(9) . . . . ?
F47 B4 F44 F41 -61.2(8) . . . . ?
F48 B4 F44 F41 68.1(9) . . . . ?
F45 B4 F44 F41 -153.9(10) . . . . ?
F43 B4 F44 F41 109.2(14) . . . . ?
F42 B4 F44 F41 -90.2(10) . . . . ?
F46 B4 F44 F41 -168.5(9) . . . . ?
B4 F41 F44 F45 -27.1(10) . . . . ?
F47 F41 F44 F45 17.8(11) . . . . ?
F48 F41 F44 F45 -67.3(10) . . . . ?
F47 F41 F44 B4 44.9(6) . . . . ?
F48 F41 F44 B4 -40.2(6) . . . . ?
F41 F44 F45 B4 25.0(9) . . . . ?
B4 F44 F45 F46 21.9(13) . . . . ?
F41 F44 F45 F46 46.9(18) . . . . ?
F47 B4 F45 F44 -96.8(10) . . . . ?
F48 B4 F45 F44 69.4(15) . . . . ?
F43 B4 F45 F44 125.0(11) . . . . ?
F41 B4 F45 F44 -26.0(9) . . . . ?
F42 B4 F45 F44 -134.5(9) . . . . ?
F46 B4 F45 F44 163.5(10) . . . . ?
F47 B4 F45 F46 99.7(9) . . . . ?
F48 B4 F45 F46 -94.1(14) . . . . ?
F44 B4 F45 F46 -163.5(10) . . . . ?
F43 B4 F45 F46 -38.6(10) . . . . ?
F41 B4 F45 F46 170.5(10) . . . . ?
F42 B4 F45 F46 62.0(7) . . . . ?
F44 F45 F46 B4 -21.5(13) . . . . ?
F47 B4 F46 F45 -93.9(9) . . . . ?
F48 B4 F46 F45 132.3(11) . . . . ?
F44 B4 F46 F45 12.3(7) . . . . ?
F43 B4 F46 F45 147.6(9) . . . . ?
F41 B4 F46 F45 -44(4) . . . . ?
F42 B4 F46 F45 -113.9(8) . . . . ?
B4 F42 F47 F41 35.9(16) . . . . ?
F48 B4 F47 F42 97.3(12) . . . . ?
F45 B4 F47 F42 -93.4(10) . . . . ?
F44 B4 F47 F42 -140.9(9) . . . . ?
F43 B4 F47 F42 46.7(13) . . . . ?
F41 B4 F47 F42 157.9(10) . . . . ?
F46 B4 F47 F42 -32.6(11) . . . . ?
F48 B4 F47 F41 -60.6(10) . . . . ?
F45 B4 F47 F41 108.7(8) . . . . ?
F44 B4 F47 F41 61.2(7) . . . . ?
F43 B4 F47 F41 -111.2(10) . . . . ?
F42 B4 F47 F41 -157.9(10) . . . . ?
F46 B4 F47 F41 169.5(9) . . . . ?
B4 F41 F47 F42 -41.5(18) . . . . ?
F44 F41 F47 F42 -90.1(19) . . . . ?
F48 F41 F47 F42 -8(2) . . . . ?
F44 F41 F47 B4 -48.5(7) . . . . ?
F48 F41 F47 B4 33.2(6) . . . . ?
B4 F43 F48 F41 -22.5(10) . . . . ?
F47 B4 F48 F43 -103.2(12) . . . . ?
F45 B4 F48 F43 92.7(15) . . . . ?
F44 B4 F48 F43 138.9(10) . . . . ?
F41 B4 F48 F43 -159.1(9) . . . . ?
F42 B4 F48 F43 -60.3(10) . . . . ?
F46 B4 F48 F43 21.7(11) . . . . ?
F47 B4 F48 F41 55.9(9) . . . . ?
F45 B4 F48 F41 -108.2(15) . . . . ?
F44 B4 F48 F41 -62.0(8) . . . . ?
F43 B4 F48 F41 159.1(9) . . . . ?
F42 B4 F48 F41 98.8(9) . . . . ?
F46 B4 F48 F41 -179.2(11) . . . . ?
B4 F41 F48 F43 26.6(12) . . . . ?
F47 F41 F48 F43 -8.9(13) . . . . ?
F44 F41 F48 F43 73.3(13) . . . . ?
F47 F41 F48 B4 -35.5(7) . . . . ?
F44 F41 F48 B4 46.7(7) . . . . ?
F55 B5 F51 F57 -133.1(12) . . . . ?
F56 B5 F51 F57 55.7(9) . . . . ?
F53 B5 F51 F57 82.8(12) . . . . ?
F54 B5 F51 F57 -150.7(13) . . . . ?
F52 B5 F51 F57 135.3(8) . . . . ?
F55 B5 F53 F56 156.0(16) . . . . ?
F51 B5 F53 F56 -57.9(17) . . . . ?
F57 B5 F53 F56 2.4(15) . . . . ?
F54 B5 F53 F56 159.9(15) . . . . ?
F52 B5 F53 F56 -113.0(14) . . . . ?
F51 B5 F54 F55 52(2) . . . . ?
F56 B5 F54 F55 -158(2) . . . . ?
F53 B5 F54 F55 -169(2) . . . . ?
F57 B5 F54 F55 -50(3) . . . . ?
F52 B5 F54 F55 121(2) . . . . ?
F51 B5 F55 F54 -138(2) . . . . ?
F56 B5 F55 F54 29(3) . . . . ?
F53 B5 F55 F54 11(2) . . . . ?
F57 B5 F55 F54 150(2) . . . . ?
F52 B5 F55 F54 -60(2) . . . . ?
F55 B5 F56 F53 -34(2) . . . . ?
F51 B5 F56 F53 134.1(15) . . . . ?
F57 B5 F56 F53 -177.5(15) . . . . ?
F54 B5 F56 F53 -23.1(17) . . . . ?
F52 B5 F56 F53 60.4(13) . . . . ?
F55 B5 F57 F51 95.4(17) . . . . ?
F56 B5 F57 F51 -122.7(10) . . . . ?
F53 B5 F57 F51 -124.0(10) . . . . ?
F54 B5 F57 F51 119(2) . . . . ?
F52 B5 F57 F51 -50.4(9) . . . . ?
F65 B6 F61 F62 -9.5(10) . . . . ?
F66 B6 F61 F62 142.6(11) . . . . ?
F67 B6 F61 F62 -100.4(14) . . . . ?
F68 B6 F61 F62 106.7(10) . . . . ?
F63 B6 F61 F62 -126.4(10) . . . . ?
F64 B6 F61 F62 93(3) . . . . ?
F66 B6 F62 F65 122.3(18) . . . . ?
F67 B6 F62 F65 -46.7(11) . . . . ?
F68 B6 F62 F65 118.3(11) . . . . ?
F63 B6 F62 F65 -100.9(12) . . . . ?
F61 B6 F62 F65 -169.9(11) . . . . ?
F64 B6 F62 F65 36.6(11) . . . . ?
F65 B6 F62 F61 169.9(11) . . . . ?
F66 B6 F62 F61 -67.8(17) . . . . ?
F67 B6 F62 F61 123.2(12) . . . . ?
F68 B6 F62 F61 -71.8(9) . . . . ?
F63 B6 F62 F61 69.0(11) . . . . ?
F64 B6 F62 F61 -153.5(11) . . . . ?
B6 F61 F62 F65 11.0(12) . . . . ?
F65 B6 F63 F67 33.7(12) . . . . ?
F62 B6 F63 F67 98.4(13) . . . . ?
F66 B6 F63 F67 -107.9(11) . . . . ?
F68 B6 F63 F67 -132.0(14) . . . . ?
F61 B6 F63 F67 153.0(11) . . . . ?
F64 B6 F63 F67 -42.3(11) . . . . ?
F65 B6 F64 F66 167.4(11) . . . . ?
F62 B6 F64 F66 135.3(13) . . . . ?
F67 B6 F64 F66 -114.1(10) . . . . ?
F68 B6 F64 F66 41.3(7) . . . . ?
F63 B6 F64 F66 -82.8(9) . . . . ?
F61 B6 F64 F66 56(3) . . . . ?
F62 B6 F64 F65 -32.2(10) . . . . ?
F66 B6 F64 F65 -167.4(11) . . . . ?
F67 B6 F64 F65 78.5(8) . . . . ?
F68 B6 F64 F65 -126.1(10) . . . . ?
F63 B6 F64 F65 109.8(10) . . . . ?
F61 B6 F64 F65 -112(3) . . . . ?
F65 B6 F64 F67 -78.5(8) . . . . ?
F62 B6 F64 F67 -110.6(12) . . . . ?
F66 B6 F64 F67 114.1(10) . . . . ?
F68 B6 F64 F67 155.5(11) . . . . ?
F63 B6 F64 F67 31.3(8) . . . . ?
F61 B6 F64 F67 170(3) . . . . ?
F61 F62 F65 B6 -11.6(13) . . . . ?
B6 F62 F65 F67 36.4(9) . . . . ?
F61 F62 F65 F67 24.8(17) . . . . ?
B6 F62 F65 F64 -33.2(10) . . . . ?
F61 F62 F65 F64 -44.8(17) . . . . ?
F66 B6 F65 F62 -129.4(16) . . . . ?
F67 B6 F65 F62 136.9(11) . . . . ?
F68 B6 F65 F62 -81.5(12) . . . . ?
F63 B6 F65 F62 111.7(11) . . . . ?
F61 B6 F65 F62 9.9(11) . . . . ?
F64 B6 F65 F62 -145.8(10) . . . . ?
F62 B6 F65 F67 -136.9(11) . . . . ?
F66 B6 F65 F67 93.7(16) . . . . ?
F68 B6 F65 F67 141.5(13) . . . . ?
F63 B6 F65 F67 -25.2(9) . . . . ?
F61 B6 F65 F67 -127.1(12) . . . . ?
F64 B6 F65 F67 77.3(8) . . . . ?
F62 B6 F65 F64 145.8(10) . . . . ?
F66 B6 F65 F64 16.4(14) . . . . ?
F67 B6 F65 F64 -77.3(8) . . . . ?
F68 B6 F65 F64 64.3(11) . . . . ?
F63 B6 F65 F64 -102.5(11) . . . . ?
F61 B6 F65 F64 155.7(12) . . . . ?
B6 F64 F65 F62 33.3(10) . . . . ?
F66 F64 F65 F62 23.3(13) . . . . ?
F67 F64 F65 F62 97.1(11) . . . . ?
F66 F64 F65 B6 -10.0(9) . . . . ?
F67 F64 F65 B6 63.7(7) . . . . ?
B6 F64 F65 F67 -63.7(7) . . . . ?
F66 F64 F65 F67 -73.8(8) . . . . ?
F65 B6 F66 F68 83.1(18) . . . . ?
F62 B6 F66 F68 -6(2) . . . . ?
F67 B6 F66 F68 163.8(13) . . . . ?
F63 B6 F66 F68 -149.8(12) . . . . ?
F61 B6 F66 F68 -60.8(12) . . . . ?
F64 B6 F66 F68 99.9(12) . . . . ?
F65 B6 F66 F64 -16.8(15) . . . . ?
F62 B6 F66 F64 -105.8(18) . . . . ?
F67 B6 F66 F64 64.0(9) . . . . ?
F68 B6 F66 F64 -99.9(12) . . . . ?
F63 B6 F66 F64 110.3(9) . . . . ?
F61 B6 F66 F64 -160.7(10) . . . . ?
B6 F64 F66 F68 -71.2(11) . . . . ?
F65 F64 F66 F68 -61.7(12) . . . . ?
F67 F64 F66 F68 -116.4(11) . . . . ?
F65 F64 F66 B6 9.5(8) . . . . ?
F67 F64 F66 B6 -45.2(7) . . . . ?
B6 F63 F67 F65 -25.9(9) . . . . ?
B6 F63 F67 F64 37.3(9) . . . . ?
F65 B6 F67 F63 -148.2(11) . . . . ?
F62 B6 F67 F63 -108.7(12) . . . . ?
F66 B6 F67 F63 78.6(11) . . . . ?
F68 B6 F67 F63 96.1(19) . . . . ?
F61 B6 F67 F63 -36.4(14) . . . . ?
F64 B6 F67 F63 138.3(11) . . . . ?
F62 B6 F67 F65 39.5(10) . . . . ?
F66 B6 F67 F65 -133.2(12) . . . . ?
F68 B6 F67 F65 -116(2) . . . . ?
F63 B6 F67 F65 148.2(11) . . . . ?
F61 B6 F67 F65 111.8(14) . . . . ?
F64 B6 F67 F65 -73.5(8) . . . . ?
F65 B6 F67 F64 73.5(8) . . . . ?
F62 B6 F67 F64 113.0(12) . . . . ?
F66 B6 F67 F64 -59.7(9) . . . . ?
F68 B6 F67 F64 -42.1(17) . . . . ?
F63 B6 F67 F64 -138.3(11) . . . . ?
F61 B6 F67 F64 -174.7(15) . . . . ?
F62 F65 F67 F63 -6.7(15) . . . . ?
B6 F65 F67 F63 32.3(11) . . . . ?
F64 F65 F67 F63 104.0(12) . . . . ?
F62 F65 F67 B6 -39.0(10) . . . . ?
F64 F65 F67 B6 71.7(8) . . . . ?
F62 F65 F67 F64 -110.7(11) . . . . ?
B6 F65 F67 F64 -71.7(8) . . . . ?
B6 F64 F67 F63 -42.8(11) . . . . ?
F66 F64 F67 F63 3.9(12) . . . . ?
F65 F64 F67 F63 -103.0(12) . . . . ?
F66 F64 F67 B6 46.7(8) . . . . ?
F65 F64 F67 B6 -60.2(7) . . . . ?
B6 F64 F67 F65 60.2(7) . . . . ?
F66 F64 F67 F65 106.9(8) . . . . ?
F64 F66 F68 B6 59.7(7) . . . . ?
F65 B6 F68 F66 -126.8(15) . . . . ?
F62 B6 F68 F66 176.1(13) . . . . ?
F67 B6 F68 F66 -26(2) . . . . ?
F63 B6 F68 F66 38.3(15) . . . . ?
F61 B6 F68 F66 118.4(12) . . . . ?
F64 B6 F68 F66 -67.2(11) . . . . ?
F86 B8 F82 F88 -109(2) . . . . ?
F83 B8 F82 F88 -109(2) . . . . ?
F84 B8 F82 F88 -140(10) . . . . ?
F81 B8 F82 F88 89.9(18) . . . . ?
F85 B8 F82 F88 0(100) . . . . ?
F87 B8 F82 F88 136(5) . . . . ?
F88 B8 F83 F84 123(2) . . . . ?
F86 B8 F83 F84 0(100) . . . . ?
F81 B8 F83 F84 -94(6) . . . . ?
F85 B8 F83 F84 -173(2) . . . . ?
F82 B8 F83 F84 -173(2) . . . . ?
F87 B8 F83 F84 -13.4(19) . . . . ?
F88 B8 F84 F87 111(5) . . . . ?
F86 B8 F84 F87 -146(5) . . . . ?
F83 B8 F84 F87 -146(5) . . . . ?
F81 B8 F84 F87 14(5) . . . . ?
F85 B8 F84 F87 -114(10) . . . . ?
F82 B8 F84 F87 -114(10) . . . . ?
F88 B8 F84 F83 -103(2) . . . . ?
F86 B8 F84 F83 0.0(18) . . . . ?
F81 B8 F84 F83 160(2) . . . . ?
F85 B8 F84 F83 32(10) . . . . ?
F82 B8 F84 F83 32(10) . . . . ?
F87 B8 F84 F83 146(5) . . . . ?
F88 B8 F84 F86 -103(2) . . . . ?
F83 B8 F84 F86 0.0(18) . . . . ?
F81 B8 F84 F86 160(2) . . . . ?
F85 B8 F84 F86 32(10) . . . . ?
F82 B8 F84 F86 32(10) . . . . ?
F87 B8 F84 F86 146(5) . . . . ?
B8 F83 F84 F87 43(5) . . . . ?
B8 F83 F84 F86 0(100) . . . . ?
F86 B8 F85 F88 -109(2) . . . . ?
F83 B8 F85 F88 -109(2) . . . . ?
F84 B8 F85 F88 -140(10) . . . . ?
F81 B8 F85 F88 89.9(18) . . . . ?
F82 B8 F85 F88 0(100) . . . . ?
F87 B8 F85 F88 136(5) . . . . ?
F88 B8 F86 F84 123(2) . . . . ?
F83 B8 F86 F84 0(100) . . . . ?
F81 B8 F86 F84 -94(6) . . . . ?
F85 B8 F86 F84 -173(2) . . . . ?
F82 B8 F86 F84 -173(2) . . . . ?
F87 B8 F86 F84 -13.4(19) . . . . ?
F87 F84 F86 B8 43(5) . . . . ?
F83 F84 F86 B8 0(100) . . . . ?
F83 F84 F87 B8 -32(4) . . . . ?
F86 F84 F87 B8 -32(4) . . . . ?
F88 B8 F87 F84 -88(5) . . . . ?
F86 B8 F87 F84 33(5) . . . . ?
F83 B8 F87 F84 33(5) . . . . ?
F81 B8 F87 F84 -166(5) . . . . ?
F85 B8 F87 F84 148(5) . . . . ?
F82 B8 F87 F84 148(5) . . . . ?
F86 B8 F88 F85 85(2) . . . . ?
F83 B8 F88 F85 85(2) . . . . ?
F84 B8 F88 F85 170(3) . . . . ?
F81 B8 F88 F85 -83.3(19) . . . . ?
F82 B8 F88 F85 0(2) . . . . ?
F87 B8 F88 F85 -160(3) . . . . ?
F86 B8 F88 F82 85(2) . . . . ?
F83 B8 F88 F82 85(2) . . . . ?
F84 B8 F88 F82 170(3) . . . . ?
F81 B8 F88 F82 -83.3(19) . . . . ?
F85 B8 F88 F82 0(2) . . . . ?
F87 B8 F88 F82 -160(3) . . . . ?
B8 F85 F88 F82 0(100) . . . . ?
B8 F82 F88 F85 0(100) . . . . ?
F95 B9 F91 F92 -69(3) . . . . ?
F96 B9 F91 F92 94.8(17) . . . . ?
F94 B9 F91 F92 50.9(14) . . . . ?
F93 B9 F91 F92 -11.1(16) . . . . ?
B9 F91 F92 F93 12.1(18) . . . . ?
B9 F91 F92 F94 -42.7(12) . . . . ?
F95 B9 F92 F91 147.8(19) . . . . ?
F96 B9 F92 F91 -104.8(17) . . . . ?
F94 B9 F92 F91 -125.7(15) . . . . ?
F93 B9 F92 F91 168.1(17) . . . . ?
F95 B9 F92 F93 -20.3(19) . . . . ?
F96 B9 F92 F93 87.0(18) . . . . ?
F91 B9 F92 F93 -168.1(17) . . . . ?
F94 B9 F92 F93 66.2(14) . . . . ?
F95 B9 F92 F94 -86.5(18) . . . . ?
F96 B9 F92 F94 20.8(16) . . . . ?
F91 B9 F92 F94 125.7(15) . . . . ?
F93 B9 F92 F94 -66.2(14) . . . . ?
F91 F92 F93 F95 9(3) . . . . ?
B9 F92 F93 F95 20.8(19) . . . . ?
F94 F92 F93 F95 87(2) . . . . ?
F91 F92 F93 F94 -78.2(18) . . . . ?
B9 F92 F93 F94 -66.2(11) . . . . ?
F91 F92 F93 B9 -12.0(17) . . . . ?
F94 F92 F93 B9 66.2(11) . . . . ?
F96 B9 F93 F95 98(2) . . . . ?
F91 B9 F93 F95 -146(2) . . . . ?
F92 B9 F93 F95 -156(2) . . . . ?
F94 B9 F93 F95 122(2) . . . . ?
F95 B9 F93 F92 156(2) . . . . ?
F96 B9 F93 F92 -105.5(16) . . . . ?
F91 B9 F93 F92 10.3(15) . . . . ?
F94 B9 F93 F92 -81.9(15) . . . . ?
F95 B9 F93 F94 -122(2) . . . . ?
F96 B9 F93 F94 -23.7(17) . . . . ?
F91 B9 F93 F94 92.2(18) . . . . ?
F92 B9 F93 F94 81.9(15) . . . . ?
F95 B9 F94 F96 -100(2) . . . . ?
F91 B9 F94 F96 108(2) . . . . ?
F92 B9 F94 F96 150(2) . . . . ?
F93 B9 F94 F96 -144(3) . . . . ?
F95 B9 F94 F93 43.8(17) . . . . ?
F96 B9 F94 F93 144(3) . . . . ?
F91 B9 F94 F93 -108.4(17) . . . . ?
F92 B9 F94 F93 -66.3(13) . . . . ?
F95 B9 F94 F92 110.1(16) . . . . ?
F96 B9 F94 F92 -150(2) . . . . ?
F91 B9 F94 F92 -42.1(11) . . . . ?
F93 B9 F94 F92 66.3(13) . . . . ?
F95 F93 F94 F96 -9(3) . . . . ?
F92 F93 F94 F96 102(3) . . . . ?
B9 F93 F94 F96 36(2) . . . . ?
F95 F93 F94 B9 -44.9(15) . . . . ?
F92 F93 F94 B9 65.8(10) . . . . ?
F95 F93 F94 F92 -110.8(17) . . . . ?
B9 F93 F94 F92 -65.8(10) . . . . ?
F91 F92 F94 F96 16(3) . . . . ?
B9 F92 F94 F96 -30(2) . . . . ?
F93 F92 F94 F96 -106(3) . . . . ?
F91 F92 F94 B9 45.3(12) . . . . ?
F93 F92 F94 B9 -76.2(13) . . . . ?
F91 F92 F94 F93 121.5(15) . . . . ?
B9 F92 F94 F93 76.2(13) . . . . ?
F92 F93 F95 B9 -21.6(19) . . . . ?
F94 F93 F95 B9 47.2(15) . . . . ?
F96 B9 F95 F93 -89.9(19) . . . . ?
F91 B9 F95 F93 75(3) . . . . ?
F92 B9 F95 F93 22(2) . . . . ?
F94 B9 F95 F93 -47.2(18) . . . . ?
F93 F94 F96 B9 -35(2) . . . . ?
F92 F94 F96 B9 26.8(19) . . . . ?
F95 B9 F96 F94 85(2) . . . . ?
F91 B9 F96 F94 -86(2) . . . . ?
F92 B9 F96 F94 -29(2) . . . . ?
F93 B9 F96 F94 31(2) . . . . ?
F107 B10 F101 F105 -86.0(18) . . . . ?
F104 B10 F101 F105 111(2) . . . . ?
F103 B10 F101 F105 -135.0(18) . . . . ?
F106 B10 F101 F105 -32.9(17) . . . . ?
F108 B10 F101 F105 33.2(18) . . . . ?
F102 B10 F101 F105 159.6(19) . . . . ?
F107 B10 F101 F102 114.3(13) . . . . ?
F104 B10 F101 F102 -48.5(17) . . . . ?
F105 B10 F101 F102 -159.6(19) . . . . ?
F103 B10 F101 F102 65.3(11) . . . . ?
F106 B10 F101 F102 167.4(12) . . . . ?
F108 B10 F101 F102 -126.5(12) . . . . ?
F107 B10 F102 F101 -96.8(14) . . . . ?
F104 B10 F102 F101 147.2(12) . . . . ?
F105 B10 F102 F101 11.6(11) . . . . ?
F103 B10 F102 F101 -120.6(11) . . . . ?
F106 B10 F102 F101 -37(3) . . . . ?
F108 B10 F102 F101 95.2(15) . . . . ?
F105 F101 F102 B10 -23(2) . . . . ?
F104 B10 F103 F107 -128.9(14) . . . . ?
F105 B10 F103 F107 58.5(19) . . . . ?
F101 B10 F103 F107 92.0(15) . . . . ?
F106 B10 F103 F107 -8.0(13) . . . . ?
F108 B10 F103 F107 -71.2(19) . . . . ?
F102 B10 F103 F107 150.6(14) . . . . ?
F107 B10 F104 F108 103.1(14) . . . . ?
F105 B10 F104 F108 -45.3(18) . . . . ?
F103 B10 F104 F108 142.5(12) . . . . ?
F101 B10 F104 F108 -95.5(18) . . . . ?
F106 B10 F104 F108 41.9(12) . . . . ?
F102 B10 F104 F108 -139.7(11) . . . . ?
F102 F101 F105 B10 21.1(19) . . . . ?
B10 F101 F105 F106 37.7(16) . . . . ?
F102 F101 F105 F106 59(3) . . . . ?
F107 B10 F105 F101 102.7(17) . . . . ?
F104 B10 F105 F101 -106(2) . . . . ?
F103 B10 F105 F101 64(2) . . . . ?
F106 B10 F105 F101 143.9(18) . . . . ?
F108 B10 F105 F101 -148.1(18) . . . . ?
F102 B10 F105 F101 -18.9(17) . . . . ?
F107 B10 F105 F106 -41.3(10) . . . . ?
F104 B10 F105 F106 110.4(19) . . . . ?
F103 B10 F105 F106 -80.3(16) . . . . ?
F101 B10 F105 F106 -143.9(18) . . . . ?
F108 B10 F105 F106 68.0(9) . . . . ?
F102 B10 F105 F106 -162.9(12) . . . . ?
F104 B10 F106 F107 102.9(15) . . . . ?
F105 B10 F106 F107 -125.9(13) . . . . ?
F103 B10 F106 F107 7.2(12) . . . . ?
F101 B10 F106 F107 -106.2(13) . . . . ?
F108 B10 F106 F107 146.0(13) . . . . ?
F102 B10 F106 F107 -73(3) . . . . ?
F107 B10 F106 F105 125.9(13) . . . . ?
F104 B10 F106 F105 -131.2(15) . . . . ?
F103 B10 F106 F105 133.2(12) . . . . ?
F101 B10 F106 F105 19.7(10) . . . . ?
F108 B10 F106 F105 -88.0(10) . . . . ?
F102 B10 F106 F105 53(3) . . . . ?
F107 B10 F106 F108 -146.0(13) . . . . ?
F104 B10 F106 F108 -43.2(13) . . . . ?
F105 B10 F106 F108 88.0(10) . . . . ?
F103 B10 F106 F108 -138.8(12) . . . . ?
F101 B10 F106 F108 107.7(11) . . . . ?
F102 B10 F106 F108 141(3) . . . . ?
F101 F105 F106 F107 -1(2) . . . . ?
B10 F105 F106 F107 42.4(10) . . . . ?
F101 F105 F106 B10 -43(2) . . . . ?
F101 F105 F106 F108 -107(2) . . . . ?
B10 F105 F106 F108 -63.8(9) . . . . ?
B10 F103 F107 F106 15(2) . . . . ?
B10 F106 F107 F103 -15(2) . . . . ?
F105 F106 F107 F103 -56(3) . . . . ?
F108 F106 F107 F103 14(3) . . . . ?
F105 F106 F107 B10 -40.8(10) . . . . ?
F108 F106 F107 B10 29.4(11) . . . . ?
F104 B10 F107 F103 61.1(16) . . . . ?
F105 B10 F107 F103 -140.5(14) . . . . ?
F101 B10 F107 F103 -105.1(14) . . . . ?
F106 B10 F107 F103 170.1(16) . . . . ?
F108 B10 F107 F103 137.2(14) . . . . ?
F102 B10 F107 F103 -33.0(15) . . . . ?
F104 B10 F107 F106 -109.0(15) . . . . ?
F105 B10 F107 F106 49.3(12) . . . . ?
F103 B10 F107 F106 -170.1(16) . . . . ?
F101 B10 F107 F106 84.8(12) . . . . ?
F108 B10 F107 F106 -32.9(13) . . . . ?
F102 B10 F107 F106 156.9(13) . . . . ?
F107 B10 F108 F104 -112.2(13) . . . . ?
F105 B10 F108 F104 149.9(13) . . . . ?
F103 B10 F108 F104 -65.0(17) . . . . ?
F101 B10 F108 F104 131.4(13) . . . . ?
F106 B10 F108 F104 -140.7(12) . . . . ?
F102 B10 F108 F104 56.5(14) . . . . ?
F107 B10 F108 F106 28.5(11) . . . . ?
F104 B10 F108 F106 140.7(12) . . . . ?
F105 B10 F108 F106 -69.4(9) . . . . ?
F103 B10 F108 F106 75.7(17) . . . . ?
F101 B10 F108 F106 -87.9(12) . . . . ?
F102 B10 F108 F106 -162.8(16) . . . . ?
B10 F104 F108 F106 -32.4(10) . . . . ?
F107 F106 F108 B10 -28.9(11) . . . . ?
F105 F106 F108 B10 58.9(8) . . . . ?
F107 F106 F108 F104 0.4(15) . . . . ?
B10 F106 F108 F104 29.3(9) . . . . ?
F105 F106 F108 F104 88.2(10) . . . . ?
F116 B11 F111 F112 -9(3) . . . . ?
F117 B11 F111 F112 -156.0(17) . . . . ?
F113 B11 F111 F112 -123.6(18) . . . . ?
F114 B11 F111 F112 93.8(16) . . . . ?
F115 B11 F111 F112 64.0(17) . . . . ?
F118 B11 F111 F112 -46.7(13) . . . . ?
F116 B11 F111 F118 37(2) . . . . ?
F112 B11 F111 F118 46.7(13) . . . . ?
F117 B11 F111 F118 -109.4(14) . . . . ?
F113 B11 F111 F118 -77.0(15) . . . . ?
F114 B11 F111 F118 140.4(13) . . . . ?
F115 B11 F111 F118 110.7(14) . . . . ?
F116 B11 F111 F114 -103(2) . . . . ?
F112 B11 F111 F114 -93.8(16) . . . . ?
F117 B11 F111 F114 110.2(14) . . . . ?
F113 B11 F111 F114 142.6(17) . . . . ?
F115 B11 F111 F114 -29.7(11) . . . . ?
F118 B11 F111 F114 -140.4(13) . . . . ?
B11 F111 F112 F118 79.6(14) . . . . ?
F114 F111 F112 F118 132.2(15) . . . . ?
F118 F111 F112 B11 -79.6(14) . . . . ?
F114 F111 F112 B11 52.6(8) . . . . ?
F111 B11 F112 F118 -97.0(19) . . . . ?
F116 B11 F112 F118 77.1(16) . . . . ?
F117 B11 F112 F118 -56(3) . . . . ?
F113 B11 F112 F118 -11(2) . . . . ?
F114 B11 F112 F118 -177.9(16) . . . . ?
F115 B11 F112 F118 141.2(16) . . . . ?
F116 B11 F112 F111 174.0(18) . . . . ?
F117 B11 F112 F111 41(3) . . . . ?
F113 B11 F112 F111 86(2) . . . . ?
F114 B11 F112 F111 -80.9(16) . . . . ?
F115 B11 F112 F111 -121.8(17) . . . . ?
F118 B11 F112 F111 97.0(19) . . . . ?
F111 B11 F113 F117 -76(2) . . . . ?
F116 B11 F113 F117 139(2) . . . . ?
F112 B11 F113 F117 -127(2) . . . . ?
F114 B11 F113 F117 31(3) . . . . ?
F115 B11 F113 F117 93(3) . . . . ?
F118 B11 F113 F117 -134(2) . . . . ?
F111 B11 F113 F116 144.2(18) . . . . ?
F112 B11 F113 F116 93.7(19) . . . . ?
F117 B11 F113 F116 -139(2) . . . . ?
F114 B11 F113 F116 -108(2) . . . . ?
F115 B11 F113 F116 -46.0(17) . . . . ?
F118 B11 F113 F116 86.5(11) . . . . ?
F111 B11 F114 F115 -134.2(17) . . . . ?
F116 B11 F114 F115 5.6(18) . . . . ?
F112 B11 F114 F115 -89.8(15) . . . . ?
F117 B11 F114 F115 123.8(17) . . . . ?
F113 B11 F114 F115 106(2) . . . . ?
F118 B11 F114 F115 -91.4(19) . . . . ?
F116 B11 F114 F111 139.8(15) . . . . ?
F112 B11 F114 F111 44.4(10) . . . . ?
F117 B11 F114 F111 -102.0(15) . . . . ?
F113 B11 F114 F111 -119(2) . . . . ?
F115 B11 F114 F111 134.2(17) . . . . ?
F118 B11 F114 F111 42.8(14) . . . . ?
F112 F111 F114 F115 -25(2) . . . . ?
B11 F111 F114 F115 45.4(16) . . . . ?
F118 F111 F114 F115 7(2) . . . . ?
F112 F111 F114 B11 -70.7(14) . . . . ?
F118 F111 F114 B11 -38.4(12) . . . . ?
F111 F114 F115 B11 -33.5(11) . . . . ?
B11 F114 F115 F116 -5.6(17) . . . . ?
F111 F114 F115 F116 -39(2) . . . . ?
F111 B11 F115 F114 48.6(18) . . . . ?
F116 B11 F115 F114 -174.0(19) . . . . ?
F112 B11 F115 F114 87.6(16) . . . . ?
F117 B11 F115 F114 -79(2) . . . . ?
F113 B11 F115 F114 -122(2) . . . . ?
F118 B11 F115 F114 114.1(17) . . . . ?
F111 B11 F115 F116 -137.4(16) . . . . ?
F112 B11 F115 F116 -98.4(13) . . . . ?
F117 B11 F115 F116 95.0(18) . . . . ?
F113 B11 F115 F116 52.4(19) . . . . ?
F114 B11 F115 F116 174.0(19) . . . . ?
F118 B11 F115 F116 -71.8(14) . . . . ?
F111 B11 F116 F115 90(2) . . . . ?
F112 B11 F116 F115 83.6(12) . . . . ?
F117 B11 F116 F115 -124.1(15) . . . . ?
F113 B11 F116 F115 -145.6(13) . . . . ?
F114 B11 F116 F115 -4.0(13) . . . . ?
F118 B11 F116 F115 122.0(12) . . . . ?
F111 B11 F116 F113 -124(3) . . . . ?
F112 B11 F116 F113 -130.8(14) . . . . ?
F117 B11 F116 F113 21.6(12) . . . . ?
F114 B11 F116 F113 141.6(15) . . . . ?
F115 B11 F116 F113 145.6(13) . . . . ?
F118 B11 F116 F113 -92.4(11) . . . . ?
F114 F115 F116 B11 6(2) . . . . ?
F114 F115 F116 F113 -19(2) . . . . ?
B11 F115 F116 F113 -25.7(9) . . . . ?
F117 F113 F116 B11 -41(2) . . . . ?
F117 F113 F116 F115 -11(2) . . . . ?
B11 F113 F116 F115 30.6(12) . . . . ?
F116 F113 F117 B11 30.3(13) . . . . ?
F111 B11 F117 F113 115(2) . . . . ?
F116 B11 F117 F113 -43(2) . . . . ?
F112 B11 F117 F113 87(3) . . . . ?
F114 B11 F117 F113 -159(2) . . . . ?
F115 B11 F117 F113 -116(2) . . . . ?
F118 B11 F117 F113 51(2) . . . . ?
B11 F112 F118 F111 66.3(13) . . . . ?
F111 F112 F118 B11 -66.3(13) . . . . ?
B11 F111 F118 F112 -82.1(17) . . . . ?
F114 F111 F118 F112 -50.3(17) . . . . ?
F112 F111 F118 B11 82.1(17) . . . . ?
F114 F111 F118 B11 31.8(10) . . . . ?
F111 B11 F118 F112 53.2(15) . . . . ?
F116 B11 F118 F112 -104.0(17) . . . . ?
F117 B11 F118 F112 146.7(18) . . . . ?
F113 B11 F118 F112 171.4(18) . . . . ?
F114 B11 F118 F112 3(2) . . . . ?
F115 B11 F118 F112 -44.6(18) . . . . ?
F116 B11 F118 F111 -157.1(15) . . . . ?
F112 B11 F118 F111 -53.2(15) . . . . ?
F117 B11 F118 F111 93.6(15) . . . . ?
F113 B11 F118 F111 118.2(14) . . . . ?
F114 B11 F118 F111 -50.6(16) . . . . ?
F115 B11 F118 F111 -97.7(15) . . . . ?
F126 B12 F121 F124 46.0(17) . . . . ?
F123 B12 F121 F124 -147.1(18) . . . . ?
F122 B12 F121 F124 71(4) . . . . ?
F127 B12 F121 F124 -155.5(18) . . . . ?
F124 B12 F121 F126 -46.0(17) . . . . ?
F123 B12 F121 F126 167.0(19) . . . . ?
F122 B12 F121 F126 25(3) . . . . ?
F127 B12 F121 F126 158.6(18) . . . . ?
F126 B12 F121 F127 -158.6(18) . . . . ?
F124 B12 F121 F127 155.5(18) . . . . ?
F123 B12 F121 F127 8.4(10) . . . . ?
F122 B12 F121 F127 -134(3) . . . . ?
F126 B12 F122 F125 -149(2) . . . . ?
F124 B12 F122 F125 -120(2) . . . . ?
F123 B12 F122 F125 51(2) . . . . ?
F127 B12 F122 F125 73(2) . . . . ?
F121 B12 F122 F125 -168(3) . . . . ?
F126 B12 F123 F127 1(3) . . . . ?
F124 B12 F123 F127 -41(2) . . . . ?
F122 B12 F123 F127 148.5(16) . . . . ?
F125 B12 F123 F127 172.8(16) . . . . ?
F121 B12 F123 F127 -14.3(16) . . . . ?
B12 F121 F124 F126 -68.3(16) . . . . ?
F127 F121 F124 F126 -91(2) . . . . ?
F126 F121 F124 B12 68.3(15) . . . . ?
F127 F121 F124 B12 -22.3(15) . . . . ?
F123 B12 F124 F126 127(3) . . . . ?
F122 B12 F124 F126 -64(3) . . . . ?
F127 B12 F124 F126 106(2) . . . . ?
F125 B12 F124 F126 -104(3) . . . . ?
F121 B12 F124 F126 84(2) . . . . ?
F126 B12 F124 F121 -84(2) . . . . ?
F123 B12 F124 F121 44(2) . . . . ?
F122 B12 F124 F121 -147(2) . . . . ?
F127 B12 F124 F121 22.6(16) . . . . ?
F125 B12 F124 F121 172.5(19) . . . . ?
F126 B12 F125 F122 42(3) . . . . ?
F124 B12 F125 F122 87(3) . . . . ?
F123 B12 F125 F122 -131(2) . . . . ?
F127 B12 F125 F122 -127(2) . . . . ?
B12 F124 F126 F121 -80.4(13) . . . . ?
F121 F124 F126 B12 80.4(13) . . . . ?
B12 F121 F126 F124 87.4(18) . . . . ?
F127 F121 F126 F124 106(2) . . . . ?
F124 F121 F126 B12 -87.4(18) . . . . ?
F127 F121 F126 B12 18.7(15) . . . . ?
F123 B12 F126 F124 -83(3) . . . . ?
F122 B12 F126 F124 130(2) . . . . ?
F127 B12 F126 F124 -82(2) . . . . ?
F125 B12 F126 F124 108(3) . . . . ?
F121 B12 F126 F124 -62(2) . . . . ?
F124 B12 F126 F121 62(2) . . . . ?
F123 B12 F126 F121 -21(3) . . . . ?
F122 B12 F126 F121 -168.2(17) . . . . ?
F127 B12 F126 F121 -20.5(17) . . . . ?
F125 B12 F126 F121 170(2) . . . . ?
B12 F123 F127 F121 16.7(18) . . . . ?
F126 B12 F127 F123 -179(2) . . . . ?
F124 B12 F127 F123 148.5(18) . . . . ?
F122 B12 F127 F123 -42(2) . . . . ?
F125 B12 F127 F123 -8.0(18) . . . . ?
F121 B12 F127 F123 164.3(18) . . . . ?
F126 B12 F127 F121 16.2(13) . . . . ?
F124 B12 F127 F121 -15.8(12) . . . . ?
F123 B12 F127 F121 -164.3(18) . . . . ?
F122 B12 F127 F121 153(2) . . . . ?
F125 B12 F127 F121 -172.3(17) . . . . ?
F124 F121 F127 F123 6(3) . . . . ?
F126 F121 F127 F123 -37(3) . . . . ?
B12 F121 F127 F123 -18(2) . . . . ?
F124 F121 F127 B12 24.1(17) . . . . ?
F126 F121 F127 B12 -18.7(15) . . . . ?
F137 B13 F131 F132 63(4) . . . . ?
F134 B13 F131 F132 -77(4) . . . . ?
F133 B13 F131 F132 -120(4) . . . . ?
F136 B13 F131 F132 12(4) . . . . ?
F138 B13 F131 F132 -50(5) . . . . ?
F135 B13 F131 F132 -38(4) . . . . ?
F137 B13 F131 F133 -177(2) . . . . ?
F134 B13 F131 F133 43.0(16) . . . . ?
F136 B13 F131 F133 132.4(18) . . . . ?
F138 B13 F131 F133 71(3) . . . . ?
F135 B13 F131 F133 82.3(19) . . . . ?
F132 B13 F131 F133 120(4) . . . . ?
F137 B13 F131 F136 50.3(18) . . . . ?
F134 B13 F131 F136 -89.4(16) . . . . ?
F133 B13 F131 F136 -132.4(18) . . . . ?
F138 B13 F131 F136 -62(3) . . . . ?
F135 B13 F131 F136 -50.1(18) . . . . ?
F132 B13 F131 F136 -12(4) . . . . ?
F133 F131 F132 F136 -81(7) . . . . ?
B13 F131 F132 F136 -22(6) . . . . ?
F133 F131 F132 B13 -59(2) . . . . ?
F136 F131 F132 B13 22(6) . . . . ?
B13 F131 F132 F133 59(2) . . . . ?
F136 F131 F132 F133 81(7) . . . . ?
F137 B13 F132 F131 -125(4) . . . . ?
F134 B13 F132 F131 108(4) . . . . ?
F133 B13 F132 F131 51(4) . . . . ?
F136 B13 F132 F131 -163(5) . . . . ?
F138 B13 F132 F131 145(4) . . . . ?
F135 B13 F132 F131 146(4) . . . . ?
F137 B13 F132 F136 38(2) . . . . ?
F131 B13 F132 F136 163(5) . . . . ?
F134 B13 F132 F136 -89(2) . . . . ?
F133 B13 F132 F136 -146(2) . . . . ?
F138 B13 F132 F136 -52(3) . . . . ?
F135 B13 F132 F136 -51(2) . . . . ?
F137 B13 F132 F133 -176.1(18) . . . . ?
F131 B13 F132 F133 -51(4) . . . . ?
F134 B13 F132 F133 56.5(13) . . . . ?
F136 B13 F132 F133 146(2) . . . . ?
F138 B13 F132 F133 94(2) . . . . ?
F135 B13 F132 F133 95.2(15) . . . . ?
F132 F131 F133 B13 74(4) . . . . ?
F136 F131 F133 B13 43.5(15) . . . . ?
F132 F131 F133 F134 34(4) . . . . ?
B13 F131 F133 F134 -40.0(14) . . . . ?
F136 F131 F133 F134 4(2) . . . . ?
B13 F131 F133 F132 -74(4) . . . . ?
F136 F131 F133 F132 -31(3) . . . . ?
F134 B13 F133 F131 -132.7(19) . . . . ?
F136 B13 F133 F131 -40.5(16) . . . . ?
F138 B13 F133 F131 -145.0(18) . . . . ?
F135 B13 F133 F131 -117.1(17) . . . . ?
F132 B13 F133 F131 -19.6(16) . . . . ?
F131 B13 F133 F134 132.7(19) . . . . ?
F136 B13 F133 F134 92.2(16) . . . . ?
F138 B13 F133 F134 -12.3(16) . . . . ?
F135 B13 F133 F134 15.6(16) . . . . ?
F132 B13 F133 F134 113.1(16) . . . . ?
F131 B13 F133 F132 19.6(16) . . . . ?
F134 B13 F133 F132 -113.1(16) . . . . ?
F136 B13 F133 F132 -20.9(14) . . . . ?
F138 B13 F133 F132 -125.4(17) . . . . ?
F135 B13 F133 F132 -97.5(15) . . . . ?
F136 F132 F133 F131 130(5) . . . . ?
B13 F132 F133 F131 95(4) . . . . ?
F131 F132 F133 B13 -95(4) . . . . ?
F136 F132 F133 B13 35(2) . . . . ?
F131 F132 F133 F134 -147(4) . . . . ?
F136 F132 F133 F134 -17(3) . . . . ?
B13 F132 F133 F134 -51.6(12) . . . . ?
F137 B13 F134 F135 -24(3) . . . . ?
F131 B13 F134 F135 114(2) . . . . ?
F133 B13 F134 F135 154(3) . . . . ?
F136 B13 F134 F135 54(2) . . . . ?
F138 B13 F134 F135 -43(2) . . . . ?
F132 B13 F134 F135 93(2) . . . . ?
F137 B13 F134 F138 19(2) . . . . ?
F131 B13 F134 F138 157(2) . . . . ?
F133 B13 F134 F138 -163(2) . . . . ?
F136 B13 F134 F138 96.9(19) . . . . ?
F135 B13 F134 F138 43(2) . . . . ?
F132 B13 F134 F138 136(2) . . . . ?
F137 B13 F134 F133 -178(2) . . . . ?
F131 B13 F134 F133 -40.4(16) . . . . ?
F136 B13 F134 F133 -100.4(15) . . . . ?
F138 B13 F134 F133 163(2) . . . . ?
F135 B13 F134 F133 -154(3) . . . . ?
F132 B13 F134 F133 -61.7(15) . . . . ?
F131 F133 F134 F135 10(4) . . . . ?
B13 F133 F134 F135 -30(3) . . . . ?
F132 F133 F134 F135 20(3) . . . . ?
F131 F133 F134 F138 60(3) . . . . ?
B13 F133 F134 F138 20(3) . . . . ?
F132 F133 F134 F138 69(3) . . . . ?
F131 F133 F134 B13 40.4(14) . . . . ?
F132 F133 F134 B13 49.8(11) . . . . ?
B13 F134 F135 F138 78(2) . . . . ?
F133 F134 F135 F138 104(3) . . . . ?
F138 F134 F135 B13 -78(2) . . . . ?
F133 F134 F135 B13 27(2) . . . . ?
F138 F134 F135 F136 -120(3) . . . . ?
B13 F134 F135 F136 -41.9(13) . . . . ?
F133 F134 F135 F136 -15(3) . . . . ?
F137 B13 F135 F138 76(3) . . . . ?
F131 B13 F135 F138 -165(3) . . . . ?
F134 B13 F135 F138 -84(3) . . . . ?
F133 B13 F135 F138 -107(3) . . . . ?
F136 B13 F135 F138 152(3) . . . . ?
F132 B13 F135 F138 -179(3) . . . . ?
F137 B13 F135 F134 160(2) . . . . ?
F131 B13 F135 F134 -81(3) . . . . ?
F133 B13 F135 F134 -23(2) . . . . ?
F136 B13 F135 F134 -124(2) . . . . ?
F138 B13 F135 F134 84(3) . . . . ?
F132 B13 F135 F134 -94(2) . . . . ?
F137 B13 F135 F136 -76.2(13) . . . . ?
F131 B13 F135 F136 42.9(16) . . . . ?
F134 B13 F135 F136 124(2) . . . . ?
F133 B13 F135 F136 101.1(14) . . . . ?
F138 B13 F135 F136 -152(3) . . . . ?
F132 B13 F135 F136 29.7(13) . . . . ?
B13 F132 F136 F131 -23(6) . . . . ?
F133 F132 F136 F131 -52(6) . . . . ?
F131 F132 F136 B13 23(6) . . . . ?
F133 F132 F136 B13 -29.5(18) . . . . ?
F131 F132 F136 F137 -8(8) . . . . ?
B13 F132 F136 F137 -30.8(16) . . . . ?
F133 F132 F136 F137 -60(3) . . . . ?
F131 F132 F136 F135 64(7) . . . . ?
B13 F132 F136 F135 41.1(14) . . . . ?
F133 F132 F136 F135 12(3) . . . . ?
F133 F131 F136 F132 111(7) . . . . ?
B13 F131 F136 F132 154(7) . . . . ?
F132 F131 F136 B13 -154(7) . . . . ?
F133 F131 F136 B13 -43.8(15) . . . . ?
F132 F131 F136 F137 172(7) . . . . ?
F133 F131 F136 F137 -76.9(19) . . . . ?
B13 F131 F136 F137 -33.1(12) . . . . ?
F132 F131 F136 F135 -120(7) . . . . ?
F133 F131 F136 F135 -9(2) . . . . ?
B13 F131 F136 F135 34.7(12) . . . . ?
F137 B13 F136 F132 -142(2) . . . . ?
F131 B13 F136 F132 -7(2) . . . . ?
F134 B13 F136 F132 97(2) . . . . ?
F133 B13 F136 F132 33(2) . . . . ?
F138 B13 F136 F132 141(2) . . . . ?
F135 B13 F136 F132 128(2) . . . . ?
F137 B13 F136 F131 -135.2(17) . . . . ?
F134 B13 F136 F131 104.0(16) . . . . ?
F133 B13 F136 F131 40.0(15) . . . . ?
F138 B13 F136 F131 148.3(17) . . . . ?
F135 B13 F136 F131 135.1(17) . . . . ?
F132 B13 F136 F131 7(2) . . . . ?
F131 B13 F136 F137 135.2(17) . . . . ?
F134 B13 F136 F137 -120.7(16) . . . . ?
F133 B13 F136 F137 175.2(17) . . . . ?
F138 B13 F136 F137 -76.5(14) . . . . ?
F135 B13 F136 F137 -89.6(14) . . . . ?
F132 B13 F136 F137 142(2) . . . . ?
F137 B13 F136 F135 89.6(14) . . . . ?
F131 B13 F136 F135 -135.1(17) . . . . ?
F134 B13 F136 F135 -31.1(14) . . . . ?
F133 B13 F136 F135 -95.2(15) . . . . ?
F138 B13 F136 F135 13.2(15) . . . . ?
F132 B13 F136 F135 -128(2) . . . . ?
F138 F135 F136 F132 -85(4) . . . . ?
F134 F135 F136 F132 0(3) . . . . ?
B13 F135 F136 F132 -52(2) . . . . ?
F138 F135 F136 F131 -70(4) . . . . ?
F134 F135 F136 F131 15(3) . . . . ?
B13 F135 F136 F131 -37.7(14) . . . . ?
F138 F135 F136 B13 -32(3) . . . . ?
F134 F135 F136 B13 53(2) . . . . ?
F138 F135 F136 F137 24(4) . . . . ?
F134 F135 F136 F137 109(2) . . . . ?
B13 F135 F136 F137 56.7(11) . . . . ?
F131 B13 F137 F136 -43.0(16) . . . . ?
F134 B13 F137 F136 90.2(19) . . . . ?
F138 B13 F137 F136 103.5(14) . . . . ?
F135 B13 F137 F136 75.8(13) . . . . ?
F132 B13 F137 F136 -23.2(14) . . . . ?
F131 B13 F137 F138 -146(2) . . . . ?
F134 B13 F137 F138 -13.3(17) . . . . ?
F136 B13 F137 F138 -103.5(14) . . . . ?
F135 B13 F137 F138 -27.7(13) . . . . ?
F132 B13 F137 F138 -126.7(17) . . . . ?
F132 F136 F137 B13 40(2) . . . . ?
F131 F136 F137 B13 37.4(14) . . . . ?
F135 F136 F137 B13 -59.9(11) . . . . ?
F132 F136 F137 F138 91(2) . . . . ?
F131 F136 F137 F138 89.1(15) . . . . ?
B13 F136 F137 F138 51.7(11) . . . . ?
F135 F136 F137 F138 -8.2(11) . . . . ?
B13 F135 F138 F134 71.7(15) . . . . ?
F136 F135 F138 F134 98(3) . . . . ?
F134 F135 F138 B13 -71.7(15) . . . . ?
F136 F135 F138 B13 26(3) . . . . ?
F134 F135 F138 F137 -118.8(18) . . . . ?
B13 F135 F138 F137 -47.1(9) . . . . ?
F136 F135 F138 F137 -21(3) . . . . ?
B13 F134 F138 F135 -87(2) . . . . ?
F133 F134 F138 F135 -105(3) . . . . ?
F135 F134 F138 B13 87(2) . . . . ?
F133 F134 F138 B13 -18(2) . . . . ?
F135 F134 F138 F137 74(3) . . . . ?
B13 F134 F138 F137 -13.4(17) . . . . ?
F133 F134 F138 F137 -31(3) . . . . ?
F137 B13 F138 F135 -101(3) . . . . ?
F131 B13 F138 F135 22(4) . . . . ?
F134 B13 F138 F135 63(3) . . . . ?
F133 B13 F138 F135 78(3) . . . . ?
F136 B13 F138 F135 -28(3) . . . . ?
F132 B13 F138 F135 2(4) . . . . ?
F137 B13 F138 F134 -164(2) . . . . ?
F131 B13 F138 F134 -40(3) . . . . ?
F133 B13 F138 F134 16(2) . . . . ?
F136 B13 F138 F134 -90(2) . . . . ?
F135 B13 F138 F134 -63(3) . . . . ?
F132 B13 F138 F134 -61(2) . . . . ?
F131 B13 F138 F137 123(3) . . . . ?
F134 B13 F138 F137 164(2) . . . . ?
F133 B13 F138 F137 179.5(18) . . . . ?
F136 B13 F138 F137 73.2(14) . . . . ?
F135 B13 F138 F137 101(3) . . . . ?
F132 B13 F138 F137 103(2) . . . . ?
B13 F137 F138 F135 73(3) . . . . ?
F136 F137 F138 F135 19(3) . . . . ?
B13 F137 F138 F134 17(2) . . . . ?
F136 F137 F138 F134 -37(2) . . . . ?
F136 F137 F138 B13 -53.7(11) . . . . ?
F194 B19 F191 F193 116(3) . . . . ?
F193 B19 F191 F194 -116(3) . . . . ?
F194 F191 F193 B19 54.7(18) . . . . ?
B19 F191 F193 F194 -54.7(18) . . . . ?
F194 B19 F193 F191 -50(3) . . . . ?
F192 B19 F193 F191 -170(5) . . . . ?
F191 B19 F193 F194 50(3) . . . . ?
F192 B19 F193 F194 -120(6) . . . . ?
F193 F191 F194 B19 -63(2) . . . . ?
B19 F191 F194 F193 63(2) . . . . ?
F193 B19 F194 F191 32.9(18) . . . . ?
F192 B19 F194 F191 -176(3) . . . . ?
F191 B19 F194 F193 -32.9(18) . . . . ?
F192 B19 F194 F193 151(3) . . . . ?
B19 F193 F194 F191 -99(3) . . . . ?
F191 F193 F194 B19 99(3) . . . . ?
F155 B15 F151 F152 44(2) . . . . ?
F158 B15 F151 F152 -65(2) . . . . ?
F154 B15 F151 F152 -95(2) . . . . ?
F156 B15 F151 F152 147(2) . . . . ?
F157 B15 F151 F152 17(2) . . . . ?
F153 B15 F151 F152 161(2) . . . . ?
F155 B15 F151 F156 -102.5(13) . . . . ?
F158 B15 F151 F156 148.4(12) . . . . ?
F154 B15 F151 F156 118.1(15) . . . . ?
F157 B15 F151 F156 -130.2(12) . . . . ?
F153 B15 F151 F156 14.3(19) . . . . ?
F152 B15 F151 F156 -147(2) . . . . ?
B15 F151 F152 F157 -24(3) . . . . ?
F156 F151 F152 F157 7(4) . . . . ?
F156 F151 F152 B15 31.5(18) . . . . ?
F155 B15 F152 F151 -137(2) . . . . ?
F158 B15 F152 F151 115(2) . . . . ?
F154 B15 F152 F151 104(2) . . . . ?
F156 B15 F152 F151 -31(2) . . . . ?
F157 B15 F152 F151 -160(2) . . . . ?
F153 B15 F152 F151 -60(6) . . . . ?
F155 B15 F152 F157 22.4(12) . . . . ?
F158 B15 F152 F157 -85.4(11) . . . . ?
F154 B15 F152 F157 -96.3(15) . . . . ?
F156 B15 F152 F157 128.8(13) . . . . ?
F151 B15 F152 F157 160(2) . . . . ?
F153 B15 F152 F157 99(6) . . . . ?
F155 B15 F153 F154 -118.0(12) . . . . ?
F158 B15 F153 F154 -9.1(11) . . . . ?
F156 B15 F153 F154 135.4(12) . . . . ?
F157 B15 F153 F154 -103.8(15) . . . . ?
F151 B15 F153 F154 122(2) . . . . ?
F152 B15 F153 F154 166(6) . . . . ?
F155 B15 F154 F158 -84.2(17) . . . . ?
F156 B15 F154 F158 138.2(17) . . . . ?
F157 B15 F154 F158 -44.7(17) . . . . ?
F151 B15 F154 F158 50.9(18) . . . . ?
F153 B15 F154 F158 -166.7(16) . . . . ?
F152 B15 F154 F158 16.8(18) . . . . ?
F155 B15 F154 F153 82.6(13) . . . . ?
F158 B15 F154 F153 166.7(16) . . . . ?
F156 B15 F154 F153 -55.1(13) . . . . ?
F157 B15 F154 F153 122.0(14) . . . . ?
F151 B15 F154 F153 -142.4(15) . . . . ?
F152 B15 F154 F153 -176.5(15) . . . . ?
B15 F153 F154 F158 15.1(18) . . . . ?
F158 B15 F155 F157 49.0(18) . . . . ?
F154 B15 F155 F157 91.2(19) . . . . ?
F156 B15 F155 F157 -124.4(17) . . . . ?
F151 B15 F155 F157 -51.6(18) . . . . ?
F153 B15 F155 F157 160.2(17) . . . . ?
F152 B15 F155 F157 -32.0(17) . . . . ?
F155 B15 F156 F151 100.3(12) . . . . ?
F158 B15 F156 F151 -68(2) . . . . ?
F154 B15 F156 F151 -118.4(16) . . . . ?
F157 B15 F156 F151 64.8(13) . . . . ?
F153 B15 F156 F151 -171.3(12) . . . . ?
F152 B15 F156 F151 15.1(10) . . . . ?
F152 F151 F156 B15 -39(2) . . . . ?
B15 F155 F157 F152 39.8(17) . . . . ?
F151 F152 F157 F155 -14(4) . . . . ?
B15 F152 F157 F155 -40.2(18) . . . . ?
F151 F152 F157 B15 27(3) . . . . ?
F158 B15 F157 F155 -133.2(18) . . . . ?
F154 B15 F157 F155 -105.9(19) . . . . ?
F156 B15 F157 F155 71(2) . . . . ?
F151 B15 F157 F155 130.2(18) . . . . ?
F153 B15 F157 F155 -25(2) . . . . ?
F152 B15 F157 F155 140(2) . . . . ?
F155 B15 F157 F152 -140(2) . . . . ?
F158 B15 F157 F152 86.9(11) . . . . ?
F154 B15 F157 F152 114.3(14) . . . . ?
F156 B15 F157 F152 -68.6(15) . . . . ?
F151 B15 F157 F152 -9.7(12) . . . . ?
F153 B15 F157 F152 -164.6(15) . . . . ?
F153 F154 F158 B15 -13.6(16) . . . . ?
F155 B15 F158 F154 112.4(16) . . . . ?
F156 B15 F158 F154 -79(2) . . . . ?
F157 B15 F158 F154 139.0(16) . . . . ?
F151 B15 F158 F154 -140.0(15) . . . . ?
F153 B15 F158 F154 13.3(16) . . . . ?
F152 B15 F158 F154 -165.7(16) . . . . ?
F167 B16 F161 F168 -175(9) . . . . ?
F162 B16 F161 F168 -177(5) . . . . ?
F165 B16 F161 F168 -147(4) . . . . ?
F164 B16 F161 F168 -147(4) . . . . ?
F163 B16 F161 F168 0(100) . . . . ?
F166 B16 F161 F168 -176(4) . . . . ?
F168 B16 F161 F162 177(5) . . . . ?
F167 B16 F161 F162 3(9) . . . . ?
F165 B16 F161 F162 30(3) . . . . ?
F164 B16 F161 F162 30(3) . . . . ?
F163 B16 F161 F162 0(100) . . . . ?
F166 B16 F161 F162 1(2) . . . . ?
F168 F161 F162 F166 1(9) . . . . ?
B16 F161 F162 F166 -2(5) . . . . ?
F168 F161 F162 F163 0(100) . . . . ?
B16 F161 F162 F163 0(100) . . . . ?
F168 F161 F162 B16 3(6) . . . . ?
F168 B16 F162 F166 177(3) . . . . ?
F167 B16 F162 F166 -1(3) . . . . ?
F165 B16 F162 F166 17(3) . . . . ?
F164 B16 F162 F166 17(3) . . . . ?
F161 B16 F162 F166 178(3) . . . . ?
F163 B16 F162 F166 178(3) . . . . ?
F168 B16 F162 F163 -1(2) . . . . ?
F167 B16 F162 F163 -179(2) . . . . ?
F165 B16 F162 F163 -162(2) . . . . ?
F164 B16 F162 F163 -162(2) . . . . ?
F161 B16 F162 F163 0(2) . . . . ?
F166 B16 F162 F163 -178(3) . . . . ?
F168 B16 F162 F161 -1(2) . . . . ?
F167 B16 F162 F161 -179(2) . . . . ?
F165 B16 F162 F161 -162(2) . . . . ?
F164 B16 F162 F161 -162(2) . . . . ?
F163 B16 F162 F161 0(2) . . . . ?
F166 B16 F162 F161 -178(3) . . . . ?
F166 F162 F163 F168 1(9) . . . . ?
F161 F162 F163 F168 0(100) . . . . ?
B16 F162 F163 F168 3(6) . . . . ?
F166 F162 F163 B16 -2(5) . . . . ?
F161 F162 F163 B16 0(100) . . . . ?
F167 B16 F163 F168 -175(9) . . . . ?
F162 B16 F163 F168 -177(5) . . . . ?
F165 B16 F163 F168 -147(4) . . . . ?
F164 B16 F163 F168 -147(4) . . . . ?
F161 B16 F163 F168 0(100) . . . . ?
F166 B16 F163 F168 -176(4) . . . . ?
F168 B16 F163 F162 177(5) . . . . ?
F167 B16 F163 F162 3(9) . . . . ?
F165 B16 F163 F162 30(3) . . . . ?
F164 B16 F163 F162 30(3) . . . . ?
F161 B16 F163 F162 0(100) . . . . ?
F166 B16 F163 F162 1(2) . . . . ?
F168 B16 F164 F167 155(5) . . . . ?
F162 B16 F164 F167 -140(4) . . . . ?
F165 B16 F164 F167 0(100) . . . . ?
F161 B16 F164 F167 -165(4) . . . . ?
F163 B16 F164 F167 -165(4) . . . . ?
F166 B16 F164 F167 -127(4) . . . . ?
F168 B16 F164 F166 -78(5) . . . . ?
F167 B16 F164 F166 127(4) . . . . ?
F162 B16 F164 F166 -13(2) . . . . ?
F165 B16 F164 F166 0(100) . . . . ?
F161 B16 F164 F166 -38(3) . . . . ?
F163 B16 F164 F166 -38(3) . . . . ?
F168 B16 F165 F167 155(5) . . . . ?
F162 B16 F165 F167 -140(4) . . . . ?
F164 B16 F165 F167 0(100) . . . . ?
F161 B16 F165 F167 -165(4) . . . . ?
F163 B16 F165 F167 -165(4) . . . . ?
F166 B16 F165 F167 -127(4) . . . . ?
F168 B16 F165 F166 -78(5) . . . . ?
F167 B16 F165 F166 127(4) . . . . ?
F162 B16 F165 F166 -13(2) . . . . ?
F164 B16 F165 F166 0(100) . . . . ?
F161 B16 F165 F166 -38(3) . . . . ?
F163 B16 F165 F166 -38(3) . . . . ?
F163 F162 F166 F165 -21(7) . . . . ?
F161 F162 F166 F165 -21(7) . . . . ?
B16 F162 F166 F165 -23(3) . . . . ?
F163 F162 F166 F164 -21(7) . . . . ?
F161 F162 F166 F164 -21(7) . . . . ?
B16 F162 F166 F164 -23(3) . . . . ?
F163 F162 F166 B16 2(4) . . . . ?
F161 F162 F166 B16 2(4) . . . . ?
F163 F162 F166 F167 3(6) . . . . ?
F161 F162 F166 F167 3(6) . . . . ?
B16 F162 F166 F167 1(3) . . . . ?
F167 F165 F166 F162 81(5) . . . . ?
B16 F165 F166 F162 24(4) . . . . ?
F167 F165 F166 F164 0(100) . . . . ?
B16 F165 F166 F164 0(100) . . . . ?
F167 F165 F166 B16 56(3) . . . . ?
B16 F165 F166 F167 -56(3) . . . . ?
F167 F164 F166 F162 81(5) . . . . ?
B16 F164 F166 F162 24(4) . . . . ?
F167 F164 F166 F165 0(100) . . . . ?
B16 F164 F166 F165 0(100) . . . . ?
F167 F164 F166 B16 56(3) . . . . ?
B16 F164 F166 F167 -56(3) . . . . ?
F168 B16 F166 F162 -3(3) . . . . ?
F167 B16 F166 F162 179(3) . . . . ?
F165 B16 F166 F162 -159(3) . . . . ?
F164 B16 F166 F162 -159(3) . . . . ?
F161 B16 F166 F162 -1(3) . . . . ?
F163 B16 F166 F162 -1(3) . . . . ?
F168 B16 F166 F165 155(2) . . . . ?
F167 B16 F166 F165 -22.3(18) . . . . ?
F162 B16 F166 F165 159(3) . . . . ?
F164 B16 F166 F165 0(2) . . . . ?
F161 B16 F166 F165 157(2) . . . . ?
F163 B16 F166 F165 157(2) . . . . ?
F168 B16 F166 F164 155(2) . . . . ?
F167 B16 F166 F164 -22.3(18) . . . . ?
F162 B16 F166 F164 159(3) . . . . ?
F165 B16 F166 F164 0(2) . . . . ?
F161 B16 F166 F164 157(2) . . . . ?
F163 B16 F166 F164 157(2) . . . . ?
F168 B16 F166 F167 178(3) . . . . ?
F162 B16 F166 F167 -179(3) . . . . ?
F165 B16 F166 F167 22.3(18) . . . . ?
F164 B16 F166 F167 22.3(18) . . . . ?
F161 B16 F166 F167 180(2) . . . . ?
F163 B16 F166 F167 180(2) . . . . ?
F166 F165 F167 F164 0(100) . . . . ?
B16 F165 F167 F164 0(100) . . . . ?
F166 F165 F167 B16 -53(3) . . . . ?
B16 F165 F167 F166 53(3) . . . . ?
F166 F164 F167 F165 0(100) . . . . ?
B16 F164 F167 F165 0(100) . . . . ?
F166 F164 F167 B16 -53(3) . . . . ?
B16 F164 F167 F166 53(3) . . . . ?
F168 B16 F167 F165 -129(11) . . . . ?
F162 B16 F167 F165 42(4) . . . . ?
F164 B16 F167 F165 0(4) . . . . ?
F161 B16 F167 F165 40(10) . . . . ?
F163 B16 F167 F165 40(10) . . . . ?
F166 B16 F167 F165 42(3) . . . . ?
F168 B16 F167 F164 -129(11) . . . . ?
F162 B16 F167 F164 42(4) . . . . ?
F165 B16 F167 F164 0(4) . . . . ?
F161 B16 F167 F164 40(10) . . . . ?
F163 B16 F167 F164 40(10) . . . . ?
F166 B16 F167 F164 42(3) . . . . ?
F168 B16 F167 F166 -170(11) . . . . ?
F162 B16 F167 F166 0.7(19) . . . . ?
F165 B16 F167 F166 -42(3) . . . . ?
F164 B16 F167 F166 -42(3) . . . . ?
F161 B16 F167 F166 -2(9) . . . . ?
F163 B16 F167 F166 -2(9) . . . . ?
F162 F166 F167 F165 -113(5) . . . . ?
F164 F166 F167 F165 0(4) . . . . ?
B16 F166 F167 F165 -112(4) . . . . ?
F162 F166 F167 F164 -113(5) . . . . ?
F165 F166 F167 F164 0(4) . . . . ?
B16 F166 F167 F164 -112(4) . . . . ?
F162 F166 F167 B16 -1(3) . . . . ?
F165 F166 F167 B16 112(4) . . . . ?
F164 F166 F167 B16 112(4) . . . . ?
F162 F163 F168 F161 0(100) . . . . ?
B16 F163 F168 F161 0(100) . . . . ?
F162 F163 F168 B16 -3(5) . . . . ?
F162 F161 F168 F163 0(100) . . . . ?
B16 F161 F168 F163 0(100) . . . . ?
F162 F161 F168 B16 -3(5) . . . . ?
F167 B16 F168 F163 174(10) . . . . ?
F162 B16 F168 F163 2(4) . . . . ?
F165 B16 F168 F163 68(7) . . . . ?
F164 B16 F168 F163 68(7) . . . . ?
F161 B16 F168 F163 0(4) . . . . ?
F166 B16 F168 F163 4(5) . . . . ?
F167 B16 F168 F161 174(10) . . . . ?
F162 B16 F168 F161 2(4) . . . . ?
F165 B16 F168 F161 68(7) . . . . ?
F164 B16 F168 F161 68(7) . . . . ?
F163 B16 F168 F161 0(4) . . . . ?
F166 B16 F168 F161 4(5) . . . . ?
C801 C800 O800 C802 -19(4) . . . . ?
C800 O800 C801 C802 -166(3) . . . . ?
C802 O800 C801 C800 166(3) . . . . ?
O800 C800 C801 C802 17(3) . . . . ?
C800 C801 C802 O800 -11(2) . . . . ?
O800 C801 C802 C803 -167(3) . . . . ?
C800 C801 C802 C803 -178(3) . . . . ?
C800 O800 C802 C801 24(5) . . . . ?
C800 O800 C802 C803 164(9) . . . . ?
C801 O800 C802 C803 140(10) . . . . ?

loop_
_platon_squeeze_void_nr
_platon_squeeze_void_average_x
_platon_squeeze_void_average_y
_platon_squeeze_void_average_z
_platon_squeeze_void_volume
_platon_squeeze_void_count_electrons
_platon_squeeze_void_content
1 -0.002 -0.004 -0.002 39715 8505 ' '
